data_1544788
loop_
_publ_author_name
'Bestgen, Sebastian'
'Fuhr, Olaf'
'Breitung, Ben'
'Kiran Chakravadhanula, Venkata Sei'
'Guthausen, Gisela'
'Hennrich, Frank'
'Yu, Wen'
'Kappes, Manfred M.'
'Roesky, Peter W.'
'Fenske, Dieter'

_publ_section_title
;
 [Ag115S34(SCH2C6H4tBu)47(dpph)6]: synthesis, crystal structure and NMR
 investigations of a soluble silver chalcogenide nanocluster
;
_journal_issue 3
_journal_name_full 'Chem. Sci.'
_journal_page_first 2235
_journal_paper_doi 10.1039/C6SC04578B
_journal_volume 8
_journal_year 2017
_chemical_formula_moiety 'C697 H897 Ag115 P12 S81'
_chemical_formula_sum 'C697 H897 Ag115 P12 S81'
_chemical_formula_weight 24648.64
_chemical_name_systematic
;
 ?
;
_space_group_crystal_system triclinic
_space_group_IT_number 2
_space_group_name_Hall '-P 1'
_space_group_name_H-M_alt 'P -1'
_symmetry_space_group_name_Hall '-P 1'
_symmetry_space_group_name_H-M 'P -1'
_atom_sites_solution_hydrogens geom
_atom_sites_solution_primary dual
_audit_creation_date 2016-07-08
_audit_creation_method
;
Olex2 1.2
(compiled 2016.02.19 svn.r3266 for OlexSys, GUI svn.r5155)
;
_audit_update_record
;
2016-09-30 deposited with the CCDC.
2016-12-07 downloaded from the CCDC.
;
_cell_angle_alpha 86.3790(10)
_cell_angle_beta 75.6370(10)
_cell_angle_gamma 74.1640(10)
_cell_formula_units_Z 2
_cell_length_a 29.4745(4)
_cell_length_b 35.8121(5)
_cell_length_c 48.4263(7)
_cell_measurement_reflns_used 310660
_cell_measurement_temperature 150.15
_cell_measurement_theta_max 58.24
_cell_measurement_theta_min 1.59
_cell_volume 47638.4(12)
_computing_molecular_graphics 'Olex2 (Dolomanov et al., 2009)'
_computing_publication_material 'Olex2 (Dolomanov et al., 2009)'
_computing_structure_refinement 'ShelXL (Sheldrick, 2015)'
_computing_structure_solution 'ShelXD (Sheldrick, 2008)'
_diffrn_ambient_temperature 150.15
_diffrn_detector Pilatus300K
_diffrn_detector_area_resol_mean 5.81
_diffrn_detector_type DECTRIS
_diffrn_measured_fraction_theta_full 0.679
_diffrn_measured_fraction_theta_max 0.965
_diffrn_measurement_device '4-circle goniometer'
_diffrn_measurement_device_type 'Stoe StadiVari'
_diffrn_measurement_method 'rotation method'
_diffrn_radiation_collimation '2.5 mm diameter, monocapillary'
_diffrn_radiation_monochromator 'multilayer optics'
_diffrn_radiation_polarisn_norm 0
_diffrn_radiation_probe x-ray
_diffrn_radiation_type CuK\a
_diffrn_radiation_wavelength 1.54178
_diffrn_reflns_av_R_equivalents 0.1068
_diffrn_reflns_av_unetI/netI 0.1127
_diffrn_reflns_Laue_measured_fraction_full 0.679
_diffrn_reflns_Laue_measured_fraction_max 0.965
_diffrn_reflns_limit_h_max 31
_diffrn_reflns_limit_h_min -14
_diffrn_reflns_limit_k_max 38
_diffrn_reflns_limit_k_min -37
_diffrn_reflns_limit_l_max 51
_diffrn_reflns_limit_l_min -51
_diffrn_reflns_number 294599
_diffrn_reflns_point_group_measured_fraction_full 0.679
_diffrn_reflns_point_group_measured_fraction_max 0.965
_diffrn_reflns_theta_full 67.679
_diffrn_reflns_theta_max 55.349
_diffrn_reflns_theta_min 1.587
_diffrn_source 'Cu Genix 3D'
_diffrn_source_current 1.000
_diffrn_source_power 0.050
_diffrn_source_target Cu
_diffrn_source_type 'microfocus sealed X-ray tube'
_diffrn_source_voltage 50
_exptl_absorpt_coefficient_mu 20.594
_exptl_absorpt_correction_T_max 0.3470
_exptl_absorpt_correction_T_min 0.0399
_exptl_absorpt_correction_type integration
_exptl_crystal_colour 'dark green'
_exptl_crystal_colour_modifier dark
_exptl_crystal_colour_primary green
_exptl_crystal_density_diffrn 1.718
_exptl_crystal_description block
_exptl_crystal_F_000 23920
_exptl_crystal_size_max 0.25
_exptl_crystal_size_mid 0.19
_exptl_crystal_size_min 0.12
_refine_diff_density_max 5.630
_refine_diff_density_min -3.471
_refine_diff_density_rms 0.228
_refine_ls_extinction_method none
_refine_ls_goodness_of_fit_ref 1.158
_refine_ls_hydrogen_treatment constr
_refine_ls_matrix_type full
_refine_ls_number_parameters 4246
_refine_ls_number_reflns 117059
_refine_ls_number_restraints 326
_refine_ls_restrained_S_all 1.158
_refine_ls_R_factor_all 0.1860
_refine_ls_R_factor_gt 0.1217
_refine_ls_shift/su_max 0.000
_refine_ls_shift/su_mean 0.000
_refine_ls_structure_factor_coef Fsqd
_refine_ls_weighting_details 'w=1/[\s^2^(Fo^2^)+(0.2000P)^2^] where P=(Fo^2^+2Fc^2^)/3'
_refine_ls_weighting_scheme calc
_refine_ls_wR_factor_gt 0.3358
_refine_ls_wR_factor_ref 0.3793
_reflns_Friedel_coverage 0.000
_reflns_number_gt 55411
_reflns_number_total 117059
_reflns_threshold_expression 'I > 2\s(I)'
_cod_data_source_file c6sc04578b2.cif
_cod_data_source_block agsdpp6_sq
_cod_depositor_comments 'Adding full bibliography for 1544788.cif.'
_cod_database_code 1544788
_shelxl_version_number 2014-3
_shelx_space_group_comment
;
The symmetry employed for this shelxl refinement is uniquely defined
by the following loop, which should always be used as a source of
symmetry information in preference to the above space-group names.
They are only intended as comments.
;
_olex2_refinement_description
;
1. Fixed Uiso
 At 1.2 times of:
  All C(H) groups, All C(H,H) groups, All C(C) groups
 At 1.5 times of:
  All C(H,H,H) groups
2. Restrained distances
 C499-C496 = C497-C496 = C498-C496 = C496-C493
 1.54 with sigma of 0.02
 C497-C498 = C498-C499 = C510-C508
 2.51 with sigma of 0.02
 C504-C510 = C504-C509 = C504-C508 = C509-C508 = C509-C510
 2.51 with sigma of 0.02
 C398-C399 = C398-C394 = C398-C400 = C400-C399
 2.51 with sigma of 0.02
 C397-C394 = C399-C397 = C398-C397 = C400-C397
 1.54 with sigma of 0.02
 C661-C658 = C664-C661 = C663-C661 = C662-C661
 1.54 with sigma of 0.02
 C664-C663 = C663-C662 = C664-C662 = C658-C664
 2.51 with sigma of 0.02
 C631-C628 = C630-C628 = C629-C628 = C628-C625
 1.54 with sigma of 0.02
 C533-C534 = C551-C548 = C554-C551 = C553-C551 = C552-C551
 1.54 with sigma of 0.02
 C464-C463 = C463-C460 = C466-C463 = C465-C463 = C441-C438
 1.54 with sigma of 0.02
 C552-C548 = C548-C554 = C548-C553 = C553-C552
 2.51 with sigma of 0.02
 C595-C592 = C596-C595 = C598-C595 = C597-C595
 1.54 with sigma of 0.02
 C595-C593
 2.54 with sigma of 0.02
 C592-C598 = C592-C597 = C592-C596 = C596-C598
 2.51 with sigma of 0.02
 C597-C596 = C598-C597 = C453-C449
 2.51 with sigma of 0.02
 C455-C454 = C454-C453 = C455-C453 = C455-C449 = C454-C449
 2.51 with sigma of 0.02
 S33-C533
 1.9 with sigma of 0.04
 C257-C251 = C257-C256 = C257-C255 = C256-C255
 2.51 with sigma of 0.02
 C254-C251 = C255-C254 = C257-C254 = C256-C254
 1.54 with sigma of 0.02
 C521-C518 = C519-C518 = C520-C518 = C518-C515
 1.54 with sigma of 0.02
 C521-C519 = C520-C521 = C520-C519 = C515-C520 = C515-C521 = C515-C519
 2.51 with sigma of 0.02
 C529-C526 = C532-C529 = C531-C529 = C530-C529
 1.54 with sigma of 0.02
 C531-C530
 2.51 with sigma of 0.02
 C530-C532
 2.51 with sigma of 0.02
 C531-C532
 2.51 with sigma of 0.02
 C526-C532
 2.51 with sigma of 0.02
 C531-C526
 2.51 with sigma of 0.02
 C530-C526
 2.51 with sigma of 0.02
 C487-C488 = C487-C486 = C486-C488
 2.51 with sigma of 0.02
 C488-C485 = C486-C485 = C487-C485
 1.54 with sigma of 0.02
 C658-C663 = C658-C662 = C697-C695 = C400-C394
 2.51 with sigma of 0.02
 C563-C562 = C565-C562 = C564-C562
 1.54 with sigma of 0.02
 C455-C452 = C454-C452 = C453-C452 = C452-C449 = C563-C562
 1.54 with sigma of 0.02
 C565-C559 = C564-C559 = C563-C559 = C564-C565 = C563-C564 = C563-C565
 2.51 with sigma of 0.02
 C534-C533
 1.54 with sigma of 0.02
 C539-C533
 2.54 with sigma of 0.02
 C535-C533
 2.54 with sigma of 0.02
 C672-C669 = C674-C672 = C675-C672 = C673-C672
 1.54 with sigma of 0.02
 C675-C673 = C669-C674
 2.51 with sigma of 0.02
 C669-C673 = C669-C675 = C669-C674 = C675-C673 = C675-C674 = C674-C673
 2.51 with sigma of 0.02
 C683-C681
 2.54 with sigma of 0.02
 C684-C685 = C684-C686 = C684-C680
 2.51 with sigma of 0.02
 C683-C680 = C684-C683 = C685-C683 = C683-C686
 1.54 with sigma of 0.02
 C474-C471 = C476-C474 = C475-C474 = C477-C474
 1.54 with sigma of 0.02
 C476-C475 = C477-C475 = C477-C476 = C499-C497
 2.51 with sigma of 0.02
 C477-C471
 2.51 with sigma of 0.02
 C378-C375
 1.54 with sigma of 0.02
 C405-C408 = C411-C408 = C409-C408 = C408-C410 = C512-C511
 1.54 with sigma of 0.02
 C410-C409 = C411-C409
 2.51 with sigma of 0.02
 C411-C410 = C405-C411 = C405-C409 = C405-C410
 2.51 with sigma of 0.02
 C552-C554 = C554-C553 = C574-C576 = C575-C574 = C575-C576
 2.51 with sigma of 0.02
 C573-C570 = C575-C573 = C576-C573 = C574-C573
 1.54 with sigma of 0.02
 C378-C377
 2.51 with sigma of 0.02
 C507-C504 = C510-C507 = C508-C507 = C509-C507
 1.54 with sigma of 0.02
 C641-C639 = C642-C639 = C584-C581 = C585-C584 = C586-C584 = C587-C584
 1.54 with sigma of 0.02
 C639-C640 = C642-C639 = C641-C639 = C639-C636 = C562-C559 = C639-C636
 1.54 with sigma of 0.02
 C193-S2 = S43-C644
 2.74 with sigma of 0.02
 C652-C647 = C651-C652 = C653-C651 = C651-C647 = C653-C647
 2.51 with sigma of 0.02
 C650-C647 = C652-C650 = C653-C650 = C650-C651 = C665-C666
 1.54 with sigma of 0.02
 C232-C233
 1.54 with sigma of 0.02
 C694-C695
 1.54 with sigma of 0.02
 C287-C289
 1.54 with sigma of 0.02
 C419-C421
 1.54 with sigma of 0.02
 C366-C364
 1.54 with sigma of 0.02
 C603-C606
 1.54 with sigma of 0.02
 C606-C609
 1.54 with sigma of 0.02
 C561-C560
 1.39 with sigma of 0.02
 C557-C558
 1.39 with sigma of 0.02
 C560-C559
 1.39 with sigma of 0.02
 C559-C558
 1.39 with sigma of 0.02
 C430-C433
 1.54 with sigma of 0.02
 C500-C501
 1.54 with sigma of 0.02
 C386-C389
 1.54 with sigma of 0.02
 C617-C620
 1.54 with sigma of 0.02
 C618-C617
 1.54 with sigma of 0.02
 C617-C619
 1.54 with sigma of 0.02
 C569-C570
 1.39 with sigma of 0.02
 C547-C548
 1.39 with sigma of 0.02
 C633-C638
 1.39 with sigma of 0.02
 C638-C637
 1.39 with sigma of 0.02
 C484-C483 = C483-C482
 1.39 with sigma of 0.02
 C485-C482
 1.54 with sigma of 0.02
 C540-C537 = C541-C540 = C542-C540 = C543-C540
 1.54 with sigma of 0.02
 C537-C543 = C543-C541 = C542-C541 = C542-C543
 2.51 with sigma of 0.02
 C542-C537 = C541-C537 = C685-C686 = C685-C680 = C686-C680
 2.51 with sigma of 0.02
3. Restrained planarity
 C533, C537, C536, C535, C534, C539, C538, C540
 with sigma of 0.1
 C676, C677, C679, C680, C681, C683
 with sigma of 0.1
 C643, C644, C645, C646, C647, C648, C649, C650
 with sigma of 0.1
4. Uiso/Uaniso restraints and constraints
Uanis(S20) \\sim Ueq, Uanis(S28) \\sim Ueq, Uanis(S47) \\sim Ueq, Uanis(S63)
\\sim Ueq, Uanis(S79) \\sim Ueq, Uanis(S80) \\sim Ueq, Uanis(P3) \\sim Ueq:
with sigma of 0.05 and sigma for terminal atoms of 0.1
Uanis(A112) \\sim Ueq, Uanis(A9) \\sim Ueq, Uanis(A11) \\sim Ueq, Uanis(A17)
\\sim Ueq, Uanis(A18) \\sim Ueq, Uanis(A32) \\sim Ueq: with sigma of 0.05 and
sigma for terminal atoms of 0.1
Uiso(C661) = Uiso(C664) = Uiso(C663) = Uiso(C662)
Uiso(C669) = Uiso(C672) = Uiso(C675) = Uiso(C674) = Uiso(C673)
Uiso(C655) = Uiso(C660) = Uiso(C657) = Uiso(C656) = Uiso(C659) = Uiso(C658) =
Uiso(C661) = Uiso(C664) = Uiso(C663) = Uiso(C662)
Uiso(C685) = Uiso(C684) = Uiso(C683) = Uiso(C686) = Uiso(C680) = Uiso(C679) =
Uiso(C681) = Uiso(C678) = Uiso(C677) = Uiso(C682)
Uiso(C510) = Uiso(C508) = Uiso(C509)
Uiso(C697) = Uiso(C696) = Uiso(C695)
Uiso(C534) = Uiso(C535)
Uiso(C595) = Uiso(C598) = Uiso(C596) = Uiso(C597)
Uiso(C474) = Uiso(C475) = Uiso(C477) = Uiso(C476)
Uiso(C573) = Uiso(C576) = Uiso(C575) = Uiso(C574)
Uiso(C375) = Uiso(C377) = Uiso(C376) = Uiso(C378)
Uiso(C507) = Uiso(C510) = Uiso(C509) = Uiso(C508)
Uiso(C643) = Uiso(C644) = Uiso(C649) = Uiso(C645) = Uiso(C646) = Uiso(C647) =
Uiso(C648) = Uiso(C650) = Uiso(C651) = Uiso(C653) = Uiso(C652)
5. Others
 Fixed Sof: A1(0.5) A8(0.5) A3(0.5) A4(0.5) A5(0.5) A7(0.5) A13(0.5) A14(0.5)
 A113(0.5) A114(0.5) A1A(0.5) A4A(0.5) A5A(0.5) A7A(0.5) A13A(0.5) A13B(0.5)
 A14A(0.5) A14B(0.5) A3B(0.3) A4B(0.4) A13C(0.3) A1B(0.5) A8A(0.5)
6.a Secondary CH2 refined with riding coordinates:
 C13(H13A,H13B), C14(H14A,H14B), C15(H15A,H15B), C16(H16A,H16B), C17(H17A,
 H17B), C18(H18A,H18B), C43(H43A,H43B), C44(H44A,H44B), C45(H45A,H45B),
 C46(H46A,H46B), C47(H47A,H47B), C48(H48A,H48B), C73(H73A,H73B), C74(H74A,H74B),
  C75(H75A,H75B), C76(H76A,H76B), C77(H77A,H77B), C78(H78A,H78B), C103(H10A,
 H10B), C104(H10C,H10D), C105(H10E,H10F), C106(H10G,H10H), C107(H10I,H10J),
 C108(H10K,H10L), C133(H13C,H13D), C134(H13E,H13F), C135(H13G,H13H), C136(H13I,
 H13J), C137(H13K,H13L), C138(H13M,H13N), C163(H16C,H16D), C164(H16E,H16F),
 C165(H16G,H16H), C166(H16I,H16J), C167(H16K,H16L), C168(H16M,H16N), C181(H18C,
 H18D), C192(H19G,H19H), C203(H20J,H20K), C214(H21J,H21K), C225(H22J,H22K),
 C236(H23J,H23K), C247(H24J,H24K), C258(H25J,H25K), C269(H26J,H26K), C280(H28A,
 H28B), C291(H29D,H29E), C302(H30G,H30H), C313(H31J,H31K), C324(H32J,H32K),
 C335(H33J,H33K), C346(H34J,H34K), C357(H35J,H35K), C368(H36J,H36K), C379(H37J,
 H37K), C390(H39A,H39B), C401(H40D,H40E), C412(H41G,H41H), C423(H42J,H42K),
 C434(H43L,H43M), C445(H44L,H44M), C456(H45L,H45M), C467(H46L,H46M), C478(H47L,
 H47M), C489(H48L,H48M), C500(H50A,H50B), C511(H51D,H51E), C522(H52G,H52H),
 C533(H53J,H53K), C544(H54J,H54K), C555(H55J,H55K), C566(H56J,H56K), C577(H57J,
 H57K), C588(H58J,H58K), C599(H59J,H59K), C610(H61A,H61B), C621(H62D,H62E),
 C632(H63G,H63H), C643(H64J,H64K), C654(H65J,H65K), C665(H66J,H66K), C676(H67J,
 H67K), C687(H68J,H68K)
6.b Me refined with riding coordinates:
 C189(H18E,H18F,H18G), C190(H19A,H19B,H19C), C191(H19D,H19E,H19F), C200(H20A,
 H20B,H20C), C201(H20D,H20E,H20F), C202(H20G,H20H,H20I), C211(H21A,H21B,H21C),
 C212(H21D,H21E,H21F), C213(H21G,H21H,H21I), C222(H22A,H22B,H22C), C223(H22D,
 H22E,H22F), C224(H22G,H22H,H22I), C233(H23A,H23B,H23C), C234(H23D,H23E,H23F),
 C235(H23G,H23H,H23I), C244(H24A,H24B,H24C), C245(H24D,H24E,H24F), C246(H24G,
 H24H,H24I), C255(H25A,H25B,H25C), C256(H25D,H25E,H25F), C257(H25G,H25H,H25I),
 C266(H26A,H26B,H26C), C267(H26D,H26E,H26F), C268(H26G,H26H,H26I), C277(H27A,
 H27B,H27C), C278(H27D,H27E,H27F), C279(H27G,H27H,H27I), C288(H28C,H28D,H28E),
 C289(H28F,H28G,H28H), C290(H29A,H29B,H29C), C299(H29F,H29G,H29H), C300(H30A,
 H30B,H30C), C301(H30D,H30E,H30F), C310(H31A,H31B,H31C), C311(H31D,H31E,H31F),
 C312(H31G,H31H,H31I), C321(H32A,H32B,H32C), C322(H32D,H32E,H32F), C323(H32G,
 H32H,H32I), C332(H33A,H33B,H33C), C333(H33D,H33E,H33F), C334(H33G,H33H,H33I),
 C343(H34A,H34B,H34C), C344(H34D,H34E,H34F), C345(H34G,H34H,H34I), C354(H35A,
 H35B,H35C), C355(H35D,H35E,H35F), C356(H35G,H35H,H35I), C365(H36A,H36B,H36C),
 C366(H36D,H36E,H36F), C367(H36G,H36H,H36I), C376(H37A,H37B,H37C), C377(H37D,
 H37E,H37F), C378(H37G,H37H,H37I), C387(H38A,H38B,H38C), C388(H38D,H38E,H38F),
 C389(H38G,H38H,H38I), C398(H39C,H39D,H39E), C399(H39F,H39G,H39H), C400(H40A,
 H40B,H40C), C409(H40F,H40G,H40H), C410(H41A,H41B,H41C), C411(H41D,H41E,H41F),
 C420(H42A,H42B,H42C), C421(H42D,H42E,H42F), C422(H42G,H42H,H42I), C431(H43C,
 H43D,H43E), C432(H43F,H43G,H43H), C433(H43I,H43J,H43K), C442(H44C,H44D,H44E),
 C443(H44F,H44G,H44H), C444(H44I,H44J,H44K), C453(H45C,H45D,H45E), C454(H45F,
 H45G,H45H), C455(H45I,H45J,H45K), C464(H46C,H46D,H46E), C465(H46F,H46G,H46H),
 C466(H46I,H46J,H46K), C475(H47C,H47D,H47E), C476(H47F,H47G,H47H), C477(H47I,
 H47J,H47K), C486(H48C,H48D,H48E), C487(H48F,H48G,H48H), C488(H48I,H48J,H48K),
 C497(H49A,H49B,H49C), C498(H49D,H49E,H49F), C499(H49G,H49H,H49I), C508(H50C,
 H50D,H50E), C509(H50F,H50G,H50H), C510(H51A,H51B,H51C), C519(H51F,H51G,H51H),
 C520(H52A,H52B,H52C), C521(H52D,H52E,H52F), C530(H53A,H53B,H53C), C531(H53D,
 H53E,H53F), C532(H53G,H53H,H53I), C541(H54A,H54B,H54C), C542(H54D,H54E,H54F),
 C543(H54G,H54H,H54I), C552(H55A,H55B,H55C), C553(H55D,H55E,H55F), C554(H55G,
 H55H,H55I), C563(H56A,H56B,H56C), C564(H56D,H56E,H56F), C565(H56G,H56H,H56I),
 C574(H57A,H57B,H57C), C575(H57D,H57E,H57F), C576(H57G,H57H,H57I), C585(H58A,
 H58B,H58C), C586(H58D,H58E,H58F), C587(H58G,H58H,H58I), C596(H59A,H59B,H59C),
 C597(H59D,H59E,H59F), C598(H59G,H59H,H59I), C607(H60A,H60B,H60C), C608(H60D,
 H60E,H60F), C609(H60G,H60H,H60I), C618(H61C,H61D,H61E), C619(H61F,H61G,H61H),
 C620(H62A,H62B,H62C), C629(H62F,H62G,H62H), C630(H63A,H63B,H63C), C631(H63D,
 H63E,H63F), C640(H64A,H64B,H64C), C641(H64D,H64E,H64F), C642(H64G,H64H,H64I),
 C651(H65A,H65B,H65C), C652(H65D,H65E,H65F), C653(H65G,H65H,H65I), C662(H66A,
 H66B,H66C), C663(H66D,H66E,H66F), C664(H66G,H66H,H66I), C673(H67A,H67B,H67C),
 C674(H67D,H67E,H67F), C675(H67G,H67H,H67I), C684(H68A,H68B,H68C), C685(H68D,
 H68E,H68F), C686(H68G,H68H,H68I), C695(H69A,H69B,H69C), C696(H69D,H69E,H69F),
 C697(H69G,H69H,H69I)
6.c Aromatic/amide H refined with riding coordinates:
 C2(H2), C3(H3), C4(H4), C5(H5), C6(H6), C8(H8), C9(H9), C10(H10), C11(H11),
 C12(H12), C20(H20), C21(H21), C22(H22), C23(H23), C24(H24), C26(H26), C27(H27),
  C28(H28), C29(H29), C30(H30), C32(H32), C33(H33), C34(H34), C35(H35),
 C36(H36), C38(H38), C39(H39), C40(H40), C41(H41), C42(H42), C50(H50), C51(H51),
  C52(H52), C53(H53), C54(H54), C56(H56), C57(H57), C58(H58), C59(H59),
 C60(H60), C62(H62), C63(H63), C64(H64), C65(H65), C66(H66), C68(H68), C69(H69),
  C70(H70), C71(H71), C72(H72), C80(H80), C81(H81), C82(H82), C83(H83),
 C84(H84), C86(H86), C87(H87), C88(H88), C89(H89), C90(H90), C92(H92), C93(H93),
  C94(H94), C95(H95), C96(H96), C98(H98), C99(H99), C100(H100), C101(H101),
 C102(H102), C110(H110), C111(H111), C112(H112), C113(H113), C114(H114),
 C116(H116), C117(H117), C118(H118), C119(H119), C120(H120), C122(H122),
 C123(H123), C124(H124), C125(H125), C126(H126), C128(H128), C129(H129),
 C130(H130), C131(H131), C132(H132), C140(H140), C141(H141), C142(H142),
 C143(H143), C144(H144), C146(H146), C147(H147), C148(H148), C149(H149),
 C150(H150), C152(H152), C153(H153), C154(H154), C155(H155), C156(H156),
 C158(H158), C159(H159), C160(H160), C161(H161), C162(H162), C170(H170),
 C171(H171), C172(H172), C173(H173), C174(H174), C176(H176), C177(H177),
 C178(H178), C179(H179), C180(H180), C183(H183), C184(H184), C186(H186),
 C187(H187), C194(H194), C195(H195), C197(H197), C198(H198), C205(H205),
 C206(H206), C208(H208), C209(H209), C216(H216), C217(H217), C219(H219),
 C220(H220), C227(H227), C228(H228), C230(H230), C231(H231), C238(H238),
 C239(H239), C241(H241), C242(H242), C249(H249), C250(H250), C252(H252),
 C253(H253), C260(H260), C261(H261), C263(H263), C264(H264), C271(H271),
 C272(H272), C274(H274), C275(H275), C282(H282), C283(H283), C285(H285),
 C286(H286), C293(H293), C294(H294), C296(H296), C297(H297), C304(H304),
 C305(H305), C307(H307), C308(H308), C315(H315), C316(H316), C318(H318),
 C319(H319), C326(H326), C327(H327), C329(H329), C330(H330), C337(H337),
 C338(H338), C340(H340), C341(H341), C348(H348), C349(H349), C351(H351),
 C352(H352), C359(H359), C360(H360), C362(H362), C363(H363), C370(H370),
 C371(H371), C373(H373), C374(H374), C381(H381), C382(H382), C384(H384),
 C385(H385), C392(H392), C393(H393), C395(H395), C396(H396), C407(H407),
 C406(H406), C404(H404), C403(H403), C414(H414), C415(H415), C417(H417),
 C418(H418), C425(H425), C426(H426), C428(H428), C429(H429), C436(H436),
 C437(H437), C439(H439), C440(H440), C447(H447), C448(H448), C450(H450),
 C451(H451), C458(H458), C459(H459), C461(H461), C462(H462), C469(H469),
 C470(H470), C472(H472), C473(H473), C480(H480), C481(H481), C483(H483),
 C484(H484), C491(H491), C492(H492), C494(H494), C495(H495), C502(H502),
 C503(H503), C505(H505), C506(H506), C513(H513), C514(H514), C516(H516),
 C517(H517), C524(H524), C525(H525), C527(H527), C528(H528), C536(H536),
 C535(H535), C539(H539), C538(H538), C546(H546), C547(H547), C549(H549),
 C550(H550), C557(H557), C558(H558), C560(H560), C561(H561), C568(H568),
 C569(H569), C571(H571), C572(H572), C579(H579), C580(H580), C582(H582),
 C583(H583), C590(H590), C591(H591), C593(H593), C594(H594), C601(H601),
 C602(H602), C604(H604), C605(H605), C612(H612), C613(H613), C615(H615),
 C616(H616), C623(H623), C624(H624), C626(H626), C627(H627), C634(H634),
 C635(H635), C637(H637), C638(H638), C645(H645), C646(H646), C648(H648),
 C649(H649), C660(H660), C659(H659), C657(H657), C656(H656), C667(H667),
 C668(H668), C670(H670), C671(H671), C678(H678), C679(H679), C681(H681),
 C682(H682), C689(H689), C690(H690), C692(H692), C693(H693)
6.d Fitted hexagon refined as free rotating group:
 C1(C2,C3,C4,C5,C6), C7(C8,C9,C10,C11,C12), C19(C20,C21,C22,C23,C24), C25(C26,
 C27,C28,C29,C30), C31(C32,C33,C34,C35,C36), C37(C38,C39,C40,C41,C42), C49(C50,
 C51,C52,C53,C54), C55(C56,C57,C58,C59,C60), C61(C62,C63,C64,C65,C66), C67(C68,
 C69,C70,C71,C72), C79(C80,C81,C82,C83,C84), C85(C86,C87,C88,C89,C90), C91(C92,
 C93,C94,C95,C96), C97(C98,C99,C100,C101,C102), C109(C110,C111,C112,C113,C114),
 C115(C116,C117,C118,C119,C120), C121(C122,C123,C124,C125,C126), C127(C128,C129,
 C130,C131,C132), C139(C140,C141,C142,C143,C144), C145(C146,C147,C148,C149,
 C150), C151(C152,C153,C154,C155,C156), C157(C158,C159,C160,C161,C162),
 C169(C170,C171,C172,C173,C174), C175(C176,C177,C178,C179,C180), C402(C407,C406,
 C405,C404,C403), C537(C536,C535,C534,C539,C538), C589(C590,C591,C592,C593,
 C594), C644(C645,C646,C647,C648,C649), C655(C660,C659,C658,C657,C656),
 C666(C667,C668,C669,C670,C671), C677(C678,C679,C680,C681,C682)
;
_olex2_submission_special_instructions 'No special instructions were received'

loop_
_space_group_symop_operation_xyz
'x, y, z'
'-x, -y, -z'

loop_
_atom_site_label
_atom_site_type_symbol
_atom_site_fract_x
_atom_site_fract_y
_atom_site_fract_z
_atom_site_U_iso_or_equiv
_atom_site_adp_type
_atom_site_occupancy
_atom_site_site_symmetry_order
_atom_site_calc_flag
_atom_site_refinement_flags_posn
_atom_site_refinement_flags_adp
_atom_site_refinement_flags_occupancy
_atom_site_disorder_assembly
_atom_site_disorder_group
A1 Ag -0.10796(18) 0.14753(17) 0.39271(11) 0.1167(14) Uiso 0.5 1 d . . P A 1
A2 Ag -0.08688(13) 0.34517(14) 0.29071(8) 0.2014(17) Uani 1 1 d . . . . .
A6 Ag -0.06036(12) 0.18614(15) 0.31017(9) 0.2154(19) Uani 1 1 d . . . . .
A8 Ag -0.1322(4) 0.2320(3) 0.2522(2) 0.203(3) Uiso 0.5 1 d . . P A 1
A9 Ag 0.04816(15) 0.28840(8) 0.16712(7) 0.1791(15) Uani 1 1 d . U . . .
A10 Ag -0.02630(14) 0.32195(9) 0.11901(7) 0.1706(13) Uani 1 1 d . . . . .
A11 Ag 0.15001(17) 0.22055(8) 0.25232(6) 0.1793(15) Uani 1 1 d . U . . .
A12 Ag -0.21767(13) 0.13519(10) 0.30610(7) 0.1777(14) Uani 1 1 d . . . . .
A15 Ag -0.21437(11) 0.22369(10) 0.40809(10) 0.1800(15) Uani 1 1 d . . . . .
A16 Ag -0.09605(11) 0.33329(10) 0.17284(8) 0.1635(12) Uani 1 1 d . . . . .
A17 Ag -0.16568(13) 0.40669(14) 0.33023(7) 0.1915(16) Uani 1 1 d . U . . .
A18 Ag -0.15248(11) 0.17442(10) 0.16649(8) 0.1749(14) Uani 1 1 d . U . . .
A19 Ag 0.03764(16) 0.22750(12) 0.27740(6) 0.1904(16) Uani 1 1 d . . . . .
A20 Ag -0.09905(11) 0.41734(8) 0.37183(6) 0.1451(9) Uani 1 1 d . . . . .
A21 Ag 0.18154(12) 0.24799(10) 0.13879(6) 0.1541(10) Uani 1 1 d . . . . .
A22 Ag -0.18519(11) 0.31797(10) 0.26959(7) 0.1620(12) Uani 1 1 d . . . . .
A23 Ag -0.08263(11) 0.31446(8) 0.23295(7) 0.1444(9) Uani 1 1 d . . . . .
A24 Ag 0.05873(10) 0.20008(9) 0.17654(7) 0.1479(11) Uani 1 1 d . . . . .
A25 Ag -0.30280(10) 0.24210(9) 0.29587(8) 0.1694(13) Uani 1 1 d . . . . .
A26 Ag 0.22144(11) 0.26884(8) 0.23830(7) 0.1431(10) Uani 1 1 d . . . . .
A27 Ag 0.24771(13) 0.27096(8) 0.16505(8) 0.1600(11) Uani 1 1 d . . . . .
A28 Ag -0.23785(10) 0.27158(10) 0.24746(8) 0.1625(12) Uani 1 1 d . . . . .
A29 Ag -0.17451(9) 0.46089(8) 0.27899(7) 0.1479(10) Uani 1 1 d . . . . .
A30 Ag 0.09047(9) 0.38242(8) 0.13991(7) 0.1449(10) Uani 1 1 d . . . . .
A31 Ag -0.16495(9) 0.28837(10) 0.17696(5) 0.1427(10) Uani 1 1 d . . . . .
A32 Ag 0.07562(9) 0.14992(12) 0.24322(6) 0.1700(14) Uani 1 1 d . U . . .
A33 Ag -0.26332(10) 0.42105(9) 0.28858(7) 0.1515(10) Uani 1 1 d . . . . .
A34 Ag -0.12745(10) 0.12997(8) 0.34305(8) 0.1483(10) Uani 1 1 d . . . . .
A35 Ag -0.13184(9) 0.39840(9) 0.23730(6) 0.1370(9) Uani 1 1 d . . . . .
A36 Ag 0.06235(11) 0.29923(10) 0.29069(9) 0.1649(12) Uani 1 1 d . . . . .
A37 Ag -0.31290(11) 0.33265(9) 0.30079(7) 0.1652(13) Uani 1 1 d . . . . .
A38 Ag -0.24563(10) 0.19928(11) 0.21889(6) 0.1585(11) Uani 1 1 d . . . . .
A39 Ag -0.10255(11) 0.16179(8) 0.21204(7) 0.1507(10) Uani 1 1 d . . . . .
A40 Ag 0.02147(9) 0.30317(8) 0.23592(7) 0.1450(10) Uani 1 1 d . . . . .
A41 Ag -0.14570(9) 0.36038(8) 0.39718(7) 0.1466(10) Uani 1 1 d . . . . .
A42 Ag -0.15360(9) 0.02508(8) 0.24753(6) 0.1352(9) Uani 1 1 d . . . . .
A43 Ag -0.15959(9) 0.34046(7) 0.45702(6) 0.1246(8) Uani 1 1 d . . . . .
A44 Ag 0.16565(8) 0.08968(7) 0.24944(7) 0.1321(9) Uani 1 1 d . . . . .
A45 Ag 0.16013(11) 0.19605(8) 0.18729(7) 0.1452(10) Uani 1 1 d . . . . .
A46 Ag -0.21533(8) 0.51887(7) 0.23078(6) 0.1235(8) Uani 1 1 d . . . . .
A47 Ag -0.17629(10) 0.12679(9) 0.24252(5) 0.1345(9) Uani 1 1 d . . . . .
A48 Ag -0.03016(11) 0.34530(7) 0.34753(5) 0.1382(9) Uani 1 1 d . . . . .
A49 Ag 0.20470(8) 0.36137(7) 0.14452(5) 0.1193(7) Uani 1 1 d . . . . .
A50 Ag 0.05641(10) 0.38631(8) 0.34392(6) 0.1292(8) Uani 1 1 d . . . . .
A51 Ag 0.15127(8) 0.25834(8) 0.34661(5) 0.1225(8) Uani 1 1 d . . . . .
A52 Ag 0.13867(9) 0.33717(7) 0.29313(6) 0.1219(8) Uani 1 1 d . . . . .
A53 Ag -0.03510(8) 0.17369(7) 0.15976(6) 0.1184(7) Uani 1 1 d . . . . .
A54 Ag 0.11272(8) 0.20689(7) 0.32091(6) 0.1217(8) Uani 1 1 d . . . . .
A55 Ag -0.12433(8) 0.06987(9) 0.28402(6) 0.1337(9) Uani 1 1 d . . . . .
A56 Ag 0.03172(8) 0.09746(7) 0.21414(5) 0.1199(7) Uani 1 1 d . . . . .
A57 Ag 0.24475(8) 0.18471(8) 0.09770(5) 0.1154(7) Uani 1 1 d . . . . .
A58 Ag 0.12662(8) 0.42485(7) 0.26172(5) 0.1174(7) Uani 1 1 d . . . . .
A59 Ag 0.13823(8) 0.48617(7) 0.22343(6) 0.1173(7) Uani 1 1 d . . . . .
A60 Ag 0.10961(8) 0.11735(8) 0.17273(5) 0.1223(7) Uani 1 1 d . . . . .
A61 Ag 0.05333(9) 0.37718(7) 0.26557(6) 0.1241(8) Uani 1 1 d . . . . .
A62 Ag -0.01204(9) 0.09075(6) 0.27321(5) 0.1099(6) Uani 1 1 d . . . . .
A63 Ag 0.25973(9) 0.10793(7) 0.26818(5) 0.1193(8) Uani 1 1 d . . . . .
A64 Ag 0.03346(8) 0.08166(6) 0.32415(5) 0.1119(7) Uani 1 1 d . . . . .
A65 Ag 0.23720(8) 0.23234(7) 0.29365(5) 0.1116(7) Uani 1 1 d . . . . .
A66 Ag -0.10615(9) 0.20756(7) 0.46005(5) 0.1242(8) Uani 1 1 d . . . . .
A67 Ag 0.16527(8) 0.04385(7) 0.18649(5) 0.1194(7) Uani 1 1 d . . . . .
A68 Ag 0.21336(8) 0.35664(7) 0.23661(6) 0.1205(7) Uani 1 1 d . . . . .
A69 Ag 0.11629(8) 0.29848(7) 0.10919(5) 0.1152(7) Uani 1 1 d . . . . .
A70 Ag 0.09891(8) 0.12940(7) 0.30268(5) 0.1086(6) Uani 1 1 d . . . . .
A71 Ag -0.05082(8) 0.04241(6) 0.31964(5) 0.1126(7) Uani 1 1 d . . . . .
A72 Ag -0.24583(8) 0.45476(7) 0.15777(5) 0.1199(8) Uani 1 1 d . . . . .
A73 Ag -0.15425(8) 0.08697(8) 0.16325(5) 0.1231(8) Uani 1 1 d . . . . .
A74 Ag 0.05840(8) 0.26181(7) 0.07282(5) 0.1151(7) Uani 1 1 d . . . . .
A75 Ag 0.13079(8) 0.19535(7) 0.08633(5) 0.1159(7) Uani 1 1 d . . . . .
A76 Ag -0.01813(8) 0.37278(7) 0.16700(4) 0.1088(7) Uani 1 1 d . . . . .
A77 Ag -0.26025(8) 0.34173(7) 0.21185(5) 0.1157(7) Uani 1 1 d . . . . .
A78 Ag 0.06198(8) 0.36462(7) 0.20123(6) 0.1166(7) Uani 1 1 d . . . . .
A79 Ag 0.13450(8) 0.27984(6) 0.20539(5) 0.1106(7) Uani 1 1 d . . . . .
A80 Ag -0.12763(7) 0.42429(7) 0.17688(5) 0.1074(6) Uani 1 1 d . . . . .
A81 Ag 0.16833(8) 0.02490(6) 0.11853(5) 0.1138(7) Uani 1 1 d . . . . .
A82 Ag -0.16299(8) 0.28301(6) 0.40401(4) 0.1039(6) Uani 1 1 d . . . . .
A83 Ag -0.19552(7) 0.37371(6) 0.15878(5) 0.1058(6) Uani 1 1 d . . . . .
A84 Ag 0.08931(7) 0.47496(7) 0.14192(5) 0.1092(7) Uani 1 1 d . . . . .
A85 Ag 0.19412(7) 0.07299(6) 0.31544(5) 0.0997(6) Uani 1 1 d . . . . .
A86 Ag 0.31273(8) 0.19702(6) 0.22227(4) 0.1035(6) Uani 1 1 d . . . . .
A87 Ag -0.04856(7) 0.41429(6) 0.25374(4) 0.1001(6) Uani 1 1 d . . . . .
A88 Ag 0.01002(7) 0.23224(7) 0.12957(4) 0.1057(6) Uani 1 1 d . . . . .
A89 Ag -0.09248(7) 0.26640(7) 0.11558(5) 0.1075(6) Uani 1 1 d . . . . .
A90 Ag 0.23530(7) 0.15499(6) 0.21652(5) 0.1050(6) Uani 1 1 d . . . . .
A91 Ag 0.23714(7) 0.09221(6) 0.17291(5) 0.1067(6) Uani 1 1 d . . . . .
A92 Ag 0.16564(7) 0.12233(7) 0.05512(5) 0.1091(7) Uani 1 1 d . . . . .
A93 Ag 0.24058(7) 0.07165(6) 0.36192(5) 0.1015(6) Uani 1 1 d . . . . .
A94 Ag 0.18127(8) 0.13317(6) 0.12443(5) 0.1061(6) Uani 1 1 d . . . . .
A95 Ag 0.19497(8) 0.20594(6) 0.39273(4) 0.1053(6) Uani 1 1 d . . . . .
A96 Ag -0.06443(7) 0.07445(6) 0.22133(4) 0.0981(6) Uani 1 1 d . . . . .
A97 Ag -0.22021(7) 0.40892(6) 0.22077(5) 0.1006(6) Uani 1 1 d . . . . .
A98 Ag 0.09800(7) 0.03179(6) 0.27369(5) 0.1032(6) Uani 1 1 d . . . . .
A99 Ag 0.30104(7) 0.18031(6) 0.16100(4) 0.1001(6) Uani 1 1 d . . . . .
A100 Ag 0.03900(7) 0.27374(6) 0.35261(4) 0.0953(5) Uani 1 1 d . . . . .
A101 Ag 0.20890(7) 0.15719(6) 0.31921(4) 0.0977(6) Uani 1 1 d . . . . .
A102 Ag -0.05875(7) 0.28503(6) 0.40174(4) 0.0906(5) Uani 1 1 d . . . . .
A103 Ag 0.14293(7) 0.39799(6) 0.19800(4) 0.0922(5) Uani 1 1 d . . . . .
A104 Ag 0.03889(7) 0.44428(6) 0.22448(4) 0.0960(6) Uani 1 1 d . . . . .
A105 Ag 0.00694(8) 0.16476(6) 0.35026(4) 0.0983(6) Uani 1 1 d . . . . .
A106 Ag -0.04947(6) 0.45272(6) 0.19536(4) 0.0936(6) Uani 1 1 d . . . . .
A107 Ag 0.11425(7) 0.14182(6) 0.36120(4) 0.0952(5) Uani 1 1 d . . . . .
A108 Ag 0.00427(6) 0.08831(6) 0.15973(4) 0.0920(5) Uani 1 1 d . . . . .
A109 Ag 0.07181(6) 0.13873(6) 0.11826(4) 0.0934(5) Uani 1 1 d . . . . .
A110 Ag 0.03062(6) 0.20990(5) 0.39497(4) 0.0833(5) Uani 1 1 d . . . . .
A111 Ag -0.02236(10) 0.41990(8) 0.31261(6) 0.1337(8) Uani 1 1 d . . . . .
A112 Ag -0.22880(19) 0.33263(18) 0.33350(13) 0.301(3) Uani 1 1 d . U . . .
A3 Ag -0.08188(18) 0.23647(18) 0.36247(13) 0.1140(14) Uiso 0.5 1 d . . P A 1
A4 Ag -0.0815(2) 0.24634(16) 0.18609(13) 0.1159(18) Uiso 0.5 1 d . . P A 1
A5 Ag -0.0595(2) 0.28290(19) 0.32862(16) 0.130(2) Uiso 0.5 1 d . . P A 1
A7 Ag -0.2437(3) 0.3547(2) 0.38969(16) 0.174(2) Uiso 0.5 1 d . . P A 1
A13 Ag -0.0117(4) 0.2109(3) 0.2401(2) 0.227(4) Uiso 0.5 1 d . . P A 1
A14 Ag -0.1456(2) 0.26025(19) 0.31649(13) 0.126(2) Uiso 0.5 1 d . . P A 1
A113 Ag -0.17836(19) 0.20893(15) 0.29179(12) 0.1200(14) Uiso 0.5 1 d . . P A 1
A114 Ag -0.2527(2) 0.23664(17) 0.35172(13) 0.1435(18) Uiso 0.5 1 d . . P A 1
A1A Ag -0.08936(17) 0.21646(15) 0.37374(11) 0.1055(13) Uiso 0.5 1 d . . P A 2
A4A Ag -0.01160(18) 0.23908(14) 0.21853(11) 0.1193(14) Uiso 0.5 1 d . . P A 2
A5A Ag -0.0292(3) 0.2664(3) 0.29374(19) 0.198(3) Uiso 0.5 1 d . . P A 2
A7A Ag -0.24286(19) 0.38885(15) 0.38311(11) 0.1232(15) Uiso 0.5 1 d . . P A 2
A13A Ag -0.04957(15) 0.17367(11) 0.25176(9) 0.0964(11) Uiso 0.5 1 d . . P A 2
A13B Ag -0.1679(3) 0.2179(3) 0.2677(2) 0.196(3) Uiso 0.5 1 d . . P A 2
A14A Ag -0.1351(2) 0.27445(19) 0.31202(13) 0.1238(19) Uiso 0.5 1 d . . P A 2
A14B Ag -0.3008(4) 0.2310(3) 0.3470(2) 0.221(3) Uiso 0.5 1 d . . P A 2
A3B Ag -0.0684(3) 0.2692(3) 0.3450(2) 0.137(5) Uani 0.3 1 d . . P A 3
A4B Ag -0.0823(2) 0.2425(2) 0.2066(3) 0.149(3) Uani 0.4 1 d . . P A 3
A13C Ag -0.1943(4) 0.1874(3) 0.3220(3) 0.155(4) Uani 0.3 1 d . . P A 3
S1 S 0.0373(3) 0.0122(2) 0.31240(16) 0.102(2) Uani 1 1 d . . . . .
S2 S -0.1738(3) 0.1739(3) 0.43375(19) 0.131(3) Uani 1 1 d D . . . .
S3 S -0.0323(2) 0.2878(2) 0.07702(15) 0.106(2) Uani 1 1 d . . . . .
S4 S -0.0293(2) 0.11150(19) 0.37217(14) 0.0917(18) Uani 1 1 d . . . . .
S5 S -0.2739(2) 0.1820(2) 0.27083(17) 0.107(2) Uani 1 1 d . . . . .
S6 S -0.1667(2) 0.27186(19) 0.45436(13) 0.0892(17) Uani 1 1 d . . . . .
S7 S 0.2418(2) 0.02629(19) 0.15227(15) 0.0956(19) Uani 1 1 d . . . . .
S8 S 0.2008(2) 0.07913(19) 0.09203(14) 0.0894(18) Uani 1 1 d . . . . .
S9 S 0.1321(2) 0.2826(2) 0.06038(15) 0.108(2) Uani 1 1 d . . . . .
S10 S -0.0929(2) 0.1979(2) 0.12964(15) 0.100(2) Uani 1 1 d . . . . .
S11 S 0.0253(2) 0.3707(2) 0.11588(14) 0.103(2) Uani 1 1 d . . . . .
S12 S -0.1784(2) 0.3067(2) 0.12932(15) 0.107(2) Uani 1 1 d . . . . .
S13 S 0.0803(3) 0.31906(19) 0.36341(13) 0.0913(18) Uani 1 1 d . . . . .
S14 S 0.2556(2) 0.3034(2) 0.26545(16) 0.0992(19) Uani 1 1 d . . . . .
S15 S 0.0935(2) 0.0390(2) 0.22186(15) 0.0964(19) Uani 1 1 d . . . . .
S16 S 0.1631(3) 0.4040(2) 0.11336(16) 0.105(2) Uani 1 1 d . . . . .
S17 S -0.1302(3) 0.0641(2) 0.3505(2) 0.123(3) Uani 1 1 d . . . . .
S18 S 0.2168(2) 0.1703(2) 0.05724(14) 0.099(2) Uani 1 1 d . . . . .
S19 S 0.2399(2) 0.2408(2) 0.34620(14) 0.0904(17) Uani 1 1 d . . . . .
S20 S 0.1232(8) 0.4026(3) 0.31430(19) 0.255(9) Uani 1 1 d . U . . .
S21 S 0.2823(2) 0.0656(2) 0.30870(15) 0.0965(19) Uani 1 1 d . . . . .
S22 S -0.3459(3) 0.2899(2) 0.3343(2) 0.122(3) Uani 1 1 d . . . . .
S23 S -0.2992(2) 0.3799(2) 0.26485(17) 0.103(2) Uani 1 1 d . . . . .
S24 S 0.1822(2) 0.0285(2) 0.27592(15) 0.100(2) Uani 1 1 d . . . . .
S25 S -0.0185(3) 0.4358(2) 0.3618(2) 0.129(3) Uani 1 1 d . . . . .
S26 S -0.0985(2) 0.46079(18) 0.29224(15) 0.0938(18) Uani 1 1 d . . . . .
S27 S -0.2542(2) 0.4758(2) 0.20779(16) 0.104(2) Uani 1 1 d . . . . .
S28 S -0.2315(3) 0.1600(3) 0.1750(2) 0.144(3) Uani 1 1 d . U . . .
S29 S -0.2608(2) 0.4906(2) 0.28321(17) 0.105(2) Uani 1 1 d . . . . .
S30 S -0.2814(4) 0.3917(3) 0.3463(3) 0.170(5) Uani 1 1 d . . . . .
S31 S -0.2838(3) 0.2792(3) 0.2117(2) 0.137(3) Uani 1 1 d . . . . .
S32 S 0.2812(2) 0.08629(19) 0.21691(15) 0.0904(18) Uani 1 1 d . . . . .
S33 S -0.2566(5) 0.1680(3) 0.3533(3) 0.185(5) Uani 1 1 d D . . . .
S34 S 0.2983(2) 0.17222(19) 0.26984(14) 0.0868(17) Uani 1 1 d . . . . .
S35 S 0.2677(3) 0.2421(2) 0.1129(2) 0.124(3) Uani 1 1 d . . . . .
S36 S 0.3434(2) 0.2215(2) 0.17697(15) 0.0978(19) Uani 1 1 d . . . . .
S37 S 0.2388(2) 0.14269(19) 0.36252(14) 0.0885(17) Uani 1 1 d . . . . .
S38 S -0.1801(5) 0.4463(3) 0.3705(2) 0.156(4) Uani 1 1 d . . . . .
S39 S 0.1486(2) 0.4591(2) 0.17468(16) 0.0960(19) Uani 1 1 d . . . . .
S40 S 0.2767(2) 0.13567(19) 0.13595(14) 0.0905(18) Uani 1 1 d . . . . .
S41 S 0.2538(3) 0.3330(2) 0.17726(16) 0.104(2) Uani 1 1 d . . . . .
S42 S -0.2620(3) 0.2828(3) 0.39179(19) 0.132(3) Uani 1 1 d . . . . .
S43 S -0.2104(3) 0.0661(3) 0.29267(18) 0.125(3) Uani 1 1 d D . . . .
S44 S -0.2274(3) 0.3769(3) 0.43241(17) 0.123(3) Uani 1 1 d . . . . .
S45 S 0.2086(2) 0.42908(19) 0.23328(15) 0.0939(18) Uani 1 1 d . . . . .
S46 S -0.2852(2) 0.3988(2) 0.17811(15) 0.103(2) Uani 1 1 d . . . . .
S47 S -0.1901(2) 0.0757(3) 0.21649(17) 0.118(3) Uani 1 1 d . U . . .
S48 S 0.0355(2) 0.43852(19) 0.17667(15) 0.0930(19) Uani 1 1 d . . . . .
S49 S 0.1692(2) 0.15826(18) 0.27942(13) 0.0837(16) Uani 1 1 d . . . . .
S50 S -0.1708(2) 0.33949(19) 0.21922(14) 0.0905(18) Uani 1 1 d . . . . .
S51 S -0.0734(3) 0.2576(2) 0.26778(17) 0.115(3) Uani 1 1 d . . . . .
S52 S -0.1150(2) 0.3839(2) 0.13708(15) 0.108(2) Uani 1 1 d . . . . .
S53 S -0.0535(2) 0.21732(19) 0.41136(13) 0.0875(17) Uani 1 1 d . . . . .
S54 S -0.1350(3) 0.1989(2) 0.34478(16) 0.106(2) Uani 1 1 d . . . . .
S55 S 0.1516(2) 0.1280(2) 0.20756(16) 0.105(2) Uani 1 1 d . . . . .
S56 S -0.1312(3) 0.1504(2) 0.27121(16) 0.104(2) Uani 1 1 d . . . . .
S57 S -0.0291(2) 0.36118(17) 0.21897(13) 0.0826(16) Uani 1 1 d . . . . .
S58 S 0.0893(2) 0.0771(2) 0.14180(16) 0.099(2) Uani 1 1 d . . . . .
S59 S -0.0619(3) 0.3520(2) 0.39750(15) 0.102(2) Uani 1 1 d . . . . .
S60 S -0.0811(2) 0.1012(2) 0.17713(14) 0.103(2) Uani 1 1 d . . . . .
S61 S 0.1311(2) 0.34253(19) 0.22873(14) 0.0922(18) Uani 1 1 d . . . . .
S62 S -0.1594(2) 0.2282(2) 0.20723(16) 0.103(2) Uani 1 1 d . . . . .
S63 S 0.1350(3) 0.1991(2) 0.14113(17) 0.119(3) Uani 1 1 d . U . . .
S64 S -0.2262(2) 0.2724(2) 0.29926(16) 0.0995(19) Uani 1 1 d . . . . .
S65 S -0.0393(3) 0.0399(2) 0.26087(16) 0.101(2) Uani 1 1 d . . . . .
S66 S 0.0716(2) 0.23702(19) 0.22921(14) 0.0877(17) Uani 1 1 d . . . . .
S67 S 0.0162(2) 0.1423(2) 0.28592(15) 0.0930(18) Uani 1 1 d . . . . .
S68 S 0.0394(2) 0.45029(19) 0.27346(16) 0.0972(19) Uani 1 1 d . . . . .
S69 S 0.0476(2) 0.1926(2) 0.08830(14) 0.099(2) Uani 1 1 d . . . . .
S70 S 0.0133(2) 0.22803(17) 0.32886(12) 0.0774(15) Uani 1 1 d . . . . .
S71 S 0.1439(2) 0.26797(18) 0.29253(14) 0.0891(17) Uani 1 1 d . . . . .
S72 S -0.0005(2) 0.1644(2) 0.20128(16) 0.105(2) Uani 1 1 d . . . . .
S73 S 0.2195(2) 0.22385(18) 0.20267(15) 0.0904(18) Uani 1 1 d . . . . .
S74 S 0.1149(2) 0.20339(19) 0.37777(14) 0.0887(17) Uani 1 1 d . . . . .
S75 S -0.1338(2) 0.4639(2) 0.21555(16) 0.102(2) Uani 1 1 d . . . . .
S76 S 0.1102(2) 0.0825(2) 0.34439(15) 0.0952(19) Uani 1 1 d . . . . .
S77 S -0.1476(3) 0.3094(2) 0.35549(15) 0.109(2) Uani 1 1 d . . . . .
S78 S -0.1667(3) 0.3779(3) 0.28788(18) 0.120(2) Uani 1 1 d . . . . .
S79 S 0.1203(4) 0.3109(2) 0.15653(17) 0.142(3) Uani 1 1 d . U . . .
S80 S -0.0244(4) 0.2738(3) 0.17029(17) 0.144(4) Uani 1 1 d . U . . .
S81 S -0.0112(4) 0.3425(2) 0.29727(18) 0.131(3) Uani 1 1 d . . . . .
P1 P 0.1665(3) -0.0360(2) 0.10053(18) 0.107(2) Uani 1 1 d . . . . .
P2 P -0.0956(3) -0.0374(3) 0.24058(19) 0.120(3) Uani 1 1 d . . . . .
P3 P -0.1475(3) 0.0498(3) 0.12215(17) 0.116(3) Uani 1 1 d . U . . .
P4 P 0.1108(3) 0.1233(3) 0.02594(17) 0.111(2) Uani 1 1 d . . . . .
P5 P 0.1919(3) 0.2166(2) 0.44175(17) 0.106(2) Uani 1 1 d . . . . .
P6 P -0.1166(3) 0.3670(2) 0.48406(17) 0.111(2) Uani 1 1 d . . . . .
P7 P -0.2150(3) 0.5861(2) 0.2240(2) 0.122(3) Uani 1 1 d . . . . .
P8 P 0.0853(3) 0.5445(2) 0.2467(2) 0.123(3) Uani 1 1 d . . . . .
P9 P -0.0729(3) 0.1701(3) 0.49675(16) 0.118(3) Uani 1 1 d . . . . .
P10 P 0.2168(3) 0.0250(2) 0.39619(17) 0.102(2) Uani 1 1 d . . . . .
P11 P 0.0640(3) 0.5279(2) 0.11067(19) 0.115(3) Uani 1 1 d . . . . .
P12 P -0.2192(3) 0.4759(2) 0.10980(17) 0.106(2) Uani 1 1 d . . . . .
C1 C 0.2218(6) -0.0750(5) 0.0958(4) 0.101(8) Uiso 1 1 d . . . . .
C2 C 0.2536(7) -0.0754(5) 0.1128(4) 0.107(8) Uiso 1 1 d G . . . .
H2 H 0.2469 -0.0549 0.1259 0.129 Uiso 1 1 calc R . . . .
C3 C 0.2952(7) -0.1060(6) 0.1107(4) 0.134(11) Uiso 1 1 d G . . . .
H3 H 0.3169 -0.1064 0.1223 0.161 Uiso 1 1 calc R . . . .
C4 C 0.3050(6) -0.1361(5) 0.0915(5) 0.145(12) Uiso 1 1 d G . . . .
H4 H 0.3334 -0.1571 0.0900 0.174 Uiso 1 1 calc R . . . .
C5 C 0.2732(8) -0.1357(5) 0.0745(4) 0.143(12) Uiso 1 1 d G . . . .
H5 H 0.2799 -0.1563 0.0614 0.172 Uiso 1 1 calc R . . . .
C6 C 0.2316(7) -0.1051(6) 0.0766(4) 0.119(9) Uiso 1 1 d G . . . .
H6 H 0.2099 -0.1048 0.0650 0.143 Uiso 1 1 calc R . . . .
C7 C 0.1566(7) -0.0303(5) 0.0645(3) 0.106(8) Uiso 1 1 d . . . . .
C8 C 0.1254(6) -0.0468(5) 0.0553(4) 0.105(8) Uiso 1 1 d G . . . .
H8 H 0.1061 -0.0606 0.0684 0.126 Uiso 1 1 calc R . . . .
C9 C 0.1223(7) -0.0432(6) 0.0270(4) 0.126(10) Uiso 1 1 d G . . . .
H9 H 0.1009 -0.0545 0.0208 0.151 Uiso 1 1 calc R . . . .
C10 C 0.1506(8) -0.0231(6) 0.0079(3) 0.127(10) Uiso 1 1 d G . . . .
H10 H 0.1485 -0.0206 -0.0114 0.153 Uiso 1 1 calc R . . . .
C11 C 0.1819(7) -0.0065(5) 0.0171(4) 0.113(9) Uiso 1 1 d G . . . .
H11 H 0.2012 0.0072 0.0040 0.136 Uiso 1 1 calc R . . . .
C12 C 0.1849(6) -0.0101(5) 0.0453(4) 0.093(7) Uiso 1 1 d G . . . .
H12 H 0.2063 0.0012 0.0516 0.112 Uiso 1 1 calc R . . . .
C13 C 0.1202(9) -0.0582(7) 0.1212(6) 0.097(7) Uiso 1 1 d . . . . .
H13A H 0.1177 -0.0793 0.1098 0.116 Uiso 1 1 calc R . . . .
H13B H 0.1301 -0.0700 0.1386 0.116 Uiso 1 1 calc R . . . .
C14 C 0.0706(10) -0.0290(8) 0.1299(6) 0.106(8) Uiso 1 1 d . . . . .
H14A H 0.0745 -0.0055 0.1378 0.128 Uiso 1 1 calc R . . . .
H14B H 0.0580 -0.0211 0.1127 0.128 Uiso 1 1 calc R . . . .
C15 C 0.0339(11) -0.0447(9) 0.1517(7) 0.117(9) Uiso 1 1 d . . . . .
H15A H 0.0465 -0.0532 0.1688 0.140 Uiso 1 1 calc R . . . .
H15B H 0.0287 -0.0675 0.1437 0.140 Uiso 1 1 calc R . . . .
C16 C -0.0140(10) -0.0137(8) 0.1599(6) 0.102(8) Uiso 1 1 d . . . . .
H16A H -0.0078 0.0092 0.1673 0.123 Uiso 1 1 calc R . . . .
H16B H -0.0258 -0.0054 0.1425 0.123 Uiso 1 1 calc R . . . .
C17 C -0.0541(11) -0.0254(9) 0.1819(7) 0.120(9) Uiso 1 1 d . . . . .
H17A H -0.0625 -0.0466 0.1738 0.144 Uiso 1 1 calc R . . . .
H17B H -0.0833 -0.0030 0.1855 0.144 Uiso 1 1 calc R . . . .
C18 C -0.0418(12) -0.0390(10) 0.2105(7) 0.132(11) Uiso 1 1 d . . . . .
H18A H -0.0228 -0.0225 0.2154 0.158 Uiso 1 1 calc R . . . .
H18B H -0.0208 -0.0659 0.2082 0.158 Uiso 1 1 calc R . . . .
C19 C -0.1227(10) -0.0725(7) 0.2328(5) 0.121(10) Uiso 1 1 d . . . . .
C20 C -0.0931(8) -0.1060(9) 0.2182(5) 0.161(14) Uiso 1 1 d G . . . .
H20 H -0.0591 -0.1091 0.2117 0.193 Uiso 1 1 calc R . . . .
C21 C -0.1133(13) -0.1350(7) 0.2130(7) 0.26(3) Uiso 1 1 d G . . . .
H21 H -0.0930 -0.1579 0.2030 0.308 Uiso 1 1 calc R . . . .
C22 C -0.1630(14) -0.1305(8) 0.2225(7) 0.28(3) Uiso 1 1 d G . . . .
H22 H -0.1768 -0.1503 0.2190 0.337 Uiso 1 1 calc R . . . .
C23 C -0.1926(8) -0.0970(10) 0.2372(6) 0.156(13) Uiso 1 1 d G . . . .
H23 H -0.2266 -0.0939 0.2436 0.187 Uiso 1 1 calc R . . . .
C24 C -0.1725(9) -0.0680(7) 0.2423(5) 0.170(15) Uiso 1 1 d G . . . .
H24 H -0.1927 -0.0451 0.2523 0.205 Uiso 1 1 calc R . . . .
C25 C -0.0696(9) -0.0546(7) 0.2705(5) 0.121(10) Uiso 1 1 d . . . . .
C26 C -0.0255(9) -0.0829(7) 0.2668(5) 0.159(14) Uiso 1 1 d G . . . .
H26 H -0.0100 -0.0947 0.2486 0.191 Uiso 1 1 calc R . . . .
C27 C -0.0043(7) -0.0941(7) 0.2896(6) 0.189(17) Uiso 1 1 d G . . . .
H27 H 0.0258 -0.1134 0.2871 0.227 Uiso 1 1 calc R . . . .
C28 C -0.0270(10) -0.0769(8) 0.3162(5) 0.157(13) Uiso 1 1 d G . . . .
H28 H -0.0124 -0.0845 0.3319 0.188 Uiso 1 1 calc R . . . .
C29 C -0.0710(9) -0.0486(7) 0.3199(4) 0.150(12) Uiso 1 1 d G . . . .
H29 H -0.0866 -0.0369 0.3381 0.180 Uiso 1 1 calc R . . . .
C30 C -0.0923(7) -0.0375(6) 0.2971(5) 0.141(12) Uiso 1 1 d G . . . .
H30 H -0.1224 -0.0181 0.2996 0.169 Uiso 1 1 calc R . . . .
C31 C -0.1351(7) -0.0016(4) 0.1301(4) 0.111(9) Uiso 1 1 d . . . . .
C32 C -0.1608(7) -0.0116(5) 0.1563(4) 0.113(9) Uiso 1 1 d G . . . .
H32 H -0.1822 0.0081 0.1692 0.135 Uiso 1 1 calc R . . . .
C33 C -0.1554(7) -0.0504(6) 0.1637(4) 0.117(9) Uiso 1 1 d G . . . .
H33 H -0.1730 -0.0573 0.1816 0.140 Uiso 1 1 calc R . . . .
C34 C -0.1242(8) -0.0793(4) 0.1448(5) 0.131(10) Uiso 1 1 d G . . . .
H34 H -0.1205 -0.1058 0.1498 0.157 Uiso 1 1 calc R . . . .
C35 C -0.0985(7) -0.0692(5) 0.1185(4) 0.140(11) Uiso 1 1 d G . . . .
H35 H -0.0772 -0.0889 0.1056 0.168 Uiso 1 1 calc R . . . .
C36 C -0.1039(7) -0.0304(6) 0.1112(3) 0.112(9) Uiso 1 1 d G . . . .
H36 H -0.0864 -0.0235 0.0932 0.135 Uiso 1 1 calc R . . . .
C37 C -0.1988(5) 0.0598(5) 0.1061(4) 0.101(8) Uiso 1 1 d . . . . .
C38 C -0.2008(6) 0.0357(4) 0.0853(4) 0.104(8) Uiso 1 1 d G . . . .
H38 H -0.1752 0.0129 0.0795 0.125 Uiso 1 1 calc R . . . .
C39 C -0.2403(7) 0.0449(5) 0.0729(4) 0.130(10) Uiso 1 1 d G . . . .
H39 H -0.2416 0.0284 0.0587 0.156 Uiso 1 1 calc R . . . .
C40 C -0.2777(6) 0.0782(6) 0.0813(4) 0.119(9) Uiso 1 1 d G . . . .
H40 H -0.3047 0.0845 0.0729 0.143 Uiso 1 1 calc R . . . .
C41 C -0.2758(6) 0.1024(4) 0.1021(4) 0.107(8) Uiso 1 1 d G . . . .
H41 H -0.3014 0.1252 0.1079 0.128 Uiso 1 1 calc R . . . .
C42 C -0.2363(7) 0.0932(5) 0.1145(3) 0.105(8) Uiso 1 1 d G . . . .
H42 H -0.2350 0.1097 0.1287 0.126 Uiso 1 1 calc R . . . .
C43 C -0.1010(10) 0.0523(8) 0.0905(6) 0.107(8) Uiso 1 1 d . . . . .
H43A H -0.0983 0.0318 0.0769 0.128 Uiso 1 1 calc R . . . .
H43B H -0.1102 0.0777 0.0812 0.128 Uiso 1 1 calc R . . . .
C44 C -0.0491(10) 0.0468(8) 0.0978(6) 0.102(8) Uiso 1 1 d . . . . .
H44A H -0.0354 0.0190 0.1016 0.123 Uiso 1 1 calc R . . . .
H44B H -0.0539 0.0616 0.1153 0.123 Uiso 1 1 calc R . . . .
C45 C -0.0109(11) 0.0612(9) 0.0723(7) 0.118(9) Uiso 1 1 d . . . . .
H45A H -0.0039 0.0454 0.0549 0.142 Uiso 1 1 calc R . . . .
H45B H -0.0245 0.0887 0.0677 0.142 Uiso 1 1 calc R . . . .
C46 C 0.0329(9) 0.0568(8) 0.0818(6) 0.094(7) Uiso 1 1 d . . . . .
H46A H 0.0443 0.0297 0.0878 0.113 Uiso 1 1 calc R . . . .
H46B H 0.0255 0.0738 0.0985 0.113 Uiso 1 1 calc R . . . .
C47 C 0.0732(11) 0.0668(8) 0.0591(7) 0.114(9) Uiso 1 1 d . . . . .
H47A H 0.1006 0.0662 0.0676 0.136 Uiso 1 1 calc R . . . .
H47B H 0.0850 0.0466 0.0440 0.136 Uiso 1 1 calc R . . . .
C48 C 0.0586(11) 0.1060(8) 0.0455(6) 0.111(9) Uiso 1 1 d . . . . .
H48A H 0.0383 0.1251 0.0606 0.133 Uiso 1 1 calc R . . . .
H48B H 0.0385 0.1043 0.0322 0.133 Uiso 1 1 calc R . . . .
C49 C 0.1404(8) 0.0967(6) -0.0063(4) 0.112(9) Uiso 1 1 d . . . . .
C50 C 0.1898(8) 0.0919(6) -0.0180(5) 0.132(11) Uiso 1 1 d G . . . .
H50 H 0.2085 0.1015 -0.0082 0.158 Uiso 1 1 calc R . . . .
C51 C 0.2117(6) 0.0731(6) -0.0441(5) 0.138(11) Uiso 1 1 d G . . . .
H51 H 0.2454 0.0698 -0.0521 0.166 Uiso 1 1 calc R . . . .
C52 C 0.1842(9) 0.0591(6) -0.0585(4) 0.139(11) Uiso 1 1 d G . . . .
H52 H 0.1992 0.0463 -0.0763 0.167 Uiso 1 1 calc R . . . .
C53 C 0.1349(9) 0.0639(6) -0.0467(5) 0.144(12) Uiso 1 1 d G . . . .
H53 H 0.1162 0.0543 -0.0565 0.172 Uiso 1 1 calc R . . . .
C54 C 0.1130(6) 0.0827(6) -0.0206(5) 0.144(12) Uiso 1 1 d G . . . .
H54 H 0.0793 0.0860 -0.0126 0.173 Uiso 1 1 calc R . . . .
C55 C 0.0810(7) 0.1697(5) 0.0135(4) 0.105(8) Uiso 1 1 d . . . . .
C56 C 0.0367(7) 0.1748(5) 0.0066(5) 0.114(9) Uiso 1 1 d G . . . .
H56 H 0.0226 0.1537 0.0080 0.137 Uiso 1 1 calc R . . . .
C57 C 0.0130(6) 0.2109(6) -0.0023(5) 0.137(11) Uiso 1 1 d G . . . .
H57 H -0.0173 0.2145 -0.0070 0.164 Uiso 1 1 calc R . . . .
C58 C 0.0337(7) 0.2419(5) -0.0044(5) 0.114(9) Uiso 1 1 d G . . . .
H58 H 0.0175 0.2665 -0.0105 0.137 Uiso 1 1 calc R . . . .
C59 C 0.0780(7) 0.2367(5) 0.0025(5) 0.118(9) Uiso 1 1 d G . . . .
H59 H 0.0921 0.2578 0.0011 0.142 Uiso 1 1 calc R . . . .
C60 C 0.1017(6) 0.2006(6) 0.0115(5) 0.137(11) Uiso 1 1 d G . . . .
H60 H 0.1320 0.1971 0.0162 0.164 Uiso 1 1 calc R . . . .
C61 C 0.1999(8) 0.1720(5) 0.4623(5) 0.118(9) Uiso 1 1 d . . . . .
C62 C 0.2287(8) 0.1379(6) 0.4482(4) 0.121(10) Uiso 1 1 d G . . . .
H62 H 0.2446 0.1385 0.4286 0.145 Uiso 1 1 calc R . . . .
C63 C 0.2341(8) 0.1028(5) 0.4627(5) 0.127(10) Uiso 1 1 d G . . . .
H63 H 0.2537 0.0795 0.4531 0.153 Uiso 1 1 calc R . . . .
C64 C 0.2108(9) 0.1019(6) 0.4914(5) 0.145(12) Uiso 1 1 d G . . . .
H64 H 0.2145 0.0780 0.5013 0.174 Uiso 1 1 calc R . . . .
C65 C 0.1820(9) 0.1361(8) 0.5055(4) 0.169(15) Uiso 1 1 d G . . . .
H65 H 0.1661 0.1355 0.5251 0.202 Uiso 1 1 calc R . . . .
C66 C 0.1766(8) 0.1711(6) 0.4909(5) 0.154(13) Uiso 1 1 d G . . . .
H66 H 0.1570 0.1945 0.5006 0.185 Uiso 1 1 calc R . . . .
C67 C 0.2378(7) 0.2368(6) 0.4489(5) 0.122(10) Uiso 1 1 d . . . . .
C68 C 0.2501(9) 0.2335(7) 0.4750(4) 0.156(13) Uiso 1 1 d G . . . .
H68 H 0.2320 0.2223 0.4907 0.187 Uiso 1 1 calc R . . . .
C69 C 0.2889(10) 0.2465(8) 0.4781(4) 0.159(13) Uiso 1 1 d G . . . .
H69 H 0.2972 0.2443 0.4960 0.190 Uiso 1 1 calc R . . . .
C70 C 0.3153(8) 0.2629(7) 0.4551(6) 0.185(17) Uiso 1 1 d G . . . .
H70 H 0.3418 0.2719 0.4572 0.222 Uiso 1 1 calc R . . . .
C71 C 0.3031(8) 0.2663(6) 0.4290(5) 0.126(10) Uiso 1 1 d G . . . .
H71 H 0.3211 0.2775 0.4132 0.151 Uiso 1 1 calc R . . . .
C72 C 0.2643(8) 0.2532(6) 0.4259(4) 0.112(9) Uiso 1 1 d G . . . .
H72 H 0.2559 0.2555 0.4080 0.134 Uiso 1 1 calc R . . . .
C73 C 0.1383(9) 0.2489(7) 0.4639(6) 0.094(7) Uiso 1 1 d . . . . .
H73A H 0.1389 0.2443 0.4841 0.113 Uiso 1 1 calc R . . . .
H73B H 0.1390 0.2761 0.4594 0.113 Uiso 1 1 calc R . . . .
C74 C 0.0881(10) 0.2426(9) 0.4590(7) 0.113(9) Uiso 1 1 d . . . . .
H74A H 0.0897 0.2425 0.4384 0.136 Uiso 1 1 calc R . . . .
H74B H 0.0839 0.2173 0.4670 0.136 Uiso 1 1 calc R . . . .
C75 C 0.0447(11) 0.2756(9) 0.4738(7) 0.114(9) Uiso 1 1 d . . . . .
H75A H 0.0415 0.2749 0.4947 0.137 Uiso 1 1 calc R . . . .
H75B H 0.0492 0.3011 0.4666 0.137 Uiso 1 1 calc R . . . .
C76 C -0.0008(9) 0.2691(7) 0.4671(5) 0.088(7) Uiso 1 1 d . . . . .
H76A H 0.0026 0.2716 0.4462 0.106 Uiso 1 1 calc R . . . .
H76B H -0.0019 0.2421 0.4723 0.106 Uiso 1 1 calc R . . . .
C77 C -0.0467(10) 0.2951(7) 0.4813(6) 0.101(8) Uiso 1 1 d . . . . .
H77A H -0.0513 0.2905 0.5021 0.121 Uiso 1 1 calc R . . . .
H77B H -0.0730 0.2877 0.4755 0.121 Uiso 1 1 calc R . . . .
C78 C -0.0542(10) 0.3408(8) 0.4761(7) 0.111(9) Uiso 1 1 d . . . . .
H78A H -0.0391 0.3452 0.4559 0.133 Uiso 1 1 calc R . . . .
H78B H -0.0374 0.3507 0.4882 0.133 Uiso 1 1 calc R . . . .
C79 C -0.1428(10) 0.3666(7) 0.5222(4) 0.134(11) Uiso 1 1 d . . . . .
C80 C -0.1126(7) 0.3579(7) 0.5409(6) 0.122(10) Uiso 1 1 d G . . . .
H80 H -0.0784 0.3528 0.5338 0.147 Uiso 1 1 calc R . . . .
C81 C -0.1324(10) 0.3566(8) 0.5701(5) 0.202(19) Uiso 1 1 d G . . . .
H81 H -0.1117 0.3507 0.5829 0.242 Uiso 1 1 calc R . . . .
C82 C -0.1824(11) 0.3641(9) 0.5804(4) 0.184(17) Uiso 1 1 d G . . . .
H82 H -0.1959 0.3633 0.6004 0.221 Uiso 1 1 calc R . . . .
C83 C -0.2126(7) 0.3729(8) 0.5617(7) 0.174(15) Uiso 1 1 d G . . . .
H83 H -0.2468 0.3780 0.5688 0.209 Uiso 1 1 calc R . . . .
C84 C -0.1928(9) 0.3741(8) 0.5325(6) 0.168(15) Uiso 1 1 d G . . . .
H84 H -0.2135 0.3801 0.5197 0.201 Uiso 1 1 calc R . . . .
C85 C -0.1095(8) 0.4158(5) 0.4787(5) 0.113(9) Uiso 1 1 d . . . . .
C86 C -0.1251(8) 0.4417(7) 0.5015(4) 0.144(12) Uiso 1 1 d G . . . .
H86 H -0.1360 0.4330 0.5203 0.173 Uiso 1 1 calc R . . . .
C87 C -0.1247(9) 0.4803(7) 0.4968(5) 0.179(16) Uiso 1 1 d G . . . .
H87 H -0.1354 0.4980 0.5124 0.215 Uiso 1 1 calc R . . . .
C88 C -0.1088(10) 0.4931(5) 0.4693(6) 0.157(13) Uiso 1 1 d G . . . .
H88 H -0.1086 0.5195 0.4661 0.189 Uiso 1 1 calc R . . . .
C89 C -0.0933(9) 0.4672(8) 0.4465(5) 0.166(14) Uiso 1 1 d G . . . .
H89 H -0.0824 0.4759 0.4277 0.199 Uiso 1 1 calc R . . . .
C90 C -0.0936(8) 0.4286(7) 0.4512(4) 0.140(11) Uiso 1 1 d G . . . .
H90 H -0.0830 0.4109 0.4356 0.168 Uiso 1 1 calc R . . . .
C91 C -0.2197(9) 0.6019(7) 0.1877(4) 0.120(9) Uiso 1 1 d . . . . .
C92 C -0.2498(8) 0.5875(6) 0.1758(5) 0.137(11) Uiso 1 1 d G . . . .
H92 H -0.2655 0.5691 0.1859 0.165 Uiso 1 1 calc R . . . .
C93 C -0.2570(8) 0.6001(7) 0.1491(5) 0.132(11) Uiso 1 1 d G . . . .
H93 H -0.2776 0.5902 0.1409 0.159 Uiso 1 1 calc R . . . .
C94 C -0.2341(10) 0.6270(8) 0.1343(4) 0.188(17) Uiso 1 1 d G . . . .
H94 H -0.2390 0.6356 0.1160 0.226 Uiso 1 1 calc R . . . .
C95 C -0.2040(10) 0.6415(7) 0.1462(6) 0.165(14) Uiso 1 1 d G . . . .
H95 H -0.1883 0.6599 0.1361 0.199 Uiso 1 1 calc R . . . .
C96 C -0.1968(9) 0.6289(7) 0.1729(6) 0.172(15) Uiso 1 1 d G . . . .
H96 H -0.1762 0.6388 0.1811 0.206 Uiso 1 1 calc R . . . .
C97 C -0.2619(8) 0.6204(7) 0.2485(5) 0.121(10) Uiso 1 1 d . . . . .
C98 C -0.2848(10) 0.6089(6) 0.2750(6) 0.156(13) Uiso 1 1 d G . . . .
H98 H -0.2758 0.5825 0.2807 0.188 Uiso 1 1 calc R . . . .
C99 C -0.3209(9) 0.6359(9) 0.2933(5) 0.166(14) Uiso 1 1 d G . . . .
H99 H -0.3365 0.6280 0.3115 0.199 Uiso 1 1 calc R . . . .
C100 C -0.3341(9) 0.6744(8) 0.2850(6) 0.174(15) Uiso 1 1 d G . . . .
H100 H -0.3588 0.6929 0.2975 0.209 Uiso 1 1 calc R . . . .
C101 C -0.3112(11) 0.6860(6) 0.2585(7) 0.190(17) Uiso 1 1 d G . . . .
H101 H -0.3202 0.7123 0.2529 0.228 Uiso 1 1 calc R . . . .
C102 C -0.2751(10) 0.6589(8) 0.2402(5) 0.175(16) Uiso 1 1 d G . . . .
H102 H -0.2595 0.6668 0.2221 0.210 Uiso 1 1 calc R . . . .
C103 C -0.1587(10) 0.5970(8) 0.2293(6) 0.106(8) Uiso 1 1 d . . . . .
H10A H -0.1601 0.6246 0.2247 0.128 Uiso 1 1 calc R . . . .
H10B H -0.1576 0.5929 0.2495 0.128 Uiso 1 1 calc R . . . .
C104 C -0.1139(10) 0.5720(8) 0.2111(6) 0.108(8) Uiso 1 1 d . . . . .
H10C H -0.1128 0.5786 0.1908 0.129 Uiso 1 1 calc R . . . .
H10D H -0.1144 0.5445 0.2138 0.129 Uiso 1 1 calc R . . . .
C105 C -0.0679(11) 0.5775(9) 0.2186(7) 0.113(9) Uiso 1 1 d . . . . .
H10E H -0.0657 0.6042 0.2134 0.135 Uiso 1 1 calc R . . . .
H10F H -0.0722 0.5752 0.2395 0.135 Uiso 1 1 calc R . . . .
C106 C -0.0212(11) 0.5499(9) 0.2048(7) 0.116(9) Uiso 1 1 d . . . . .
H10G H -0.0239 0.5233 0.2102 0.139 Uiso 1 1 calc R . . . .
H10H H -0.0175 0.5521 0.1839 0.139 Uiso 1 1 calc R . . . .
C107 C 0.0195(12) 0.5534(10) 0.2103(7) 0.124(10) Uiso 1 1 d . . . . .
H10I H 0.0251 0.5781 0.2016 0.149 Uiso 1 1 calc R . . . .
H10J H 0.0464 0.5322 0.2000 0.149 Uiso 1 1 calc R . . . .
C108 C 0.0243(11) 0.5532(9) 0.2426(6) 0.111(9) Uiso 1 1 d . . . . .
H10K H 0.0100 0.5329 0.2532 0.134 Uiso 1 1 calc R . . . .
H10L H 0.0049 0.5785 0.2515 0.134 Uiso 1 1 calc R . . . .
C109 C 0.1037(12) 0.5885(8) 0.2339(6) 0.143(12) Uiso 1 1 d . . . . .
C110 C 0.0703(9) 0.6244(10) 0.2338(7) 0.185(17) Uiso 1 1 d G . . . .
H110 H 0.0366 0.6268 0.2407 0.222 Uiso 1 1 calc R . . . .
C111 C 0.0865(13) 0.6569(7) 0.2237(7) 0.193(18) Uiso 1 1 d G . . . .
H111 H 0.0637 0.6815 0.2237 0.231 Uiso 1 1 calc R . . . .
C112 C 0.1359(15) 0.6535(9) 0.2137(8) 0.23(2) Uiso 1 1 d G . . . .
H112 H 0.1469 0.6757 0.2068 0.281 Uiso 1 1 calc R . . . .
C113 C 0.1692(10) 0.6175(12) 0.2137(8) 0.22(2) Uiso 1 1 d G . . . .
H113 H 0.2030 0.6151 0.2069 0.269 Uiso 1 1 calc R . . . .
C114 C 0.1531(11) 0.5850(8) 0.2238(7) 0.204(19) Uiso 1 1 d G . . . .
H114 H 0.1759 0.5605 0.2238 0.245 Uiso 1 1 calc R . . . .
C115 C 0.0774(8) 0.5470(7) 0.2844(4) 0.117(9) Uiso 1 1 d . . . . .
C116 C 0.1059(7) 0.5180(6) 0.2980(5) 0.113(9) Uiso 1 1 d G . . . .
H116 H 0.1304 0.4977 0.2872 0.135 Uiso 1 1 calc R . . . .
C117 C 0.0983(9) 0.5189(7) 0.3275(5) 0.133(11) Uiso 1 1 d G . . . .
H117 H 0.1178 0.4991 0.3368 0.160 Uiso 1 1 calc R . . . .
C118 C 0.0624(11) 0.5487(9) 0.3433(4) 0.200(19) Uiso 1 1 d G . . . .
H118 H 0.0573 0.5493 0.3634 0.240 Uiso 1 1 calc R . . . .
C119 C 0.0340(9) 0.5777(7) 0.3296(6) 0.22(2) Uiso 1 1 d G . . . .
H119 H 0.0095 0.5981 0.3404 0.263 Uiso 1 1 calc R . . . .
C120 C 0.0415(8) 0.5769(6) 0.3002(6) 0.154(13) Uiso 1 1 d G . . . .
H120 H 0.0221 0.5967 0.2908 0.185 Uiso 1 1 calc R . . . .
C121 C -0.0681(8) 0.2008(5) 0.5232(4) 0.099(8) Uiso 1 1 d . . . . .
C122 C -0.1090(7) 0.2315(6) 0.5322(5) 0.132(11) Uiso 1 1 d G . . . .
H122 H -0.1366 0.2346 0.5246 0.158 Uiso 1 1 calc R . . . .
C123 C -0.1096(8) 0.2578(5) 0.5523(5) 0.133(11) Uiso 1 1 d G . . . .
H123 H -0.1376 0.2788 0.5585 0.160 Uiso 1 1 calc R . . . .
C124 C -0.0692(10) 0.2533(7) 0.5634(5) 0.153(13) Uiso 1 1 d G . . . .
H124 H -0.0696 0.2713 0.5771 0.183 Uiso 1 1 calc R . . . .
C125 C -0.0283(8) 0.2226(8) 0.5544(5) 0.186(17) Uiso 1 1 d G . . . .
H125 H -0.0007 0.2195 0.5619 0.224 Uiso 1 1 calc R . . . .
C126 C -0.0277(7) 0.1963(6) 0.5343(5) 0.166(14) Uiso 1 1 d G . . . .
H126 H 0.0003 0.1753 0.5281 0.199 Uiso 1 1 calc R . . . .
C127 C -0.1048(8) 0.1388(6) 0.5185(5) 0.116(9) Uiso 1 1 d . . . . .
C128 C -0.0896(8) 0.1213(8) 0.5422(6) 0.151(13) Uiso 1 1 d G . . . .
H128 H -0.0619 0.1257 0.5468 0.182 Uiso 1 1 calc R . . . .
C129 C -0.1148(11) 0.0972(8) 0.5593(5) 0.185(17) Uiso 1 1 d G . . . .
H129 H -0.1043 0.0852 0.5756 0.222 Uiso 1 1 calc R . . . .
C130 C -0.1553(10) 0.0908(8) 0.5527(6) 0.179(16) Uiso 1 1 d G . . . .
H130 H -0.1725 0.0744 0.5644 0.215 Uiso 1 1 calc R . . . .
C131 C -0.1706(8) 0.1083(8) 0.5290(6) 0.160(14) Uiso 1 1 d G . . . .
H131 H -0.1982 0.1039 0.5244 0.192 Uiso 1 1 calc R . . . .
C132 C -0.1453(9) 0.1324(7) 0.5119(5) 0.148(12) Uiso 1 1 d G . . . .
H132 H -0.1558 0.1444 0.4956 0.177 Uiso 1 1 calc R . . . .
C133 C -0.0088(11) 0.1364(9) 0.4849(7) 0.118(9) Uiso 1 1 d . . . . .
H13C H 0.0032 0.1257 0.5019 0.142 Uiso 1 1 calc R . . . .
H13D H -0.0098 0.1144 0.4739 0.142 Uiso 1 1 calc R . . . .
C134 C 0.0266(12) 0.1581(10) 0.4664(7) 0.128(10) Uiso 1 1 d . . . . .
H13E H 0.0152 0.1672 0.4489 0.153 Uiso 1 1 calc R . . . .
H13F H 0.0249 0.1813 0.4770 0.153 Uiso 1 1 calc R . . . .
C135 C 0.0799(12) 0.1346(10) 0.4574(8) 0.131(10) Uiso 1 1 d . . . . .
H13G H 0.0996 0.1519 0.4471 0.157 Uiso 1 1 calc R . . . .
H13H H 0.0916 0.1253 0.4747 0.157 Uiso 1 1 calc R . . . .
C136 C 0.0876(11) 0.1012(8) 0.4392(7) 0.114(9) Uiso 1 1 d . . . . .
H13I H 0.0759 0.1096 0.4218 0.137 Uiso 1 1 calc R . . . .
H13J H 0.0701 0.0825 0.4495 0.137 Uiso 1 1 calc R . . . .
C137 C 0.1459(12) 0.0816(9) 0.4313(7) 0.128(10) Uiso 1 1 d . . . . .
H13K H 0.1635 0.0995 0.4198 0.154 Uiso 1 1 calc R . . . .
H13L H 0.1581 0.0743 0.4487 0.154 Uiso 1 1 calc R . . . .
C138 C 0.1514(11) 0.0454(9) 0.4139(7) 0.119(9) Uiso 1 1 d . . . . .
H13M H 0.1322 0.0525 0.3993 0.142 Uiso 1 1 calc R . . . .
H13N H 0.1391 0.0258 0.4266 0.142 Uiso 1 1 calc R . . . .
C139 C 0.2500(8) 0.0100(6) 0.4226(4) 0.119(9) Uiso 1 1 d . . . . .
C140 C 0.2995(8) 0.0074(7) 0.4153(4) 0.137(11) Uiso 1 1 d G . . . .
H140 H 0.3151 0.0116 0.3962 0.164 Uiso 1 1 calc R . . . .
C141 C 0.3260(6) -0.0013(7) 0.4361(5) 0.155(13) Uiso 1 1 d G . . . .
H141 H 0.3598 -0.0030 0.4311 0.185 Uiso 1 1 calc R . . . .
C142 C 0.3031(8) -0.0073(7) 0.4641(5) 0.138(11) Uiso 1 1 d G . . . .
H142 H 0.3212 -0.0133 0.4782 0.165 Uiso 1 1 calc R . . . .
C143 C 0.2536(9) -0.0048(7) 0.4714(4) 0.160(14) Uiso 1 1 d G . . . .
H143 H 0.2380 -0.0089 0.4905 0.192 Uiso 1 1 calc R . . . .
C144 C 0.2271(6) 0.0039(6) 0.4506(5) 0.114(9) Uiso 1 1 d G . . . .
H144 H 0.1933 0.0057 0.4556 0.137 Uiso 1 1 calc R . . . .
C145 C 0.2173(8) -0.0211(5) 0.3817(5) 0.099(8) Uiso 1 1 d . . . . .
C146 C 0.2411(7) -0.0570(6) 0.3910(4) 0.115(9) Uiso 1 1 d G . . . .
H146 H 0.2576 -0.0583 0.4057 0.138 Uiso 1 1 calc R . . . .
C147 C 0.2407(8) -0.0909(5) 0.3787(5) 0.134(11) Uiso 1 1 d G . . . .
H147 H 0.2569 -0.1154 0.3850 0.161 Uiso 1 1 calc R . . . .
C148 C 0.2165(10) -0.0890(6) 0.3572(6) 0.185(17) Uiso 1 1 d G . . . .
H148 H 0.2162 -0.1122 0.3488 0.221 Uiso 1 1 calc R . . . .
C149 C 0.1927(10) -0.0532(8) 0.3479(5) 0.197(18) Uiso 1 1 d G . . . .
H149 H 0.1761 -0.0518 0.3332 0.237 Uiso 1 1 calc R . . . .
C150 C 0.1931(8) -0.0192(6) 0.3602(5) 0.137(11) Uiso 1 1 d G . . . .
H150 H 0.1768 0.0053 0.3539 0.165 Uiso 1 1 calc R . . . .
C151 C 0.0568(8) 0.5748(5) 0.1260(4) 0.101(8) Uiso 1 1 d . . . . .
C152 C 0.0185(7) 0.6077(6) 0.1261(4) 0.120(9) Uiso 1 1 d G . . . .
H152 H -0.0062 0.6071 0.1168 0.144 Uiso 1 1 calc R . . . .
C153 C 0.0164(8) 0.6413(5) 0.1397(5) 0.148(12) Uiso 1 1 d G . . . .
H153 H -0.0098 0.6638 0.1398 0.177 Uiso 1 1 calc R . . . .
C154 C 0.0525(10) 0.6421(6) 0.1533(5) 0.158(13) Uiso 1 1 d G . . . .
H154 H 0.0511 0.6651 0.1626 0.190 Uiso 1 1 calc R . . . .
C155 C 0.0908(8) 0.6092(7) 0.1532(5) 0.153(13) Uiso 1 1 d G . . . .
H155 H 0.1155 0.6098 0.1625 0.183 Uiso 1 1 calc R . . . .
C156 C 0.0929(7) 0.5756(6) 0.1395(5) 0.129(10) Uiso 1 1 d G . . . .
H156 H 0.1191 0.5531 0.1395 0.155 Uiso 1 1 calc R . . . .
C157 C 0.1041(7) 0.5286(6) 0.0752(4) 0.108(8) Uiso 1 1 d . . . . .
C158 C 0.0955(8) 0.5597(5) 0.0568(5) 0.156(13) Uiso 1 1 d G . . . .
H158 H 0.0682 0.5814 0.0625 0.187 Uiso 1 1 calc R . . . .
C159 C 0.1268(10) 0.5591(6) 0.0300(5) 0.160(14) Uiso 1 1 d G . . . .
H159 H 0.1209 0.5803 0.0174 0.192 Uiso 1 1 calc R . . . .
C160 C 0.1667(9) 0.5273(8) 0.0217(4) 0.148(12) Uiso 1 1 d G . . . .
H160 H 0.1881 0.5269 0.0034 0.178 Uiso 1 1 calc R . . . .
C161 C 0.1753(7) 0.4962(6) 0.0401(5) 0.149(12) Uiso 1 1 d G . . . .
H161 H 0.2026 0.4746 0.0344 0.179 Uiso 1 1 calc R . . . .
C162 C 0.1440(8) 0.4969(5) 0.0669(4) 0.115(9) Uiso 1 1 d G . . . .
H162 H 0.1499 0.4756 0.0795 0.137 Uiso 1 1 calc R . . . .
C163 C 0.0043(11) 0.5315(9) 0.1012(7) 0.116(9) Uiso 1 1 d . . . . .
H16C H -0.0052 0.5560 0.0908 0.139 Uiso 1 1 calc R . . . .
H16D H 0.0084 0.5097 0.0884 0.139 Uiso 1 1 calc R . . . .
C164 C -0.0338(12) 0.5304(10) 0.1264(7) 0.122(10) Uiso 1 1 d . . . . .
H16E H -0.0232 0.5057 0.1364 0.147 Uiso 1 1 calc R . . . .
H16F H -0.0360 0.5517 0.1392 0.147 Uiso 1 1 calc R . . . .
C165 C -0.081(2) 0.5334(17) 0.1234(13) 0.22(2) Uiso 1 1 d . . . . .
H16G H -0.1030 0.5436 0.1419 0.265 Uiso 1 1 calc R . . . .
H16H H -0.0871 0.5546 0.1094 0.265 Uiso 1 1 calc R . . . .
C166 C -0.0971(14) 0.5084(12) 0.1166(9) 0.151(13) Uiso 1 1 d . . . . .
H16I H -0.0804 0.4840 0.1247 0.181 Uiso 1 1 calc R . . . .
H16J H -0.0852 0.5057 0.0957 0.181 Uiso 1 1 calc R . . . .
C167 C -0.1568(14) 0.5090(11) 0.1241(9) 0.150(12) Uiso 1 1 d . . . . .
H16K H -0.1680 0.5005 0.1439 0.180 Uiso 1 1 calc R . . . .
H16L H -0.1775 0.5352 0.1213 0.180 Uiso 1 1 calc R . . . .
C168 C -0.1570(9) 0.4798(7) 0.1022(6) 0.095(7) Uiso 1 1 d . . . . .
H16M H -0.1344 0.4543 0.1043 0.113 Uiso 1 1 calc R . . . .
H16N H -0.1472 0.4892 0.0826 0.113 Uiso 1 1 calc R . . . .
C169 C -0.2535(7) 0.5223(5) 0.0992(5) 0.109(8) Uiso 1 1 d . . . . .
C170 C -0.3033(8) 0.5323(6) 0.1110(5) 0.138(11) Uiso 1 1 d G . . . .
H170 H -0.3178 0.5146 0.1230 0.165 Uiso 1 1 calc R . . . .
C171 C -0.3320(6) 0.5683(7) 0.1050(5) 0.147(12) Uiso 1 1 d G . . . .
H171 H -0.3660 0.5751 0.1130 0.177 Uiso 1 1 calc R . . . .
C172 C -0.3108(8) 0.5941(5) 0.0874(5) 0.135(11) Uiso 1 1 d G . . . .
H172 H -0.3304 0.6187 0.0833 0.163 Uiso 1 1 calc R . . . .
C173 C -0.2610(8) 0.5841(6) 0.0756(5) 0.132(11) Uiso 1 1 d G . . . .
H173 H -0.2465 0.6018 0.0636 0.158 Uiso 1 1 calc R . . . .
C174 C -0.2323(6) 0.5482(6) 0.0815(5) 0.119(9) Uiso 1 1 d G . . . .
H174 H -0.1983 0.5413 0.0735 0.143 Uiso 1 1 calc R . . . .
C175 C -0.2204(8) 0.4426(6) 0.0817(4) 0.122(10) Uiso 1 1 d . . . . .
C176 C -0.1961(7) 0.4037(6) 0.0835(4) 0.113(9) Uiso 1 1 d G . . . .
H176 H -0.1822 0.3948 0.0992 0.136 Uiso 1 1 calc R . . . .
C177 C -0.1922(8) 0.3778(5) 0.0623(5) 0.162(14) Uiso 1 1 d G . . . .
H177 H -0.1756 0.3512 0.0635 0.194 Uiso 1 1 calc R . . . .
C178 C -0.2126(10) 0.3908(7) 0.0393(5) 0.166(14) Uiso 1 1 d G . . . .
H178 H -0.2099 0.3731 0.0248 0.200 Uiso 1 1 calc R . . . .
C179 C -0.2369(8) 0.4297(7) 0.0375(4) 0.154(13) Uiso 1 1 d G . . . .
H179 H -0.2508 0.4386 0.0218 0.184 Uiso 1 1 calc R . . . .
C180 C -0.2408(8) 0.4556(5) 0.0587(5) 0.127(10) Uiso 1 1 d G . . . .
H180 H -0.2574 0.4822 0.0575 0.152 Uiso 1 1 calc R . . . .
C181 C 0.0642(12) -0.0089(8) 0.3433(7) 0.116(9) Uiso 1 1 d . . . . .
H18C H 0.0938 -0.0004 0.3425 0.139 Uiso 1 1 calc R . . . .
H18D H 0.0405 0.0003 0.3615 0.139 Uiso 1 1 calc R . . . .
C182 C 0.0764(11) -0.0516(8) 0.3416(7) 0.108(8) Uiso 1 1 d . . . . .
C183 C 0.0984(10) -0.0734(8) 0.3168(6) 0.106(8) Uiso 1 1 d . . . . .
H183 H 0.1064 -0.0608 0.2991 0.127 Uiso 1 1 calc R . . . .
C184 C 0.1086(12) -0.1133(9) 0.3177(7) 0.122(10) Uiso 1 1 d . . . . .
H184 H 0.1222 -0.1272 0.3003 0.147 Uiso 1 1 calc R . . . .
C185 C 0.1001(12) -0.1347(10) 0.3433(7) 0.123(10) Uiso 1 1 d . . . . .
C186 C 0.0749(14) -0.1127(11) 0.3669(9) 0.151(13) Uiso 1 1 d . . . . .
H186 H 0.0636 -0.1254 0.3840 0.181 Uiso 1 1 calc R . . . .
C187 C 0.0645(13) -0.0700(11) 0.3671(8) 0.142(12) Uiso 1 1 d . . . . .
H187 H 0.0499 -0.0556 0.3843 0.170 Uiso 1 1 calc R . . . .
C188 C 0.1089(16) -0.1798(12) 0.3414(9) 0.157(13) Uiso 1 1 d . . . . .
C189 C 0.0790(18) -0.1901(14) 0.3244(11) 0.195(18) Uiso 1 1 d . . . . .
H18E H 0.0447 -0.1770 0.3324 0.292 Uiso 1 1 calc R . . . .
H18F H 0.0888 -0.1819 0.3047 0.292 Uiso 1 1 calc R . . . .
H18G H 0.0835 -0.2183 0.3250 0.292 Uiso 1 1 calc R . . . .
C190 C 0.0924(14) -0.1939(11) 0.3737(8) 0.150(12) Uiso 1 1 d . . . . .
H19A H 0.1120 -0.1872 0.3853 0.225 Uiso 1 1 calc R . . . .
H19B H 0.0580 -0.1809 0.3815 0.225 Uiso 1 1 calc R . . . .
H19C H 0.0970 -0.2220 0.3740 0.225 Uiso 1 1 calc R . . . .
C191 C 0.1630(17) -0.1973(13) 0.3324(10) 0.186(17) Uiso 1 1 d . . . . .
H19D H 0.1788 -0.1883 0.3453 0.280 Uiso 1 1 calc R . . . .
H19E H 0.1700 -0.2257 0.3332 0.280 Uiso 1 1 calc R . . . .
H19F H 0.1753 -0.1893 0.3129 0.280 Uiso 1 1 calc R . . . .
C192 C -0.2017(14) 0.1323(11) 0.4359(8) 0.147(12) Uiso 1 1 d . . . . .
H19G H -0.2132 0.1314 0.4184 0.176 Uiso 1 1 calc R . . . .
H19H H -0.1771 0.1076 0.4372 0.176 Uiso 1 1 calc R . . . .
C193 C -0.2428(9) 0.1372(8) 0.4611(6) 0.113(9) Uiso 1 1 d D . . . .
C194 C -0.2466(18) 0.1083(14) 0.4804(10) 0.179(16) Uiso 1 1 d . . . . .
H194 H -0.2208 0.0851 0.4768 0.215 Uiso 1 1 calc R . . . .
C195 C -0.2843(15) 0.1083(13) 0.5054(9) 0.157(13) Uiso 1 1 d . . . . .
H195 H -0.2856 0.0845 0.5150 0.189 Uiso 1 1 calc R . . . .
C196 C -0.3171(13) 0.1399(11) 0.5154(8) 0.134(11) Uiso 1 1 d . . . . .
C197 C -0.3112(16) 0.1708(12) 0.4936(9) 0.156(13) Uiso 1 1 d . . . . .
H197 H -0.3343 0.1954 0.4975 0.188 Uiso 1 1 calc R . . . .
C198 C -0.2803(15) 0.1679(12) 0.4715(9) 0.152(13) Uiso 1 1 d . . . . .
H198 H -0.2828 0.1904 0.4599 0.182 Uiso 1 1 calc R . . . .
C199 C -0.3559(16) 0.1458(13) 0.5448(9) 0.158(14) Uiso 1 1 d . . . . .
C200 C -0.3928(18) 0.1234(14) 0.5392(11) 0.198(18) Uiso 1 1 d . . . . .
H20A H -0.3756 0.0961 0.5349 0.297 Uiso 1 1 calc R . . . .
H20B H -0.4193 0.1251 0.5563 0.297 Uiso 1 1 calc R . . . .
H20C H -0.4060 0.1353 0.5231 0.297 Uiso 1 1 calc R . . . .
C201 C -0.3781(19) 0.1811(15) 0.5504(11) 0.203(19) Uiso 1 1 d . . . . .
H20D H -0.4017 0.1830 0.5689 0.304 Uiso 1 1 calc R . . . .
H20E H -0.3546 0.1956 0.5513 0.304 Uiso 1 1 calc R . . . .
H20F H -0.3950 0.1921 0.5355 0.304 Uiso 1 1 calc R . . . .
C202 C -0.3282(19) 0.1281(15) 0.5696(12) 0.21(2) Uiso 1 1 d . . . . .
H20G H -0.3110 0.1008 0.5654 0.320 Uiso 1 1 calc R . . . .
H20H H -0.3049 0.1427 0.5704 0.320 Uiso 1 1 calc R . . . .
H20I H -0.3520 0.1302 0.5880 0.320 Uiso 1 1 calc R . . . .
C203 C -0.0609(11) 0.3320(8) 0.0604(6) 0.113(9) Uiso 1 1 d . . . . .
H20J H -0.0917 0.3458 0.0736 0.135 Uiso 1 1 calc R . . . .
H20K H -0.0392 0.3495 0.0561 0.135 Uiso 1 1 calc R . . . .
C204 C -0.0712(10) 0.3215(8) 0.0327(6) 0.096(7) Uiso 1 1 d . . . . .
C205 C -0.0927(11) 0.2929(9) 0.0316(7) 0.115(9) Uiso 1 1 d . . . . .
H205 H -0.0983 0.2764 0.0475 0.137 Uiso 1 1 calc R . . . .
C206 C -0.1073(10) 0.2876(8) 0.0052(6) 0.107(8) Uiso 1 1 d . . . . .
H206 H -0.1255 0.2696 0.0048 0.128 Uiso 1 1 calc R . . . .
C207 C -0.0946(10) 0.3087(7) -0.0182(6) 0.093(7) Uiso 1 1 d . . . . .
C208 C -0.0715(11) 0.3354(9) -0.0176(7) 0.112(9) Uiso 1 1 d . . . . .
H208 H -0.0633 0.3501 -0.0342 0.135 Uiso 1 1 calc R . . . .
C209 C -0.0589(9) 0.3420(7) 0.0075(5) 0.093(7) Uiso 1 1 d . . . . .
H209 H -0.0416 0.3609 0.0074 0.111 Uiso 1 1 calc R . . . .
C210 C -0.1032(11) 0.2969(9) -0.0466(7) 0.116(9) Uiso 1 1 d . . . . .
C211 C -0.1588(13) 0.3022(10) -0.0420(8) 0.142(12) Uiso 1 1 d . . . . .
H21A H -0.1699 0.2859 -0.0261 0.214 Uiso 1 1 calc R . . . .
H21B H -0.1761 0.3295 -0.0376 0.214 Uiso 1 1 calc R . . . .
H21C H -0.1654 0.2946 -0.0594 0.214 Uiso 1 1 calc R . . . .
C212 C -0.0787(13) 0.2546(10) -0.0548(8) 0.136(11) Uiso 1 1 d . . . . .
H21D H -0.0873 0.2380 -0.0386 0.204 Uiso 1 1 calc R . . . .
H21E H -0.0896 0.2480 -0.0710 0.204 Uiso 1 1 calc R . . . .
H21F H -0.0434 0.2506 -0.0602 0.204 Uiso 1 1 calc R . . . .
C213 C -0.0907(14) 0.3228(11) -0.0710(8) 0.149(12) Uiso 1 1 d . . . . .
H21G H -0.1068 0.3499 -0.0653 0.223 Uiso 1 1 calc R . . . .
H21H H -0.0555 0.3191 -0.0765 0.223 Uiso 1 1 calc R . . . .
H21I H -0.1016 0.3165 -0.0872 0.223 Uiso 1 1 calc R . . . .
C214 C 0.0006(11) 0.1003(8) 0.4028(6) 0.110(9) Uiso 1 1 d . . . . .
H21J H 0.0362 0.0904 0.3953 0.131 Uiso 1 1 calc R . . . .
H21K H -0.0054 0.1245 0.4135 0.131 Uiso 1 1 calc R . . . .
C215 C -0.0166(9) 0.0722(7) 0.4220(5) 0.089(7) Uiso 1 1 d . . . . .
C216 C 0.0106(10) 0.0337(8) 0.4214(6) 0.099(8) Uiso 1 1 d . . . . .
H216 H 0.0424 0.0265 0.4093 0.119 Uiso 1 1 calc R . . . .
C217 C -0.0086(11) 0.0041(9) 0.4389(7) 0.115(9) Uiso 1 1 d . . . . .
H217 H 0.0092 -0.0225 0.4372 0.138 Uiso 1 1 calc R . . . .
C218 C -0.0517(10) 0.0150(8) 0.4575(6) 0.102(8) Uiso 1 1 d . . . . .
C219 C -0.0794(13) 0.0547(10) 0.4585(7) 0.128(10) Uiso 1 1 d . . . . .
H219 H -0.1100 0.0629 0.4717 0.154 Uiso 1 1 calc R . . . .
C220 C -0.0612(10) 0.0810(8) 0.4403(6) 0.098(8) Uiso 1 1 d . . . . .
H220 H -0.0810 0.1069 0.4406 0.118 Uiso 1 1 calc R . . . .
C221 C -0.0773(15) -0.0149(11) 0.4781(8) 0.145(12) Uiso 1 1 d . . . . .
C222 C -0.0799(14) -0.0028(11) 0.5090(8) 0.154(13) Uiso 1 1 d . . . . .
H22A H -0.0469 -0.0065 0.5114 0.231 Uiso 1 1 calc R . . . .
H22B H -0.0979 0.0245 0.5122 0.231 Uiso 1 1 calc R . . . .
H22C H -0.0965 -0.0189 0.5228 0.231 Uiso 1 1 calc R . . . .
C223 C -0.1240(14) -0.0098(11) 0.4744(9) 0.155(13) Uiso 1 1 d . . . . .
H22D H -0.1430 0.0171 0.4791 0.233 Uiso 1 1 calc R . . . .
H22E H -0.1222 -0.0153 0.4545 0.233 Uiso 1 1 calc R . . . .
H22F H -0.1397 -0.0275 0.4870 0.233 Uiso 1 1 calc R . . . .
C224 C -0.0430(17) -0.0540(14) 0.4719(11) 0.192(18) Uiso 1 1 d . . . . .
H22G H -0.0116 -0.0539 0.4753 0.288 Uiso 1 1 calc R . . . .
H22H H -0.0562 -0.0731 0.4844 0.288 Uiso 1 1 calc R . . . .
H22I H -0.0386 -0.0609 0.4519 0.288 Uiso 1 1 calc R . . . .
C225 C -0.3280(12) 0.1628(10) 0.2794(8) 0.128(10) Uiso 1 1 d . . . . .
H22J H -0.3195 0.1374 0.2698 0.154 Uiso 1 1 calc R . . . .
H22K H -0.3368 0.1583 0.3002 0.154 Uiso 1 1 calc R . . . .
C226 C -0.3712(9) 0.1885(7) 0.2710(6) 0.090(7) Uiso 1 1 d . . . . .
C227 C -0.4032(11) 0.2163(9) 0.2901(7) 0.120(9) Uiso 1 1 d . . . . .
H227 H -0.3991 0.2186 0.3087 0.144 Uiso 1 1 calc R . . . .
C228 C -0.4435(14) 0.2417(11) 0.2802(8) 0.146(12) Uiso 1 1 d . . . . .
H228 H -0.4626 0.2638 0.2915 0.175 Uiso 1 1 calc R . . . .
C229 C -0.4564(11) 0.2360(9) 0.2548(7) 0.113(9) Uiso 1 1 d . . . . .
C230 C -0.4197(15) 0.2062(12) 0.2367(10) 0.163(14) Uiso 1 1 d . . . . .
H230 H -0.4231 0.2029 0.2181 0.195 Uiso 1 1 calc R . . . .
C231 C -0.3808(13) 0.1828(10) 0.2447(8) 0.135(11) Uiso 1 1 d . . . . .
H231 H -0.3597 0.1623 0.2325 0.162 Uiso 1 1 calc R . . . .
C232 C -0.5050(12) 0.2588(11) 0.2494(7) 0.137(11) Uiso 1 1 d D . . . .
C233 C -0.5489(12) 0.2500(11) 0.2718(7) 0.145(12) Uiso 1 1 d D . . . .
H23A H -0.5481 0.2570 0.2909 0.217 Uiso 1 1 calc R . . . .
H23B H -0.5793 0.2652 0.2674 0.217 Uiso 1 1 calc R . . . .
H23C H -0.5470 0.2223 0.2712 0.217 Uiso 1 1 calc R . . . .
C234 C -0.5058(18) 0.3023(14) 0.2502(11) 0.200(19) Uiso 1 1 d . . . . .
H23D H -0.5029 0.3087 0.2689 0.300 Uiso 1 1 calc R . . . .
H23E H -0.4785 0.3071 0.2355 0.300 Uiso 1 1 calc R . . . .
H23F H -0.5364 0.3185 0.2466 0.300 Uiso 1 1 calc R . . . .
C235 C -0.5091(17) 0.2478(13) 0.2224(10) 0.180(16) Uiso 1 1 d . . . . .
H23G H -0.5404 0.2626 0.2190 0.269 Uiso 1 1 calc R . . . .
H23H H -0.4827 0.2534 0.2073 0.269 Uiso 1 1 calc R . . . .
H23I H -0.5068 0.2200 0.2224 0.269 Uiso 1 1 calc R . . . .
C236 C -0.2310(10) 0.2748(8) 0.4732(6) 0.099(8) Uiso 1 1 d . . . . .
H23J H -0.2514 0.3016 0.4721 0.119 Uiso 1 1 calc R . . . .
H23K H -0.2435 0.2573 0.4639 0.119 Uiso 1 1 calc R . . . .
C237 C -0.2343(12) 0.2634(9) 0.5041(7) 0.120(10) Uiso 1 1 d . . . . .
C238 C -0.2339(13) 0.2904(11) 0.5253(8) 0.144(12) Uiso 1 1 d . . . . .
H238 H -0.2319 0.3160 0.5199 0.173 Uiso 1 1 calc R . . . .
C239 C -0.2364(14) 0.2778(12) 0.5543(9) 0.151(13) Uiso 1 1 d . . . . .
H239 H -0.2362 0.2954 0.5682 0.181 Uiso 1 1 calc R . . . .
C240 C -0.2390(12) 0.2400(10) 0.5627(7) 0.123(10) Uiso 1 1 d . . . . .
C241 C -0.2395(12) 0.2154(10) 0.5432(7) 0.122(10) Uiso 1 1 d . . . . .
H241 H -0.2434 0.1903 0.5484 0.146 Uiso 1 1 calc R . . . .
C242 C -0.2342(11) 0.2272(9) 0.5159(7) 0.114(9) Uiso 1 1 d . . . . .
H242 H -0.2298 0.2074 0.5026 0.137 Uiso 1 1 calc R . . . .
C243 C -0.2411(14) 0.2255(11) 0.5932(8) 0.143(12) Uiso 1 1 d . . . . .
C244 C -0.2048(16) 0.1857(13) 0.5953(10) 0.178(16) Uiso 1 1 d . . . . .
H24A H -0.2080 0.1782 0.6154 0.267 Uiso 1 1 calc R . . . .
H24B H -0.2118 0.1661 0.5849 0.267 Uiso 1 1 calc R . . . .
H24C H -0.1716 0.1875 0.5870 0.267 Uiso 1 1 calc R . . . .
C245 C -0.2339(15) 0.2574(11) 0.6107(9) 0.161(14) Uiso 1 1 d . . . . .
H24D H -0.2351 0.2487 0.6304 0.242 Uiso 1 1 calc R . . . .
H24E H -0.2023 0.2624 0.6022 0.242 Uiso 1 1 calc R . . . .
H24F H -0.2598 0.2813 0.6105 0.242 Uiso 1 1 calc R . . . .
C246 C -0.2907(18) 0.2182(14) 0.6065(11) 0.200(19) Uiso 1 1 d . . . . .
H24G H -0.2919 0.2089 0.6260 0.301 Uiso 1 1 calc R . . . .
H24H H -0.3163 0.2424 0.6067 0.301 Uiso 1 1 calc R . . . .
H24I H -0.2958 0.1986 0.5952 0.301 Uiso 1 1 calc R . . . .
C247 C 0.2758(10) -0.0114(8) 0.1725(6) 0.101(8) Uiso 1 1 d . . . . .
H24J H 0.2841 0.0016 0.1873 0.121 Uiso 1 1 calc R . . . .
H24K H 0.2538 -0.0271 0.1825 0.121 Uiso 1 1 calc R . . . .
C248 C 0.3196(11) -0.0375(8) 0.1571(6) 0.106(8) Uiso 1 1 d . . . . .
C249 C 0.3401(13) -0.0718(10) 0.1685(8) 0.136(11) Uiso 1 1 d . . . . .
H249 H 0.3255 -0.0778 0.1874 0.163 Uiso 1 1 calc R . . . .
C250 C 0.3828(14) -0.0993(11) 0.1532(8) 0.143(12) Uiso 1 1 d . . . . .
H250 H 0.3920 -0.1251 0.1599 0.172 Uiso 1 1 calc R . . . .
C251 C 0.4097(11) -0.0876(9) 0.1291(7) 0.124(10) Uiso 1 1 d D . . . .
C252 C 0.3915(12) -0.0532(9) 0.1157(7) 0.124(10) Uiso 1 1 d . . . . .
H252 H 0.4081 -0.0470 0.0972 0.149 Uiso 1 1 calc R . . . .
C253 C 0.3448(11) -0.0261(9) 0.1312(7) 0.114(9) Uiso 1 1 d . . . . .
H253 H 0.3327 -0.0014 0.1234 0.137 Uiso 1 1 calc R . . . .
C254 C 0.4528(11) -0.1182(10) 0.1109(6) 0.171(15) Uiso 1 1 d D . . . .
C255 C 0.4835(19) -0.0963(14) 0.0893(11) 0.25(3) Uiso 1 1 d D . . . .
H25A H 0.4922 -0.0774 0.0993 0.370 Uiso 1 1 calc R . . . .
H25B H 0.5131 -0.1148 0.0789 0.370 Uiso 1 1 calc R . . . .
H25C H 0.4647 -0.0828 0.0758 0.370 Uiso 1 1 calc R . . . .
C256 C 0.439(2) -0.1479(15) 0.0948(12) 0.30(3) Uiso 1 1 d D . . . .
H25D H 0.4198 -0.1621 0.1085 0.443 Uiso 1 1 calc R . . . .
H25E H 0.4208 -0.1342 0.0813 0.443 Uiso 1 1 calc R . . . .
H25F H 0.4692 -0.1662 0.0845 0.443 Uiso 1 1 calc R . . . .
C257 C 0.4840(16) -0.1408(14) 0.1313(10) 0.34(4) Uiso 1 1 d D . . . .
H25G H 0.4648 -0.1550 0.1453 0.506 Uiso 1 1 calc R . . . .
H25H H 0.5129 -0.1592 0.1202 0.506 Uiso 1 1 calc R . . . .
H25I H 0.4938 -0.1225 0.1412 0.506 Uiso 1 1 calc R . . . .
C258 C 0.2654(9) 0.0665(7) 0.0806(5) 0.088(7) Uiso 1 1 d . . . . .
H25J H 0.2762 0.0897 0.0726 0.105 Uiso 1 1 calc R . . . .
H25K H 0.2798 0.0573 0.0970 0.105 Uiso 1 1 calc R . . . .
C259 C 0.2838(9) 0.0331(7) 0.0567(6) 0.093(7) Uiso 1 1 d . . . . .
C260 C 0.2968(9) -0.0040(7) 0.0657(6) 0.091(7) Uiso 1 1 d . . . . .
H260 H 0.2946 -0.0093 0.0854 0.109 Uiso 1 1 calc R . . . .
C261 C 0.3145(10) -0.0364(8) 0.0447(6) 0.104(8) Uiso 1 1 d . . . . .
H261 H 0.3230 -0.0629 0.0501 0.125 Uiso 1 1 calc R . . . .
C262 C 0.3177(10) -0.0244(8) 0.0160(6) 0.106(8) Uiso 1 1 d . . . . .
C263 C 0.3065(9) 0.0122(7) 0.0080(6) 0.094(7) Uiso 1 1 d . . . . .
H263 H 0.3106 0.0189 -0.0116 0.113 Uiso 1 1 calc R . . . .
C264 C 0.2894(10) 0.0392(9) 0.0281(6) 0.108(8) Uiso 1 1 d . . . . .
H264 H 0.2802 0.0653 0.0220 0.129 Uiso 1 1 calc R . . . .
C265 C 0.3370(13) -0.0594(10) -0.0057(7) 0.127(10) Uiso 1 1 d . . . . .
C266 C 0.3022(11) -0.0812(9) -0.0057(7) 0.119(9) Uiso 1 1 d . . . . .
H26A H 0.2726 -0.0637 -0.0096 0.179 Uiso 1 1 calc R . . . .
H26B H 0.3162 -0.1014 -0.0204 0.179 Uiso 1 1 calc R . . . .
H26C H 0.2943 -0.0932 0.0130 0.179 Uiso 1 1 calc R . . . .
C267 C 0.3838(16) -0.0863(13) 0.0004(10) 0.181(16) Uiso 1 1 d . . . . .
H26D H 0.4070 -0.0712 0.0003 0.271 Uiso 1 1 calc R . . . .
H26E H 0.3762 -0.0984 0.0191 0.271 Uiso 1 1 calc R . . . .
H26F H 0.3981 -0.1066 -0.0143 0.271 Uiso 1 1 calc R . . . .
C268 C 0.3484(18) -0.0446(14) -0.0380(10) 0.194(18) Uiso 1 1 d . . . . .
H26G H 0.3720 -0.0292 -0.0404 0.291 Uiso 1 1 calc R . . . .
H26H H 0.3619 -0.0670 -0.0510 0.291 Uiso 1 1 calc R . . . .
H26I H 0.3184 -0.0285 -0.0424 0.291 Uiso 1 1 calc R . . . .
C269 C 0.1173(13) 0.3298(9) 0.0418(7) 0.125(10) Uiso 1 1 d . . . . .
H26J H 0.0858 0.3464 0.0524 0.150 Uiso 1 1 calc R . . . .
H26K H 0.1427 0.3434 0.0411 0.150 Uiso 1 1 calc R . . . .
C270 C 0.1147(13) 0.3227(10) 0.0120(8) 0.127(10) Uiso 1 1 d . . . . .
C271 C 0.1548(12) 0.3099(9) -0.0097(7) 0.119(9) Uiso 1 1 d . . . . .
H271 H 0.1858 0.3054 -0.0057 0.142 Uiso 1 1 calc R . . . .
C272 C 0.1533(13) 0.3031(9) -0.0366(8) 0.128(10) Uiso 1 1 d . . . . .
H272 H 0.1823 0.2909 -0.0500 0.154 Uiso 1 1 calc R . . . .
C273 C 0.1103(13) 0.3137(9) -0.0444(7) 0.126(10) Uiso 1 1 d . . . . .
C274 C 0.0670(13) 0.3304(9) -0.0218(7) 0.126(10) Uiso 1 1 d . . . . .
H274 H 0.0358 0.3365 -0.0257 0.151 Uiso 1 1 calc R . . . .
C275 C 0.0710(13) 0.3370(9) 0.0039(8) 0.126(10) Uiso 1 1 d . . . . .
H275 H 0.0435 0.3519 0.0172 0.151 Uiso 1 1 calc R . . . .
C276 C 0.1083(15) 0.3082(12) -0.0770(9) 0.155(13) Uiso 1 1 d . . . . .
C277 C 0.1577(13) 0.2858(10) -0.0959(8) 0.141(11) Uiso 1 1 d . . . . .
H27A H 0.1672 0.2594 -0.0886 0.212 Uiso 1 1 calc R . . . .
H27B H 0.1548 0.2846 -0.1155 0.212 Uiso 1 1 calc R . . . .
H27C H 0.1824 0.2992 -0.0955 0.212 Uiso 1 1 calc R . . . .
C278 C 0.0952(17) 0.3497(13) -0.0897(10) 0.182(16) Uiso 1 1 d . . . . .
H27D H 0.0639 0.3649 -0.0782 0.273 Uiso 1 1 calc R . . . .
H27E H 0.1205 0.3625 -0.0894 0.273 Uiso 1 1 calc R . . . .
H27F H 0.0928 0.3480 -0.1094 0.273 Uiso 1 1 calc R . . . .
C279 C 0.0708(19) 0.2853(15) -0.0791(11) 0.21(2) Uiso 1 1 d . . . . .
H27G H 0.0387 0.2984 -0.0675 0.312 Uiso 1 1 calc R . . . .
H27H H 0.0692 0.2845 -0.0990 0.312 Uiso 1 1 calc R . . . .
H27I H 0.0812 0.2588 -0.0722 0.312 Uiso 1 1 calc R . . . .
C280 C -0.0662(10) 0.1664(8) 0.0976(6) 0.104(8) Uiso 1 1 d . . . . .
H28A H -0.0374 0.1739 0.0860 0.124 Uiso 1 1 calc R . . . .
H28B H -0.0555 0.1391 0.1035 0.124 Uiso 1 1 calc R . . . .
C281 C -0.1027(10) 0.1698(8) 0.0798(6) 0.100(8) Uiso 1 1 d . . . . .
C282 C -0.0939(12) 0.1848(9) 0.0545(7) 0.126(10) Uiso 1 1 d . . . . .
H282 H -0.0654 0.1937 0.0486 0.151 Uiso 1 1 calc R . . . .
C283 C -0.1244(9) 0.1890(7) 0.0350(6) 0.095(7) Uiso 1 1 d . . . . .
H283 H -0.1175 0.2010 0.0169 0.114 Uiso 1 1 calc R . . . .
C284 C -0.1653(10) 0.1742(8) 0.0441(6) 0.102(8) Uiso 1 1 d . . . . .
C285 C -0.1734(11) 0.1571(8) 0.0708(6) 0.110(9) Uiso 1 1 d . . . . .
H285 H -0.1999 0.1458 0.0767 0.132 Uiso 1 1 calc R . . . .
C286 C -0.1422(12) 0.1563(9) 0.0895(7) 0.124(10) Uiso 1 1 d . . . . .
H286 H -0.1492 0.1465 0.1083 0.148 Uiso 1 1 calc R . . . .
C287 C -0.1982(9) 0.1721(8) 0.0245(6) 0.108(8) Uiso 1 1 d D . . . .
C288 C -0.1892(14) 0.1968(11) -0.0020(8) 0.147(12) Uiso 1 1 d . . . . .
H28C H -0.2107 0.1949 -0.0140 0.221 Uiso 1 1 calc R . . . .
H28D H -0.1958 0.2240 0.0037 0.221 Uiso 1 1 calc R . . . .
H28E H -0.1553 0.1876 -0.0126 0.221 Uiso 1 1 calc R . . . .
C289 C -0.2528(9) 0.1874(10) 0.0394(7) 0.133(11) Uiso 1 1 d D . . . .
H28F H -0.2605 0.1723 0.0567 0.200 Uiso 1 1 calc R . . . .
H28G H -0.2598 0.2148 0.0444 0.200 Uiso 1 1 calc R . . . .
H28H H -0.2725 0.1848 0.0264 0.200 Uiso 1 1 calc R . . . .
C290 C -0.1888(13) 0.1271(9) 0.0151(8) 0.133(11) Uiso 1 1 d . . . . .
H29A H -0.1947 0.1112 0.0321 0.200 Uiso 1 1 calc R . . . .
H29B H -0.2110 0.1258 0.0033 0.200 Uiso 1 1 calc R . . . .
H29C H -0.1552 0.1173 0.0041 0.200 Uiso 1 1 calc R . . . .
C291 C -0.0081(9) 0.4174(7) 0.1037(5) 0.090(7) Uiso 1 1 d . . . . .
H29D H -0.0422 0.4172 0.1057 0.108 Uiso 1 1 calc R . . . .
H29E H -0.0081 0.4385 0.1160 0.108 Uiso 1 1 calc R . . . .
C292 C 0.0137(10) 0.4258(8) 0.0732(6) 0.098(8) Uiso 1 1 d . . . . .
C293 C 0.0574(12) 0.4366(9) 0.0646(7) 0.121(10) Uiso 1 1 d . . . . .
H293 H 0.0735 0.4398 0.0787 0.146 Uiso 1 1 calc R . . . .
C294 C 0.0779(12) 0.4430(8) 0.0359(7) 0.115(9) Uiso 1 1 d . . . . .
H294 H 0.1076 0.4503 0.0306 0.138 Uiso 1 1 calc R . . . .
C295 C 0.0567(12) 0.4389(9) 0.0174(7) 0.114(9) Uiso 1 1 d . . . . .
C296 C 0.0150(12) 0.4300(9) 0.0225(7) 0.117(9) Uiso 1 1 d . . . . .
H296 H 0.0002 0.4281 0.0075 0.141 Uiso 1 1 calc R . . . .
C297 C -0.0088(10) 0.4226(7) 0.0537(6) 0.100(8) Uiso 1 1 d . . . . .
H297 H -0.0389 0.4161 0.0586 0.121 Uiso 1 1 calc R . . . .
C298 C 0.0826(14) 0.4470(11) -0.0163(8) 0.141(12) Uiso 1 1 d . . . . .
C299 C 0.0895(13) 0.4854(10) -0.0173(8) 0.141(12) Uiso 1 1 d . . . . .
H29F H 0.0580 0.5043 -0.0106 0.211 Uiso 1 1 calc R . . . .
H29G H 0.1110 0.4866 -0.0050 0.211 Uiso 1 1 calc R . . . .
H29H H 0.1041 0.4915 -0.0369 0.211 Uiso 1 1 calc R . . . .
C300 C 0.1293(13) 0.4169(10) -0.0262(8) 0.146(12) Uiso 1 1 d . . . . .
H30A H 0.1232 0.3912 -0.0252 0.218 Uiso 1 1 calc R . . . .
H30B H 0.1444 0.4223 -0.0460 0.218 Uiso 1 1 calc R . . . .
H30C H 0.1512 0.4174 -0.0140 0.218 Uiso 1 1 calc R . . . .
C301 C 0.0512(16) 0.4449(13) -0.0361(10) 0.173(15) Uiso 1 1 d . . . . .
H30D H 0.0464 0.4188 -0.0355 0.260 Uiso 1 1 calc R . . . .
H30E H 0.0196 0.4639 -0.0301 0.260 Uiso 1 1 calc R . . . .
H30F H 0.0671 0.4506 -0.0556 0.260 Uiso 1 1 calc R . . . .
C302 C -0.2174(11) 0.2736(8) 0.1277(6) 0.110(9) Uiso 1 1 d . . . . .
H30G H -0.1968 0.2466 0.1248 0.132 Uiso 1 1 calc R . . . .
H30H H -0.2417 0.2748 0.1461 0.132 Uiso 1 1 calc R . . . .
C303 C -0.2420(10) 0.2842(7) 0.1051(6) 0.093(7) Uiso 1 1 d . . . . .
C304 C -0.2199(11) 0.2792(8) 0.0780(6) 0.105(8) Uiso 1 1 d . . . . .
H304 H -0.1859 0.2671 0.0739 0.127 Uiso 1 1 calc R . . . .
C305 C -0.2400(13) 0.2894(10) 0.0547(8) 0.139(11) Uiso 1 1 d . . . . .
H305 H -0.2202 0.2853 0.0358 0.167 Uiso 1 1 calc R . . . .
C306 C -0.2960(13) 0.3079(10) 0.0600(8) 0.133(11) Uiso 1 1 d . . . . .
C307 C -0.3160(13) 0.3111(9) 0.0898(8) 0.130(10) Uiso 1 1 d . . . . .
H307 H -0.3498 0.3230 0.0959 0.156 Uiso 1 1 calc R . . . .
C308 C -0.2917(11) 0.2989(9) 0.1105(7) 0.116(9) Uiso 1 1 d . . . . .
H308 H -0.3099 0.3005 0.1298 0.140 Uiso 1 1 calc R . . . .
C309 C -0.3207(17) 0.3175(13) 0.0355(10) 0.160(14) Uiso 1 1 d . . . . .
C310 C -0.2919(16) 0.3096(13) 0.0086(10) 0.172(15) Uiso 1 1 d . . . . .
H31A H -0.2660 0.3229 0.0055 0.258 Uiso 1 1 calc R . . . .
H31B H -0.2774 0.2816 0.0064 0.258 Uiso 1 1 calc R . . . .
H31C H -0.3115 0.3187 -0.0053 0.258 Uiso 1 1 calc R . . . .
C311 C -0.349(2) 0.3573(17) 0.0421(13) 0.23(2) Uiso 1 1 d . . . . .
H31D H -0.3684 0.3589 0.0619 0.351 Uiso 1 1 calc R . . . .
H31E H -0.3279 0.3744 0.0394 0.351 Uiso 1 1 calc R . . . .
H31F H -0.3716 0.3653 0.0294 0.351 Uiso 1 1 calc R . . . .
C312 C -0.3586(17) 0.2984(13) 0.0404(10) 0.185(17) Uiso 1 1 d . . . . .
H31G H -0.3790 0.3043 0.0597 0.278 Uiso 1 1 calc R . . . .
H31H H -0.3784 0.3075 0.0265 0.278 Uiso 1 1 calc R . . . .
H31I H -0.3443 0.2703 0.0383 0.278 Uiso 1 1 calc R . . . .
C313 C 0.0646(9) 0.3229(7) 0.4027(5) 0.090(7) Uiso 1 1 d . . . . .
H31J H 0.0302 0.3378 0.4093 0.108 Uiso 1 1 calc R . . . .
H31K H 0.0678 0.2965 0.4109 0.108 Uiso 1 1 calc R . . . .
C314 C 0.0935(9) 0.3407(7) 0.4131(5) 0.089(7) Uiso 1 1 d . . . . .
C315 C 0.0748(11) 0.3754(8) 0.4294(6) 0.101(8) Uiso 1 1 d . . . . .
H315 H 0.0412 0.3884 0.4328 0.121 Uiso 1 1 calc R . . . .
C316 C 0.1058(14) 0.3910(11) 0.4407(8) 0.143(12) Uiso 1 1 d . . . . .
H316 H 0.0925 0.4147 0.4510 0.172 Uiso 1 1 calc R . . . .
C317 C 0.1525(12) 0.3738(9) 0.4374(7) 0.114(9) Uiso 1 1 d . . . . .
C318 C 0.1708(13) 0.3392(10) 0.4231(7) 0.130(10) Uiso 1 1 d . . . . .
H318 H 0.2040 0.3254 0.4211 0.156 Uiso 1 1 calc R . . . .
C319 C 0.1403(12) 0.3244(9) 0.4116(7) 0.117(9) Uiso 1 1 d . . . . .
H319 H 0.1544 0.3004 0.4017 0.141 Uiso 1 1 calc R . . . .
C320 C 0.1868(14) 0.3896(10) 0.4509(8) 0.137(11) Uiso 1 1 d . . . . .
C321 C 0.1549(17) 0.4333(13) 0.4653(10) 0.187(17) Uiso 1 1 d . . . . .
H32A H 0.1257 0.4306 0.4794 0.281 Uiso 1 1 calc R . . . .
H32B H 0.1749 0.4436 0.4746 0.281 Uiso 1 1 calc R . . . .
H32C H 0.1454 0.4511 0.4503 0.281 Uiso 1 1 calc R . . . .
C322 C 0.2319(14) 0.3925(11) 0.4292(9) 0.156(13) Uiso 1 1 d . . . . .
H32D H 0.2525 0.4024 0.4383 0.234 Uiso 1 1 calc R . . . .
H32E H 0.2497 0.3667 0.4211 0.234 Uiso 1 1 calc R . . . .
H32F H 0.2228 0.4102 0.4140 0.234 Uiso 1 1 calc R . . . .
C323 C 0.2008(16) 0.3583(13) 0.4764(10) 0.179(16) Uiso 1 1 d . . . . .
H32G H 0.1710 0.3568 0.4904 0.269 Uiso 1 1 calc R . . . .
H32H H 0.2178 0.3326 0.4680 0.269 Uiso 1 1 calc R . . . .
H32I H 0.2219 0.3671 0.4859 0.269 Uiso 1 1 calc R . . . .
C324 C 0.3212(11) 0.2954(9) 0.2487(7) 0.118(9) Uiso 1 1 d . . . . .
H32J H 0.3397 0.2712 0.2561 0.141 Uiso 1 1 calc R . . . .
H32K H 0.3269 0.2923 0.2278 0.141 Uiso 1 1 calc R . . . .
C325 C 0.3398(10) 0.3301(8) 0.2549(6) 0.100(8) Uiso 1 1 d . . . . .
C326 C 0.3429(10) 0.3376(8) 0.2804(6) 0.098(8) Uiso 1 1 d . . . . .
H326 H 0.3331 0.3209 0.2954 0.118 Uiso 1 1 calc R . . . .
C327 C 0.3593(11) 0.3681(9) 0.2873(8) 0.123(10) Uiso 1 1 d . . . . .
H327 H 0.3592 0.3730 0.3064 0.148 Uiso 1 1 calc R . . . .
C328 C 0.3757(11) 0.3907(9) 0.2649(7) 0.113(9) Uiso 1 1 d . . . . .
C329 C 0.3742(11) 0.3835(9) 0.2380(7) 0.112(9) Uiso 1 1 d . . . . .
H329 H 0.3851 0.3993 0.2226 0.135 Uiso 1 1 calc R . . . .
C330 C 0.3561(10) 0.3520(8) 0.2330(7) 0.110(9) Uiso 1 1 d . . . . .
H330 H 0.3555 0.3465 0.2141 0.132 Uiso 1 1 calc R . . . .
C331 C 0.3964(15) 0.4252(12) 0.2681(9) 0.150(13) Uiso 1 1 d . . . . .
C332 C 0.4432(16) 0.4064(13) 0.2754(10) 0.173(15) Uiso 1 1 d . . . . .
H33A H 0.4377 0.3894 0.2919 0.259 Uiso 1 1 calc R . . . .
H33B H 0.4656 0.3910 0.2591 0.259 Uiso 1 1 calc R . . . .
H33C H 0.4572 0.4263 0.2801 0.259 Uiso 1 1 calc R . . . .
C333 C 0.3600(15) 0.4512(12) 0.2958(9) 0.169(15) Uiso 1 1 d . . . . .
H33D H 0.3527 0.4340 0.3118 0.254 Uiso 1 1 calc R . . . .
H33E H 0.3759 0.4694 0.3012 0.254 Uiso 1 1 calc R . . . .
H33F H 0.3298 0.4658 0.2908 0.254 Uiso 1 1 calc R . . . .
C334 C 0.4080(14) 0.4488(11) 0.2445(8) 0.153(13) Uiso 1 1 d . . . . .
H33G H 0.3784 0.4623 0.2385 0.230 Uiso 1 1 calc R . . . .
H33H H 0.4227 0.4679 0.2498 0.230 Uiso 1 1 calc R . . . .
H33I H 0.4311 0.4326 0.2288 0.230 Uiso 1 1 calc R . . . .
C335 C 0.0747(10) 0.0023(7) 0.2081(6) 0.095(7) Uiso 1 1 d . . . . .
H33J H 0.0409 0.0031 0.2183 0.114 Uiso 1 1 calc R . . . .
H33K H 0.0753 0.0073 0.1876 0.114 Uiso 1 1 calc R . . . .
C336 C 0.1070(11) -0.0367(8) 0.2112(6) 0.106(8) Uiso 1 1 d . . . . .
C337 C 0.1036(12) -0.0630(9) 0.2322(7) 0.115(9) Uiso 1 1 d . . . . .
H337 H 0.0758 -0.0569 0.2478 0.138 Uiso 1 1 calc R . . . .
C338 C 0.1377(14) -0.0987(11) 0.2329(9) 0.150(13) Uiso 1 1 d . . . . .
H338 H 0.1325 -0.1147 0.2492 0.180 Uiso 1 1 calc R . . . .
C339 C 0.1773(11) -0.1112(8) 0.2119(6) 0.105(8) Uiso 1 1 d . . . . .
C340 C 0.1820(13) -0.0866(10) 0.1901(8) 0.128(10) Uiso 1 1 d . . . . .
H340 H 0.2078 -0.0952 0.1738 0.153 Uiso 1 1 calc R . . . .
C341 C 0.1522(11) -0.0499(9) 0.1894(7) 0.119(9) Uiso 1 1 d . . . . .
H341 H 0.1611 -0.0327 0.1746 0.143 Uiso 1 1 calc R . . . .
C342 C 0.2162(16) -0.1517(12) 0.2098(9) 0.157(13) Uiso 1 1 d . . . . .
C343 C 0.2136(19) -0.1755(15) 0.1858(11) 0.205(19) Uiso 1 1 d . . . . .
H34A H 0.2379 -0.2006 0.1846 0.308 Uiso 1 1 calc R . . . .
H34B H 0.1811 -0.1796 0.1895 0.308 Uiso 1 1 calc R . . . .
H34C H 0.2200 -0.1616 0.1677 0.308 Uiso 1 1 calc R . . . .
C344 C 0.2679(16) -0.1439(13) 0.2051(10) 0.185(17) Uiso 1 1 d . . . . .
H34D H 0.2682 -0.1284 0.2210 0.277 Uiso 1 1 calc R . . . .
H34E H 0.2928 -0.1687 0.2041 0.277 Uiso 1 1 calc R . . . .
H34F H 0.2749 -0.1297 0.1872 0.277 Uiso 1 1 calc R . . . .
C345 C 0.2009(18) -0.1753(14) 0.2405(11) 0.200(19) Uiso 1 1 d . . . . .
H34G H 0.2022 -0.1606 0.2565 0.300 Uiso 1 1 calc R . . . .
H34H H 0.1679 -0.1779 0.2431 0.300 Uiso 1 1 calc R . . . .
H34I H 0.2237 -0.2011 0.2398 0.300 Uiso 1 1 calc R . . . .
C346 C 0.1798(12) 0.3793(9) 0.0788(7) 0.122(10) Uiso 1 1 d . . . . .
H34J H 0.1909 0.3510 0.0816 0.147 Uiso 1 1 calc R . . . .
H34K H 0.1508 0.3846 0.0709 0.147 Uiso 1 1 calc R . . . .
C347 C 0.2198(13) 0.3925(10) 0.0575(8) 0.129(10) Uiso 1 1 d . . . . .
C348 C 0.2262(13) 0.3885(9) 0.0290(8) 0.128(10) Uiso 1 1 d . . . . .
H348 H 0.2055 0.3771 0.0222 0.153 Uiso 1 1 calc R . . . .
C349 C 0.2619(12) 0.4007(9) 0.0098(8) 0.129(10) Uiso 1 1 d . . . . .
H349 H 0.2621 0.3999 -0.0098 0.155 Uiso 1 1 calc R . . . .
C350 C 0.2976(14) 0.4140(11) 0.0165(8) 0.140(11) Uiso 1 1 d . . . . .
C351 C 0.2923(12) 0.4152(9) 0.0462(7) 0.122(10) Uiso 1 1 d . . . . .
H351 H 0.3146 0.4256 0.0523 0.147 Uiso 1 1 calc R . . . .
C352 C 0.2593(12) 0.4033(9) 0.0670(8) 0.127(10) Uiso 1 1 d . . . . .
H352 H 0.2610 0.4019 0.0864 0.152 Uiso 1 1 calc R . . . .
C353 C 0.3346(14) 0.4300(11) -0.0041(9) 0.145(12) Uiso 1 1 d . . . . .
C354 C 0.365(2) 0.4437(16) 0.0111(12) 0.22(2) Uiso 1 1 d . . . . .
H35A H 0.3892 0.4541 -0.0028 0.337 Uiso 1 1 calc R . . . .
H35B H 0.3447 0.4642 0.0248 0.337 Uiso 1 1 calc R . . . .
H35C H 0.3822 0.4220 0.0213 0.337 Uiso 1 1 calc R . . . .
C355 C 0.3671(15) 0.3956(11) -0.0249(9) 0.159(13) Uiso 1 1 d . . . . .
H35D H 0.3468 0.3867 -0.0349 0.238 Uiso 1 1 calc R . . . .
H35E H 0.3922 0.4046 -0.0389 0.238 Uiso 1 1 calc R . . . .
H35F H 0.3827 0.3741 -0.0139 0.238 Uiso 1 1 calc R . . . .
C356 C 0.3111(16) 0.4673(13) -0.0194(10) 0.180(16) Uiso 1 1 d . . . . .
H35G H 0.2899 0.4611 -0.0301 0.271 Uiso 1 1 calc R . . . .
H35H H 0.2920 0.4874 -0.0051 0.271 Uiso 1 1 calc R . . . .
H35I H 0.3368 0.4767 -0.0325 0.271 Uiso 1 1 calc R . . . .
C357 C -0.1231(13) 0.0491(9) 0.3846(7) 0.127(10) Uiso 1 1 d . . . . .
H35J H -0.0973 0.0593 0.3884 0.153 Uiso 1 1 calc R . . . .
H35K H -0.1537 0.0617 0.3985 0.153 Uiso 1 1 calc R . . . .
C358 C -0.1107(13) 0.0055(10) 0.3911(7) 0.129(10) Uiso 1 1 d . . . . .
C359 C -0.0674(12) -0.0178(9) 0.3889(7) 0.116(9) Uiso 1 1 d . . . . .
H359 H -0.0398 -0.0077 0.3840 0.139 Uiso 1 1 calc R . . . .
C360 C -0.0618(15) -0.0557(12) 0.3936(8) 0.150(13) Uiso 1 1 d . . . . .
H360 H -0.0307 -0.0725 0.3938 0.180 Uiso 1 1 calc R . . . .
C361 C -0.1039(15) -0.0707(11) 0.3983(8) 0.140(12) Uiso 1 1 d . . . . .
C362 C -0.1439(17) -0.0480(13) 0.3995(9) 0.159(14) Uiso 1 1 d . . . . .
H362 H -0.1706 -0.0591 0.4036 0.190 Uiso 1 1 calc R . . . .
C363 C -0.1547(19) -0.0086(15) 0.3958(11) 0.191(18) Uiso 1 1 d . . . . .
H363 H -0.1864 0.0075 0.3962 0.229 Uiso 1 1 calc R . . . .
C364 C -0.0942(18) -0.1164(14) 0.4024(10) 0.183(17) Uiso 1 1 d D . . . .
C365 C -0.1485(17) -0.1251(14) 0.4083(11) 0.191(17) Uiso 1 1 d . . . . .
H36A H -0.1710 -0.1087 0.4241 0.287 Uiso 1 1 calc R . . . .
H36B H -0.1609 -0.1193 0.3911 0.287 Uiso 1 1 calc R . . . .
H36C H -0.1456 -0.1525 0.4133 0.287 Uiso 1 1 calc R . . . .
C366 C -0.0724(19) -0.1258(15) 0.4287(10) 0.21(2) Uiso 1 1 d D . . . .
H36D H -0.0956 -0.1117 0.4454 0.320 Uiso 1 1 calc R . . . .
H36E H -0.0655 -0.1537 0.4324 0.320 Uiso 1 1 calc R . . . .
H36F H -0.0422 -0.1178 0.4251 0.320 Uiso 1 1 calc R . . . .
C367 C -0.0573(18) -0.1384(14) 0.3799(11) 0.192(18) Uiso 1 1 d . . . . .
H36G H -0.0683 -0.1341 0.3622 0.288 Uiso 1 1 calc R . . . .
H36H H -0.0275 -0.1300 0.3774 0.288 Uiso 1 1 calc R . . . .
H36I H -0.0508 -0.1660 0.3847 0.288 Uiso 1 1 calc R . . . .
C368 C 0.2305(11) 0.2012(8) 0.0258(6) 0.105(8) Uiso 1 1 d . . . . .
H36J H 0.1999 0.2189 0.0226 0.126 Uiso 1 1 calc R . . . .
H36K H 0.2513 0.2171 0.0291 0.126 Uiso 1 1 calc R . . . .
C369 C 0.2563(12) 0.1753(9) 0.0000(7) 0.119(9) Uiso 1 1 d . . . . .
C370 C 0.2432(14) 0.1791(11) -0.0246(9) 0.144(12) Uiso 1 1 d . . . . .
H370 H 0.2138 0.1979 -0.0256 0.173 Uiso 1 1 calc R . . . .
C371 C 0.2700(18) 0.1574(14) -0.0491(11) 0.185(17) Uiso 1 1 d . . . . .
H371 H 0.2599 0.1608 -0.0665 0.221 Uiso 1 1 calc R . . . .
C372 C 0.3146(17) 0.1289(13) -0.0460(10) 0.164(14) Uiso 1 1 d . . . . .
C373 C 0.3310(15) 0.1251(12) -0.0237(9) 0.154(13) Uiso 1 1 d . . . . .
H373 H 0.3614 0.1072 -0.0234 0.185 Uiso 1 1 calc R . . . .
C374 C 0.3019(13) 0.1489(10) 0.0015(8) 0.138(11) Uiso 1 1 d . . . . .
H374 H 0.3131 0.1469 0.0185 0.166 Uiso 1 1 calc R . . . .
C375 C 0.3477(19) 0.104(2) -0.0765(15) 0.238(13) Uiso 1 1 d D . . . .
C376 C 0.317(2) 0.1158(17) -0.1006(13) 0.238(13) Uiso 1 1 d . . . . .
H37A H 0.3109 0.1438 -0.1040 0.357 Uiso 1 1 calc R . . . .
H37B H 0.3360 0.1018 -0.1183 0.357 Uiso 1 1 calc R . . . .
H37C H 0.2863 0.1090 -0.0942 0.357 Uiso 1 1 calc R . . . .
C377 C 0.353(2) 0.0681(16) -0.0742(13) 0.238(13) Uiso 1 1 d D . . . .
H37D H 0.3216 0.0628 -0.0666 0.357 Uiso 1 1 calc R . . . .
H37E H 0.3681 0.0558 -0.0930 0.357 Uiso 1 1 calc R . . . .
H37F H 0.3744 0.0576 -0.0612 0.357 Uiso 1 1 calc R . . . .
C378 C 0.387(2) 0.1255(15) -0.0874(13) 0.238(13) Uiso 1 1 d D . . . .
H37G H 0.3724 0.1535 -0.0868 0.357 Uiso 1 1 calc R . . . .
H37H H 0.4106 0.1191 -0.0754 0.357 Uiso 1 1 calc R . . . .
H37I H 0.4043 0.1174 -0.1071 0.357 Uiso 1 1 calc R . . . .
C379 C 0.2460(9) 0.2900(7) 0.3468(6) 0.091(7) Uiso 1 1 d . . . . .
H37J H 0.2438 0.3021 0.3281 0.109 Uiso 1 1 calc R . . . .
H37K H 0.2184 0.3052 0.3614 0.109 Uiso 1 1 calc R . . . .
C380 C 0.2938(10) 0.2922(8) 0.3533(6) 0.103(8) Uiso 1 1 d . . . . .
C381 C 0.2944(12) 0.3287(9) 0.3617(6) 0.113(9) Uiso 1 1 d . . . . .
H381 H 0.2661 0.3499 0.3646 0.135 Uiso 1 1 calc R . . . .
C382 C 0.3381(16) 0.3327(13) 0.3658(9) 0.164(14) Uiso 1 1 d . . . . .
H382 H 0.3392 0.3576 0.3709 0.197 Uiso 1 1 calc R . . . .
C383 C 0.3785(14) 0.3033(11) 0.3630(8) 0.135(11) Uiso 1 1 d . . . . .
C384 C 0.3783(14) 0.2695(11) 0.3537(8) 0.140(11) Uiso 1 1 d . . . . .
H384 H 0.4073 0.2489 0.3510 0.168 Uiso 1 1 calc R . . . .
C385 C 0.3345(11) 0.2620(9) 0.3473(6) 0.108(8) Uiso 1 1 d . . . . .
H385 H 0.3350 0.2381 0.3397 0.130 Uiso 1 1 calc R . . . .
C386 C 0.4326(18) 0.3034(13) 0.3680(13) 0.197(18) Uiso 1 1 d D . . . .
C387 C 0.4518(16) 0.3254(13) 0.3480(10) 0.175(15) Uiso 1 1 d . . . . .
H38A H 0.4564 0.3144 0.3292 0.263 Uiso 1 1 calc R . . . .
H38B H 0.4300 0.3517 0.3493 0.263 Uiso 1 1 calc R . . . .
H38C H 0.4833 0.3265 0.3507 0.263 Uiso 1 1 calc R . . . .
C388 C 0.4216(17) 0.3123(14) 0.3978(11) 0.189(17) Uiso 1 1 d . . . . .
H38D H 0.4077 0.2925 0.4089 0.283 Uiso 1 1 calc R . . . .
H38E H 0.4515 0.3126 0.4032 0.283 Uiso 1 1 calc R . . . .
H38F H 0.3982 0.3378 0.4017 0.283 Uiso 1 1 calc R . . . .
C389 C 0.4716(16) 0.2639(12) 0.3673(11) 0.193(18) Uiso 1 1 d D . . . .
H38G H 0.4587 0.2467 0.3819 0.289 Uiso 1 1 calc R . . . .
H38H H 0.4798 0.2519 0.3485 0.289 Uiso 1 1 calc R . . . .
H38I H 0.5008 0.2684 0.3712 0.289 Uiso 1 1 calc R . . . .
C390 C 0.1773(13) 0.3840(10) 0.3331(8) 0.133(11) Uiso 1 1 d . . . . .
H39A H 0.1696 0.3645 0.3476 0.160 Uiso 1 1 calc R . . . .
H39B H 0.2069 0.3710 0.3187 0.160 Uiso 1 1 calc R . . . .
C391 C 0.1882(11) 0.4176(8) 0.3479(7) 0.109(8) Uiso 1 1 d . . . . .
C392 C 0.2296(14) 0.4311(10) 0.3371(8) 0.136(11) Uiso 1 1 d . . . . .
H392 H 0.2550 0.4189 0.3216 0.164 Uiso 1 1 calc R . . . .
C393 C 0.2308(15) 0.4637(11) 0.3508(9) 0.149(12) Uiso 1 1 d . . . . .
H393 H 0.2578 0.4742 0.3438 0.179 Uiso 1 1 calc R . . . .
C394 C 0.1967(12) 0.4811(9) 0.3731(7) 0.122(10) Uiso 1 1 d D . . . .
C395 C 0.1586(15) 0.4681(11) 0.3840(9) 0.151(13) Uiso 1 1 d . . . . .
H395 H 0.1345 0.4809 0.3999 0.182 Uiso 1 1 calc R . . . .
C396 C 0.1532(13) 0.4335(10) 0.3713(8) 0.131(11) Uiso 1 1 d . . . . .
H396 H 0.1266 0.4228 0.3791 0.157 Uiso 1 1 calc R . . . .
C397 C 0.2034(14) 0.5181(10) 0.3844(8) 0.26(3) Uiso 1 1 d D . . . .
C398 C 0.2574(14) 0.5174(16) 0.3755(13) 0.31(4) Uiso 1 1 d D . . . .
H39C H 0.2684 0.5166 0.3547 0.468 Uiso 1 1 calc R . . . .
H39D H 0.2618 0.5409 0.3827 0.468 Uiso 1 1 calc R . . . .
H39E H 0.2765 0.4945 0.3836 0.468 Uiso 1 1 calc R . . . .
C399 C 0.174(2) 0.5542(17) 0.3717(13) 0.31(4) Uiso 1 1 d D . . . .
H39F H 0.1848 0.5532 0.3509 0.469 Uiso 1 1 calc R . . . .
H39G H 0.1393 0.5549 0.3774 0.469 Uiso 1 1 calc R . . . .
H39H H 0.1786 0.5776 0.3788 0.469 Uiso 1 1 calc R . . . .
C400 C 0.186(2) 0.5195(15) 0.4170(7) 0.30(4) Uiso 1 1 d D . . . .
H40A H 0.2054 0.4964 0.4250 0.450 Uiso 1 1 calc R . . . .
H40B H 0.1912 0.5428 0.4241 0.450 Uiso 1 1 calc R . . . .
H40C H 0.1519 0.5202 0.4228 0.450 Uiso 1 1 calc R . . . .
C401 C 0.3072(10) 0.0155(8) 0.2970(6) 0.103(8) Uiso 1 1 d . . . . .
H40D H 0.2807 0.0025 0.3004 0.124 Uiso 1 1 calc R . . . .
H40E H 0.3222 0.0147 0.2763 0.124 Uiso 1 1 calc R . . . .
C402 C 0.3454(8) -0.0063(6) 0.3128(5) 0.114(9) Uiso 1 1 d . . . . .
C407 C 0.3875(9) 0.0048(6) 0.3117(6) 0.173(15) Uiso 1 1 d G . . . .
H407 H 0.3928 0.0273 0.3014 0.207 Uiso 1 1 calc R . . . .
C406 C 0.4218(8) -0.0171(8) 0.3257(6) 0.180(16) Uiso 1 1 d G . . . .
H406 H 0.4505 -0.0095 0.3249 0.216 Uiso 1 1 calc R . . . .
C405 C 0.4140(8) -0.0500(7) 0.3407(5) 0.159(14) Uiso 1 1 d DG . . . .
C404 C 0.3720(9) -0.0611(6) 0.3418(5) 0.144(12) Uiso 1 1 d G . . . .
H404 H 0.3666 -0.0836 0.3521 0.173 Uiso 1 1 calc R . . . .
C403 C 0.3377(7) -0.0393(7) 0.3278(5) 0.135(11) Uiso 1 1 d G . . . .
H403 H 0.3089 -0.0469 0.3286 0.162 Uiso 1 1 calc R . . . .
C408 C 0.4556(10) -0.0739(9) 0.3537(7) 0.30(3) Uiso 1 1 d D . . . .
C409 C 0.4990(11) -0.0940(12) 0.3300(8) 0.21(2) Uiso 1 1 d D . . . .
H40F H 0.5102 -0.0744 0.3170 0.319 Uiso 1 1 calc R . . . .
H40G H 0.5255 -0.1089 0.3384 0.319 Uiso 1 1 calc R . . . .
H40H H 0.4892 -0.1116 0.3193 0.319 Uiso 1 1 calc R . . . .
C410 C 0.4720(16) -0.0464(12) 0.3701(10) 0.26(3) Uiso 1 1 d D . . . .
H41A H 0.4833 -0.0271 0.3569 0.387 Uiso 1 1 calc R . . . .
H41B H 0.4445 -0.0332 0.3853 0.387 Uiso 1 1 calc R . . . .
H41C H 0.4984 -0.0615 0.3784 0.387 Uiso 1 1 calc R . . . .
C411 C 0.4378(15) -0.1042(12) 0.3740(9) 0.25(3) Uiso 1 1 d D . . . .
H41D H 0.4101 -0.0911 0.3891 0.380 Uiso 1 1 calc R . . . .
H41E H 0.4279 -0.1218 0.3635 0.380 Uiso 1 1 calc R . . . .
H41F H 0.4641 -0.1191 0.3826 0.380 Uiso 1 1 calc R . . . .
C412 C -0.4139(12) 0.2955(10) 0.3470(7) 0.130(10) Uiso 1 1 d . . . . .
H41G H -0.4310 0.3124 0.3337 0.156 Uiso 1 1 calc R . . . .
H41H H -0.4205 0.2698 0.3474 0.156 Uiso 1 1 calc R . . . .
C413 C -0.4309(12) 0.3121(10) 0.3746(7) 0.122(10) Uiso 1 1 d . . . . .
C414 C -0.4377(12) 0.2884(10) 0.3964(8) 0.130(10) Uiso 1 1 d . . . . .
H414 H -0.4257 0.2613 0.3925 0.156 Uiso 1 1 calc R . . . .
C415 C -0.4611(14) 0.3000(12) 0.4246(9) 0.151(13) Uiso 1 1 d . . . . .
H415 H -0.4687 0.2824 0.4395 0.182 Uiso 1 1 calc R . . . .
C416 C -0.4723(16) 0.3413(13) 0.4289(10) 0.163(14) Uiso 1 1 d . . . . .
C417 C -0.4685(18) 0.3678(15) 0.4059(11) 0.190(17) Uiso 1 1 d . . . . .
H417 H -0.4793 0.3951 0.4088 0.228 Uiso 1 1 calc R . . . .
C418 C -0.4479(13) 0.3512(11) 0.3787(9) 0.141(12) Uiso 1 1 d . . . . .
H418 H -0.4458 0.3677 0.3626 0.169 Uiso 1 1 calc R . . . .
C419 C -0.503(3) 0.3547(19) 0.4654(14) 0.24(3) Uiso 1 1 d D . . . .
C420 C -0.484(2) 0.3870(17) 0.4653(13) 0.23(2) Uiso 1 1 d . . . . .
H42A H -0.4924 0.4049 0.4501 0.339 Uiso 1 1 calc R . . . .
H42B H -0.4974 0.4004 0.4837 0.339 Uiso 1 1 calc R . . . .
H42C H -0.4484 0.3780 0.4620 0.339 Uiso 1 1 calc R . . . .
C421 C -0.498(3) 0.319(2) 0.4860(16) 0.30(4) Uiso 1 1 d D . . . .
H42D H -0.5149 0.3015 0.4813 0.455 Uiso 1 1 calc R . . . .
H42E H -0.4636 0.3062 0.4839 0.455 Uiso 1 1 calc R . . . .
H42F H -0.5126 0.3286 0.5057 0.455 Uiso 1 1 calc R . . . .
C422 C -0.5584(18) 0.3717(15) 0.4600(11) 0.205(19) Uiso 1 1 d . . . . .
H42G H -0.5729 0.3501 0.4599 0.307 Uiso 1 1 calc R . . . .
H42H H -0.5786 0.3901 0.4752 0.307 Uiso 1 1 calc R . . . .
H42I H -0.5564 0.3850 0.4415 0.307 Uiso 1 1 calc R . . . .
C423 C -0.3562(10) 0.4047(8) 0.2581(6) 0.102(8) Uiso 1 1 d . . . . .
H42J H -0.3513 0.4267 0.2453 0.122 Uiso 1 1 calc R . . . .
H42K H -0.3659 0.3868 0.2474 0.122 Uiso 1 1 calc R . . . .
C424 C -0.4005(12) 0.4214(9) 0.2839(7) 0.118(9) Uiso 1 1 d . . . . .
C425 C -0.4018(11) 0.4540(9) 0.2968(7) 0.113(9) Uiso 1 1 d . . . . .
H425 H -0.3771 0.4670 0.2903 0.135 Uiso 1 1 calc R . . . .
C426 C -0.4402(13) 0.4682(11) 0.3199(8) 0.136(11) Uiso 1 1 d . . . . .
H426 H -0.4441 0.4926 0.3282 0.163 Uiso 1 1 calc R . . . .
C427 C -0.4717(14) 0.4470(11) 0.3306(8) 0.136(11) Uiso 1 1 d . . . . .
C428 C -0.4698(12) 0.4109(10) 0.3203(7) 0.125(10) Uiso 1 1 d . . . . .
H428 H -0.4914 0.3959 0.3292 0.151 Uiso 1 1 calc R . . . .
C429 C -0.4339(11) 0.3994(9) 0.2962(7) 0.112(9) Uiso 1 1 d . . . . .
H429 H -0.4312 0.3757 0.2873 0.135 Uiso 1 1 calc R . . . .
C430 C -0.519(2) 0.4713(16) 0.3536(13) 0.22(2) Uiso 1 1 d D . . . .
C431 C -0.557(2) 0.4485(18) 0.3619(13) 0.24(2) Uiso 1 1 d . . . . .
H43C H -0.5671 0.4436 0.3449 0.362 Uiso 1 1 calc R . . . .
H43D H -0.5436 0.4238 0.3704 0.362 Uiso 1 1 calc R . . . .
H43E H -0.5856 0.4636 0.3757 0.362 Uiso 1 1 calc R . . . .
C432 C -0.5015(19) 0.4803(15) 0.3792(12) 0.21(2) Uiso 1 1 d . . . . .
H43F H -0.4771 0.4949 0.3727 0.314 Uiso 1 1 calc R . . . .
H43G H -0.5291 0.4958 0.3932 0.314 Uiso 1 1 calc R . . . .
H43H H -0.4871 0.4559 0.3879 0.314 Uiso 1 1 calc R . . . .
C433 C -0.549(2) 0.5067(17) 0.3400(14) 0.26(3) Uiso 1 1 d D . . . .
H43I H -0.5288 0.5250 0.3333 0.395 Uiso 1 1 calc R . . . .
H43J H -0.5578 0.4981 0.3239 0.395 Uiso 1 1 calc R . . . .
H43K H -0.5779 0.5195 0.3542 0.395 Uiso 1 1 calc R . . . .
C434 C 0.2246(10) -0.0026(7) 0.2455(6) 0.096(7) Uiso 1 1 d . . . . .
H43L H 0.2062 -0.0060 0.2317 0.116 Uiso 1 1 calc R . . . .
H43M H 0.2496 0.0105 0.2356 0.116 Uiso 1 1 calc R . . . .
C435 C 0.2484(9) -0.0408(7) 0.2553(5) 0.087(7) Uiso 1 1 d . . . . .
C436 C 0.2257(12) -0.0648(9) 0.2689(6) 0.112(9) Uiso 1 1 d . . . . .
H436 H 0.1913 -0.0567 0.2732 0.134 Uiso 1 1 calc R . . . .
C437 C 0.2474(18) -0.1033(14) 0.2785(10) 0.178(16) Uiso 1 1 d . . . . .
H437 H 0.2288 -0.1210 0.2861 0.214 Uiso 1 1 calc R . . . .
C438 C 0.2969(15) -0.1125(11) 0.2759(9) 0.150(13) Uiso 1 1 d D . . . .
C439 C 0.3210(14) -0.0865(11) 0.2605(8) 0.138(11) Uiso 1 1 d . . . . .
H439 H 0.3555 -0.0939 0.2558 0.166 Uiso 1 1 calc R . . . .
C440 C 0.2984(13) -0.0516(10) 0.2517(7) 0.133(11) Uiso 1 1 d . . . . .
H440 H 0.3168 -0.0341 0.2430 0.159 Uiso 1 1 calc R . . . .
C441 C 0.321(2) -0.1515(14) 0.2884(14) 0.23(2) Uiso 1 1 d D . . . .
C442 C 0.288(2) -0.1795(16) 0.2975(12) 0.22(2) Uiso 1 1 d . . . . .
H44C H 0.2718 -0.1808 0.2823 0.327 Uiso 1 1 calc R . . . .
H44D H 0.3077 -0.2055 0.3007 0.327 Uiso 1 1 calc R . . . .
H44E H 0.2635 -0.1699 0.3150 0.327 Uiso 1 1 calc R . . . .
C443 C 0.345(2) -0.1493(17) 0.3099(13) 0.23(2) Uiso 1 1 d . . . . .
H44F H 0.3592 -0.1755 0.3161 0.351 Uiso 1 1 calc R . . . .
H44G H 0.3710 -0.1364 0.3024 0.351 Uiso 1 1 calc R . . . .
H44H H 0.3217 -0.1344 0.3261 0.351 Uiso 1 1 calc R . . . .
C444 C 0.353(2) -0.1778(16) 0.2603(12) 0.23(2) Uiso 1 1 d . . . . .
H44I H 0.3327 -0.1770 0.2471 0.339 Uiso 1 1 calc R . . . .
H44J H 0.3808 -0.1675 0.2509 0.339 Uiso 1 1 calc R . . . .
H44K H 0.3654 -0.2047 0.2661 0.339 Uiso 1 1 calc R . . . .
C445 C -0.0169(15) 0.4873(11) 0.3544(9) 0.154(13) Uiso 1 1 d . . . . .
H44L H 0.0107 0.4883 0.3381 0.184 Uiso 1 1 calc R . . . .
H44M H -0.0473 0.5022 0.3493 0.184 Uiso 1 1 calc R . . . .
C446 C -0.0114(15) 0.5055(11) 0.3809(9) 0.146(12) Uiso 1 1 d . . . . .
C447 C 0.0174(15) 0.4884(12) 0.3987(9) 0.154(13) Uiso 1 1 d . . . . .
H447 H 0.0349 0.4618 0.3965 0.185 Uiso 1 1 calc R . . . .
C448 C 0.0208(18) 0.5114(14) 0.4209(11) 0.181(16) Uiso 1 1 d . . . . .
H448 H 0.0480 0.5025 0.4291 0.217 Uiso 1 1 calc R . . . .
C449 C -0.0109(13) 0.5436(10) 0.4306(7) 0.139(11) Uiso 1 1 d D . . . .
C450 C -0.0463(18) 0.5568(14) 0.4146(11) 0.182(16) Uiso 1 1 d . . . . .
H450 H -0.0698 0.5808 0.4201 0.218 Uiso 1 1 calc R . . . .
C451 C -0.0493(13) 0.5383(10) 0.3921(8) 0.131(10) Uiso 1 1 d . . . . .
H451 H -0.0765 0.5471 0.3839 0.157 Uiso 1 1 calc R . . . .
C452 C -0.0053(13) 0.5603(10) 0.4578(7) 0.26(3) Uiso 1 1 d D . . . .
C453 C -0.0476(16) 0.5963(11) 0.4676(9) 0.22(2) Uiso 1 1 d D . . . .
H45C H -0.0784 0.5893 0.4712 0.336 Uiso 1 1 calc R . . . .
H45D H -0.0445 0.6067 0.4851 0.336 Uiso 1 1 calc R . . . .
H45E H -0.0469 0.6161 0.4526 0.336 Uiso 1 1 calc R . . . .
C454 C 0.0434(15) 0.5704(18) 0.4519(13) 0.36(5) Uiso 1 1 d D . . . .
H45F H 0.0699 0.5470 0.4457 0.540 Uiso 1 1 calc R . . . .
H45G H 0.0446 0.5900 0.4369 0.540 Uiso 1 1 calc R . . . .
H45H H 0.0469 0.5807 0.4693 0.540 Uiso 1 1 calc R . . . .
C455 C -0.007(3) 0.5294(15) 0.4816(9) 0.44(7) Uiso 1 1 d D . . . .
H45I H -0.0376 0.5227 0.4856 0.654 Uiso 1 1 calc R . . . .
H45J H 0.0202 0.5061 0.4754 0.654 Uiso 1 1 calc R . . . .
H45K H -0.0029 0.5399 0.4990 0.654 Uiso 1 1 calc R . . . .
C456 C -0.0851(11) 0.5067(8) 0.2775(7) 0.114(9) Uiso 1 1 d . . . . .
H45L H -0.0502 0.5046 0.2756 0.137 Uiso 1 1 calc R . . . .
H45M H -0.0914 0.5108 0.2583 0.137 Uiso 1 1 calc R . . . .
C457 C -0.1145(11) 0.5406(8) 0.2956(6) 0.108(8) Uiso 1 1 d . . . . .
C458 C -0.0915(14) 0.5566(10) 0.3097(8) 0.133(11) Uiso 1 1 d . . . . .
H458 H -0.0575 0.5467 0.3078 0.160 Uiso 1 1 calc R . . . .
C459 C -0.1204(17) 0.5905(13) 0.3288(10) 0.172(15) Uiso 1 1 d . . . . .
H459 H -0.1042 0.6017 0.3393 0.207 Uiso 1 1 calc R . . . .
C460 C -0.1697(17) 0.6063(12) 0.3317(9) 0.164(14) Uiso 1 1 d D . . . .
C461 C -0.1895(16) 0.5899(11) 0.3183(9) 0.151(13) Uiso 1 1 d . . . . .
H461 H -0.2238 0.5986 0.3214 0.181 Uiso 1 1 calc R . . . .
C462 C -0.1626(12) 0.5566(9) 0.2971(7) 0.119(9) Uiso 1 1 d . . . . .
H462 H -0.1789 0.5474 0.2854 0.143 Uiso 1 1 calc R . . . .
C463 C -0.2030(18) 0.6431(13) 0.3487(10) 0.203(19) Uiso 1 1 d D . . . .
C464 C -0.182(3) 0.642(2) 0.3749(13) 0.29(3) Uiso 1 1 d D . . . .
H46C H -0.1866 0.6193 0.3866 0.429 Uiso 1 1 calc R . . . .
H46D H -0.1469 0.6400 0.3686 0.429 Uiso 1 1 calc R . . . .
H46E H -0.1982 0.6657 0.3862 0.429 Uiso 1 1 calc R . . . .
C465 C -0.250(2) 0.633(2) 0.3665(14) 0.28(3) Uiso 1 1 d D . . . .
H46F H -0.2416 0.6094 0.3772 0.413 Uiso 1 1 calc R . . . .
H46G H -0.2689 0.6547 0.3799 0.413 Uiso 1 1 calc R . . . .
H46H H -0.2698 0.6301 0.3537 0.413 Uiso 1 1 calc R . . . .
C466 C -0.197(3) 0.677(2) 0.3287(17) 0.34(4) Uiso 1 1 d D . . . .
H46I H -0.2118 0.6763 0.3127 0.514 Uiso 1 1 calc R . . . .
H46J H -0.2142 0.7019 0.3392 0.514 Uiso 1 1 calc R . . . .
H46K H -0.1629 0.6762 0.3216 0.514 Uiso 1 1 calc R . . . .
C467 C -0.3208(9) 0.4897(7) 0.2240(6) 0.095(7) Uiso 1 1 d . . . . .
H46L H -0.3358 0.4709 0.2180 0.115 Uiso 1 1 calc R . . . .
H46M H -0.3267 0.4889 0.2450 0.115 Uiso 1 1 calc R . . . .
C468 C -0.3441(10) 0.5307(8) 0.2146(6) 0.101(8) Uiso 1 1 d . . . . .
C469 C -0.3576(12) 0.5391(10) 0.1894(8) 0.133(11) Uiso 1 1 d . . . . .
H469 H -0.3543 0.5193 0.1763 0.160 Uiso 1 1 calc R . . . .
C470 C -0.3772(15) 0.5800(12) 0.1837(9) 0.154(13) Uiso 1 1 d . . . . .
H470 H -0.3872 0.5873 0.1665 0.185 Uiso 1 1 calc R . . . .
C471 C -0.3810(14) 0.6058(9) 0.2013(9) 0.140(11) Uiso 1 1 d D . . . .
C472 C -0.3652(12) 0.5997(10) 0.2243(7) 0.126(10) Uiso 1 1 d . . . . .
H472 H -0.3636 0.6204 0.2351 0.151 Uiso 1 1 calc R . . . .
C473 C -0.3502(11) 0.5597(9) 0.2326(7) 0.119(9) Uiso 1 1 d . . . . .
H473 H -0.3446 0.5537 0.2511 0.143 Uiso 1 1 calc R . . . .
C474 C -0.3989(17) 0.6480(11) 0.1913(11) 0.33(2) Uiso 1 1 d D . . . .
C475 C -0.4512(19) 0.661(2) 0.2094(13) 0.33(2) Uiso 1 1 d D . . . .
H47C H -0.4707 0.6456 0.2043 0.501 Uiso 1 1 calc R . . . .
H47D H -0.4512 0.6575 0.2296 0.501 Uiso 1 1 calc R . . . .
H47E H -0.4651 0.6886 0.2058 0.501 Uiso 1 1 calc R . . . .
C476 C -0.399(2) 0.655(2) 0.1594(10) 0.33(2) Uiso 1 1 d D . . . .
H47F H -0.3656 0.6466 0.1478 0.501 Uiso 1 1 calc R . . . .
H47G H -0.4188 0.6399 0.1540 0.501 Uiso 1 1 calc R . . . .
H47H H -0.4127 0.6826 0.1563 0.501 Uiso 1 1 calc R . . . .
C477 C -0.368(2) 0.6724(13) 0.1993(15) 0.33(2) Uiso 1 1 d D . . . .
H47I H -0.3348 0.6640 0.1877 0.501 Uiso 1 1 calc R . . . .
H47J H -0.3821 0.6999 0.1957 0.501 Uiso 1 1 calc R . . . .
H47K H -0.3683 0.6688 0.2195 0.501 Uiso 1 1 calc R . . . .
C478 C -0.2570(12) 0.1979(9) 0.1510(7) 0.124(10) Uiso 1 1 d . . . . .
H47L H -0.2676 0.2233 0.1608 0.149 Uiso 1 1 calc R . . . .
H47M H -0.2310 0.1992 0.1338 0.149 Uiso 1 1 calc R . . . .
C479 C -0.2995(11) 0.1912(8) 0.1417(7) 0.110(9) Uiso 1 1 d . . . . .
C480 C -0.3125(14) 0.2077(11) 0.1163(8) 0.146(12) Uiso 1 1 d . . . . .
H480 H -0.2929 0.2221 0.1042 0.175 Uiso 1 1 calc R . . . .
C481 C -0.3548(14) 0.2029(10) 0.1085(8) 0.142(12) Uiso 1 1 d . . . . .
H481 H -0.3620 0.2131 0.0910 0.170 Uiso 1 1 calc R . . . .
C482 C -0.3829(12) 0.1845(10) 0.1258(7) 0.137(11) Uiso 1 1 d D . . . .
C483 C -0.3732(11) 0.1717(9) 0.1519(7) 0.128(10) Uiso 1 1 d D . . . .
H483 H -0.3966 0.1614 0.1649 0.153 Uiso 1 1 calc R . . . .
C484 C -0.3317(11) 0.1729(10) 0.1608(8) 0.132(11) Uiso 1 1 d D . . . .
H484 H -0.3257 0.1621 0.1784 0.158 Uiso 1 1 calc R . . . .
C485 C -0.4273(11) 0.1745(9) 0.1201(7) 0.171(15) Uiso 1 1 d D . . . .
C486 C -0.4714(12) 0.2097(8) 0.1256(8) 0.153(13) Uiso 1 1 d D . . . .
H48C H -0.4788 0.2183 0.1454 0.229 Uiso 1 1 calc R . . . .
H48D H -0.4644 0.2307 0.1127 0.229 Uiso 1 1 calc R . . . .
H48E H -0.4994 0.2027 0.1221 0.229 Uiso 1 1 calc R . . . .
C487 C -0.4364(18) 0.1416(11) 0.1407(9) 0.23(2) Uiso 1 1 d D . . . .
H48F H -0.4443 0.1510 0.1604 0.344 Uiso 1 1 calc R . . . .
H48G H -0.4634 0.1331 0.1374 0.344 Uiso 1 1 calc R . . . .
H48H H -0.4070 0.1198 0.1375 0.344 Uiso 1 1 calc R . . . .
C488 C -0.415(2) 0.1602(14) 0.0894(7) 0.28(3) Uiso 1 1 d D . . . .
H48I H -0.3864 0.1376 0.0864 0.417 Uiso 1 1 calc R . . . .
H48J H -0.4425 0.1529 0.0857 0.417 Uiso 1 1 calc R . . . .
H48K H -0.4075 0.1810 0.0763 0.417 Uiso 1 1 calc R . . . .
C489 C -0.2800(9) 0.5128(7) 0.3189(5) 0.092(7) Uiso 1 1 d . . . . .
H48L H -0.2779 0.4917 0.3332 0.110 Uiso 1 1 calc R . . . .
H48M H -0.2569 0.5275 0.3205 0.110 Uiso 1 1 calc R . . . .
C490 C -0.3315(11) 0.5400(9) 0.3263(7) 0.113(9) Uiso 1 1 d . . . . .
C491 C -0.3421(14) 0.5683(11) 0.3477(8) 0.145(12) Uiso 1 1 d . . . . .
H491 H -0.3176 0.5688 0.3571 0.174 Uiso 1 1 calc R . . . .
C492 C -0.3894(14) 0.5969(11) 0.3560(9) 0.149(12) Uiso 1 1 d . . . . .
H492 H -0.3966 0.6158 0.3704 0.179 Uiso 1 1 calc R . . . .
C493 C -0.4223(13) 0.5940(11) 0.3415(9) 0.146(12) Uiso 1 1 d D . . . .
C494 C -0.4099(15) 0.5704(11) 0.3185(9) 0.155(13) Uiso 1 1 d . . . . .
H494 H -0.4318 0.5727 0.3066 0.186 Uiso 1 1 calc R . . . .
C495 C -0.3644(12) 0.5424(10) 0.3120(8) 0.128(10) Uiso 1 1 d . . . . .
H495 H -0.3575 0.5248 0.2967 0.154 Uiso 1 1 calc R . . . .
C496 C -0.4756(13) 0.6197(13) 0.3497(10) 0.23(2) Uiso 1 1 d D . . . .
C497 C -0.475(3) 0.652(2) 0.3268(14) 0.38(5) Uiso 1 1 d D . . . .
H49A H -0.4517 0.6656 0.3281 0.569 Uiso 1 1 calc R . . . .
H49B H -0.4667 0.6397 0.3079 0.569 Uiso 1 1 calc R . . . .
H49C H -0.5079 0.6698 0.3300 0.569 Uiso 1 1 calc R . . . .
C498 C -0.489(3) 0.638(2) 0.3794(11) 0.37(5) Uiso 1 1 d D . . . .
H49D H -0.4647 0.6519 0.3805 0.559 Uiso 1 1 calc R . . . .
H49E H -0.5210 0.6563 0.3827 0.559 Uiso 1 1 calc R . . . .
H49F H -0.4885 0.6176 0.3938 0.559 Uiso 1 1 calc R . . . .
C499 C -0.513(2) 0.5980(16) 0.3476(14) 0.28(3) Uiso 1 1 d D . . . .
H49G H -0.5042 0.5863 0.3286 0.421 Uiso 1 1 calc R . . . .
H49H H -0.5127 0.5775 0.3620 0.421 Uiso 1 1 calc R . . . .
H49I H -0.5452 0.6161 0.3509 0.421 Uiso 1 1 calc R . . . .
C500 C -0.3403(15) 0.3958(11) 0.3600(8) 0.162(14) Uiso 1 1 d D . . . .
H50A H -0.3572 0.3996 0.3443 0.194 Uiso 1 1 calc R . . . .
H50B H -0.3441 0.3713 0.3697 0.194 Uiso 1 1 calc R . . . .
C501 C -0.3647(14) 0.4300(10) 0.3815(8) 0.144(12) Uiso 1 1 d D . . . .
C502 C -0.3873(13) 0.4239(11) 0.4094(8) 0.138(11) Uiso 1 1 d . . . . .
H502 H -0.3884 0.3981 0.4148 0.165 Uiso 1 1 calc R . . . .
C503 C -0.4075(16) 0.4512(13) 0.4289(10) 0.172(15) Uiso 1 1 d . . . . .
H503 H -0.4230 0.4447 0.4475 0.206 Uiso 1 1 calc R . . . .
C504 C -0.4064(15) 0.4906(12) 0.4226(9) 0.171(15) Uiso 1 1 d D . . . .
C505 C -0.398(2) 0.4964(17) 0.3942(13) 0.21(2) Uiso 1 1 d . . . . .
H505 H -0.4122 0.5213 0.3874 0.252 Uiso 1 1 calc R . . . .
C506 C -0.3682(12) 0.4652(10) 0.3730(8) 0.126(10) Uiso 1 1 d . . . . .
H506 H -0.3526 0.4711 0.3542 0.151 Uiso 1 1 calc R . . . .
C507 C -0.4314(16) 0.5243(12) 0.4439(9) 0.40(3) Uiso 1 1 d D . . . .
C508 C -0.474(2) 0.515(2) 0.4662(12) 0.40(3) Uiso 1 1 d D . . . .
H50C H -0.4612 0.4913 0.4766 0.601 Uiso 1 1 calc R . . . .
H50D H -0.4893 0.5364 0.4796 0.601 Uiso 1 1 calc R . . . .
H50E H -0.4973 0.5103 0.4566 0.601 Uiso 1 1 calc R . . . .
C509 C -0.451(3) 0.5611(13) 0.4278(15) 0.40(3) Uiso 1 1 d D . . . .
H50F H -0.4242 0.5673 0.4135 0.601 Uiso 1 1 calc R . . . .
H50G H -0.4748 0.5566 0.4183 0.601 Uiso 1 1 calc R . . . .
H50H H -0.4668 0.5827 0.4413 0.601 Uiso 1 1 calc R . . . .
C510 C -0.394(2) 0.531(2) 0.4591(14) 0.40(3) Uiso 1 1 d D . . . .
H51A H -0.3670 0.5372 0.4449 0.601 Uiso 1 1 calc R . . . .
H51B H -0.4096 0.5527 0.4726 0.601 Uiso 1 1 calc R . . . .
H51C H -0.3817 0.5075 0.4694 0.601 Uiso 1 1 calc R . . . .
C511 C -0.3402(16) 0.2938(15) 0.2289(10) 0.197(18) Uiso 1 1 d D . . . .
H51D H -0.3486 0.2733 0.2422 0.237 Uiso 1 1 calc R . . . .
H51E H -0.3447 0.3171 0.2403 0.237 Uiso 1 1 calc R . . . .
C512 C -0.3759(11) 0.3041(9) 0.2080(6) 0.110(9) Uiso 1 1 d D . . . .
C513 C -0.4085(13) 0.3423(11) 0.2111(8) 0.144(12) Uiso 1 1 d . . . . .
H513 H -0.4112 0.3580 0.2268 0.172 Uiso 1 1 calc R . . . .
C514 C -0.4373(11) 0.3573(9) 0.1906(6) 0.112(9) Uiso 1 1 d . . . . .
H514 H -0.4538 0.3842 0.1919 0.134 Uiso 1 1 calc R . . . .
C515 C -0.4429(10) 0.3368(8) 0.1698(6) 0.119(9) Uiso 1 1 d D . . . .
C516 C -0.4130(14) 0.2991(11) 0.1657(9) 0.147(12) Uiso 1 1 d . . . . .
H516 H -0.4129 0.2834 0.1506 0.176 Uiso 1 1 calc R . . . .
C517 C -0.3804(11) 0.2838(9) 0.1861(7) 0.115(9) Uiso 1 1 d . . . . .
H517 H -0.3613 0.2576 0.1834 0.138 Uiso 1 1 calc R . . . .
C518 C -0.4802(10) 0.3565(8) 0.1525(6) 0.174(15) Uiso 1 1 d D . . . .
C519 C -0.5093(18) 0.3294(14) 0.1480(12) 0.39(5) Uiso 1 1 d D . . . .
H51F H -0.5256 0.3209 0.1665 0.582 Uiso 1 1 calc R . . . .
H51G H -0.5337 0.3431 0.1377 0.582 Uiso 1 1 calc R . . . .
H51H H -0.4875 0.3068 0.1369 0.582 Uiso 1 1 calc R . . . .
C520 C -0.4543(14) 0.3704(13) 0.1238(6) 0.21(2) Uiso 1 1 d D . . . .
H52A H -0.4357 0.3878 0.1271 0.314 Uiso 1 1 calc R . . . .
H52B H -0.4323 0.3479 0.1125 0.314 Uiso 1 1 calc R . . . .
H52C H -0.4785 0.3842 0.1134 0.314 Uiso 1 1 calc R . . . .
C521 C -0.5154(14) 0.3933(11) 0.1691(9) 0.24(2) Uiso 1 1 d D . . . .
H52D H -0.4967 0.4109 0.1720 0.364 Uiso 1 1 calc R . . . .
H52E H -0.5388 0.4065 0.1580 0.364 Uiso 1 1 calc R . . . .
H52F H -0.5328 0.3856 0.1876 0.364 Uiso 1 1 calc R . . . .
C522 C 0.3419(8) 0.0868(7) 0.2044(5) 0.085(6) Uiso 1 1 d . . . . .
H52G H 0.3477 0.0941 0.1840 0.102 Uiso 1 1 calc R . . . .
H52H H 0.3483 0.1068 0.2150 0.102 Uiso 1 1 calc R . . . .
C523 C 0.3779(10) 0.0474(8) 0.2076(6) 0.098(8) Uiso 1 1 d . . . . .
C524 C 0.3835(11) 0.0163(9) 0.1915(7) 0.117(9) Uiso 1 1 d . . . . .
H524 H 0.3648 0.0192 0.1777 0.140 Uiso 1 1 calc R . . . .
C525 C 0.4140(14) -0.0182(12) 0.1940(9) 0.149(13) Uiso 1 1 d . . . . .
H525 H 0.4169 -0.0391 0.1819 0.179 Uiso 1 1 calc R . . . .
C526 C 0.4431(13) -0.0241(8) 0.2154(8) 0.152(13) Uiso 1 1 d D . . . .
C527 C 0.4352(15) 0.0061(12) 0.2332(9) 0.158(13) Uiso 1 1 d . . . . .
H527 H 0.4500 0.0032 0.2488 0.190 Uiso 1 1 calc R . . . .
C528 C 0.4016(11) 0.0446(9) 0.2272(7) 0.121(10) Uiso 1 1 d . . . . .
H528 H 0.3980 0.0670 0.2380 0.145 Uiso 1 1 calc R . . . .
C529 C 0.4758(11) -0.0629(9) 0.2240(7) 0.198(19) Uiso 1 1 d D . . . .
C530 C 0.5289(11) -0.0636(14) 0.2119(13) 0.29(3) Uiso 1 1 d D . . . .
H53A H 0.5355 -0.0616 0.1911 0.433 Uiso 1 1 calc R . . . .
H53B H 0.5357 -0.0417 0.2198 0.433 Uiso 1 1 calc R . . . .
H53C H 0.5497 -0.0880 0.2172 0.433 Uiso 1 1 calc R . . . .
C531 C 0.4643(17) -0.0968(9) 0.2115(11) 0.23(2) Uiso 1 1 d D . . . .
H53D H 0.4301 -0.0961 0.2193 0.348 Uiso 1 1 calc R . . . .
H53E H 0.4706 -0.0944 0.1907 0.348 Uiso 1 1 calc R . . . .
H53F H 0.4849 -0.1214 0.2165 0.348 Uiso 1 1 calc R . . . .
C532 C 0.464(2) -0.0660(16) 0.2566(7) 0.38(5) Uiso 1 1 d D . . . .
H53G H 0.4299 -0.0655 0.2638 0.574 Uiso 1 1 calc R . . . .
H53H H 0.4847 -0.0904 0.2621 0.574 Uiso 1 1 calc R . . . .
H53I H 0.4707 -0.0441 0.2646 0.574 Uiso 1 1 calc R . . . .
C533 C -0.3202(13) 0.1659(15) 0.3555(8) 0.43(6) Uiso 1 1 d D . . . .
H53J H -0.3331 0.1851 0.3418 0.521 Uiso 1 1 calc R . . . .
H53K H -0.3182 0.1400 0.3485 0.521 Uiso 1 1 calc R . . . .
C537 C -0.4275(13) 0.1855(7) 0.4358(8) 0.32(4) Uiso 1 1 d D . . . .
C536 C -0.4419(10) 0.1852(11) 0.4106(10) 0.34(4) Uiso 1 1 d G . . . .
H536 H -0.4753 0.1892 0.4110 0.405 Uiso 1 1 calc R . . . .
C535 C -0.4074(11) 0.1789(13) 0.3848(8) 0.35(3) Uiso 1 1 d DG . . . .
H535 H -0.4172 0.1786 0.3675 0.425 Uiso 1 1 calc R . . . .
C534 C -0.3585(10) 0.1730(10) 0.3841(7) 0.35(3) Uiso 1 1 d DG . . . .
C539 C -0.3441(11) 0.1733(11) 0.4093(8) 0.27(3) Uiso 1 1 d DG . . . .
H539 H -0.3108 0.1693 0.4089 0.320 Uiso 1 1 calc R . . . .
C538 C -0.3786(15) 0.1796(11) 0.4352(7) 0.28(3) Uiso 1 1 d G . . . .
H538 H -0.3688 0.1799 0.4524 0.338 Uiso 1 1 calc R . . . .
C540 C -0.4714(11) 0.1927(9) 0.4619(7) 0.22(2) Uiso 1 1 d D . . . .
C541 C -0.5170(12) 0.2170(12) 0.4530(10) 0.21(2) Uiso 1 1 d D . . . .
H54A H -0.5121 0.2422 0.4459 0.321 Uiso 1 1 calc R . . . .
H54B H -0.5232 0.2034 0.4380 0.321 Uiso 1 1 calc R . . . .
H54C H -0.5449 0.2211 0.4696 0.321 Uiso 1 1 calc R . . . .
C542 C -0.4612(18) 0.2137(14) 0.4855(8) 0.28(3) Uiso 1 1 d D . . . .
H54D H -0.4320 0.1979 0.4910 0.415 Uiso 1 1 calc R . . . .
H54E H -0.4561 0.2388 0.4784 0.415 Uiso 1 1 calc R . . . .
H54F H -0.4889 0.2177 0.5021 0.415 Uiso 1 1 calc R . . . .
C543 C -0.4794(16) 0.1532(10) 0.4731(10) 0.29(3) Uiso 1 1 d D . . . .
H54G H -0.4503 0.1375 0.4788 0.442 Uiso 1 1 calc R . . . .
H54H H -0.5073 0.1573 0.4896 0.442 Uiso 1 1 calc R . . . .
H54I H -0.4856 0.1396 0.4581 0.442 Uiso 1 1 calc R . . . .
C544 C 0.3515(10) 0.1765(8) 0.2824(6) 0.107(8) Uiso 1 1 d . . . . .
H54J H 0.3547 0.2033 0.2786 0.128 Uiso 1 1 calc R . . . .
H54K H 0.3444 0.1730 0.3033 0.128 Uiso 1 1 calc R . . . .
C545 C 0.3969(10) 0.1504(8) 0.2704(6) 0.102(8) Uiso 1 1 d . . . . .
C546 C 0.4284(12) 0.1621(10) 0.2462(7) 0.125(10) Uiso 1 1 d . . . . .
H546 H 0.4183 0.1868 0.2379 0.149 Uiso 1 1 calc R . . . .
C547 C 0.4741(15) 0.1376(11) 0.2346(9) 0.162(14) Uiso 1 1 d D . . . .
H547 H 0.4925 0.1455 0.2174 0.195 Uiso 1 1 calc R . . . .
C548 C 0.4943(11) 0.1033(10) 0.2460(8) 0.167(14) Uiso 1 1 d D . . . .
C549 C 0.4627(15) 0.0910(12) 0.2676(9) 0.151(13) Uiso 1 1 d . . . . .
H549 H 0.4736 0.0655 0.2745 0.182 Uiso 1 1 calc R . . . .
C550 C 0.4103(15) 0.1143(11) 0.2822(9) 0.153(13) Uiso 1 1 d . . . . .
H550 H 0.3897 0.1048 0.2977 0.184 Uiso 1 1 calc R . . . .
C551 C 0.5487(11) 0.0816(9) 0.2364(7) 0.176(16) Uiso 1 1 d D . . . .
C552 C 0.573(2) 0.085(2) 0.2606(12) 0.49(8) Uiso 1 1 d D . . . .
H55A H 0.5576 0.0740 0.2781 0.735 Uiso 1 1 calc R . . . .
H55B H 0.6077 0.0719 0.2551 0.735 Uiso 1 1 calc R . . . .
H55C H 0.5692 0.1130 0.2640 0.735 Uiso 1 1 calc R . . . .
C553 C 0.5726(16) 0.0994(15) 0.2092(10) 0.28(3) Uiso 1 1 d D . . . .
H55D H 0.5689 0.1269 0.2126 0.419 Uiso 1 1 calc R . . . .
H55E H 0.6072 0.0858 0.2036 0.419 Uiso 1 1 calc R . . . .
H55F H 0.5570 0.0970 0.1940 0.419 Uiso 1 1 calc R . . . .
C554 C 0.5535(19) 0.0386(9) 0.2323(13) 0.30(3) Uiso 1 1 d D . . . .
H55G H 0.5378 0.0280 0.2501 0.445 Uiso 1 1 calc R . . . .
H55H H 0.5377 0.0357 0.2172 0.445 Uiso 1 1 calc R . . . .
H55I H 0.5879 0.0245 0.2268 0.445 Uiso 1 1 calc R . . . .
C555 C 0.2696(13) 0.2809(11) 0.0893(8) 0.143(12) Uiso 1 1 d . . . . .
H55J H 0.2557 0.2775 0.0734 0.172 Uiso 1 1 calc R . . . .
H55K H 0.2500 0.3055 0.0993 0.172 Uiso 1 1 calc R . . . .
C556 C 0.3213(13) 0.2826(10) 0.0780(7) 0.126(10) Uiso 1 1 d . . . . .
C557 C 0.3358(15) 0.3049(14) 0.0544(11) 0.191(17) Uiso 1 1 d D . . . .
H557 H 0.3124 0.3175 0.0441 0.229 Uiso 1 1 calc R . . . .
C558 C 0.3825(13) 0.3096(12) 0.0451(9) 0.163(14) Uiso 1 1 d D . . . .
H558 H 0.3897 0.3258 0.0292 0.196 Uiso 1 1 calc R . . . .
C559 C 0.4187(12) 0.2913(11) 0.0587(8) 0.158(13) Uiso 1 1 d D . . . .
C560 C 0.4091(14) 0.2654(11) 0.0798(8) 0.160(14) Uiso 1 1 d D . . . .
H560 H 0.4347 0.2491 0.0872 0.192 Uiso 1 1 calc R . . . .
C561 C 0.3608(13) 0.2628(12) 0.0908(9) 0.157(13) Uiso 1 1 d D . . . .
H561 H 0.3540 0.2475 0.1073 0.189 Uiso 1 1 calc R . . . .
C562 C 0.4671(12) 0.3017(11) 0.0485(8) 0.28(3) Uiso 1 1 d D . . . .
C563 C 0.469(2) 0.319(2) 0.0184(9) 0.35(5) Uiso 1 1 d D . . . .
H56A H 0.5002 0.3262 0.0114 0.531 Uiso 1 1 calc R . . . .
H56B H 0.4673 0.3001 0.0055 0.531 Uiso 1 1 calc R . . . .
H56C H 0.4423 0.3425 0.0192 0.531 Uiso 1 1 calc R . . . .
C564 C 0.5092(14) 0.2652(16) 0.0477(16) 0.39(5) Uiso 1 1 d D . . . .
H56D H 0.5401 0.2720 0.0411 0.588 Uiso 1 1 calc R . . . .
H56E H 0.5068 0.2540 0.0668 0.588 Uiso 1 1 calc R . . . .
H56F H 0.5075 0.2462 0.0345 0.588 Uiso 1 1 calc R . . . .
C565 C 0.470(2) 0.3320(17) 0.0685(13) 0.35(4) Uiso 1 1 d D . . . .
H56G H 0.5016 0.3384 0.0617 0.520 Uiso 1 1 calc R . . . .
H56H H 0.4438 0.3555 0.0687 0.520 Uiso 1 1 calc R . . . .
H56I H 0.4679 0.3215 0.0878 0.520 Uiso 1 1 calc R . . . .
C566 C 0.4088(11) 0.2034(9) 0.1659(7) 0.123(10) Uiso 1 1 d . . . . .
H56J H 0.4214 0.2213 0.1515 0.147 Uiso 1 1 calc R . . . .
H56K H 0.4225 0.2037 0.1825 0.147 Uiso 1 1 calc R . . . .
C567 C 0.4267(9) 0.1622(8) 0.1533(6) 0.093(7) Uiso 1 1 d . . . . .
C568 C 0.4369(13) 0.1554(11) 0.1236(8) 0.139(11) Uiso 1 1 d . . . . .
H568 H 0.4290 0.1768 0.1114 0.167 Uiso 1 1 calc R . . . .
C569 C 0.4583(13) 0.1184(10) 0.1118(8) 0.144(12) Uiso 1 1 d D . . . .
H569 H 0.4659 0.1151 0.0917 0.172 Uiso 1 1 calc R . . . .
C570 C 0.4683(12) 0.0868(8) 0.1286(7) 0.120(10) Uiso 1 1 d D . . . .
C571 C 0.4561(15) 0.0919(13) 0.1581(10) 0.166(14) Uiso 1 1 d . . . . .
H571 H 0.4616 0.0709 0.1709 0.200 Uiso 1 1 calc R . . . .
C572 C 0.4347(11) 0.1313(9) 0.1676(7) 0.121(10) Uiso 1 1 d . . . . .
H572 H 0.4250 0.1347 0.1877 0.145 Uiso 1 1 calc R . . . .
C573 C 0.4916(15) 0.0429(9) 0.1219(9) 0.249(14) Uiso 1 1 d D . . . .
C574 C 0.5099(19) 0.0191(17) 0.1470(9) 0.249(14) Uiso 1 1 d D . . . .
H57A H 0.4822 0.0196 0.1632 0.373 Uiso 1 1 calc R . . . .
H57B H 0.5262 -0.0078 0.1409 0.373 Uiso 1 1 calc R . . . .
H57C H 0.5328 0.0306 0.1528 0.373 Uiso 1 1 calc R . . . .
C575 C 0.4571(17) 0.0231(17) 0.1132(11) 0.249(14) Uiso 1 1 d D . . . .
H57D H 0.4290 0.0239 0.1293 0.373 Uiso 1 1 calc R . . . .
H57E H 0.4461 0.0367 0.0969 0.373 Uiso 1 1 calc R . . . .
H57F H 0.4743 -0.0040 0.1080 0.373 Uiso 1 1 calc R . . . .
C576 C 0.5357(17) 0.0417(17) 0.0969(10) 0.249(14) Uiso 1 1 d D . . . .
H57G H 0.5576 0.0544 0.1026 0.373 Uiso 1 1 calc R . . . .
H57H H 0.5529 0.0147 0.0916 0.373 Uiso 1 1 calc R . . . .
H57I H 0.5247 0.0553 0.0806 0.373 Uiso 1 1 calc R . . . .
C577 C 0.3056(10) 0.1390(8) 0.3528(6) 0.103(8) Uiso 1 1 d . . . . .
H57J H 0.3224 0.1177 0.3387 0.124 Uiso 1 1 calc R . . . .
H57K H 0.3109 0.1635 0.3437 0.124 Uiso 1 1 calc R . . . .
C578 C 0.3266(10) 0.1316(8) 0.3773(6) 0.103(8) Uiso 1 1 d . . . . .
C579 C 0.3417(12) 0.0918(10) 0.3850(8) 0.135(11) Uiso 1 1 d . . . . .
H579 H 0.3403 0.0705 0.3748 0.162 Uiso 1 1 calc R . . . .
C580 C 0.3603(14) 0.0883(11) 0.4122(8) 0.142(12) Uiso 1 1 d . . . . .
H580 H 0.3744 0.0629 0.4181 0.171 Uiso 1 1 calc R . . . .
C581 C 0.3585(14) 0.1190(12) 0.4286(8) 0.150(13) Uiso 1 1 d D . . . .
C582 C 0.3446(14) 0.1559(12) 0.4177(9) 0.152(13) Uiso 1 1 d . . . . .
H582 H 0.3467 0.1779 0.4269 0.182 Uiso 1 1 calc R . . . .
C583 C 0.3276(10) 0.1602(9) 0.3933(6) 0.107(8) Uiso 1 1 d . . . . .
H583 H 0.3156 0.1860 0.3873 0.128 Uiso 1 1 calc R . . . .
C584 C 0.3786(17) 0.1089(13) 0.4559(9) 0.178(16) Uiso 1 1 d D . . . .
C585 C 0.372(2) 0.0715(15) 0.4714(13) 0.24(2) Uiso 1 1 d D . . . .
H58A H 0.3377 0.0728 0.4777 0.361 Uiso 1 1 calc R . . . .
H58B H 0.3888 0.0494 0.4584 0.361 Uiso 1 1 calc R . . . .
H58C H 0.3866 0.0682 0.4879 0.361 Uiso 1 1 calc R . . . .
C586 C 0.347(3) 0.136(2) 0.4808(15) 0.37(5) Uiso 1 1 d D . . . .
H58D H 0.3466 0.1633 0.4751 0.556 Uiso 1 1 calc R . . . .
H58E H 0.3143 0.1334 0.4857 0.556 Uiso 1 1 calc R . . . .
H58F H 0.3616 0.1301 0.4974 0.556 Uiso 1 1 calc R . . . .
C587 C 0.4336(19) 0.104(2) 0.4471(18) 0.34(4) Uiso 1 1 d D . . . .
H58G H 0.4404 0.1268 0.4370 0.503 Uiso 1 1 calc R . . . .
H58H H 0.4466 0.0998 0.4641 0.503 Uiso 1 1 calc R . . . .
H58I H 0.4489 0.0809 0.4346 0.503 Uiso 1 1 calc R . . . .
C588 C -0.1838(16) 0.4957(12) 0.3600(9) 0.168(15) Uiso 1 1 d . . . . .
H58J H -0.1511 0.4991 0.3512 0.202 Uiso 1 1 calc R . . . .
H58K H -0.2044 0.5037 0.3462 0.202 Uiso 1 1 calc R . . . .
C589 C -0.2069(13) 0.5195(8) 0.3879(6) 0.153(13) Uiso 1 1 d . . . . .
C590 C -0.1769(9) 0.5266(9) 0.4039(7) 0.23(2) Uiso 1 1 d G . . . .
H590 H -0.1427 0.5163 0.3978 0.274 Uiso 1 1 calc R . . . .
C591 C -0.1969(12) 0.5486(10) 0.4288(7) 0.22(2) Uiso 1 1 d G . . . .
H591 H -0.1764 0.5534 0.4397 0.264 Uiso 1 1 calc R . . . .
C592 C -0.2470(12) 0.5636(9) 0.4376(6) 0.25(3) Uiso 1 1 d DG . . . .
C593 C -0.2770(9) 0.5566(10) 0.4216(7) 0.24(2) Uiso 1 1 d DG . . . .
H593 H -0.3112 0.5668 0.4277 0.286 Uiso 1 1 calc R . . . .
C594 C -0.2570(12) 0.5346(9) 0.3968(7) 0.23(2) Uiso 1 1 d G . . . .
H594 H -0.2775 0.5298 0.3859 0.275 Uiso 1 1 calc R . . . .
C595 C -0.2678(14) 0.5860(11) 0.4660(7) 0.37(3) Uiso 1 1 d D . . . .
C596 C -0.243(2) 0.5642(18) 0.4890(8) 0.37(3) Uiso 1 1 d D . . . .
H59A H -0.2566 0.5787 0.5070 0.548 Uiso 1 1 calc R . . . .
H59B H -0.2488 0.5383 0.4916 0.548 Uiso 1 1 calc R . . . .
H59C H -0.2081 0.5616 0.4829 0.548 Uiso 1 1 calc R . . . .
C597 C -0.259(2) 0.6264(11) 0.4619(13) 0.37(3) Uiso 1 1 d D . . . .
H59D H -0.2718 0.6408 0.4799 0.548 Uiso 1 1 calc R . . . .
H59E H -0.2236 0.6237 0.4557 0.548 Uiso 1 1 calc R . . . .
H59F H -0.2745 0.6406 0.4473 0.548 Uiso 1 1 calc R . . . .
C598 C -0.3229(14) 0.590(2) 0.4760(11) 0.37(3) Uiso 1 1 d D . . . .
H59G H -0.3359 0.6044 0.4941 0.548 Uiso 1 1 calc R . . . .
H59H H -0.3391 0.6042 0.4616 0.548 Uiso 1 1 calc R . . . .
H59I H -0.3286 0.5642 0.4786 0.548 Uiso 1 1 calc R . . . .
C599 C 0.2115(10) 0.4570(8) 0.1572(6) 0.110(9) Uiso 1 1 d . . . . .
H59J H 0.2312 0.4502 0.1715 0.132 Uiso 1 1 calc R . . . .
H59K H 0.2238 0.4360 0.1427 0.132 Uiso 1 1 calc R . . . .
C600 C 0.2189(10) 0.4950(8) 0.1425(6) 0.099(8) Uiso 1 1 d . . . . .
C601 C 0.2257(14) 0.5228(12) 0.1555(9) 0.153(13) Uiso 1 1 d . . . . .
H601 H 0.2296 0.5187 0.1745 0.184 Uiso 1 1 calc R . . . .
C602 C 0.2274(14) 0.5595(12) 0.1424(9) 0.156(13) Uiso 1 1 d . . . . .
H602 H 0.2294 0.5805 0.1526 0.188 Uiso 1 1 calc R . . . .
C603 C 0.2259(13) 0.5626(10) 0.1135(8) 0.131(11) Uiso 1 1 d D . . . .
C604 C 0.2222(13) 0.5326(10) 0.0988(8) 0.138(11) Uiso 1 1 d . . . . .
H604 H 0.2248 0.5338 0.0789 0.165 Uiso 1 1 calc R . . . .
C605 C 0.2149(11) 0.5019(9) 0.1140(7) 0.118(9) Uiso 1 1 d . . . . .
H605 H 0.2062 0.4829 0.1051 0.142 Uiso 1 1 calc R . . . .
C606 C 0.234(2) 0.6017(13) 0.1004(11) 0.22(2) Uiso 1 1 d D . . . .
C607 C 0.285(2) 0.6058(17) 0.1041(13) 0.24(2) Uiso 1 1 d . . . . .
H60A H 0.3093 0.5809 0.0997 0.353 Uiso 1 1 calc R . . . .
H60B H 0.2948 0.6257 0.0911 0.353 Uiso 1 1 calc R . . . .
H60C H 0.2813 0.6133 0.1238 0.353 Uiso 1 1 calc R . . . .
C608 C 0.1972(18) 0.6352(15) 0.1062(11) 0.198(19) Uiso 1 1 d . . . . .
H60D H 0.1925 0.6434 0.1259 0.298 Uiso 1 1 calc R . . . .
H60E H 0.2057 0.6556 0.0931 0.298 Uiso 1 1 calc R . . . .
H60F H 0.1671 0.6307 0.1038 0.298 Uiso 1 1 calc R . . . .
C609 C 0.231(2) 0.5980(17) 0.0693(11) 0.24(2) Uiso 1 1 d D . . . .
H60G H 0.2552 0.5747 0.0605 0.355 Uiso 1 1 calc R . . . .
H60H H 0.1983 0.5960 0.0692 0.355 Uiso 1 1 calc R . . . .
H60I H 0.2369 0.6209 0.0585 0.355 Uiso 1 1 calc R . . . .
C610 C 0.3366(9) 0.1021(7) 0.1157(5) 0.092(7) Uiso 1 1 d . . . . .
H61A H 0.3604 0.0980 0.1276 0.110 Uiso 1 1 calc R . . . .
H61B H 0.3310 0.0765 0.1133 0.110 Uiso 1 1 calc R . . . .
C611 C 0.3578(10) 0.1155(8) 0.0880(6) 0.097(8) Uiso 1 1 d . . . . .
C612 C 0.3638(9) 0.1522(7) 0.0836(5) 0.085(7) Uiso 1 1 d . . . . .
H612 H 0.3497 0.1698 0.0992 0.102 Uiso 1 1 calc R . . . .
C613 C 0.3882(13) 0.1660(11) 0.0588(8) 0.145(12) Uiso 1 1 d . . . . .
H613 H 0.3893 0.1922 0.0560 0.174 Uiso 1 1 calc R . . . .
C614 C 0.4127(13) 0.1348(10) 0.0370(8) 0.131(11) Uiso 1 1 d . . . . .
C615 C 0.4097(11) 0.0966(9) 0.0424(7) 0.113(9) Uiso 1 1 d . . . . .
H615 H 0.4288 0.0770 0.0287 0.136 Uiso 1 1 calc R . . . .
C616 C 0.3809(11) 0.0865(9) 0.0661(7) 0.112(9) Uiso 1 1 d . . . . .
H616 H 0.3760 0.0612 0.0683 0.135 Uiso 1 1 calc R . . . .
C617 C 0.4516(18) 0.1525(14) 0.0112(11) 0.198(19) Uiso 1 1 d D . . . .
C618 C 0.4925(19) 0.1586(16) 0.0237(12) 0.23(2) Uiso 1 1 d D . . . .
H61C H 0.4793 0.1803 0.0373 0.341 Uiso 1 1 calc R . . . .
H61D H 0.5062 0.1350 0.0334 0.341 Uiso 1 1 calc R . . . .
H61E H 0.5181 0.1645 0.0082 0.341 Uiso 1 1 calc R . . . .
C619 C 0.479(3) 0.1184(18) -0.0090(14) 0.30(3) Uiso 1 1 d D . . . .
H61F H 0.4969 0.0974 0.0013 0.444 Uiso 1 1 calc R . . . .
H61G H 0.4556 0.1091 -0.0162 0.444 Uiso 1 1 calc R . . . .
H61H H 0.5015 0.1267 -0.0250 0.444 Uiso 1 1 calc R . . . .
C620 C 0.421(2) 0.1879(15) -0.0018(13) 0.24(2) Uiso 1 1 d D . . . .
H62A H 0.4054 0.2082 0.0128 0.362 Uiso 1 1 calc R . . . .
H62B H 0.4428 0.1978 -0.0176 0.362 Uiso 1 1 calc R . . . .
H62C H 0.3968 0.1802 -0.0089 0.362 Uiso 1 1 calc R . . . .
C621 C 0.3231(12) 0.3284(10) 0.1584(8) 0.130(11) Uiso 1 1 d . . . . .
H62D H 0.3427 0.3198 0.1726 0.156 Uiso 1 1 calc R . . . .
H62E H 0.3341 0.3082 0.1434 0.156 Uiso 1 1 calc R . . . .
C622 C 0.3316(12) 0.3639(9) 0.1459(7) 0.121(10) Uiso 1 1 d . . . . .
C623 C 0.3501(15) 0.3639(13) 0.1138(9) 0.163(14) Uiso 1 1 d . . . . .
H623 H 0.3516 0.3445 0.1009 0.195 Uiso 1 1 calc R . . . .
C624 C 0.3656(16) 0.4005(13) 0.1066(10) 0.172(15) Uiso 1 1 d . . . . .
H624 H 0.3800 0.4033 0.0870 0.206 Uiso 1 1 calc R . . . .
C625 C 0.3625(15) 0.4309(11) 0.1238(10) 0.160(14) Uiso 1 1 d D . . . .
C626 C 0.3449(12) 0.4283(10) 0.1506(8) 0.131(11) Uiso 1 1 d . . . . .
H626 H 0.3433 0.4488 0.1626 0.157 Uiso 1 1 calc R . . . .
C627 C 0.3286(13) 0.3977(10) 0.1628(8) 0.137(11) Uiso 1 1 d . . . . .
H627 H 0.3147 0.3982 0.1827 0.165 Uiso 1 1 calc R . . . .
C628 C 0.3829(13) 0.4646(11) 0.1089(8) 0.161(14) Uiso 1 1 d D . . . .
C629 C 0.368(3) 0.4944(18) 0.1331(13) 0.31(4) Uiso 1 1 d D . . . .
H62F H 0.3862 0.4841 0.1477 0.464 Uiso 1 1 calc R . . . .
H62G H 0.3758 0.5186 0.1255 0.464 Uiso 1 1 calc R . . . .
H62H H 0.3333 0.4995 0.1416 0.464 Uiso 1 1 calc R . . . .
C630 C 0.351(2) 0.4864(17) 0.0895(12) 0.25(3) Uiso 1 1 d D . . . .
H63A H 0.3187 0.4987 0.1011 0.370 Uiso 1 1 calc R . . . .
H63B H 0.3656 0.5064 0.0791 0.370 Uiso 1 1 calc R . . . .
H63C H 0.3489 0.4682 0.0760 0.370 Uiso 1 1 calc R . . . .
C631 C 0.4325(15) 0.4466(13) 0.0891(10) 0.194(18) Uiso 1 1 d D . . . .
H63D H 0.4548 0.4320 0.1004 0.291 Uiso 1 1 calc R . . . .
H63E H 0.4289 0.4290 0.0756 0.291 Uiso 1 1 calc R . . . .
H63F H 0.4456 0.4672 0.0787 0.291 Uiso 1 1 calc R . . . .
C632 C -0.3245(14) 0.2942(12) 0.4122(9) 0.155(13) Uiso 1 1 d . . . . .
H63G H -0.3424 0.3174 0.4034 0.186 Uiso 1 1 calc R . . . .
H63H H -0.3377 0.2725 0.4092 0.186 Uiso 1 1 calc R . . . .
C633 C -0.3369(12) 0.3012(10) 0.4419(8) 0.129(10) Uiso 1 1 d D . . . .
C634 C -0.3334(15) 0.3353(13) 0.4502(10) 0.163(14) Uiso 1 1 d . . . . .
H634 H -0.3207 0.3527 0.4369 0.195 Uiso 1 1 calc R . . . .
C635 C -0.3509(13) 0.3445(11) 0.4820(8) 0.144(12) Uiso 1 1 d . . . . .
H635 H -0.3507 0.3691 0.4882 0.173 Uiso 1 1 calc R . . . .
C636 C -0.3670(19) 0.3188(15) 0.5024(11) 0.190(17) Uiso 1 1 d D . . . .
C637 C -0.3702(19) 0.2875(16) 0.4911(10) 0.203(19) Uiso 1 1 d D . . . .
H637 H -0.3870 0.2713 0.5035 0.244 Uiso 1 1 calc R . . . .
C638 C -0.3511(15) 0.2756(12) 0.4626(9) 0.175(16) Uiso 1 1 d D . . . .
H638 H -0.3480 0.2497 0.4574 0.210 Uiso 1 1 calc R . . . .
C639 C -0.390(2) 0.3311(15) 0.5339(11) 0.23(2) Uiso 1 1 d D . . . .
C640 C -0.356(2) 0.3557(19) 0.5359(15) 0.275 Uiso 1 1 d DR . . . .
H64A H -0.3636 0.3798 0.5254 0.344 Uiso 1 1 calc R . . . .
H64B H -0.3595 0.3617 0.5560 0.344 Uiso 1 1 calc R . . . .
H64C H -0.3220 0.3412 0.5278 0.344 Uiso 1 1 calc R . . . .
C641 C -0.445(2) 0.343(3) 0.546(2) 0.40(6) Uiso 1 1 d D . . . .
H64D H -0.4591 0.3228 0.5416 0.596 Uiso 1 1 calc R . . . .
H64E H -0.4531 0.3477 0.5661 0.596 Uiso 1 1 calc R . . . .
H64F H -0.4592 0.3674 0.5362 0.596 Uiso 1 1 calc R . . . .
C642 C -0.375(2) 0.2941(16) 0.5509(13) 0.24(2) Uiso 1 1 d D . . . .
H64G H -0.3956 0.2771 0.5503 0.359 Uiso 1 1 calc R . . . .
H64H H -0.3409 0.2805 0.5425 0.359 Uiso 1 1 calc R . . . .
H64I H -0.3784 0.3010 0.5707 0.359 Uiso 1 1 calc R . . . .
C643 C -0.226(3) 0.045(2) 0.3251(10) 0.300(12) Uiso 1 1 d . . . . .
H64J H -0.1963 0.0305 0.3313 0.360 Uiso 1 1 calc R . . . .
H64K H -0.2455 0.0650 0.3396 0.360 Uiso 1 1 calc R . . . .
C644 C -0.2585(19) 0.0144(14) 0.3207(6) 0.300(12) Uiso 1 1 d D . . . .
C645 C -0.303(2) 0.0368(9) 0.3171(9) 0.300(12) Uiso 1 1 d G . . . .
H645 H -0.3105 0.0643 0.3175 0.360 Uiso 1 1 calc R . . . .
C646 C -0.3373(14) 0.0189(15) 0.3129(9) 0.300(12) Uiso 1 1 d G . . . .
H646 H -0.3679 0.0342 0.3105 0.360 Uiso 1 1 calc R . . . .
C647 C -0.3267(15) -0.0214(16) 0.3124(7) 0.300(12) Uiso 1 1 d DG . . . .
C648 C -0.2819(18) -0.0437(9) 0.3159(9) 0.300(12) Uiso 1 1 d G . . . .
H648 H -0.2747 -0.0712 0.3156 0.360 Uiso 1 1 calc R . . . .
C649 C -0.2478(12) -0.0258(14) 0.3201(9) 0.300(12) Uiso 1 1 d G . . . .
H649 H -0.2172 -0.0411 0.3226 0.360 Uiso 1 1 calc R . . . .
C650 C -0.3666(13) -0.0403(12) 0.3083(8) 0.300(12) Uiso 1 1 d D . . . .
C651 C -0.370(2) -0.0726(14) 0.3311(11) 0.300(12) Uiso 1 1 d D . . . .
H65A H -0.3395 -0.0933 0.3272 0.450 Uiso 1 1 calc R . . . .
H65B H -0.3754 -0.0615 0.3501 0.450 Uiso 1 1 calc R . . . .
H65C H -0.3969 -0.0832 0.3306 0.450 Uiso 1 1 calc R . . . .
C652 C -0.347(2) -0.0608(16) 0.2787(9) 0.300(12) Uiso 1 1 d D . . . .
H65D H -0.3159 -0.0799 0.2781 0.450 Uiso 1 1 calc R . . . .
H65E H -0.3705 -0.0741 0.2755 0.450 Uiso 1 1 calc R . . . .
H65F H -0.3428 -0.0415 0.2637 0.450 Uiso 1 1 calc R . . . .
C653 C -0.4156(14) -0.0085(15) 0.3156(14) 0.300(12) Uiso 1 1 d D . . . .
H65G H -0.4149 0.0125 0.3016 0.450 Uiso 1 1 calc R . . . .
H65H H -0.4422 -0.0198 0.3152 0.450 Uiso 1 1 calc R . . . .
H65I H -0.4207 0.0020 0.3347 0.450 Uiso 1 1 calc R . . . .
C654 C -0.2346(15) 0.4297(11) 0.4386(9) 0.162(14) Uiso 1 1 d . . . . .
H65J H -0.2024 0.4344 0.4372 0.194 Uiso 1 1 calc R . . . .
H65K H -0.2496 0.4458 0.4242 0.194 Uiso 1 1 calc R . . . .
C655 C -0.2674(18) 0.4403(12) 0.4688(6) 0.254(9) Uiso 1 1 d . . . . .
C660 C -0.2476(11) 0.4616(13) 0.4833(10) 0.254(9) Uiso 1 1 d G . . . .
H660 H -0.2164 0.4654 0.4750 0.304 Uiso 1 1 calc R . . . .
C659 C -0.2734(16) 0.4774(10) 0.5099(10) 0.254(9) Uiso 1 1 d G . . . .
H659 H -0.2598 0.4920 0.5198 0.304 Uiso 1 1 calc R . . . .
C658 C -0.3190(15) 0.4718(11) 0.5221(6) 0.254(9) Uiso 1 1 d DG . . . .
C657 C -0.3388(11) 0.4505(12) 0.5076(10) 0.254(9) Uiso 1 1 d G . . . .
H657 H -0.3700 0.4467 0.5159 0.304 Uiso 1 1 calc R . . . .
C656 C -0.3130(19) 0.4347(10) 0.4809(10) 0.254(9) Uiso 1 1 d G . . . .
H656 H -0.3265 0.4201 0.4710 0.304 Uiso 1 1 calc R . . . .
C661 C -0.3518(12) 0.4905(9) 0.5507(7) 0.254(9) Uiso 1 1 d D . . . .
C662 C -0.3545(18) 0.4593(12) 0.5736(8) 0.254(9) Uiso 1 1 d D . . . .
H66A H -0.3674 0.4395 0.5675 0.381 Uiso 1 1 calc R . . . .
H66B H -0.3219 0.4472 0.5764 0.381 Uiso 1 1 calc R . . . .
H66C H -0.3759 0.4712 0.5915 0.381 Uiso 1 1 calc R . . . .
C663 C -0.3317(18) 0.5213(12) 0.5601(10) 0.254(9) Uiso 1 1 d D . . . .
H66D H -0.3300 0.5413 0.5454 0.381 Uiso 1 1 calc R . . . .
H66E H -0.3531 0.5332 0.5780 0.381 Uiso 1 1 calc R . . . .
H66F H -0.2991 0.5092 0.5629 0.381 Uiso 1 1 calc R . . . .
C664 C -0.4033(12) 0.5098(14) 0.5463(10) 0.254(9) Uiso 1 1 d D . . . .
H66G H -0.4016 0.5298 0.5316 0.381 Uiso 1 1 calc R . . . .
H66H H -0.4164 0.4901 0.5403 0.381 Uiso 1 1 calc R . . . .
H66I H -0.4245 0.5217 0.5643 0.381 Uiso 1 1 calc R . . . .
C665 C 0.2395(11) 0.4421(7) 0.2589(7) 0.114(9) Uiso 1 1 d D . . . .
H66J H 0.2176 0.4446 0.2782 0.137 Uiso 1 1 calc R . . . .
H66K H 0.2690 0.4209 0.2593 0.137 Uiso 1 1 calc R . . . .
C666 C 0.2537(9) 0.4800(6) 0.2510(6) 0.132(11) Uiso 1 1 d D . . . .
C667 C 0.2436(9) 0.5102(8) 0.2701(5) 0.172(15) Uiso 1 1 d G . . . .
H667 H 0.2234 0.5094 0.2887 0.207 Uiso 1 1 calc R . . . .
C668 C 0.2631(12) 0.5416(7) 0.2621(7) 0.21(2) Uiso 1 1 d G . . . .
H668 H 0.2562 0.5623 0.2752 0.258 Uiso 1 1 calc R . . . .
C669 C 0.2928(11) 0.5428(7) 0.2350(8) 0.261(13) Uiso 1 1 d DG . . . .
C670 C 0.3028(9) 0.5125(9) 0.2159(5) 0.183(16) Uiso 1 1 d G . . . .
H670 H 0.3231 0.5133 0.1974 0.220 Uiso 1 1 calc R . . . .
C671 C 0.2833(10) 0.4811(7) 0.2239(5) 0.156(13) Uiso 1 1 d G . . . .
H671 H 0.2902 0.4605 0.2109 0.187 Uiso 1 1 calc R . . . .
C672 C 0.3146(11) 0.5781(8) 0.2268(7) 0.261(13) Uiso 1 1 d D . . . .
C673 C 0.3152(18) 0.5891(13) 0.1956(7) 0.261(13) Uiso 1 1 d D . . . .
H67A H 0.2819 0.5963 0.1931 0.392 Uiso 1 1 calc R . . . .
H67B H 0.3294 0.6112 0.1906 0.392 Uiso 1 1 calc R . . . .
H67C H 0.3348 0.5670 0.1833 0.392 Uiso 1 1 calc R . . . .
C674 C 0.3660(11) 0.5665(13) 0.2318(11) 0.261(13) Uiso 1 1 d D . . . .
H67D H 0.3643 0.5596 0.2519 0.392 Uiso 1 1 calc R . . . .
H67E H 0.3860 0.5442 0.2197 0.392 Uiso 1 1 calc R . . . .
H67F H 0.3805 0.5884 0.2270 0.392 Uiso 1 1 calc R . . . .
C675 C 0.2826(17) 0.6130(9) 0.2460(10) 0.261(13) Uiso 1 1 d D . . . .
H67G H 0.2819 0.6063 0.2660 0.392 Uiso 1 1 calc R . . . .
H67H H 0.2961 0.6354 0.2409 0.392 Uiso 1 1 calc R . . . .
H67I H 0.2495 0.6195 0.2433 0.392 Uiso 1 1 calc R . . . .
C676 C -0.3100(11) 0.3818(8) 0.1522(7) 0.118(9) Uiso 1 1 d . . . . .
H67J H -0.2827 0.3676 0.1370 0.141 Uiso 1 1 calc R . . . .
H67K H -0.3281 0.3630 0.1617 0.141 Uiso 1 1 calc R . . . .
C677 C -0.3422(11) 0.4117(7) 0.1389(9) 0.232(8) Uiso 1 1 d . . . . .
C678 C -0.3352(10) 0.4154(8) 0.1095(9) 0.232(8) Uiso 1 1 d G . . . .
H678 H -0.3087 0.3979 0.0973 0.278 Uiso 1 1 calc R . . . .
C679 C -0.3670(12) 0.4445(10) 0.0980(6) 0.232(8) Uiso 1 1 d G . . . .
H679 H -0.3622 0.4470 0.0779 0.278 Uiso 1 1 calc R . . . .
C680 C -0.4058(10) 0.4700(8) 0.1159(7) 0.232(8) Uiso 1 1 d DG . . . .
C681 C -0.4129(11) 0.4664(9) 0.1453(6) 0.232(8) Uiso 1 1 d DG . . . .
H681 H -0.4394 0.4838 0.1575 0.278 Uiso 1 1 calc R . . . .
C682 C -0.3811(14) 0.4372(10) 0.1568(6) 0.232(8) Uiso 1 1 d G . . . .
H682 H -0.3859 0.4347 0.1769 0.278 Uiso 1 1 calc R . . . .
C683 C -0.4433(10) 0.5029(8) 0.1042(7) 0.232(8) Uiso 1 1 d D . . . .
C684 C -0.4811(13) 0.4852(12) 0.0976(10) 0.232(8) Uiso 1 1 d D . . . .
H68A H -0.4981 0.4749 0.1152 0.348 Uiso 1 1 calc R . . . .
H68B H -0.5046 0.5053 0.0898 0.348 Uiso 1 1 calc R . . . .
H68C H -0.4650 0.4642 0.0836 0.348 Uiso 1 1 calc R . . . .
C685 C -0.4670(15) 0.5346(10) 0.1272(8) 0.232(8) Uiso 1 1 d D . . . .
H68D H -0.4421 0.5455 0.1310 0.348 Uiso 1 1 calc R . . . .
H68E H -0.4914 0.5552 0.1205 0.348 Uiso 1 1 calc R . . . .
H68F H -0.4827 0.5233 0.1447 0.348 Uiso 1 1 calc R . . . .
C686 C -0.4163(14) 0.5193(12) 0.0771(8) 0.232(8) Uiso 1 1 d D . . . .
H68G H -0.3923 0.5305 0.0817 0.348 Uiso 1 1 calc R . . . .
H68H H -0.3999 0.4985 0.0631 0.348 Uiso 1 1 calc R . . . .
H68I H -0.4396 0.5395 0.0693 0.348 Uiso 1 1 calc R . . . .
C687 C -0.2553(13) 0.0770(11) 0.2275(8) 0.139(11) Uiso 1 1 d . . . . .
H68J H -0.2626 0.0682 0.2475 0.167 Uiso 1 1 calc R . . . .
H68K H -0.2747 0.1043 0.2270 0.167 Uiso 1 1 calc R . . . .
C688 C -0.2725(12) 0.0524(9) 0.2095(7) 0.120(10) Uiso 1 1 d . . . . .
C689 C -0.2827(11) 0.0647(9) 0.1839(7) 0.115(9) Uiso 1 1 d . . . . .
H689 H -0.2809 0.0892 0.1757 0.138 Uiso 1 1 calc R . . . .
C690 C -0.2967(11) 0.0356(9) 0.1708(7) 0.119(9) Uiso 1 1 d . . . . .
H690 H -0.3096 0.0436 0.1545 0.143 Uiso 1 1 calc R . . . .
C691 C -0.2936(11) 0.0013(9) 0.1784(7) 0.113(9) Uiso 1 1 d . . . . .
C692 C -0.2844(13) -0.0094(11) 0.2028(8) 0.141(12) Uiso 1 1 d . . . . .
H692 H -0.2859 -0.0345 0.2098 0.169 Uiso 1 1 calc R . . . .
C693 C -0.2711(12) 0.0176(10) 0.2201(7) 0.125(10) Uiso 1 1 d . . . . .
H693 H -0.2623 0.0099 0.2376 0.150 Uiso 1 1 calc R . . . .
C694 C -0.302(2) -0.0300(14) 0.1630(12) 0.192(18) Uiso 1 1 d D . . . .
C695 C -0.301(3) -0.0673(18) 0.1808(14) 0.31(2) Uiso 1 1 d D . . . .
H69A H -0.2691 -0.0774 0.1848 0.463 Uiso 1 1 calc R . . . .
H69B H -0.3260 -0.0614 0.1988 0.463 Uiso 1 1 calc R . . . .
H69C H -0.3078 -0.0867 0.1701 0.463 Uiso 1 1 calc R . . . .
C696 C -0.350(3) -0.019(2) 0.1591(17) 0.31(2) Uiso 1 1 d . . . . .
H69D H -0.3553 -0.0400 0.1490 0.463 Uiso 1 1 calc R . . . .
H69E H -0.3735 -0.0149 0.1777 0.463 Uiso 1 1 calc R . . . .
H69F H -0.3551 0.0047 0.1479 0.463 Uiso 1 1 calc R . . . .
C697 C -0.265(3) -0.042(2) 0.1336(13) 0.31(2) Uiso 1 1 d D . . . .
H69G H -0.2316 -0.0497 0.1365 0.463 Uiso 1 1 calc R . . . .
H69H H -0.2708 -0.0644 0.1256 0.463 Uiso 1 1 calc R . . . .
H69I H -0.2680 -0.0205 0.1203 0.463 Uiso 1 1 calc R . . . .
A1B Ag -0.1040(2) 0.1714(2) 0.39278(13) 0.1352(17) Uiso 0.5 1 d . . P A 2
A8A Ag -0.12253(18) 0.24821(15) 0.24133(11) 0.1093(14) Uiso 0.5 1 d . . P A 2

loop_
_atom_site_aniso_label
_atom_site_aniso_U_11
_atom_site_aniso_U_22
_atom_site_aniso_U_33
_atom_site_aniso_U_23
_atom_site_aniso_U_13
_atom_site_aniso_U_12
A2 0.146(3) 0.259(4) 0.149(3) -0.003(3) -0.026(2) 0.023(3)
A6 0.108(2) 0.312(5) 0.195(4) -0.089(3) -0.013(2) -0.006(3)
A9 0.247(4) 0.123(2) 0.122(2) -0.0090(15) 0.028(2) -0.038(2)
A10 0.210(3) 0.162(2) 0.149(3) -0.0301(19) -0.099(2) -0.008(2)
A11 0.306(5) 0.125(2) 0.0940(18) -0.0015(14) -0.040(2) -0.042(2)
A12 0.168(3) 0.179(3) 0.123(2) -0.0193(18) 0.0078(19) 0.023(2)
A15 0.121(2) 0.152(2) 0.274(4) 0.047(3) -0.065(3) -0.0412(19)
A16 0.120(2) 0.176(3) 0.207(3) 0.010(2) -0.084(2) -0.0197(18)
A17 0.152(3) 0.322(5) 0.123(2) -0.088(3) 0.0233(18) -0.131(3)
A18 0.127(2) 0.194(3) 0.195(3) -0.087(2) 0.032(2) -0.072(2)
A19 0.254(4) 0.235(4) 0.095(2) -0.0339(19) 0.018(2) -0.132(3)
A20 0.142(2) 0.139(2) 0.140(2) -0.0321(16) -0.0245(17) -0.0139(16)
A21 0.147(2) 0.183(3) 0.117(2) -0.0123(17) -0.0171(17) -0.029(2)
A22 0.144(2) 0.163(2) 0.139(2) 0.0428(19) -0.0115(18) -0.0050(19)
A23 0.129(2) 0.137(2) 0.172(3) -0.0046(17) -0.0377(18) -0.0389(16)
A24 0.1075(18) 0.172(2) 0.175(3) 0.049(2) -0.0549(18) -0.0465(17)
A25 0.1087(19) 0.166(2) 0.217(3) -0.095(2) -0.0002(19) -0.0238(17)
A26 0.137(2) 0.1313(19) 0.179(3) -0.0313(17) -0.0726(19) -0.0261(16)
A27 0.195(3) 0.124(2) 0.181(3) -0.0030(18) -0.094(2) -0.0294(19)
A28 0.1025(18) 0.162(2) 0.220(3) 0.020(2) -0.043(2) -0.0295(17)
A29 0.0809(15) 0.144(2) 0.195(3) -0.0132(18) -0.0136(16) -0.0045(14)
A30 0.0953(16) 0.1219(18) 0.185(3) 0.0134(17) 0.0024(16) -0.0115(14)
A31 0.0988(16) 0.216(3) 0.0950(17) 0.0017(16) -0.0118(13) -0.0220(17)
A32 0.0720(14) 0.321(4) 0.1070(19) -0.063(2) -0.0038(12) -0.0381(19)
A33 0.1060(18) 0.161(2) 0.179(3) -0.0553(19) 0.0113(17) -0.0491(16)
A34 0.1116(18) 0.1140(18) 0.210(3) -0.0133(17) -0.0205(19) -0.0289(14)
A35 0.0941(16) 0.166(2) 0.139(2) 0.0250(17) -0.0403(15) -0.0107(15)
A36 0.124(2) 0.157(2) 0.229(4) 0.047(2) -0.068(2) -0.0496(18)
A37 0.140(2) 0.137(2) 0.165(3) 0.0262(18) 0.0082(19) 0.0057(17)
A38 0.1167(19) 0.227(3) 0.125(2) -0.071(2) -0.0009(15) -0.044(2)
A39 0.128(2) 0.1217(19) 0.171(3) -0.0295(16) 0.0135(18) -0.0184(15)
A40 0.1027(17) 0.1147(18) 0.189(3) 0.0284(17) -0.0251(17) 0.0038(14)
A41 0.0928(16) 0.1281(19) 0.180(3) 0.0156(17) 0.0077(16) -0.0051(14)
A42 0.0876(15) 0.152(2) 0.156(2) -0.0443(16) -0.0093(14) -0.0223(14)
A43 0.1088(17) 0.1286(18) 0.140(2) -0.0404(14) -0.0349(14) -0.0239(13)
A44 0.0815(14) 0.1055(16) 0.184(3) -0.0044(15) 0.0032(14) -0.0141(12)
A45 0.153(2) 0.140(2) 0.157(2) -0.0375(16) -0.084(2) -0.0116(17)
A46 0.0824(14) 0.0998(15) 0.173(2) 0.0079(14) -0.0204(14) -0.0101(11)
A47 0.143(2) 0.188(2) 0.1006(17) -0.0260(15) -0.0193(14) -0.0937(19)
A48 0.158(2) 0.1200(18) 0.1076(18) -0.0144(13) -0.0114(15) -0.0043(16)
A49 0.1046(16) 0.1251(17) 0.1055(16) 0.0077(12) -0.0152(12) -0.0038(13)
A50 0.1231(19) 0.1362(19) 0.1230(19) -0.0123(14) -0.0228(15) -0.0289(15)
A51 0.0819(14) 0.164(2) 0.1154(17) -0.0143(14) -0.0295(12) -0.0140(13)
A52 0.1032(16) 0.1105(16) 0.144(2) -0.0422(13) 0.0026(14) -0.0348(12)
A53 0.0908(14) 0.1242(17) 0.143(2) -0.0269(13) -0.0407(13) -0.0160(12)
A54 0.0947(15) 0.1098(16) 0.1362(19) -0.0190(13) 0.0000(13) -0.0076(12)
A55 0.0870(15) 0.196(3) 0.1125(18) -0.0208(16) -0.0099(12) -0.0353(15)
A56 0.0911(14) 0.1485(19) 0.1163(17) -0.0411(13) -0.0305(12) -0.0111(13)
A57 0.0862(14) 0.159(2) 0.1021(16) -0.0213(13) -0.0237(11) -0.0291(13)
A58 0.0890(14) 0.1348(18) 0.1168(17) -0.0033(13) -0.0130(12) -0.0201(12)
A59 0.0907(14) 0.1121(16) 0.1407(19) -0.0148(13) -0.0229(13) -0.0144(12)
A60 0.0929(15) 0.164(2) 0.1126(17) -0.0194(14) -0.0272(13) -0.0313(14)
A61 0.1255(18) 0.1141(16) 0.1228(18) -0.0051(13) -0.0254(14) -0.0185(14)
A62 0.1147(16) 0.1131(15) 0.1068(16) -0.0053(11) -0.0212(12) -0.0417(13)
A63 0.1136(16) 0.1177(16) 0.0966(15) -0.0034(11) -0.0106(12) 0.0062(13)
A64 0.0962(14) 0.1052(15) 0.1351(19) -0.0159(12) -0.0286(13) -0.0240(11)
A65 0.0976(15) 0.1185(16) 0.1041(15) -0.0160(11) -0.0181(12) -0.0063(12)
A66 0.1098(16) 0.1390(18) 0.0881(14) 0.0143(12) -0.0030(12) 0.0042(13)
A67 0.0766(13) 0.1445(19) 0.1244(18) -0.0312(13) 0.0032(12) -0.0264(12)
A68 0.0963(15) 0.1057(15) 0.147(2) 0.0021(13) -0.0186(14) -0.0164(12)
A69 0.1080(16) 0.1457(18) 0.0869(14) -0.0086(12) -0.0149(12) -0.0312(13)
A70 0.0890(14) 0.1217(16) 0.1168(17) -0.0115(12) -0.0300(12) -0.0232(12)
A71 0.1001(15) 0.1102(15) 0.1131(16) -0.0023(12) -0.0019(12) -0.0250(12)
A72 0.0873(14) 0.1313(17) 0.1077(16) 0.0156(13) -0.0036(12) 0.0046(12)
A73 0.0926(14) 0.182(2) 0.1016(16) -0.0541(14) -0.0117(12) -0.0460(14)
A74 0.0908(14) 0.1514(19) 0.0982(15) -0.0059(13) -0.0184(11) -0.0267(13)
A75 0.0823(13) 0.1302(17) 0.1187(17) -0.0222(13) -0.0056(12) -0.0132(12)
A76 0.1113(16) 0.1256(16) 0.0777(13) 0.0061(11) -0.0107(11) -0.0240(12)
A77 0.0941(14) 0.1351(18) 0.1114(17) -0.0056(13) -0.0198(12) -0.0229(13)
A78 0.0763(13) 0.1118(15) 0.158(2) -0.0157(13) -0.0263(13) -0.0174(11)
A79 0.1058(15) 0.1006(14) 0.1167(17) 0.0075(11) -0.0311(13) -0.0108(11)
A80 0.0758(12) 0.1252(16) 0.1068(15) -0.0057(12) -0.0203(11) -0.0027(11)
A81 0.0967(14) 0.1121(15) 0.1222(17) -0.0466(12) 0.0045(12) -0.0278(12)
A82 0.0971(14) 0.1215(15) 0.0821(13) -0.0151(10) -0.0068(10) -0.0211(11)
A83 0.0684(11) 0.1242(16) 0.1055(15) -0.0123(11) -0.0124(10) 0.0015(10)
A84 0.0886(13) 0.1189(16) 0.1183(17) 0.0359(13) -0.0319(12) -0.0263(12)
A85 0.0741(12) 0.1155(15) 0.1062(15) -0.0106(11) -0.0249(10) -0.0145(10)
A86 0.1019(14) 0.1132(15) 0.0941(14) -0.0137(11) -0.0275(11) -0.0200(11)
A87 0.0921(13) 0.0982(13) 0.0931(14) -0.0110(10) -0.0051(10) -0.0105(10)
A88 0.0814(13) 0.1367(17) 0.0831(13) -0.0186(11) -0.0093(10) -0.0082(11)
A89 0.0794(13) 0.1379(17) 0.0937(14) -0.0184(11) -0.0123(10) -0.0133(11)
A90 0.0847(13) 0.1023(14) 0.1240(17) -0.0119(11) -0.0311(12) -0.0104(10)
A91 0.0840(13) 0.1171(15) 0.1150(16) -0.0280(11) -0.0183(11) -0.0188(11)
A92 0.0753(12) 0.1476(18) 0.1035(15) -0.0330(12) -0.0323(11) -0.0108(11)
A93 0.0947(14) 0.1103(14) 0.1037(15) 0.0129(11) -0.0323(11) -0.0291(11)
A94 0.0905(14) 0.1194(15) 0.0971(14) -0.0344(11) -0.0066(11) -0.0161(11)
A95 0.0959(14) 0.1263(16) 0.0930(14) -0.0100(11) -0.0332(11) -0.0167(12)
A96 0.0753(12) 0.1214(15) 0.0960(14) -0.0268(11) -0.0110(10) -0.0262(10)
A97 0.0836(12) 0.0972(13) 0.1091(15) -0.0076(10) -0.0282(11) 0.0018(10)
A98 0.0907(13) 0.1031(14) 0.1085(15) -0.0128(11) -0.0099(11) -0.0235(11)
A99 0.0841(13) 0.1142(14) 0.0978(14) -0.0196(10) -0.0206(10) -0.0163(11)
A100 0.0893(13) 0.1065(14) 0.0908(13) -0.0155(10) -0.0215(10) -0.0235(10)
A101 0.0864(13) 0.1065(14) 0.1003(14) -0.0134(10) -0.0350(11) -0.0116(10)
A102 0.0796(12) 0.1031(13) 0.0830(12) -0.0126(9) -0.0099(9) -0.0199(10)
A103 0.0805(12) 0.0989(13) 0.0949(13) 0.0045(10) -0.0202(10) -0.0217(10)
A104 0.0807(12) 0.0927(13) 0.1031(14) 0.0056(10) -0.0113(10) -0.0150(10)
A105 0.1002(14) 0.1017(13) 0.0909(13) 0.0044(10) -0.0147(11) -0.0318(11)
A106 0.0716(11) 0.1010(13) 0.0950(13) 0.0073(10) -0.0149(9) -0.0075(9)
A107 0.0746(12) 0.1066(14) 0.1014(14) -0.0105(10) -0.0170(10) -0.0209(10)
A108 0.0630(10) 0.1177(14) 0.0925(13) -0.0351(10) -0.0107(9) -0.0189(9)
A109 0.0651(11) 0.1202(14) 0.0885(13) -0.0250(10) -0.0146(9) -0.0121(10)
A110 0.0707(11) 0.0988(12) 0.0776(11) -0.0018(9) -0.0181(8) -0.0169(9)
A111 0.141(2) 0.1334(19) 0.1170(19) -0.0177(14) -0.0201(15) -0.0262(16)
A112 0.205(4) 0.293(6) 0.276(6) -0.069(4) -0.029(4) 0.135(4)
A3B 0.091(5) 0.184(9) 0.101(6) -0.088(7) -0.056(5) 0.068(6)
A4B 0.083(4) 0.127(5) 0.230(10) -0.006(5) -0.045(5) -0.008(3)
A13C 0.126(7) 0.142(7) 0.234(12) -0.014(7) -0.093(8) -0.048(6)
S1 0.096(5) 0.105(5) 0.107(5) -0.003(4) -0.020(4) -0.030(4)
S2 0.105(6) 0.135(6) 0.117(6) 0.009(5) 0.015(5) -0.011(5)
S3 0.071(4) 0.144(6) 0.086(5) -0.009(4) -0.009(3) -0.009(4)
S4 0.078(4) 0.102(4) 0.087(4) 0.010(3) -0.017(3) -0.017(3)
S5 0.078(4) 0.117(5) 0.118(6) -0.033(4) -0.016(4) -0.012(4)
S6 0.073(4) 0.103(4) 0.079(4) -0.006(3) -0.008(3) -0.011(3)
S7 0.073(4) 0.106(5) 0.099(5) -0.030(3) -0.002(3) -0.019(3)
S8 0.059(3) 0.110(5) 0.095(4) -0.030(3) -0.012(3) -0.015(3)
S9 0.075(4) 0.157(6) 0.084(5) -0.005(4) -0.014(3) -0.021(4)
S10 0.087(4) 0.108(5) 0.094(5) -0.033(3) -0.015(3) -0.005(4)
S11 0.083(4) 0.120(5) 0.083(4) 0.024(4) -0.008(3) -0.005(4)
S12 0.072(4) 0.143(6) 0.093(5) -0.015(4) -0.011(3) -0.011(4)
S13 0.102(5) 0.099(4) 0.072(4) -0.004(3) -0.015(3) -0.029(4)
S14 0.078(4) 0.120(5) 0.106(5) 0.000(4) -0.031(4) -0.030(4)
S15 0.076(4) 0.117(5) 0.094(5) -0.031(4) 0.001(3) -0.033(4)
S16 0.084(4) 0.123(5) 0.099(5) 0.008(4) -0.011(4) -0.023(4)
S17 0.088(5) 0.113(6) 0.156(7) -0.024(5) -0.005(5) -0.023(4)
S18 0.075(4) 0.133(5) 0.082(4) -0.028(4) -0.009(3) -0.016(4)
S19 0.080(4) 0.112(5) 0.087(4) -0.004(3) -0.030(3) -0.027(3)
S20 0.63(3) 0.154(8) 0.084(6) 0.045(5) -0.129(10) -0.255(13)
S21 0.076(4) 0.100(5) 0.105(5) -0.003(3) -0.025(3) -0.007(3)
S22 0.085(5) 0.116(6) 0.144(7) -0.025(5) 0.005(4) -0.017(4)
S23 0.066(4) 0.113(5) 0.119(6) -0.007(4) -0.013(4) -0.011(3)
S24 0.085(4) 0.103(5) 0.103(5) -0.027(4) -0.009(4) -0.016(3)
S25 0.143(7) 0.104(5) 0.137(7) -0.028(4) -0.050(6) -0.010(5)
S26 0.076(4) 0.087(4) 0.102(5) -0.008(3) -0.009(3) -0.004(3)
S27 0.071(4) 0.100(5) 0.118(5) 0.009(4) -0.010(4) 0.001(3)
S28 0.123(6) 0.187(8) 0.127(7) -0.085(6) 0.016(5) -0.069(6)
S29 0.079(4) 0.105(5) 0.117(6) -0.007(4) -0.011(4) -0.010(4)
S30 0.117(7) 0.173(9) 0.194(10) -0.086(7) -0.058(7) 0.044(6)
S31 0.082(5) 0.174(8) 0.144(7) -0.020(6) -0.022(5) -0.016(5)
S32 0.066(4) 0.094(4) 0.104(5) -0.012(3) -0.016(3) -0.011(3)
S33 0.191(11) 0.151(8) 0.160(9) -0.035(7) 0.054(8) -0.039(7)
S34 0.062(3) 0.103(4) 0.095(4) -0.009(3) -0.019(3) -0.018(3)
S35 0.110(6) 0.123(6) 0.144(7) -0.005(5) -0.053(5) -0.017(5)
S36 0.061(4) 0.121(5) 0.102(5) -0.024(4) -0.014(3) -0.008(3)
S37 0.066(4) 0.111(5) 0.083(4) -0.004(3) -0.018(3) -0.015(3)
S38 0.203(10) 0.180(9) 0.103(6) -0.022(5) -0.003(6) -0.108(8)
S39 0.071(4) 0.103(5) 0.114(5) 0.021(4) -0.028(4) -0.022(3)
S40 0.062(3) 0.109(5) 0.091(4) -0.021(3) -0.010(3) -0.009(3)
S41 0.089(5) 0.114(5) 0.097(5) 0.004(4) -0.009(4) -0.023(4)
S42 0.097(5) 0.168(8) 0.117(6) -0.026(5) -0.014(5) -0.015(5)
S43 0.100(5) 0.149(7) 0.118(6) -0.045(5) 0.012(4) -0.043(5)
S44 0.082(5) 0.144(6) 0.110(6) -0.040(4) 0.001(4) 0.009(4)
S45 0.085(4) 0.098(4) 0.098(5) -0.009(3) -0.023(3) -0.020(3)
S46 0.068(4) 0.131(6) 0.100(5) -0.002(4) -0.020(3) -0.007(4)
S47 0.069(4) 0.177(7) 0.112(6) -0.055(5) -0.008(4) -0.039(4)
S48 0.065(4) 0.103(5) 0.098(5) 0.013(3) -0.004(3) -0.018(3)
S49 0.072(4) 0.091(4) 0.088(4) -0.015(3) -0.019(3) -0.018(3)
S50 0.072(4) 0.098(4) 0.087(4) -0.012(3) -0.019(3) 0.003(3)
S51 0.082(4) 0.126(6) 0.106(5) 0.016(4) -0.002(4) 0.001(4)
S52 0.070(4) 0.155(6) 0.090(5) 0.000(4) -0.016(3) -0.015(4)
S53 0.070(4) 0.101(4) 0.082(4) -0.002(3) -0.013(3) -0.011(3)
S54 0.114(5) 0.108(5) 0.107(5) 0.011(4) -0.046(4) -0.033(4)
S55 0.081(4) 0.121(5) 0.109(5) -0.038(4) -0.007(4) -0.023(4)
S56 0.100(5) 0.114(5) 0.100(5) -0.027(4) -0.025(4) -0.027(4)
S57 0.067(3) 0.087(4) 0.081(4) 0.000(3) -0.010(3) -0.005(3)
S58 0.059(4) 0.108(5) 0.120(5) -0.033(4) -0.008(3) -0.010(3)
S59 0.106(5) 0.104(5) 0.096(5) -0.005(4) -0.020(4) -0.030(4)
S60 0.065(4) 0.156(6) 0.085(4) -0.045(4) -0.006(3) -0.027(4)
S61 0.092(4) 0.096(4) 0.091(5) 0.004(3) -0.033(4) -0.021(3)
S62 0.075(4) 0.118(5) 0.104(5) -0.028(4) -0.007(3) -0.015(4)
S63 0.078(4) 0.161(7) 0.106(5) -0.067(5) -0.030(4) 0.011(4)
S64 0.076(4) 0.112(5) 0.104(5) -0.012(4) -0.013(3) -0.019(4)
S65 0.091(5) 0.095(4) 0.109(5) -0.016(4) -0.018(4) -0.013(4)
S66 0.072(4) 0.097(4) 0.091(4) -0.001(3) -0.015(3) -0.021(3)
S67 0.072(4) 0.105(5) 0.101(5) -0.001(3) -0.019(3) -0.023(3)
S68 0.082(4) 0.088(4) 0.113(5) -0.013(3) -0.014(4) -0.015(3)
S69 0.082(4) 0.122(5) 0.085(4) -0.021(4) -0.018(3) -0.012(4)
S70 0.067(3) 0.086(4) 0.075(4) -0.004(3) -0.012(3) -0.017(3)
S71 0.073(4) 0.085(4) 0.101(5) -0.013(3) -0.015(3) -0.010(3)
S72 0.060(4) 0.137(6) 0.113(5) -0.049(4) -0.010(3) -0.014(4)
S73 0.061(3) 0.093(4) 0.109(5) -0.023(3) -0.016(3) -0.007(3)
S74 0.071(4) 0.111(5) 0.084(4) -0.018(3) -0.014(3) -0.023(3)
S75 0.064(4) 0.113(5) 0.114(5) -0.005(4) -0.016(3) -0.004(3)
S76 0.075(4) 0.109(5) 0.093(5) -0.009(3) -0.009(3) -0.018(3)
S77 0.097(5) 0.131(6) 0.085(5) -0.027(4) -0.027(4) 0.001(4)
S78 0.117(6) 0.141(6) 0.105(6) -0.027(4) -0.025(4) -0.037(5)
S79 0.226(10) 0.096(5) 0.085(5) -0.003(4) -0.042(6) -0.008(6)
S80 0.150(7) 0.159(7) 0.083(5) -0.021(5) -0.025(5) 0.029(6)
S81 0.166(8) 0.126(6) 0.106(6) -0.026(4) 0.000(5) -0.074(6)
P1 0.079(4) 0.107(5) 0.124(6) -0.041(4) -0.011(4) -0.011(4)
P2 0.093(5) 0.140(7) 0.118(6) -0.025(5) -0.009(4) -0.029(5)
P3 0.070(4) 0.171(7) 0.102(5) -0.059(5) -0.015(4) -0.020(4)
P4 0.087(5) 0.143(6) 0.101(5) -0.029(4) -0.034(4) -0.011(4)
P5 0.095(5) 0.135(6) 0.096(5) 0.000(4) -0.034(4) -0.031(4)
P6 0.107(6) 0.124(6) 0.101(5) -0.041(4) -0.007(4) -0.037(4)
P7 0.083(5) 0.109(6) 0.149(7) 0.007(5) -0.010(5) -0.002(4)
P8 0.104(6) 0.113(6) 0.147(8) -0.014(5) -0.029(5) -0.019(5)
P9 0.128(6) 0.131(6) 0.077(5) 0.013(4) -0.011(4) -0.020(5)
P10 0.096(5) 0.107(5) 0.106(5) 0.011(4) -0.022(4) -0.039(4)
P11 0.100(5) 0.122(6) 0.119(6) 0.045(5) -0.032(5) -0.027(4)
P12 0.084(5) 0.115(5) 0.102(5) 0.014(4) -0.005(4) -0.017(4)

loop_
_atom_type_symbol
_atom_type_description
_atom_type_scat_dispersion_real
_atom_type_scat_dispersion_imag
_atom_type_scat_source
C C 0.0181 0.0091 'International Tables Vol C Tables 4.2.6.8 and 6.1.1.4'
H H 0.0000 0.0000 'International Tables Vol C Tables 4.2.6.8 and 6.1.1.4'
Ag Ag 0.1306 4.2820 'International Tables Vol C Tables 4.2.6.8 and 6.1.1.4'
P P 0.2955 0.4335 'International Tables Vol C Tables 4.2.6.8 and 6.1.1.4'
S S 0.3331 0.5567 'International Tables Vol C Tables 4.2.6.8 and 6.1.1.4'

loop_
_exptl_crystal_face_index_h
_exptl_crystal_face_index_k
_exptl_crystal_face_index_l
_exptl_crystal_face_perp_dist
4 -2 4 0.1285
3 3 -4 0.1505
0 4 3 0.0406
0 0 4 0.0942
-2 -4 -4 0.0981
-1 0 -4 0.1008
-2 3 -4 0.1199
-1 4 4 0.0386
0 -4 -4 0.0301
1 3 -4 0.1206

loop_
_geom_angle_atom_site_label_1
_geom_angle_atom_site_label_2
_geom_angle_atom_site_label_3
_geom_angle
S2 A1 A34 120.7(3)
S4 A1 A34 84.0(2)
S4 A1 S2 152.2(4)
A17 A2 A87 89.24(15)
A17 A2 A14A 95.71(17)
A23 A2 A17 131.28(15)
A23 A2 A87 84.06(11)
A23 A2 A14A 81.44(18)
A5 A2 A17 103.5(2)
A5 A2 A23 111.1(2)
A5 A2 A87 141.9(2)
A5A A2 A17 138.8(2)
A5A A2 A23 79.4(2)
A5A A2 A87 125.3(2)
A5A A2 A14A 57.7(2)
A14A A2 A87 164.26(18)
S78 A2 A17 49.4(2)
S78 A2 A23 82.2(2)
S78 A2 A87 89.1(3)
S78 A2 A5 126.5(3)
S78 A2 A5A 138.3(4)
S78 A2 A14A 82.9(3)
S81 A2 A17 110.4(3)
S81 A2 A23 112.9(2)
S81 A2 A87 71.7(3)
S81 A2 A5 70.2(3)
S81 A2 A5A 67.9(3)
S81 A2 A14A 119.9(3)
S81 A2 S78 153.4(4)
A34 A6 A14A 105.89(16)
A105 A6 A34 92.66(16)
A105 A6 A3 61.25(14)
A105 A6 A14 123.84(19)
A105 A6 A1A 56.39(12)
A105 A6 A5A 90.7(2)
A105 A6 A14A 120.35(18)
A3 A6 A34 93.45(18)
A3 A6 A14 62.77(17)
A14 A6 A34 94.82(17)
A1A A6 A34 77.94(16)
A1A A6 A5A 85.2(2)
A1A A6 A14A 72.68(16)
A5A A6 A34 157.1(2)
A5A A6 A14A 53.7(2)
A13A A6 A34 104.71(18)
A13A A6 A105 134.49(15)
A13A A6 A1A 167.7(2)
A13A A6 A5A 88.8(2)
A13A A6 A14A 95.15(19)
S54 A6 A34 47.6(2)
S54 A6 A105 98.1(2)
S54 A6 A3 56.9(2)
S54 A6 A14 52.7(2)
S54 A6 A1A 48.5(2)
S54 A6 A5A 109.5(3)
S54 A6 A13A 124.7(2)
S54 A6 A14A 62.3(2)
S54 A6 S67 151.4(4)
S67 A6 A34 105.4(2)
S67 A6 A105 70.60(19)
S67 A6 A3 128.9(2)
S67 A6 A14 155.0(3)
S67 A6 A1A 127.0(2)
S67 A6 A5A 97.1(3)
S67 A6 A13A 64.3(2)
S67 A6 A14A 146.1(3)
A22 A8 A4 98.3(3)
A22 A8 A13 114.2(4)
A22 A8 A14 60.4(2)
A28 A8 A22 56.9(2)
A28 A8 A4 95.5(3)
A28 A8 A13 160.8(5)
A28 A8 A14 96.7(3)
A39 A8 A22 153.0(4)
A39 A8 A28 102.4(3)
A39 A8 A4 64.1(2)
A39 A8 A13 79.4(3)
A39 A8 A14 145.4(4)
A4 A8 A13 67.8(3)
A14 A8 A4 142.3(4)
A14 A8 A13 91.7(3)
A113 A8 A22 92.3(4)
A113 A8 A28 77.3(3)
A113 A8 A39 100.0(4)
A113 A8 A4 161.1(5)
A113 A8 A13 121.5(4)
A113 A8 A14 56.6(3)
A113 A8 S51 108.0(5)
A113 A8 S62 113.2(5)
S51 A8 A22 74.2(3)
S51 A8 A28 131.1(4)
S51 A8 A39 123.2(4)
S51 A8 A4 90.0(4)
S51 A8 A13 43.8(3)
S51 A8 A14 55.7(3)
S51 A8 S62 138.7(6)
S62 A8 A22 100.1(4)
S62 A8 A28 58.1(3)
S62 A8 A39 53.0(3)
S62 A8 A4 49.6(3)
S62 A8 A13 111.8(4)
S62 A8 A14 154.9(4)
A24 A9 A40 90.89(11)
A24 A9 A76 149.56(16)
A24 A9 A88 54.87(9)
A24 A9 A4A 48.22(11)
A40 A9 A88 129.68(12)
A40 A9 A4A 53.00(11)
A69 A9 A24 107.72(12)
A69 A9 A40 145.75(17)
A69 A9 A76 93.17(10)
A69 A9 A88 83.93(10)
A69 A9 A4A 155.46(14)
A76 A9 A40 83.21(9)
A76 A9 A88 107.67(14)
A76 A9 A4A 107.41(13)
A88 A9 A4A 77.28(12)
S79 A9 A24 118.4(2)
S79 A9 A40 95.9(2)
S79 A9 A69 50.0(2)
S79 A9 A76 91.9(2)
S79 A9 A88 131.3(2)
S79 A9 A4A 139.2(3)
S80 A9 A24 68.9(2)
S80 A9 A40 91.4(2)
S80 A9 A69 121.9(3)
S80 A9 A76 81.4(3)
S80 A9 A88 45.1(2)
S80 A9 A4A 51.3(2)
S80 A9 S79 169.5(3)
A16 A10 A74 148.40(15)
A16 A10 A76 58.91(10)
A16 A10 A88 92.13(13)
A16 A10 A89 76.27(13)
A16 A10 S52 50.76(17)
A16 A10 S80 51.94(18)
A76 A10 A74 130.53(13)
A76 A10 A88 112.94(10)
A76 A10 A89 134.80(15)
A88 A10 A74 56.29(8)
A88 A10 A89 59.88(9)
A89 A10 A74 85.27(10)
S3 A10 A16 124.8(2)
S3 A10 A74 49.89(16)
S3 A10 A76 173.5(2)
S3 A10 A88 73.00(19)
S3 A10 A89 49.97(19)
S3 A10 S11 124.4(3)
S3 A10 S52 108.7(2)
S3 A10 S80 114.1(3)
S11 A10 A16 107.9(2)
S11 A10 A74 93.3(2)
S11 A10 A76 50.37(17)
S11 A10 A88 124.75(18)
S11 A10 A89 172.89(19)
S11 A10 S52 90.4(2)
S11 A10 S80 111.4(3)
S52 A10 A74 154.95(18)
S52 A10 A76 69.04(18)
S52 A10 A88 137.4(2)
S52 A10 A89 88.0(2)
S52 A10 S80 102.7(2)
S80 A10 A74 98.95(18)
S80 A10 A76 72.5(2)
S80 A10 A88 46.00(18)
S80 A10 A89 75.7(3)
A19 A11 A45 99.25(14)
A19 A11 A54 62.12(11)
A26 A11 A19 141.57(14)
A26 A11 A45 96.58(12)
A26 A11 A54 113.41(13)
A26 A11 A79 65.37(10)
A26 A11 A90 84.98(13)
A45 A11 A54 149.00(15)
A79 A11 A19 94.81(14)
A79 A11 A45 57.29(8)
A79 A11 A54 142.36(13)
A79 A11 A90 99.35(10)
A90 A11 A19 132.26(14)
A90 A11 A45 54.49(8)
A90 A11 A54 118.23(11)
S49 A11 A19 88.86(19)
S49 A11 A26 119.7(2)
S49 A11 A45 106.35(18)
S49 A11 A54 52.51(15)
S49 A11 A79 163.60(19)
S49 A11 A90 66.88(16)
S49 A11 S66 118.8(2)
S49 A11 S71 97.7(2)
S49 A11 S73 113.8(2)
S66 A11 A19 46.02(17)
S66 A11 A26 120.78(17)
S66 A11 A45 58.66(16)
S66 A11 A54 108.1(2)
S66 A11 A79 55.93(15)
S66 A11 A90 110.24(17)
S66 A11 S73 97.7(2)
S71 A11 A19 87.61(18)
S71 A11 A26 64.95(18)
S71 A11 A45 155.00(19)
S71 A11 A54 54.45(16)
S71 A11 A79 98.38(18)
S71 A11 A90 134.1(2)
S71 A11 S66 114.8(2)
S71 A11 S73 115.1(2)
S73 A11 A19 143.7(2)
S73 A11 A26 50.17(16)
S73 A11 A45 48.60(16)
S73 A11 A54 154.2(2)
S73 A11 A79 55.80(14)
S73 A11 A90 48.60(15)
A47 A12 A55 61.83(10)
A47 A12 A113 78.17(14)
A55 A12 A113 101.09(15)
A13C A12 A47 107.7(3)
A13C A12 A55 107.7(3)
A13C A12 S5 94.9(3)
A13C A12 S33 56.4(4)
A13C A12 S43 157.5(3)
A13C A12 S56 64.9(3)
S5 A12 A47 62.95(17)
S5 A12 A55 124.32(18)
S5 A12 A113 73.9(2)
S5 A12 S56 90.9(2)
S33 A12 A47 158.6(3)
S33 A12 A55 133.4(4)
S33 A12 A113 83.3(3)
S33 A12 S5 101.7(4)
S33 A12 S43 128.0(4)
S33 A12 S56 120.6(4)
S43 A12 A47 72.5(2)
S43 A12 A55 51.8(2)
S43 A12 A113 147.2(2)
S43 A12 S5 104.5(3)
S43 A12 S56 103.1(2)
S56 A12 A47 49.57(16)
S56 A12 A55 57.67(16)
S56 A12 A113 44.94(18)
A82 A15 A114 102.54(16)
A82 A15 A1B 79.53(15)
S2 A15 A82 104.3(3)
S2 A15 A114 140.3(3)
S2 A15 S42 167.0(4)
S2 A15 A1B 49.8(2)
S42 A15 A82 71.4(3)
S42 A15 A114 52.2(3)
S42 A15 A1B 138.0(3)
A10 A16 A23 130.47(12)
A10 A16 A31 111.66(15)
A10 A16 A76 65.10(11)
A10 A16 A80 100.60(13)
A10 A16 A83 105.44(12)
A10 A16 A4 95.06(17)
A23 A16 A80 99.24(13)
A23 A16 A83 124.06(14)
A23 A16 A4 68.06(14)
A31 A16 A23 94.51(13)
A31 A16 A76 174.74(15)
A31 A16 A80 122.31(12)
A31 A16 A83 61.64(9)
A31 A16 A4 52.43(14)
A76 A16 A23 85.13(10)
A76 A16 A80 62.87(9)
A76 A16 A83 122.75(12)
A76 A16 A4 122.89(15)
A83 A16 A80 64.38(8)
A4 A16 A80 164.11(19)
A4 A16 A83 113.95(16)
S50 A16 A10 170.6(2)
S50 A16 A23 56.61(16)
S50 A16 A31 59.53(18)
S50 A16 A76 123.9(2)
S50 A16 A80 82.97(17)
S50 A16 A83 68.09(15)
S50 A16 A4 82.0(2)
S52 A16 A10 65.54(19)
S52 A16 A23 147.5(3)
S52 A16 A31 105.0(2)
S52 A16 A76 77.7(2)
S52 A16 A80 48.3(2)
S52 A16 A83 50.70(17)
S52 A16 A4 144.2(3)
S52 A16 S50 112.1(2)
S52 A16 S80 131.0(3)
S80 A16 A10 65.5(2)
S80 A16 A23 71.8(2)
S80 A16 A31 93.8(3)
S80 A16 A76 81.1(3)
S80 A16 A80 143.7(3)
S80 A16 A83 149.7(3)
S80 A16 A4 43.4(3)
S80 A16 S50 116.4(3)
A2 A17 A20 96.74(14)
A2 A17 A7A 125.1(2)
A29 A17 A2 89.64(12)
A29 A17 A20 119.51(14)
A29 A17 A7A 132.55(17)
A7A A17 A20 90.23(14)
S38 A17 A2 142.9(4)
S38 A17 A20 46.2(3)
S38 A17 A29 107.2(3)
S38 A17 A7A 66.0(3)
S78 A17 A2 49.3(2)
S78 A17 A20 145.7(3)
S78 A17 A29 63.7(2)
S78 A17 A7A 112.4(3)
S78 A17 S38 166.9(5)
A39 A18 A38 81.77(12)
A39 A18 A73 94.87(14)
A73 A18 A38 96.50(12)
S10 A18 A38 145.0(2)
S10 A18 A39 99.2(2)
S10 A18 A73 118.09(19)
S10 A18 S62 94.6(2)
S28 A18 A38 50.55(19)
S28 A18 A39 118.8(3)
S28 A18 A73 61.7(2)
S28 A18 S10 142.0(4)
S28 A18 S62 107.8(2)
S62 A18 A38 57.83(17)
S62 A18 A39 53.28(17)
S62 A18 A73 138.9(2)
A11 A19 A40 84.56(10)
A11 A19 A54 60.44(11)
A32 A19 A11 76.17(12)
A32 A19 A40 112.20(13)
A32 A19 A54 98.20(15)
A36 A19 A11 69.33(12)
A36 A19 A32 145.10(17)
A36 A19 A40 60.23(11)
A36 A19 A54 69.38(11)
A40 A19 A54 126.31(13)
A13 A19 A11 116.2(3)
A13 A19 A32 59.1(2)
A13 A19 A36 134.0(3)
A13 A19 A40 74.5(2)
A13 A19 A54 155.7(3)
A5A A19 A11 143.6(3)
A5A A19 A32 136.9(3)
A5A A19 A36 75.5(3)
A5A A19 A40 69.9(3)
A5A A19 A54 115.0(3)
A5A A19 S66 114.3(3)
A5A A19 S70 66.6(3)
S66 A19 A11 56.60(18)
S66 A19 A32 68.30(19)
S66 A19 A36 88.0(2)
S66 A19 A40 47.62(18)
S66 A19 A54 117.0(2)
S66 A19 A13 65.3(3)
S66 A19 S70 166.4(3)
S70 A19 A11 113.9(2)
S70 A19 A32 121.1(2)
S70 A19 A36 79.08(19)
S70 A19 A40 126.1(2)
S70 A19 A54 54.40(16)
S70 A19 A13 127.2(3)
A41 A20 A17 73.73(13)
A41 A20 A48 77.09(11)
A41 A20 A111 132.37(13)
A48 A20 A17 87.25(12)
A48 A20 A111 60.81(9)
A111 A20 A17 82.55(10)
S25 A20 A17 132.0(2)
S25 A20 A41 143.2(2)
S25 A20 A48 78.6(2)
S25 A20 A111 50.5(2)
S25 A20 S59 91.2(3)
S38 A20 A17 46.8(2)
S38 A20 A41 77.7(3)
S38 A20 A48 132.2(3)
S38 A20 A111 114.1(3)
S38 A20 S25 138.5(3)
S38 A20 S59 129.1(3)
S59 A20 A17 113.9(2)
S59 A20 A41 52.01(18)
S59 A20 A48 49.98(17)
S59 A20 A111 106.15(19)
A27 A21 A45 89.98(12)
A27 A21 A57 104.78(13)
A27 A21 A79 65.24(11)
A45 A21 A57 95.79(12)
A45 A21 A79 57.19(8)
A57 A21 A79 149.57(12)
A69 A21 A27 125.45(15)
A69 A21 A45 128.98(14)
A69 A21 A57 106.65(11)
A69 A21 A79 101.92(11)
S35 A21 A27 58.5(2)
S35 A21 A45 119.3(2)
S35 A21 A57 54.0(2)
S35 A21 A69 110.9(2)
S35 A21 A79 123.8(2)
S35 A21 S79 124.6(4)
S63 A21 A27 143.0(2)
S63 A21 A45 54.2(2)
S63 A21 A57 73.77(18)
S63 A21 A69 88.7(2)
S63 A21 A79 96.84(19)
S63 A21 S35 127.3(3)
S63 A21 S79 106.5(3)
S79 A21 A27 87.7(3)
S79 A21 A45 101.3(2)
S79 A21 A57 158.8(2)
S79 A21 A69 52.6(2)
S79 A21 A79 51.36(19)
A8 A22 A14 61.7(2)
A23 A22 A8 71.5(2)
A23 A22 A14 93.42(15)
A28 A22 A8 61.5(2)
A28 A22 A23 114.82(15)
A28 A22 A112 109.6(2)
A28 A22 A14 100.63(17)
A112 A22 A8 115.5(2)
A112 A22 A23 130.9(2)
A112 A22 A14 58.00(14)
A14A A22 A23 85.39(16)
A14A A22 A28 111.57(18)
A14A A22 A112 59.01(15)
S50 A22 A8 92.1(3)
S50 A22 A23 57.92(16)
S50 A22 A28 80.7(2)
S50 A22 A112 152.4(2)
S50 A22 A14 147.4(2)
S50 A22 A14A 142.5(2)
S50 A22 S78 93.9(3)
S50 A22 A8A 79.0(2)
S64 A22 A8 68.2(3)
S64 A22 A23 136.60(19)
S64 A22 A28 56.7(2)
S64 A22 A112 59.1(2)
S64 A22 A14 53.4(2)
S64 A22 A14A 64.6(2)
S64 A22 S50 137.4(3)
S64 A22 S78 126.2(3)
S64 A22 A8A 83.0(2)
S78 A22 A8 138.8(3)
S78 A22 A23 77.5(2)
S78 A22 A28 159.6(2)
S78 A22 A112 67.3(3)
S78 A22 A14 94.5(3)
S78 A22 A14A 84.7(3)
S78 A22 A8A 131.7(3)
A8A A22 A23 58.08(14)
A8A A22 A28 66.93(15)
A8A A22 A112 128.56(17)
A8A A22 A14A 74.39(17)
A2 A23 A16 147.26(15)
A2 A23 A22 74.06(13)
A16 A23 A22 104.81(12)
A35 A23 A2 69.95(12)
A35 A23 A16 77.93(11)
A35 A23 A22 76.32(11)
A35 A23 A40 108.46(12)
A40 A23 A2 73.70(12)
A40 A23 A16 112.00(13)
A40 A23 A22 143.10(14)
A4A A23 A2 113.32(15)
A4A A23 A16 95.89(15)
A4A A23 A22 119.75(15)
A4A A23 A35 163.91(16)
A4A A23 A40 59.76(13)
A4B A23 A2 139.7(3)
A4B A23 A16 71.9(2)
A4B A23 A22 88.91(19)
A4B A23 A35 141.62(19)
A4B A23 A40 104.53(16)
S50 A23 A2 111.38(18)
S50 A23 A16 55.35(16)
S50 A23 A22 50.07(16)
S50 A23 A35 61.79(16)
S50 A23 A40 164.2(2)
S50 A23 A4A 126.6(2)
S50 A23 A4B 81.5(2)
S50 A23 A8A 74.54(19)
S51 A23 A2 71.3(2)
S51 A23 A16 140.7(3)
S51 A23 A22 73.44(18)
S51 A23 A35 135.9(2)
S51 A23 A40 79.6(2)
S51 A23 A4A 56.4(2)
S51 A23 A4B 68.9(3)
S51 A23 S50 116.1(3)
S51 A23 A8A 48.4(2)
S57 A23 A2 78.60(19)
S57 A23 A16 81.29(17)
S57 A23 A22 136.56(18)
S57 A23 A35 62.76(14)
S57 A23 A40 50.89(14)
S57 A23 A4A 101.82(18)
S57 A23 A4B 132.4(3)
S57 A23 S50 114.3(2)
S57 A23 S51 127.7(3)
S57 A23 A8A 166.2(2)
A8A A23 A2 108.78(17)
A8A A23 A16 96.62(15)
A8A A23 A22 57.23(13)
A8A A23 A35 130.36(15)
A8A A23 A40 118.86(14)
A8A A23 A4A 64.68(15)
A9 A24 A45 85.88(13)
A9 A24 A13 94.3(2)
A45 A24 A13 102.9(2)
A60 A24 A9 156.06(13)
A60 A24 A45 75.43(9)
A60 A24 A88 116.32(14)
A60 A24 A13 104.2(2)
A88 A24 A9 66.95(11)
A88 A24 A45 133.74(12)
A88 A24 A13 115.3(2)
A4A A24 A9 71.14(15)
A4A A24 A45 110.08(17)
A4A A24 A60 129.21(15)
A4A A24 A88 96.11(14)
S63 A24 A9 79.1(2)
S63 A24 A45 51.81(18)
S63 A24 A60 77.6(2)
S63 A24 A88 85.5(2)
S63 A24 A13 153.9(3)
S63 A24 A4A 146.6(3)
S63 A24 S72 148.0(3)
S72 A24 A9 131.3(2)
S72 A24 A45 128.2(2)
S72 A24 A60 72.67(18)
S72 A24 A88 97.1(2)
S72 A24 A13 49.5(3)
S72 A24 A4A 65.0(2)
A28 A25 A37 66.90(12)
A28 A25 A114 106.06(15)
A37 A25 A114 82.87(14)
A14B A25 A28 131.7(3)
A14B A25 A37 92.2(3)
A14B A25 S64 78.1(3)
S5 A25 A28 86.1(2)
S5 A25 A37 152.6(3)
S5 A25 A114 110.1(2)
S5 A25 A14B 109.9(3)
S5 A25 S22 159.9(3)
S5 A25 S64 111.5(2)
S22 A25 A28 113.9(2)
S22 A25 A37 47.5(2)
S22 A25 A114 63.5(2)
S22 A25 A14B 55.4(3)
S22 A25 S64 80.7(3)
S64 A25 A28 53.82(18)
S64 A25 A37 56.25(16)
S64 A25 A114 53.19(19)
A11 A26 A68 134.91(13)
A11 A26 A79 57.91(9)
A11 A26 A86 94.27(11)
A65 A26 A11 77.37(11)
A65 A26 A68 112.85(11)
A65 A26 A79 133.32(13)
A65 A26 A86 74.13(8)
A68 A26 A79 92.38(9)
A68 A26 A86 130.78(12)
A86 A26 A79 118.58(10)
S14 A26 A11 135.5(2)
S14 A26 A65 64.62(19)
S14 A26 A68 52.94(18)
S14 A26 A79 142.8(2)
S14 A26 A86 96.68(19)
S14 A26 S73 158.3(3)
S73 A26 A11 59.89(18)
S73 A26 A65 114.9(2)
S73 A26 A68 132.2(2)
S73 A26 A79 54.81(15)
S73 A26 A86 63.81(15)
A21 A27 A49 88.17(11)
A21 A27 A79 63.57(10)
A21 A27 A99 83.15(11)
A49 A27 A79 85.65(9)
A99 A27 A49 159.76(14)
A99 A27 A79 106.49(11)
S35 A27 A21 53.3(2)
S35 A27 A49 93.3(2)
S35 A27 A79 116.9(2)
S35 A27 A99 66.85(19)
S41 A27 A21 132.8(2)
S41 A27 A49 46.24(18)
S41 A27 A79 96.1(2)
S41 A27 A99 143.8(2)
S41 A27 S35 126.6(3)
S41 A27 S73 122.2(3)
S73 A27 A21 80.62(19)
S73 A27 A49 137.69(19)
S73 A27 A79 52.82(15)
S73 A27 A99 58.68(15)
S73 A27 S35 111.2(3)
A22 A28 A8 61.6(2)
A22 A28 A25 109.64(15)
A22 A28 A38 154.05(13)
A22 A28 A77 82.06(11)
A22 A28 A8A 55.02(12)
A25 A28 A8 106.4(2)
A25 A28 A38 80.13(11)
A25 A28 A8A 120.50(16)
A38 A28 A8 92.8(2)
A38 A28 A8A 99.12(14)
A77 A28 A8 121.3(2)
A77 A28 A25 129.59(13)
A77 A28 A38 110.80(15)
A77 A28 A8A 106.52(14)
A13B A28 A22 75.2(2)
A13B A28 A25 81.7(2)
A13B A28 A38 82.8(2)
A13B A28 A77 146.6(2)
A13B A28 S62 63.0(3)
A13B A28 A8A 40.1(2)
S31 A28 A8 137.2(3)
S31 A28 A22 136.6(3)
S31 A28 A25 100.6(3)
S31 A28 A38 59.8(3)
S31 A28 A77 54.6(3)
S31 A28 A13B 141.1(4)
S31 A28 S62 86.9(3)
S31 A28 S64 155.4(3)
S31 A28 A8A 130.5(3)
S62 A28 A8 50.3(2)
S62 A28 A22 97.92(19)
S62 A28 A25 127.5(2)
S62 A28 A38 59.13(18)
S62 A28 A77 97.0(2)
S62 A28 A8A 47.08(18)
S64 A28 A8 66.7(3)
S64 A28 A22 52.13(18)
S64 A28 A25 59.72(19)
S64 A28 A38 124.1(2)
S64 A28 A77 124.5(2)
S64 A28 A13B 56.1(3)
S64 A28 S62 116.5(2)
S64 A28 A8A 74.12(19)
A17 A29 A33 74.45(11)
A17 A29 A46 164.20(12)
A33 A29 A46 91.43(11)
A35 A29 A17 94.01(11)
A35 A29 A33 79.92(11)
A35 A29 A46 90.35(11)
A35 A29 S78 51.94(18)
S26 A29 A17 72.13(18)
S26 A29 A33 146.1(2)
S26 A29 A35 96.79(17)
S26 A29 A46 122.44(19)
S26 A29 S78 96.8(2)
S29 A29 A17 107.2(2)
S29 A29 A33 50.1(2)
S29 A29 A35 114.2(2)
S29 A29 A46 57.36(19)
S29 A29 S26 148.9(3)
S29 A29 S78 104.6(3)
S78 A29 A17 46.31(17)
S78 A29 A33 54.59(18)
S78 A29 A46 129.8(2)
A49 A30 A84 86.95(9)
A69 A30 A49 87.84(9)
A69 A30 A84 154.38(11)
A76 A30 A49 147.30(11)
A76 A30 A69 87.74(10)
A76 A30 A84 109.63(9)
A78 A30 A49 88.91(10)
A78 A30 A69 103.32(10)
A78 A30 A76 60.77(7)
A78 A30 A84 101.64(12)
S11 A30 A49 149.4(2)
S11 A30 A69 63.69(18)
S11 A30 A76 48.69(15)
S11 A30 A78 107.71(17)
S11 A30 A84 113.50(18)
S11 A30 S48 100.3(2)
S11 A30 S79 96.6(3)
S16 A30 A49 46.13(17)
S16 A30 A69 98.8(2)
S16 A30 A76 165.9(2)
S16 A30 A78 128.7(2)
S16 A30 A84 60.39(19)
S16 A30 S11 123.6(3)
S16 A30 S48 107.4(3)
S16 A30 S79 108.3(3)
S48 A30 A49 110.33(19)
S48 A30 A69 153.84(18)
S48 A30 A76 66.73(16)
S48 A30 A78 60.04(15)
S48 A30 A84 49.40(15)
S79 A30 A49 68.4(3)
S79 A30 A69 46.72(19)
S79 A30 A76 85.3(3)
S79 A30 A78 61.6(2)
S79 A30 A84 149.3(3)
S79 A30 S48 121.6(3)
A16 A31 A77 103.04(14)
A16 A31 A83 62.94(10)
A16 A31 A89 75.73(11)
A16 A31 A4B 71.09(16)
A77 A31 A89 147.03(11)
A77 A31 A4B 121.0(2)
A83 A31 A77 61.54(8)
A83 A31 A89 90.41(9)
A83 A31 A4B 132.27(18)
A4 A31 A16 67.56(15)
A4 A31 A77 137.40(17)
A4 A31 A83 130.33(18)
A4 A31 A89 73.47(15)
A4 A31 S50 89.1(2)
A4B A31 A89 90.3(2)
S12 A31 A16 93.9(2)
S12 A31 A77 97.63(18)
S12 A31 A83 57.8(2)
S12 A31 A89 50.29(16)
S12 A31 A4 123.7(2)
S12 A31 A4B 140.5(3)
S12 A31 S50 125.6(3)
S12 A31 S62 136.2(3)
S50 A31 A16 57.01(17)
S50 A31 A77 55.15(14)
S50 A31 A83 67.80(16)
S50 A31 A89 132.69(19)
S50 A31 A4B 77.2(2)
S62 A31 A16 120.1(2)
S62 A31 A77 100.14(17)
S62 A31 A83 160.65(19)
S62 A31 A89 108.92(19)
S62 A31 A4 58.3(2)
S62 A31 A4B 49.7(2)
S62 A31 S50 97.2(2)
A19 A32 A56 136.90(13)
A19 A32 A70 74.39(11)
A44 A32 A19 122.16(14)
A44 A32 A56 97.80(13)
A44 A32 A70 58.55(9)
A70 A32 A56 121.52(15)
A13 A32 A19 54.5(2)
A13 A32 A44 176.6(3)
A13 A32 A56 85.2(2)
A13 A32 A70 118.5(2)
S55 A32 A19 127.4(2)
S55 A32 A44 52.1(2)
S55 A32 A56 88.6(2)
S55 A32 A70 107.0(2)
S55 A32 A13 129.8(3)
S67 A32 A19 71.13(19)
S67 A32 A44 103.3(2)
S67 A32 A56 85.5(2)
S67 A32 A70 56.00(17)
S67 A32 A13 75.3(3)
S67 A32 S55 153.6(3)
A97 A33 A29 79.76(10)
S23 A33 A29 143.2(2)
S23 A33 A97 64.15(19)
S23 A33 S29 133.3(3)
S23 A33 S30 100.7(3)
S23 A33 S78 107.0(2)
S29 A33 A29 48.23(17)
S29 A33 A97 89.5(2)
S29 A33 S30 116.4(3)
S29 A33 S78 105.4(3)
S30 A33 A29 108.6(3)
S30 A33 A97 151.9(2)
S78 A33 A29 57.24(19)
S78 A33 A97 80.45(18)
S78 A33 S30 82.1(3)
A1 A34 A6 87.32(16)
A13C A34 A6 78.3(2)
S17 A34 A1 102.2(3)
S17 A34 A6 144.0(2)
S17 A34 A13C 125.0(3)
S17 A34 S54 168.8(3)
S17 A34 A1B 117.0(3)
S54 A34 A1 70.4(2)
S54 A34 A6 46.1(2)
S54 A34 A13C 55.1(3)
S54 A34 A1B 56.0(2)
A1B A34 A6 74.77(15)
A23 A35 A80 104.67(12)
A23 A35 A87 90.70(9)
A29 A35 A23 141.07(13)
A29 A35 A80 114.08(11)
A29 A35 A87 74.74(10)
A29 A35 S50 132.17(16)
A87 A35 A80 107.52(11)
A97 A35 A23 107.10(13)
A97 A35 A29 92.35(10)
A97 A35 A80 65.86(8)
A97 A35 A87 161.98(13)
A97 A35 S50 51.61(13)
A97 A35 S57 141.44(18)
S50 A35 A23 55.49(13)
S50 A35 A80 81.85(16)
S50 A35 A87 146.10(15)
S57 A35 A23 51.76(15)
S57 A35 A29 124.71(18)
S57 A35 A80 87.17(14)
S57 A35 A87 49.98(14)
S57 A35 S50 99.7(2)
S75 A35 A23 146.2(2)
S75 A35 A29 67.3(2)
S75 A35 A80 49.91(19)
S75 A35 A87 79.54(19)
S75 A35 A97 83.91(17)
S75 A35 S50 126.3(2)
S75 A35 S57 99.8(2)
S75 A35 S78 131.6(3)
S78 A35 A23 80.6(2)
S78 A35 A29 64.5(2)
S78 A35 A80 159.3(2)
S78 A35 A87 92.3(2)
S78 A35 A97 93.4(2)
S78 A35 S50 85.1(2)
S78 A35 S57 110.9(2)
A19 A36 A40 64.11(12)
A19 A36 A100 85.62(10)
A19 A36 A5A 39.03(19)
A40 A36 A5A 60.87(17)
A52 A36 A19 147.78(16)
A52 A36 A40 121.94(13)
A52 A36 A100 98.59(13)
A52 A36 A5A 172.7(2)
A61 A36 A19 134.72(16)
A61 A36 A40 70.69(10)
A61 A36 A52 63.41(10)
A61 A36 A100 130.83(16)
A61 A36 A5A 113.81(18)
A100 A36 A40 138.95(12)
A100 A36 A5A 78.11(18)
S71 A36 A19 96.1(2)
S71 A36 A40 124.5(2)
S71 A36 A52 53.15(17)
S71 A36 A61 111.7(2)
S71 A36 A100 83.64(19)
S71 A36 A5A 132.1(3)
S81 A36 A19 100.4(3)
S81 A36 A40 69.7(2)
S81 A36 A52 111.4(2)
S81 A36 A61 60.0(2)
S81 A36 A100 90.9(3)
S81 A36 A5A 62.5(3)
S81 A36 S71 162.1(3)
A25 A37 A112 102.13(15)
S22 A37 A25 49.8(2)
S22 A37 A112 93.0(3)
S22 A37 S23 165.9(3)
S22 A37 S64 81.2(2)
S23 A37 A25 130.9(2)
S23 A37 A112 100.0(3)
S23 A37 S64 110.9(2)
S64 A37 A25 54.88(17)
S64 A37 A112 53.61(18)
A28 A38 A18 107.57(13)
A28 A38 A47 105.66(11)
A47 A38 A18 76.25(11)
S5 A38 A18 139.5(2)
S5 A38 A28 80.7(2)
S5 A38 A47 63.45(18)
S5 A38 S31 109.1(3)
S5 A38 S62 113.5(2)
S28 A38 A18 49.0(2)
S28 A38 A28 150.0(3)
S28 A38 A47 88.0(3)
S28 A38 S5 129.1(3)
S28 A38 S31 113.3(4)
S28 A38 S62 102.2(3)
S31 A38 A18 104.8(2)
S31 A38 A28 47.8(2)
S31 A38 A47 153.1(2)
S31 A38 S62 77.4(2)
S62 A38 A18 53.70(15)
S62 A38 A28 55.02(15)
S62 A38 A47 82.32(17)
A18 A39 A8 113.2(2)
A18 A39 A53 71.67(11)
A18 A39 A96 109.76(13)
A18 A39 A13B 110.62(18)
A18 A39 A4B 94.6(2)
A18 A39 S72 120.95(19)
A47 A39 A8 95.7(2)
A47 A39 A18 86.68(12)
A47 A39 A53 150.62(15)
A47 A39 A96 66.73(10)
A47 A39 A13A 107.39(14)
A47 A39 A13B 71.96(19)
A47 A39 A4B 138.3(2)
A47 A39 S72 147.3(2)
A53 A39 A8 110.9(3)
A53 A39 A96 101.55(10)
A53 A39 A13B 133.8(2)
A53 A39 A4B 65.2(2)
A53 A39 S72 49.30(16)
A96 A39 A8 132.2(2)
A96 A39 A13B 118.88(19)
A96 A39 A4B 147.41(17)
A13A A39 A18 161.52(15)
A13A A39 A53 98.43(13)
A13A A39 A96 87.21(12)
A13A A39 A13B 64.53(19)
A13A A39 S72 50.87(17)
S56 A39 A8 61.2(3)
S56 A39 A18 133.9(2)
S56 A39 A47 51.58(17)
S56 A39 A53 154.3(2)
S56 A39 A96 74.26(17)
S56 A39 A13A 56.43(18)
S56 A39 A13B 44.7(2)
S56 A39 A4B 104.4(3)
S56 A39 S72 105.0(2)
S60 A39 A8 177.3(3)
S60 A39 A18 64.78(18)
S60 A39 A47 82.50(18)
S60 A39 A53 70.53(18)
S60 A39 A96 48.80(18)
S60 A39 A13A 127.7(2)
S60 A39 A13B 154.4(3)
S60 A39 A4B 135.2(3)
S60 A39 S56 118.6(2)
S60 A39 S72 93.4(2)
S62 A39 A8 52.3(2)
S62 A39 A18 61.05(19)
S62 A39 A47 96.1(2)
S62 A39 A53 90.64(19)
S62 A39 A96 161.7(2)
S62 A39 A13A 104.6(2)
S62 A39 A13B 57.2(2)
S62 A39 A4B 50.6(2)
S62 A39 S56 100.4(2)
S62 A39 S60 125.8(3)
S62 A39 S72 112.1(3)
S72 A39 A8 89.2(3)
S72 A39 A96 86.12(18)
S72 A39 A13B 109.1(2)
S72 A39 A4B 62.4(2)
A19 A40 A9 118.08(12)
A23 A40 A9 85.31(13)
A23 A40 A19 101.64(12)
A23 A40 A36 128.05(13)
A23 A40 A79 149.47(15)
A23 A40 A5A 74.54(18)
A36 A40 A9 146.03(13)
A36 A40 A19 55.67(10)
A36 A40 A79 81.83(10)
A36 A40 A5A 60.16(18)
A78 A40 A9 66.34(10)
A78 A40 A19 148.63(13)
A78 A40 A23 109.72(10)
A78 A40 A36 102.06(12)
A78 A40 A79 62.67(8)
A78 A40 A5A 154.4(2)
A79 A40 A9 64.37(11)
A79 A40 A19 90.32(10)
A79 A40 A5A 126.04(17)
A4A A40 A9 65.30(14)
A4A A40 A19 67.23(13)
A4A A40 A23 58.58(12)
A4A A40 A36 122.81(14)
A4A A40 A78 130.92(16)
A4A A40 A79 102.38(14)
A4A A40 A5A 73.5(2)
A5A A40 A9 138.8(2)
A5A A40 A19 37.35(17)
S57 A40 A9 77.02(18)
S57 A40 A19 152.48(19)
S57 A40 A23 54.49(17)
S57 A40 A36 125.0(2)
S57 A40 A78 56.94(16)
S57 A40 A79 117.19(18)
S57 A40 A4A 103.8(2)
S57 A40 A5A 115.9(2)
S66 A40 A9 75.35(19)
S66 A40 A19 45.69(17)
S66 A40 A23 115.0(2)
S66 A40 A36 83.22(18)
S66 A40 A78 116.88(19)
S66 A40 A79 55.93(16)
S66 A40 A4A 56.92(19)
S66 A40 A5A 81.2(2)
S66 A40 S57 151.3(3)
A20 A41 A43 123.73(15)
A20 A41 A82 156.04(13)
A20 A41 A102 104.75(10)
A20 A41 A7 124.67(18)
A20 A41 A7A 102.03(14)
A20 A41 S77 110.9(2)
A43 A41 A82 71.97(9)
A43 A41 A102 73.55(8)
A43 A41 A7 97.76(17)
A43 A41 A7A 109.22(14)
A82 A41 A102 59.64(7)
A82 A41 A7 63.56(16)
A82 A41 A7A 87.24(14)
A7 A41 A102 122.43(18)
A7A A41 A102 144.84(16)
S44 A41 A20 122.6(2)
S44 A41 A43 56.5(2)
S44 A41 A82 80.8(2)
S44 A41 A102 124.0(2)
S44 A41 A7 51.2(3)
S44 A41 A7A 53.7(2)
S44 A41 S77 108.7(3)
S59 A41 A20 60.84(19)
S59 A41 A43 85.7(2)
S59 A41 A82 106.91(19)
S59 A41 A102 47.30(18)
S59 A41 A7 167.8(3)
S59 A41 A7A 162.3(2)
S59 A41 S44 137.7(3)
S59 A41 S77 107.5(2)
S77 A41 A43 122.4(2)
S77 A41 A82 50.44(18)
S77 A41 A102 76.42(15)
S77 A41 A7 60.7(2)
S77 A41 A7A 72.99(19)
S43 A42 A55 53.7(2)
S47 A42 A55 101.9(2)
S47 A42 S43 89.4(3)
P2 A42 A55 107.6(2)
P2 A42 S43 134.5(3)
P2 A42 S47 135.9(3)
S6 A43 A41 99.40(17)
S6 A43 S44 99.4(3)
S44 A43 A41 54.50(18)
P6 A43 A41 116.6(2)
P6 A43 S6 130.6(3)
P6 A43 S44 128.6(3)
A32 A44 A63 124.94(12)
A32 A44 A98 87.83(10)
A70 A44 A32 62.82(8)
A70 A44 A63 89.66(10)
A70 A44 A98 76.49(8)
A98 A44 A63 133.45(11)
S24 A44 A32 134.8(2)
S24 A44 A63 87.02(19)
S24 A44 A70 89.70(18)
S24 A44 A98 49.42(18)
S24 A44 S49 114.2(2)
S49 A44 A32 76.66(14)
S49 A44 A63 50.65(13)
S49 A44 A70 50.61(14)
S49 A44 A98 126.37(16)
S55 A44 A32 51.91(17)
S55 A44 A63 108.7(2)
S55 A44 A70 110.84(18)
S55 A44 A98 117.8(2)
S55 A44 S24 153.6(3)
S55 A44 S49 91.9(2)
A21 A45 A11 121.77(13)
A21 A45 A24 91.93(11)
A21 A45 A79 67.48(10)
A21 A45 S66 109.38(16)
A24 A45 A11 111.10(15)
A79 A45 A11 58.02(8)
A79 A45 A24 95.39(11)
A90 A45 A11 61.27(9)
A90 A45 A21 121.12(14)
A90 A45 A24 145.68(14)
A90 A45 A79 105.23(10)
A90 A45 S66 110.16(16)
S55 A45 A11 86.84(19)
S55 A45 A21 150.9(2)
S55 A45 A24 81.15(19)
S55 A45 A79 141.0(2)
S55 A45 A90 65.51(18)
S55 A45 S66 92.0(2)
S63 A45 A11 155.78(19)
S63 A45 A21 53.3(2)
S63 A45 A24 50.3(2)
S63 A45 A79 104.2(2)
S63 A45 A90 142.94(19)
S63 A45 S55 103.0(3)
S63 A45 S66 105.2(2)
S63 A45 S73 132.3(3)
S66 A45 A11 51.77(16)
S66 A45 A24 61.16(16)
S66 A45 A79 54.09(14)
S73 A45 A11 55.71(18)
S73 A45 A21 79.9(2)
S73 A45 A24 153.63(18)
S73 A45 A79 58.28(15)
S73 A45 A90 53.15(16)
S73 A45 S55 117.5(2)
S73 A45 S66 97.8(2)
S27 A46 A29 101.64(17)
S27 A46 S29 85.1(2)
S27 A46 S75 86.1(2)
S29 A46 A29 46.53(15)
S75 A46 A29 60.47(17)
S75 A46 S29 102.1(2)
P7 A46 A29 126.4(3)
P7 A46 S27 131.6(3)
P7 A46 S29 122.3(3)
P7 A46 S75 120.0(3)
A12 A47 A38 102.10(11)
A12 A47 A55 60.15(9)
A12 A47 A96 116.59(12)
A38 A47 A96 136.31(11)
A39 A47 A12 123.36(14)
A39 A47 A38 82.77(11)
A39 A47 A55 102.95(12)
A39 A47 A96 59.78(8)
A55 A47 A38 161.74(12)
A55 A47 A96 58.54(8)
S47 A47 A12 119.6(2)
S47 A47 A38 97.8(2)
S47 A47 A39 115.3(2)
S47 A47 A55 95.3(2)
S47 A47 A96 80.77(19)
S47 A47 S56 152.4(3)
S56 A47 A12 61.7(2)
S56 A47 A38 109.0(2)
S56 A47 A39 63.5(2)
S56 A47 A55 60.27(19)
S56 A47 A96 75.37(18)
A20 A48 A50 88.19(11)
A20 A48 A111 64.05(9)
A20 A48 A3B 119.55(17)
A50 A48 A3B 151.42(14)
A100 A48 A20 151.37(13)
A100 A48 A50 86.61(10)
A100 A48 A111 132.77(13)
A100 A48 A5 70.77(15)
A100 A48 A3B 65.85(12)
A111 A48 A50 56.87(9)
A111 A48 A3B 139.0(2)
A5 A48 A20 122.93(18)
A5 A48 A50 147.16(17)
A5 A48 A111 124.03(17)
S59 A48 A20 59.60(19)
S59 A48 A50 96.5(2)
S59 A48 A100 93.07(19)
S59 A48 A111 117.7(2)
S59 A48 A5 107.8(3)
S59 A48 A3B 92.6(3)
S81 A48 A20 114.2(3)
S81 A48 A50 89.5(2)
S81 A48 A100 93.9(3)
S81 A48 A111 60.5(2)
S81 A48 A5 69.4(2)
S81 A48 A3B 85.2(3)
S81 A48 S59 171.1(4)
A30 A49 A27 114.19(11)
A103 A49 A27 101.89(10)
A103 A49 A30 71.86(9)
S16 A49 A27 148.2(2)
S16 A49 A30 48.87(18)
S16 A49 A103 97.0(2)
S16 A49 S41 165.1(3)
S41 A49 A27 46.1(2)
S41 A49 A30 139.9(2)
S41 A49 A103 79.02(19)
A52 A50 A48 100.59(10)
A111 A50 A48 59.28(9)
A111 A50 A52 99.63(10)
S13 A50 A48 71.19(18)
S13 A50 A52 74.90(17)
S13 A50 A111 128.4(2)
S20 A50 A48 145.4(2)
S20 A50 A52 50.7(3)
S20 A50 A111 102.3(4)
S20 A50 S13 111.1(4)
S20 A50 S25 120.7(4)
S25 A50 A48 74.3(2)
S25 A50 A52 152.2(2)
S25 A50 A111 53.8(2)
S25 A50 S13 126.3(3)
A54 A51 A65 81.31(9)
A54 A51 A95 102.73(11)
A54 A51 A100 58.61(7)
A65 A51 A95 99.41(8)
A65 A51 A100 129.68(10)
A95 A51 A100 117.00(10)
S13 A51 A54 106.43(18)
S13 A51 A65 137.73(18)
S13 A51 A95 118.22(17)
S13 A51 A100 48.94(16)
S13 A51 S71 92.3(2)
S13 A51 S74 100.1(2)
S19 A51 A54 120.23(19)
S19 A51 A65 54.01(16)
S19 A51 A95 56.76(16)
S19 A51 A100 173.71(19)
S19 A51 S13 133.2(2)
S19 A51 S71 107.7(2)
S19 A51 S74 106.2(2)
S71 A51 A54 59.24(16)
S71 A51 A65 55.31(14)
S71 A51 A95 148.81(16)
S71 A51 A100 77.25(15)
S71 A51 S74 118.2(2)
S74 A51 A54 59.18(15)
S74 A51 A65 118.36(17)
S74 A51 A95 53.78(15)
S74 A51 A100 67.73(15)
A36 A52 A50 83.55(11)
A36 A52 A58 114.41(11)
A36 A52 A61 58.11(9)
A36 A52 A68 122.48(13)
A50 A52 A58 82.47(8)
A50 A52 A68 136.01(10)
A61 A52 A50 75.29(8)
A61 A52 A58 56.34(8)
A61 A52 A68 89.03(10)
A68 A52 A58 55.34(7)
S20 A52 A36 124.8(5)
S20 A52 A50 46.0(4)
S20 A52 A58 50.06(19)
S20 A52 A61 84.4(4)
S20 A52 A68 92.5(3)
S71 A52 A36 51.22(16)
S71 A52 A50 115.48(18)
S71 A52 A58 151.6(2)
S71 A52 A61 105.03(18)
S71 A52 A68 108.20(18)
S71 A52 S20 157.2(3)
A39 A53 A88 141.60(11)
A39 A53 A108 84.93(9)
A39 A53 A109 144.79(11)
A39 A53 A4B 60.31(18)
A88 A53 A108 129.25(10)
A88 A53 A109 65.67(8)
A88 A53 A4B 81.31(18)
A108 A53 A109 63.63(7)
A108 A53 A4B 137.1(2)
A4 A53 A39 72.22(14)
A4 A53 A88 70.11(14)
A4 A53 A108 153.88(16)
A4 A53 A109 132.64(15)
A4B A53 A109 135.33(15)
S10 A53 A39 99.0(2)
S10 A53 A88 82.9(2)
S10 A53 A108 114.91(19)
S10 A53 A109 108.09(18)
S10 A53 A4 81.9(2)
S10 A53 A4B 96.1(2)
S72 A53 A39 66.56(19)
S72 A53 A88 100.0(2)
S72 A53 A108 78.54(19)
S72 A53 A109 90.68(16)
S72 A53 A4 80.8(2)
S72 A53 A4B 65.4(2)
S72 A53 S10 160.2(2)
A11 A54 A19 57.44(11)
A51 A54 A11 103.55(11)
A51 A54 A19 129.44(11)
A51 A54 A70 159.03(11)
A51 A54 A100 64.94(8)
A51 A54 A107 102.94(11)
A70 A54 A11 85.02(10)
A70 A54 A19 71.32(10)
A100 A54 A11 115.17(10)
A100 A54 A19 81.24(9)
A100 A54 A70 128.95(10)
A101 A54 A11 87.73(10)
A101 A54 A19 136.34(11)
A101 A54 A51 80.26(9)
A101 A54 A70 81.01(8)
A101 A54 A100 141.46(12)
A101 A54 A107 66.04(8)
A107 A54 A11 138.46(10)
A107 A54 A19 122.09(11)
A107 A54 A70 60.44(7)
A107 A54 A100 104.86(9)
S49 A54 A11 48.78(15)
S49 A54 A19 83.37(16)
S49 A54 A51 120.90(17)
S49 A54 A70 51.60(15)
S49 A54 A100 162.69(17)
S49 A54 A101 52.99(14)
S49 A54 A107 90.03(16)
S49 A54 S70 120.9(2)
S49 A54 S71 90.9(2)
S49 A54 S74 127.6(2)
S70 A54 A11 102.28(16)
S70 A54 A19 45.56(14)
S70 A54 A51 115.17(15)
S70 A54 A70 80.76(15)
S70 A54 A100 50.24(14)
S70 A54 A101 158.31(16)
S70 A54 A107 94.61(14)
S70 A54 S71 105.66(19)
S70 A54 S74 97.40(19)
S71 A54 A11 50.20(15)
S71 A54 A19 82.11(16)
S71 A54 A51 56.44(16)
S71 A54 A70 135.21(17)
S71 A54 A100 79.21(14)
S71 A54 A101 95.56(15)
S71 A54 A107 155.70(18)
S71 A54 S74 113.1(2)
S74 A54 A11 157.15(18)
S74 A54 A19 142.93(16)
S74 A54 A51 56.86(16)
S74 A54 A70 109.73(17)
S74 A54 A100 69.67(15)
S74 A54 A101 77.87(15)
S74 A54 A107 49.64(15)
A12 A55 A47 58.01(9)
A12 A55 A96 118.53(12)
A42 A55 A12 103.04(12)
A42 A55 A47 71.50(9)
A42 A55 A71 128.69(13)
A42 A55 A96 71.04(9)
A71 A55 A12 120.35(12)
A71 A55 A47 154.68(12)
A71 A55 A96 106.09(9)
A96 A55 A47 62.69(8)
S43 A55 A12 52.7(2)
S43 A55 A42 58.24(19)
S43 A55 A47 70.8(2)
S43 A55 A71 130.8(2)
S43 A55 A96 119.2(2)
S43 A55 S56 103.4(3)
S56 A55 A12 57.10(18)
S56 A55 A42 118.72(18)
S56 A55 A47 48.21(16)
S56 A55 A71 107.82(18)
S56 A55 A96 72.53(16)
S65 A55 A12 158.2(2)
S65 A55 A42 89.4(2)
S65 A55 A47 111.1(2)
S65 A55 A71 60.22(19)
S65 A55 A96 48.57(18)
S65 A55 S43 146.1(3)
S65 A55 S56 101.2(2)
A32 A56 A13A 64.53(10)
A60 A56 A32 71.13(9)
A60 A56 A96 143.43(10)
A60 A56 A108 78.91(9)
A60 A56 A13A 114.39(12)
A62 A56 A32 77.39(9)
A62 A56 A60 146.62(11)
A62 A56 A96 69.82(8)
A62 A56 A108 134.38(11)
A62 A56 A13A 58.60(9)
A96 A56 A32 139.76(10)
A96 A56 A13A 78.51(9)
A108 A56 A32 141.84(13)
A108 A56 A96 64.56(7)
A108 A56 A13A 109.80(10)
S15 A56 A32 91.86(18)
S15 A56 A60 85.38(18)
S15 A56 A62 84.82(18)
S15 A56 A96 107.35(19)
S15 A56 A108 109.01(18)
S15 A56 A13A 139.07(19)
S72 A56 A32 71.81(19)
S72 A56 A60 74.32(19)
S72 A56 A62 106.31(19)
S72 A56 A96 95.36(18)
S72 A56 A108 77.82(18)
S72 A56 A13A 47.72(18)
S72 A56 S15 157.1(3)
A94 A57 A21 89.41(10)
S18 A57 A21 119.75(18)
S18 A57 A94 78.4(2)
S18 A57 S35 135.1(3)
S18 A57 S40 127.6(3)
S35 A57 A21 52.8(2)
S35 A57 A94 136.8(2)
S35 A57 S40 96.5(2)
S40 A57 A21 96.68(16)
S40 A57 A94 64.65(16)
A59 A58 A52 163.82(11)
A59 A58 A61 125.78(11)
A59 A58 A68 103.99(10)
A59 A58 A103 69.23(8)
A61 A58 A52 57.40(7)
A61 A58 A68 92.79(10)
A61 A58 A103 75.90(9)
A68 A58 A52 60.01(7)
A68 A58 A103 60.52(8)
A103 A58 A52 98.49(9)
S20 A58 A52 47.3(2)
S20 A58 A59 143.8(2)
S20 A58 A61 83.4(3)
S20 A58 A68 94.2(4)
S20 A58 A103 145.8(2)
S45 A58 A52 108.57(17)
S45 A58 A59 58.08(16)
S45 A58 A61 140.79(19)
S45 A58 A68 53.46(16)
S45 A58 A103 70.21(17)
S45 A58 S20 114.9(5)
S68 A58 A52 101.08(18)
S68 A58 A59 91.57(19)
S68 A58 A61 54.54(17)
S68 A58 A68 146.4(2)
S68 A58 A103 99.4(2)
S68 A58 S20 90.0(5)
S68 A58 S45 149.6(2)
S39 A59 A58 105.41(18)
S39 A59 S45 91.2(2)
S45 A59 A58 54.88(17)
P8 A59 A58 106.8(3)
P8 A59 S39 131.0(3)
P8 A59 S45 137.8(3)
A24 A60 A109 72.71(9)
A56 A60 A24 92.37(10)
A56 A60 A94 170.71(12)
A56 A60 A109 105.58(9)
A67 A60 A24 160.36(12)
A67 A60 A56 84.01(10)
A67 A60 A94 97.31(9)
A67 A60 A109 126.86(11)
A94 A60 A24 89.38(10)
A94 A60 A109 66.27(8)
S55 A60 A24 88.5(2)
S55 A60 A56 94.8(2)
S55 A60 A67 72.62(19)
S55 A60 A94 94.4(2)
S55 A60 A109 152.5(2)
S58 A60 A24 117.83(19)
S58 A60 A56 82.93(19)
S58 A60 A67 80.97(19)
S58 A60 A94 88.18(19)
S58 A60 A109 50.03(19)
S58 A60 S55 153.6(3)
A36 A61 A52 58.49(8)
A36 A61 A58 124.71(11)
A36 A61 A78 104.57(12)
A36 A61 A87 112.87(11)
A36 A61 A104 161.71(14)
A52 A61 A78 120.47(10)
A52 A61 A87 164.96(11)
A58 A61 A52 66.27(8)
A58 A61 A78 100.84(10)
A58 A61 A87 121.41(10)
A87 A61 A78 72.45(8)
A104 A61 A52 132.57(11)
A104 A61 A58 67.95(8)
A104 A61 A78 57.86(7)
A104 A61 A87 59.56(7)
A111 A61 A36 97.27(12)
A111 A61 A52 104.27(10)
A111 A61 A58 97.81(11)
A111 A61 A78 135.25(11)
A111 A61 A87 63.10(8)
A111 A61 A104 93.45(9)
S61 A61 A36 83.50(17)
S61 A61 A52 67.11(15)
S61 A61 A58 73.41(18)
S61 A61 A78 53.85(15)
S61 A61 A87 126.30(17)
S61 A61 A104 88.66(16)
S61 A61 A111 169.4(2)
S61 A61 S81 125.0(3)
S68 A61 A36 147.8(2)
S68 A61 A52 104.70(19)
S68 A61 A58 49.73(16)
S68 A61 A78 107.60(19)
S68 A61 A87 76.23(17)
S68 A61 A104 49.90(18)
S68 A61 A111 57.98(17)
S68 A61 S61 117.0(2)
S68 A61 S81 117.9(3)
S81 A61 A36 47.1(2)
S81 A61 A52 96.8(2)
S81 A61 A58 149.5(2)
S81 A61 A78 109.7(2)
S81 A61 A87 70.2(2)
S81 A61 A104 129.8(3)
S81 A61 A111 60.47(19)
A56 A62 A64 129.16(10)
A56 A62 A71 147.95(11)
A56 A62 A98 83.01(8)
A56 A62 A13A 69.18(10)
A64 A62 A98 56.18(7)
A64 A62 A13A 117.68(11)
A71 A62 A64 65.11(8)
A71 A62 A98 86.37(8)
A71 A62 A13A 134.84(12)
A13A A62 A98 134.96(11)
S65 A62 A56 87.9(2)
S65 A62 A64 119.5(2)
S65 A62 A71 62.3(2)
S65 A62 A98 92.46(18)
S65 A62 A13A 120.0(2)
S65 A62 S67 179.7(3)
S67 A62 A56 92.15(19)
S67 A62 A64 60.20(17)
S67 A62 A71 117.48(19)
S67 A62 A98 87.23(17)
S67 A62 A13A 60.30(17)
A85 A63 A44 65.57(8)
A85 A63 A90 128.95(10)
A90 A63 A44 67.56(8)
A101 A63 A44 100.90(9)
A101 A63 A85 64.01(7)
A101 A63 A90 107.37(8)
S21 A63 A44 111.6(2)
S21 A63 A85 51.84(17)
S21 A63 A90 176.45(19)
S21 A63 A101 76.14(17)
S21 A63 S32 125.0(2)
S21 A63 S34 104.5(2)
S21 A63 S49 116.4(2)
S32 A63 A44 67.84(16)
S32 A63 A85 122.28(19)
S32 A63 A90 51.41(15)
S32 A63 A101 158.10(16)
S32 A63 S34 107.5(2)
S32 A63 S49 108.1(2)
S34 A63 A44 138.24(14)
S34 A63 A85 129.87(16)
S34 A63 A90 77.65(14)
S34 A63 A101 67.65(15)
S49 A63 A44 57.34(14)
S49 A63 A85 72.15(15)
S49 A63 A90 66.29(15)
S49 A63 A101 51.63(14)
S49 A63 S34 88.27(19)
A62 A64 A71 55.90(7)
A62 A64 A105 106.08(9)
A70 A64 A62 96.82(9)
A70 A64 A71 152.71(11)
A70 A64 A98 81.45(9)
A70 A64 A105 62.11(7)
A98 A64 A62 67.08(8)
A98 A64 A71 87.40(8)
A98 A64 A105 142.33(10)
A105 A64 A71 120.53(9)
S1 A64 A62 76.17(18)
S1 A64 A70 131.76(19)
S1 A64 A71 48.91(17)
S1 A64 A98 51.51(17)
S1 A64 A105 166.0(2)
S1 A64 S4 116.0(2)
S1 A64 S67 121.9(2)
S1 A64 S76 110.1(2)
S4 A64 A62 113.44(16)
S4 A64 A70 110.53(18)
S4 A64 A71 83.20(17)
S4 A64 A98 167.50(18)
S4 A64 A105 50.17(16)
S4 A64 S67 102.0(2)
S4 A64 S76 92.4(2)
S67 A64 A62 48.14(16)
S67 A64 A70 56.21(15)
S67 A64 A71 98.70(16)
S67 A64 A98 87.55(16)
S67 A64 A105 65.09(16)
S76 A64 A62 148.01(18)
S76 A64 A70 54.85(16)
S76 A64 A71 150.95(18)
S76 A64 A98 91.80(16)
S76 A64 A105 75.55(16)
S76 A64 S67 110.3(2)
A26 A65 A51 115.90(10)
A26 A65 A101 125.54(10)
A51 A65 A101 73.49(8)
S14 A65 A26 48.06(15)
S14 A65 A51 106.56(17)
S14 A65 A101 173.20(16)
S19 A65 A26 148.68(18)
S19 A65 A51 51.22(15)
S19 A65 A101 81.32(17)
S19 A65 S14 104.1(2)
S19 A65 S71 104.0(2)
S34 A65 A26 93.33(17)
S34 A65 A51 141.32(18)
S34 A65 A101 68.80(16)
S34 A65 S14 111.9(2)
S34 A65 S19 113.3(2)
S34 A65 S71 133.6(2)
S71 A65 A26 63.94(16)
S71 A65 A51 54.23(15)
S71 A65 A101 91.36(16)
S71 A65 S14 83.4(2)
S53 A66 S6 89.3(2)
P9 A66 S6 139.2(3)
P9 A66 S53 122.3(3)
A60 A67 A81 81.38(9)
A60 A67 A91 76.44(9)
A91 A67 A81 97.04(9)
S7 A67 A60 109.8(2)
S7 A67 A81 60.57(18)
S7 A67 A91 55.50(17)
S7 A67 S15 161.4(3)
S15 A67 A60 86.87(19)
S15 A67 A81 116.19(19)
S15 A67 A91 140.11(19)
A26 A68 A52 70.62(9)
A26 A68 A103 109.25(10)
A58 A68 A26 129.72(11)
A58 A68 A52 64.65(8)
A58 A68 A103 61.40(7)
A103 A68 A52 102.07(9)
S14 A68 A26 49.72(18)
S14 A68 A52 68.33(18)
S14 A68 A58 124.9(2)
S14 A68 A103 158.4(2)
S14 A68 S41 106.0(2)
S14 A68 S45 131.1(3)
S14 A68 S61 110.9(2)
S41 A68 A26 76.74(17)
S41 A68 A52 140.62(18)
S41 A68 A58 128.53(17)
S41 A68 A103 68.45(15)
S45 A68 A26 177.8(2)
S45 A68 A52 111.49(18)
S45 A68 A58 51.96(16)
S45 A68 A103 70.12(16)
S45 A68 S41 101.1(2)
S45 A68 S61 111.5(2)
S61 A68 A26 68.89(15)
S61 A68 A52 63.69(16)
S61 A68 A58 71.52(16)
S61 A68 A103 48.79(14)
S61 A68 S41 84.5(2)
A9 A69 A30 76.91(9)
A9 A69 A74 93.73(11)
A21 A69 A9 77.65(11)
A21 A69 A30 104.15(11)
A21 A69 A74 119.73(12)
A30 A69 A74 132.12(10)
S9 A69 A9 140.6(2)
S9 A69 A21 113.9(2)
S9 A69 A30 130.1(2)
S9 A69 A74 47.20(19)
S9 A69 S79 166.8(3)
S79 A69 A9 50.1(3)
S79 A69 A21 56.3(2)
S79 A69 A30 52.56(19)
S79 A69 A74 143.6(3)
A32 A70 A54 102.60(11)
A32 A70 A85 127.28(10)
A44 A70 A32 58.63(9)
A44 A70 A54 118.44(10)
A44 A70 A85 68.84(8)
A44 A70 A105 163.03(11)
A44 A70 A107 132.84(10)
A54 A70 A85 97.85(8)
A64 A70 A32 99.16(10)
A64 A70 A44 105.36(10)
A64 A70 A54 136.19(10)
A64 A70 A85 98.44(9)
A64 A70 A105 62.83(7)
A64 A70 A107 94.22(9)
A105 A70 A32 109.28(9)
A105 A70 A54 74.18(8)
A105 A70 A85 122.98(9)
A107 A70 A32 158.79(12)
A107 A70 A54 56.84(7)
A107 A70 A85 66.06(7)
A107 A70 A105 62.82(7)
S49 A70 A32 80.78(16)
S49 A70 A44 64.21(15)
S49 A70 A54 54.68(15)
S49 A70 A64 167.96(17)
S49 A70 A85 72.64(15)
S49 A70 A105 128.70(17)
S49 A70 A107 89.51(16)
S49 A70 S67 125.0(2)
S49 A70 S76 117.0(2)
S67 A70 A32 48.41(16)
S67 A70 A44 97.22(18)
S67 A70 A54 110.73(17)
S67 A70 A64 60.09(16)
S67 A70 A85 151.40(18)
S67 A70 A105 66.61(16)
S67 A70 A107 129.40(18)
S76 A70 A32 151.9(2)
S76 A70 A44 107.61(17)
S76 A70 A54 105.44(19)
S76 A70 A64 58.74(17)
S76 A70 A85 49.73(15)
S76 A70 A105 77.51(16)
S76 A70 A107 48.77(17)
S76 A70 S67 117.9(2)
A55 A71 A64 126.99(10)
A62 A71 A55 71.78(9)
A62 A71 A64 58.99(7)
S1 A71 A55 138.4(2)
S1 A71 A62 79.37(18)
S1 A71 A64 51.16(18)
S1 A71 S65 88.8(2)
S17 A71 A55 70.8(2)
S17 A71 A62 122.3(2)
S17 A71 A64 119.7(2)
S17 A71 S1 150.6(3)
S17 A71 S65 120.2(3)
S65 A71 A55 49.60(15)
S65 A71 A62 48.18(16)
S65 A71 A64 101.72(17)
S27 A72 A83 101.83(16)
S27 A72 S46 89.6(2)
S46 A72 A83 53.97(15)
P12 A72 A83 105.7(2)
P12 A72 S27 138.3(3)
P12 A72 S46 131.9(3)
S28 A73 A18 47.25(19)
S47 A73 A18 99.4(2)
S47 A73 S28 81.6(3)
S47 A73 S60 88.9(2)
S60 A73 A18 61.6(2)
S60 A73 S28 104.6(2)
P3 A73 A18 128.7(3)
P3 A73 S28 118.0(3)
P3 A73 S47 129.6(3)
P3 A73 S60 124.2(2)
A69 A74 A10 74.38(9)
A75 A74 A10 125.99(10)
A75 A74 A69 75.82(8)
A75 A74 A88 74.47(8)
A88 A74 A10 59.62(9)
A88 A74 A69 86.18(8)
S3 A74 A10 48.92(19)
S3 A74 A69 122.4(2)
S3 A74 A75 142.5(2)
S3 A74 A88 74.59(18)
S3 A74 S69 90.7(2)
S9 A74 A10 110.7(2)
S9 A74 A69 46.16(18)
S9 A74 A75 76.3(2)
S9 A74 A88 128.89(19)
S9 A74 S3 140.8(3)
S9 A74 S69 128.5(3)
S69 A74 A10 105.18(17)
S69 A74 A69 116.08(17)
S69 A74 A75 52.66(16)
S69 A74 A88 48.95(15)
A74 A75 A92 124.18(11)
A74 A75 A94 157.19(10)
A74 A75 A109 104.76(9)
A92 A75 A94 72.58(8)
A92 A75 A109 71.75(8)
A94 A75 A109 63.34(7)
S18 A75 A74 126.0(2)
S18 A75 A92 56.69(18)
S18 A75 A94 75.18(18)
S18 A75 A109 121.2(2)
S18 A75 S63 107.2(2)
S63 A75 A74 110.33(17)
S63 A75 A92 121.5(2)
S63 A75 A94 49.45(17)
S63 A75 A109 75.8(2)
S69 A75 A74 58.07(18)
S69 A75 A92 87.93(18)
S69 A75 A94 112.5(2)
S69 A75 A109 49.17(18)
S69 A75 S18 140.9(2)
S69 A75 S63 105.6(2)
A9 A76 A10 68.65(11)
A9 A76 A30 76.48(10)
A9 A76 A78 66.63(10)
A9 A76 A80 144.58(12)
A10 A76 A30 99.22(12)
A10 A76 A78 132.37(10)
A10 A76 A80 94.05(10)
A16 A76 A9 83.74(12)
A16 A76 A10 55.99(12)
A16 A76 A30 153.06(13)
A16 A76 A78 131.73(10)
A16 A76 A80 61.35(9)
A16 A76 A106 115.49(11)
A78 A76 A30 55.04(8)
A78 A76 A80 132.56(10)
A80 A76 A30 138.33(10)
A106 A76 A9 144.36(12)
A106 A76 A10 146.96(10)
A106 A76 A30 91.00(9)
A106 A76 A78 78.77(8)
A106 A76 A80 59.33(7)
S11 A76 A9 83.40(17)
S11 A76 A10 53.3(2)
S11 A76 A16 107.9(2)
S11 A76 A30 52.2(2)
S11 A76 A78 105.51(19)
S11 A76 A80 111.52(16)
S11 A76 A106 115.1(2)
S57 A76 A9 79.41(15)
S57 A76 A10 130.21(19)
S57 A76 A16 84.20(18)
S57 A76 A30 109.46(17)
S57 A76 A78 54.48(15)
S57 A76 A80 90.61(14)
S57 A76 A106 73.53(16)
S57 A76 S11 157.7(2)
A28 A77 A31 74.47(10)
A28 A77 A83 131.61(10)
A28 A77 A97 117.09(11)
A31 A77 A83 59.12(8)
A97 A77 A31 97.86(10)
A97 A77 A83 61.35(8)
S23 A77 A28 83.56(18)
S23 A77 A31 140.71(17)
S23 A77 A83 123.98(18)
S23 A77 A97 63.77(17)
S31 A77 A28 51.2(2)
S31 A77 A31 78.8(2)
S31 A77 A83 124.1(2)
S31 A77 A97 168.3(2)
S31 A77 S23 111.9(3)
S31 A77 S46 122.2(3)
S31 A77 S50 119.3(2)
S46 A77 A28 173.4(2)
S46 A77 A31 105.29(18)
S46 A77 A83 50.43(16)
S46 A77 A97 69.51(19)
S46 A77 S23 100.1(2)
S46 A77 S50 108.8(2)
S50 A77 A28 76.75(16)
S50 A77 A31 56.62(15)
S50 A77 A83 67.22(15)
S50 A77 A97 51.15(15)
S50 A77 S23 87.1(2)
A30 A78 A40 135.93(13)
A30 A78 A61 153.53(12)
A30 A78 A76 64.19(9)
A30 A78 A79 102.20(9)
A30 A78 A104 98.61(10)
A40 A78 A61 70.42(10)
A40 A78 A76 87.08(9)
A40 A78 A79 61.39(8)
A61 A78 A76 131.15(10)
A61 A78 A79 88.64(9)
A76 A78 A79 118.29(10)
A103 A78 A30 77.28(9)
A103 A78 A40 136.60(11)
A103 A78 A61 78.97(9)
A103 A78 A76 136.21(10)
A103 A78 A79 88.53(8)
A103 A78 A104 62.54(7)
A104 A78 A40 120.67(11)
A104 A78 A61 59.63(8)
A104 A78 A76 102.19(8)
A104 A78 A79 139.32(10)
S48 A78 A30 54.75(16)
S48 A78 A40 143.28(15)
S48 A78 A61 107.47(18)
S48 A78 A76 66.52(16)
S48 A78 A79 153.62(16)
S48 A78 A103 74.74(15)
S48 A78 A104 48.12(16)
S48 A78 S79 108.1(2)
S57 A78 A30 113.89(16)
S57 A78 A40 50.44(14)
S57 A78 A61 84.03(16)
S57 A78 A76 49.77(14)
S57 A78 A79 109.76(15)
S57 A78 A103 154.72(17)
S57 A78 A104 92.72(15)
S57 A78 S48 92.96(18)
S57 A78 S79 114.7(3)
S61 A78 A30 117.63(18)
S61 A78 A40 84.42(17)
S61 A78 A61 52.68(17)
S61 A78 A76 168.26(18)
S61 A78 A79 50.23(16)
S61 A78 A103 52.32(16)
S61 A78 A104 89.14(17)
S61 A78 S48 124.6(2)
S61 A78 S57 127.5(2)
S61 A78 S79 89.1(3)
S79 A78 A30 53.38(16)
S79 A78 A40 92.7(2)
S79 A78 A61 138.40(19)
S79 A78 A76 83.2(2)
S79 A78 A79 50.67(16)
S79 A78 A103 90.3(3)
S79 A78 A104 146.2(2)
A11 A79 A21 116.69(10)
A11 A79 A26 56.72(11)
A11 A79 A27 103.19(11)
A11 A79 A40 88.18(11)
A11 A79 A78 135.69(11)
A21 A79 A27 51.19(9)
A26 A79 A21 109.53(10)
A26 A79 A27 62.47(9)
A40 A79 A21 125.13(11)
A40 A79 A26 124.49(11)
A40 A79 A27 168.48(10)
A40 A79 A78 55.94(7)
A45 A79 A11 64.70(9)
A45 A79 A21 55.34(9)
A45 A79 A26 95.81(8)
A45 A79 A27 80.44(10)
A45 A79 A40 106.56(11)
A45 A79 A78 143.92(10)
A78 A79 A21 105.85(9)
A78 A79 A26 120.22(10)
A78 A79 A27 113.07(9)
S61 A79 A11 102.41(17)
S61 A79 A21 130.99(19)
S61 A79 A26 67.96(15)
S61 A79 A27 93.50(18)
S61 A79 A40 82.08(18)
S61 A79 A45 163.58(17)
S61 A79 A78 52.44(15)
S61 A79 S66 120.8(2)
S61 A79 S73 113.5(2)
S61 A79 S79 96.3(2)
S66 A79 A11 55.99(16)
S66 A79 A21 105.67(17)
S66 A79 A26 112.27(16)
S66 A79 A27 141.62(16)
S66 A79 A40 47.52(14)
S66 A79 A45 61.79(16)
S66 A79 A78 102.15(15)
S66 A79 S73 98.6(2)
S73 A79 A11 56.94(17)
S73 A79 A21 70.54(16)
S73 A79 A26 47.32(15)
S73 A79 A27 48.01(16)
S73 A79 A40 143.43(17)
S73 A79 A45 51.51(15)
S73 A79 A78 159.06(18)
S79 A79 A11 161.2(2)
S79 A79 A21 48.3(2)
S79 A79 A26 133.9(3)
S79 A79 A27 76.4(3)
S79 A79 A40 93.4(3)
S79 A79 A45 97.0(2)
S79 A79 A78 57.53(19)
S79 A79 S66 112.8(3)
S79 A79 S73 116.0(3)
A16 A80 A76 55.78(8)
A16 A80 A83 57.45(7)
A16 A80 A97 82.40(9)
A35 A80 A16 75.85(10)
A35 A80 A76 82.78(7)
A35 A80 A83 100.25(10)
A35 A80 A97 54.60(7)
A35 A80 A106 74.02(8)
A76 A80 A83 109.78(9)
A97 A80 A76 127.33(9)
A97 A80 A83 58.19(7)
A106 A80 A16 109.50(8)
A106 A80 A76 58.32(7)
A106 A80 A83 166.93(8)
A106 A80 A97 122.95(9)
S52 A80 A16 51.0(2)
S52 A80 A35 126.3(2)
S52 A80 A76 74.55(17)
S52 A80 A83 47.55(19)
S52 A80 A97 104.8(2)
S52 A80 A106 126.47(19)
S75 A80 A16 128.3(2)
S75 A80 A35 54.14(19)
S75 A80 A76 101.52(17)
S75 A80 A83 136.57(19)
S75 A80 A97 79.02(19)
S75 A80 A106 49.20(17)
S75 A80 S52 175.7(3)
S8 A81 A67 101.48(16)
S8 A81 S58 88.2(2)
S58 A81 A67 68.50(18)
P1 A81 A67 126.1(2)
P1 A81 S8 129.4(3)
P1 A81 S58 122.1(2)
A15 A82 A41 158.86(11)
A15 A82 A102 136.34(10)
A15 A82 A3 90.36(16)
A15 A82 A7 98.79(17)
A15 A82 A1A 76.11(14)
A41 A82 A102 64.70(8)
A41 A82 A7 60.13(16)
A102 A82 A7 124.04(17)
A3 A82 A41 103.08(16)
A3 A82 A102 59.60(12)
A3 A82 A7 125.3(2)
A1A A82 A41 119.80(14)
A1A A82 A102 66.83(11)
S6 A82 A15 86.2(2)
S6 A82 A41 100.96(19)
S6 A82 A102 83.00(17)
S6 A82 A3 119.1(2)
S6 A82 A7 115.3(2)
S6 A82 A1A 106.37(19)
S6 A82 S77 162.6(3)
S77 A82 A15 111.2(2)
S77 A82 A41 62.5(2)
S77 A82 A102 84.71(19)
S77 A82 A3 63.7(2)
S77 A82 A7 62.7(2)
S77 A82 A1A 79.8(2)
A16 A83 A77 96.35(10)
A16 A83 A80 58.18(8)
A16 A83 A97 82.89(10)
A31 A83 A16 55.41(9)
A31 A83 A77 59.34(7)
A31 A83 A80 110.67(9)
A31 A83 A97 95.59(9)
A72 A83 A16 130.54(12)
A72 A83 A31 162.66(10)
A72 A83 A77 103.48(8)
A72 A83 A80 72.36(8)
A72 A83 A97 71.08(8)
A77 A83 A80 113.07(9)
A77 A83 A97 57.72(7)
A97 A83 A80 58.37(7)
S12 A83 A16 83.67(16)
S12 A83 A31 49.57(17)
S12 A83 A72 139.78(18)
S12 A83 A77 90.54(18)
S12 A83 A80 135.94(16)
S12 A83 A97 143.61(18)
S46 A83 A16 146.07(19)
S46 A83 A31 108.0(2)
S46 A83 A72 57.37(19)
S46 A83 A77 53.18(17)
S46 A83 A80 115.7(2)
S46 A83 A97 68.61(18)
S46 A83 S12 108.3(3)
S52 A83 A16 51.05(18)
S52 A83 A31 99.7(2)
S52 A83 A72 94.2(2)
S52 A83 A77 145.97(18)
S52 A83 A80 45.4(2)
S52 A83 A97 102.9(2)
S52 A83 S12 94.5(3)
S52 A83 S46 151.5(3)
S39 A84 A30 91.06(18)
S48 A84 A30 51.94(17)
S48 A84 S39 88.5(2)
P11 A84 A30 130.0(3)
P11 A84 S39 135.8(3)
P11 A84 S48 127.5(3)
A63 A85 A70 92.51(8)
A63 A85 A101 56.54(7)
A70 A85 A101 76.18(7)
A93 A85 A63 100.64(9)
A93 A85 A70 131.18(9)
A93 A85 A101 72.91(7)
S21 A85 A63 52.82(17)
S21 A85 A70 142.39(18)
S21 A85 A93 56.15(18)
S21 A85 A101 72.31(17)
S21 A85 S24 108.3(2)
S24 A85 A63 89.28(18)
S24 A85 A70 82.07(16)
S24 A85 A93 144.05(17)
S24 A85 A101 137.77(18)
S76 A85 A63 144.09(18)
S76 A85 A70 52.75(16)
S76 A85 A93 97.60(18)
S76 A85 A101 100.85(18)
S76 A85 S21 153.7(3)
S76 A85 S24 93.8(2)
A26 A86 A99 97.55(8)
A90 A86 A26 83.10(8)
A90 A86 A99 59.71(7)
S34 A86 A26 92.17(17)
S34 A86 A90 82.97(17)
S34 A86 A99 139.64(19)
S36 A86 A26 94.36(17)
S36 A86 A90 108.21(19)
S36 A86 A99 49.57(18)
S36 A86 S34 167.6(2)
A35 A87 A2 66.87(10)
A35 A87 A61 144.89(10)
A35 A87 A104 136.71(10)
A35 A87 A106 74.85(8)
A35 A87 A111 134.21(10)
A61 A87 A2 88.65(9)
A61 A87 A111 55.56(8)
A104 A87 A2 146.72(10)
A104 A87 A61 58.84(7)
A104 A87 A106 62.93(7)
A104 A87 A111 88.45(9)
A106 A87 A2 138.45(12)
A106 A87 A61 116.19(9)
A106 A87 A111 144.10(10)
A111 A87 A2 77.24(10)
S26 A87 A2 89.43(18)
S26 A87 A35 95.51(19)
S26 A87 A61 109.61(18)
S26 A87 A104 107.11(19)
S26 A87 A106 110.22(17)
S26 A87 A111 55.55(17)
S26 A87 S57 157.5(2)
S57 A87 A2 75.43(17)
S57 A87 A35 63.46(16)
S57 A87 A61 86.91(15)
S57 A87 A104 94.36(16)
S57 A87 A106 73.46(15)
S57 A87 A111 133.56(16)
A10 A88 A9 65.44(9)
A10 A88 A89 60.54(9)
A10 A88 A109 160.35(11)
A10 A88 A4 85.82(13)
A24 A88 A9 58.19(9)
A24 A88 A10 122.73(11)
A24 A88 A74 125.53(10)
A24 A88 A89 143.34(10)
A24 A88 A109 68.14(9)
A24 A88 A4 77.40(13)
A53 A88 A9 118.50(9)
A53 A88 A10 134.88(11)
A53 A88 A24 71.31(9)
A53 A88 A74 147.45(11)
A53 A88 A89 83.27(8)
A53 A88 A109 62.03(7)
A53 A88 A4 53.46(11)
A74 A88 A9 92.85(9)
A74 A88 A10 64.09(10)
A74 A88 A89 89.91(8)
A74 A88 A109 96.27(8)
A74 A88 A4 148.60(13)
A89 A88 A9 117.74(10)
A89 A88 A109 122.28(9)
A89 A88 A4 66.19(12)
A109 A88 A9 119.15(9)
A4 A88 A9 81.75(13)
A4 A88 A109 113.43(12)
S69 A88 A9 134.0(2)
S69 A88 A10 116.3(2)
S69 A88 A24 109.48(19)
S69 A88 A53 92.8(2)
S69 A88 A74 56.5(2)
S69 A88 A89 97.45(18)
S69 A88 A109 45.61(18)
S69 A88 A4 142.6(2)
S69 A88 S80 177.0(4)
S80 A88 A9 43.2(3)
S80 A88 A10 62.3(2)
S80 A88 A24 70.2(2)
S80 A88 A53 89.9(3)
S80 A88 A74 121.1(3)
S80 A88 A89 84.1(2)
S80 A88 A109 135.4(2)
S80 A88 A4 40.4(3)
A10 A89 A31 96.30(11)
A88 A89 A10 59.58(8)
A88 A89 A31 103.56(8)
S3 A89 A10 50.7(2)
S3 A89 A31 144.5(2)
S3 A89 A88 73.15(17)
S3 A89 S10 127.0(2)
S3 A89 S12 120.4(3)
S10 A89 A10 135.84(19)
S10 A89 A31 84.63(17)
S10 A89 A88 77.20(17)
S12 A89 A10 106.4(2)
S12 A89 A31 49.18(18)
S12 A89 A88 150.3(2)
S12 A89 S10 107.1(3)
A11 A90 A91 132.31(11)
A45 A90 A11 64.25(9)
A45 A90 A63 147.58(12)
A45 A90 A86 117.92(10)
A45 A90 A91 76.96(8)
A45 A90 A99 80.36(10)
A63 A90 A11 95.22(9)
A63 A90 A86 85.66(8)
A63 A90 A91 104.38(9)
A63 A90 A99 132.03(9)
A86 A90 A11 91.60(10)
A86 A90 A91 132.29(9)
A86 A90 A99 60.97(7)
A99 A90 A11 117.45(9)
A99 A90 A91 79.68(8)
S32 A90 A11 143.89(19)
S32 A90 A45 132.44(19)
S32 A90 A63 53.13(17)
S32 A90 A86 101.41(17)
S32 A90 A91 56.36(17)
S32 A90 A99 98.17(17)
S73 A90 A11 57.36(16)
S73 A90 A45 54.65(16)
S73 A90 A63 136.10(19)
S73 A90 A86 64.02(16)
S73 A90 A91 119.47(18)
S73 A90 A99 60.10(16)
S73 A90 S32 157.4(2)
A67 A91 A90 121.09(9)
A67 A91 A94 86.38(8)
A90 A91 A94 110.37(8)
S7 A91 A67 49.97(15)
S7 A91 A90 160.44(19)
S7 A91 A94 87.54(18)
S7 A91 S32 113.9(2)
S7 A91 S55 115.9(2)
S32 A91 A67 108.61(17)
S32 A91 A90 48.81(14)
S32 A91 A94 158.46(16)
S40 A91 A67 145.85(18)
S40 A91 A90 83.37(16)
S40 A91 A94 61.43(15)
S40 A91 S7 113.1(2)
S40 A91 S32 105.5(2)
S40 A91 S55 115.6(2)
S55 A91 A67 66.36(17)
S55 A91 A90 61.43(17)
S55 A91 A94 81.71(18)
S55 A91 S32 90.1(2)
S8 A92 A75 99.07(16)
S8 A92 S18 91.6(2)
S18 A92 A75 54.22(15)
P4 A92 A75 106.9(2)
P4 A92 S8 138.4(3)
P4 A92 S18 130.0(3)
S21 A93 A85 53.55(16)
S37 A93 A85 99.13(16)
S37 A93 S21 91.8(2)
P10 A93 A85 108.2(2)
P10 A93 S21 131.8(3)
P10 A93 S37 136.3(3)
A57 A94 A75 69.00(8)
A57 A94 A91 99.66(8)
A57 A94 A109 127.56(9)
A60 A94 A57 147.83(10)
A60 A94 A75 109.57(9)
A60 A94 A91 72.19(8)
A60 A94 A109 59.91(7)
A75 A94 A91 161.97(10)
A75 A94 A109 58.59(7)
A91 A94 A109 130.40(9)
S8 A94 A57 106.82(18)
S8 A94 A60 105.28(19)
S8 A94 A75 96.23(18)
S8 A94 A91 100.58(17)
S8 A94 A109 81.35(15)
S8 A94 S63 151.4(2)
S63 A94 A57 74.3(2)
S63 A94 A60 78.7(2)
S63 A94 A75 56.76(19)
S63 A94 A91 107.47(19)
S63 A94 A109 76.32(19)
S19 A95 A51 50.24(14)
S37 A95 A51 99.12(15)
S37 A95 S19 83.5(2)
S37 A95 S74 86.9(2)
S74 A95 A51 54.89(16)
S74 A95 S19 101.2(2)
P5 A95 A51 133.1(2)
P5 A95 S19 126.7(3)
P5 A95 S37 127.8(2)
P5 A95 S74 119.9(2)
A39 A96 A47 53.49(8)
A39 A96 A55 98.37(9)
A39 A96 A56 81.49(9)
A39 A96 A108 77.29(8)
A55 A96 A47 58.77(7)
A55 A96 A108 171.58(10)
A56 A96 A47 129.59(9)
A56 A96 A55 116.17(9)
A56 A96 A108 56.35(6)
A108 A96 A47 121.72(9)
S60 A96 A39 57.02(19)
S60 A96 A47 78.61(16)
S60 A96 A55 136.60(17)
S60 A96 A56 96.37(18)
S60 A96 A108 46.57(16)
S65 A96 A39 130.7(2)
S65 A96 A47 109.07(19)
S65 A96 A55 50.46(18)
S65 A96 A56 82.0(2)
S65 A96 A108 127.43(19)
S65 A96 S60 171.3(2)
A35 A97 A33 81.13(10)
A35 A97 A77 123.15(10)
A35 A97 A80 59.53(8)
A35 A97 A83 108.13(9)
A77 A97 A33 99.40(9)
A77 A97 A80 120.83(9)
A77 A97 A83 60.93(7)
A80 A97 A33 134.17(10)
A83 A97 A33 160.31(11)
A83 A97 A80 63.44(7)
S27 A97 A33 96.1(2)
S27 A97 A35 112.8(2)
S27 A97 A77 123.5(2)
S27 A97 A80 80.21(18)
S27 A97 A83 96.1(2)
S27 A97 S50 163.1(3)
S50 A97 A33 100.31(17)
S50 A97 A35 66.19(17)
S50 A97 A77 57.75(17)
S50 A97 A80 85.35(17)
S50 A97 A83 69.34(16)
A44 A98 A62 100.49(8)
A64 A98 A44 96.54(9)
A64 A98 A62 56.74(7)
S1 A98 A44 149.7(2)
S1 A98 A62 71.49(18)
S1 A98 A64 54.22(18)
S1 A98 S15 124.6(2)
S1 A98 S24 124.8(3)
S15 A98 A44 77.86(17)
S15 A98 A62 73.55(16)
S15 A98 A64 128.23(17)
S24 A98 A44 48.92(18)
S24 A98 A62 145.39(18)
S24 A98 A64 105.06(18)
S24 A98 S15 108.4(2)
A86 A99 A27 81.47(8)
A90 A99 A27 97.45(10)
A90 A99 A86 59.32(7)
S36 A99 A27 64.25(16)
S36 A99 A86 47.57(18)
S36 A99 A90 105.87(19)
S36 A99 S73 83.0(2)
S40 A99 A27 121.93(17)
S40 A99 A86 141.83(19)
S40 A99 A90 86.20(18)
S40 A99 S36 166.1(2)
S40 A99 S73 110.6(2)
S73 A99 A27 49.33(16)
S73 A99 A86 59.58(14)
S73 A99 A90 48.13(15)
A36 A100 A51 84.35(9)
A36 A100 A102 134.17(9)
A36 A100 A5 72.98(14)
A36 A100 A3B 88.5(2)
A48 A100 A36 72.38(9)
A48 A100 A51 128.41(11)
A48 A100 A54 144.94(10)
A48 A100 A102 67.81(8)
A48 A100 A110 129.47(10)
A48 A100 A5 55.07(13)
A48 A100 A3B 62.8(2)
A51 A100 A102 138.97(9)
A51 A100 A5 154.74(15)
A51 A100 A3B 163.20(14)
A54 A100 A36 73.97(10)
A54 A100 A51 56.45(8)
A54 A100 A102 135.71(9)
A54 A100 A110 78.92(8)
A54 A100 A5 105.33(15)
A54 A100 A3B 106.93(14)
A102 A100 A5 66.10(13)
A102 A100 A3B 53.53(16)
A110 A100 A36 149.02(11)
A110 A100 A51 93.09(8)
A110 A100 A102 61.69(6)
A110 A100 A5 100.58(13)
A110 A100 A3B 85.2(3)
S13 A100 A36 87.95(17)
S13 A100 A48 79.82(18)
S13 A100 A51 53.35(17)
S13 A100 A54 108.62(18)
S13 A100 A102 106.05(17)
S13 A100 A110 115.13(17)
S13 A100 A5 134.3(2)
S13 A100 A3B 141.7(2)
S13 A100 S70 164.0(2)
S70 A100 A36 77.94(16)
S70 A100 A48 102.69(16)
S70 A100 A51 116.81(15)
S70 A100 A54 60.37(14)
S70 A100 A102 89.37(15)
S70 A100 A110 75.76(15)
S70 A100 A5 48.29(18)
S70 A100 A3B 46.59(18)
A54 A101 A63 118.04(9)
A54 A101 A65 81.03(8)
A54 A101 A85 102.18(9)
A54 A101 A107 57.73(7)
A63 A101 A65 96.18(9)
A63 A101 A85 59.45(7)
A63 A101 A107 120.67(10)
A65 A101 A85 154.20(9)
A65 A101 A107 133.47(8)
A107 A101 A85 64.30(7)
S37 A101 A54 121.04(17)
S37 A101 A63 118.94(17)
S37 A101 A65 106.48(18)
S37 A101 A85 93.87(18)
S37 A101 A107 81.06(16)
S37 A101 S49 165.6(2)
S49 A101 A54 58.60(15)
S49 A101 A63 59.45(15)
S49 A101 A65 87.84(16)
S49 A101 A85 72.86(16)
S49 A101 A107 87.94(16)
A41 A102 A1A 102.21(11)
A82 A102 A41 55.66(7)
A82 A102 A100 134.76(8)
A82 A102 A110 123.83(8)
A82 A102 A1A 54.58(9)
A100 A102 A41 116.54(8)
A100 A102 A1A 91.32(11)
A110 A102 A41 170.41(10)
A110 A102 A100 56.02(6)
A110 A102 A1A 73.17(9)
A3 A102 A41 95.19(14)
A3 A102 A82 57.37(11)
A3 A102 A100 81.97(12)
A3 A102 A110 78.21(12)
A3B A102 A41 82.11(16)
A3B A102 A82 69.3(2)
A3B A102 A100 65.5(2)
A3B A102 A110 88.87(14)
S53 A102 A41 134.43(17)
S53 A102 A82 78.98(16)
S53 A102 A100 97.56(16)
S53 A102 A110 47.42(15)
S53 A102 A3 58.9(2)
S53 A102 A1A 44.74(18)
S53 A102 A3B 86.1(3)
S59 A102 A41 48.25(19)
S59 A102 A82 103.9(2)
S59 A102 A100 84.71(19)
S59 A102 A110 131.3(2)
S59 A102 A3 127.7(2)
S59 A102 A1A 141.7(2)
S59 A102 A3B 100.5(3)
S59 A102 S53 173.4(3)
A49 A103 A58 152.11(9)
A49 A103 A68 96.25(8)
A49 A103 A104 141.52(9)
A68 A103 A58 58.08(7)
A78 A103 A49 97.67(10)
A78 A103 A58 102.87(9)
A78 A103 A68 114.39(9)
A78 A103 A104 59.67(7)
A104 A103 A58 66.25(7)
A104 A103 A68 120.86(9)
S39 A103 A49 85.9(2)
S39 A103 A58 98.1(2)
S39 A103 A68 121.35(18)
S39 A103 A78 123.38(17)
S39 A103 A104 83.17(17)
S39 A103 S61 170.6(3)
S61 A103 A49 103.30(18)
S61 A103 A58 73.00(18)
S61 A103 A68 56.66(16)
S61 A103 A78 57.73(16)
S61 A103 A104 90.44(17)
A61 A104 A87 61.60(7)
A61 A104 A103 78.16(7)
A61 A104 A106 114.95(9)
A78 A104 A61 62.51(8)
A78 A104 A87 75.30(8)
A78 A104 A103 57.79(7)
A78 A104 A106 79.32(8)
A87 A104 A103 128.75(8)
A87 A104 A106 58.79(6)
A103 A104 A106 123.37(9)
S48 A104 A61 124.71(19)
S48 A104 A78 62.61(17)
S48 A104 A87 98.30(18)
S48 A104 A103 78.79(16)
S48 A104 A106 47.49(15)
S48 A104 S68 178.0(2)
S68 A104 A61 55.18(17)
S68 A104 A78 117.50(18)
S68 A104 A87 79.93(18)
S68 A104 A103 102.95(17)
S68 A104 A106 130.57(18)
A6 A105 A64 84.26(11)
A6 A105 A70 94.57(10)
A6 A105 A107 150.64(11)
A6 A105 A110 134.45(12)
A6 A105 A3 59.47(13)
A6 A105 A1B 75.84(13)
A64 A105 A107 86.69(7)
A64 A105 A1B 101.74(14)
A70 A105 A64 55.06(7)
A70 A105 A107 57.80(6)
A70 A105 A1B 156.15(15)
A107 A105 A1B 133.44(12)
A110 A105 A64 141.29(9)
A110 A105 A70 111.58(8)
A110 A105 A107 59.85(6)
A110 A105 A1B 89.97(13)
A3 A105 A64 137.65(13)
A3 A105 A70 140.72(15)
A3 A105 A107 135.63(13)
A3 A105 A110 77.65(11)
A1A A105 A6 64.07(12)
A1A A105 A64 128.63(13)
A1A A105 A70 155.53(13)
A1A A105 A107 139.38(12)
A1A A105 A110 79.73(11)
A1A A105 A1B 34.47(17)
S4 A105 A6 92.40(19)
S4 A105 A64 55.11(17)
S4 A105 A70 108.46(17)
S4 A105 A107 105.09(16)
S4 A105 A110 112.14(18)
S4 A105 A3 102.0(2)
S4 A105 A1A 85.41(19)
S4 A105 A1B 51.38(19)
S70 A105 A6 72.26(18)
S70 A105 A64 132.40(16)
S70 A105 A70 85.60(15)
S70 A105 A107 94.06(15)
S70 A105 A110 73.34(15)
S70 A105 A3 59.72(18)
S70 A105 A1A 76.82(18)
S70 A105 S4 160.3(2)
S70 A105 A1B 111.28(18)
A76 A106 A80 62.36(7)
A76 A106 A87 90.24(7)
A76 A106 A104 99.25(7)
A80 A106 A104 154.91(8)
A87 A106 A80 102.53(8)
A87 A106 A104 58.28(6)
S48 A106 A76 73.33(19)
S48 A106 A80 130.7(2)
S48 A106 A87 97.91(17)
S48 A106 A104 47.57(18)
S48 A106 S75 177.0(3)
S75 A106 A76 105.1(2)
S75 A106 A80 49.1(2)
S75 A106 A87 79.43(18)
S75 A106 A104 130.9(2)
A54 A107 A70 62.72(8)
A54 A107 A101 56.23(7)
A54 A107 A105 75.11(7)
A54 A107 A110 76.78(7)
A70 A107 A101 77.66(7)
A70 A107 A105 59.38(7)
A70 A107 A110 111.58(8)
A101 A107 A105 126.26(8)
A110 A107 A101 121.68(8)
A110 A107 A105 58.28(6)
S74 A107 A54 61.36(17)
S74 A107 A70 123.61(18)
S74 A107 A101 77.82(16)
S74 A107 A105 99.27(16)
S74 A107 A110 48.22(15)
S76 A107 A54 117.36(19)
S76 A107 A70 54.86(18)
S76 A107 A101 103.36(17)
S76 A107 A105 78.23(17)
S76 A107 A110 129.77(17)
S76 A107 S74 177.5(2)
A53 A108 A56 87.49(8)
A53 A108 A96 95.82(8)
A53 A108 A109 62.49(7)
A56 A108 A96 59.09(7)
A56 A108 A109 97.90(8)
A96 A108 A109 150.42(8)
S58 A108 A53 105.15(19)
S58 A108 A56 80.90(19)
S58 A108 A96 133.8(2)
S58 A108 A109 47.02(19)
S58 A108 S60 178.4(3)
S60 A108 A53 73.4(2)
S60 A108 A56 99.45(18)
S60 A108 A96 47.27(19)
S60 A108 A109 131.4(2)
A53 A109 A88 52.29(6)
A53 A109 A94 132.52(8)
A53 A109 A108 53.88(6)
A60 A109 A53 87.29(8)
A60 A109 A75 103.95(9)
A60 A109 A88 102.62(8)
A60 A109 A94 53.82(7)
A60 A109 A108 71.69(7)
A75 A109 A53 119.48(8)
A75 A109 A88 67.28(7)
A75 A109 A94 58.07(7)
A75 A109 A108 171.53(9)
A94 A109 A88 105.76(8)
A94 A109 A108 121.16(8)
A108 A109 A88 106.14(7)
S58 A109 A53 96.23(17)
S58 A109 A60 50.48(18)
S58 A109 A75 136.56(17)
S58 A109 A88 142.71(18)
S58 A109 A94 79.96(17)
S58 A109 A108 46.11(15)
S69 A109 A53 84.45(17)
S69 A109 A60 142.2(2)
S69 A109 A75 50.94(18)
S69 A109 A88 45.11(16)
S69 A109 A94 108.97(19)
S69 A109 A108 128.52(18)
S69 A109 S58 167.2(3)
A100 A110 A102 62.29(6)
A100 A110 A105 89.08(7)
A100 A110 A107 99.22(7)
A105 A110 A102 99.43(7)
A105 A110 A107 61.88(6)
A107 A110 A102 155.20(8)
S53 A110 A100 104.56(16)
S53 A110 A102 48.92(16)
S53 A110 A105 76.48(18)
S53 A110 A107 131.24(19)
S53 A110 S74 178.8(3)
S74 A110 A100 74.30(17)
S74 A110 A102 130.18(18)
S74 A110 A105 103.24(17)
S74 A110 A107 49.11(17)
A48 A111 A20 55.15(8)
A48 A111 A87 109.23(11)
A50 A111 A20 87.21(10)
A50 A111 A48 63.85(10)
A50 A111 A87 141.50(11)
A61 A111 A20 148.21(12)
A61 A111 A48 93.29(10)
A61 A111 A50 80.76(10)
A61 A111 A87 61.34(8)
A87 A111 A20 121.22(12)
S25 A111 A20 51.6(2)
S25 A111 A48 75.7(2)
S25 A111 A50 50.9(2)
S25 A111 A61 130.6(2)
S25 A111 A87 167.6(2)
S25 A111 S26 118.5(3)
S25 A111 S68 109.5(3)
S25 A111 S81 120.5(3)
S26 A111 A20 86.75(17)
S26 A111 A48 119.21(19)
S26 A111 A50 169.01(19)
S26 A111 A61 108.96(17)
S26 A111 A87 49.08(15)
S26 A111 S81 103.7(3)
S68 A111 A20 155.52(19)
S68 A111 A48 142.67(17)
S68 A111 A50 90.16(18)
S68 A111 A61 54.45(16)
S68 A111 A87 73.91(18)
S68 A111 S26 91.5(2)
S68 A111 S81 109.2(2)
S81 A111 A20 94.87(19)
S81 A111 A48 46.65(19)
S81 A111 A50 86.0(2)
S81 A111 A61 55.22(19)
S81 A111 A87 67.6(2)
A22 A112 A37 69.30(16)
A22 A112 A7A 143.5(3)
A7 A112 A22 162.4(4)
A7 A112 A37 126.2(2)
A7 A112 A14 112.8(3)
A14 A112 A22 63.18(15)
A14 A112 A37 109.0(2)
A7A A112 A37 123.98(15)
A14A A112 A22 58.55(15)
A14A A112 A37 114.7(2)
A14A A112 A7A 121.3(3)
S30 A112 A22 116.5(4)
S30 A112 A37 78.7(3)
S30 A112 A7 64.4(4)
S30 A112 A14 170.6(5)
S30 A112 A7A 48.2(3)
S30 A112 A14A 158.4(5)
S30 A112 S64 134.3(4)
S30 A112 S77 118.7(4)
S64 A112 A22 49.80(19)
S64 A112 A37 55.6(2)
S64 A112 A7 143.5(4)
S64 A112 A14 53.5(2)
S64 A112 A7A 166.7(3)
S64 A112 A14A 61.2(2)
S77 A112 A22 102.2(2)
S77 A112 A37 162.4(3)
S77 A112 A7 65.2(3)
S77 A112 A14 54.0(2)
S77 A112 A7A 72.2(2)
S77 A112 A14A 49.8(2)
S77 A112 S64 107.0(2)
A6 A3 A105 59.27(13)
A6 A3 A14 59.40(17)
A82 A3 A6 140.9(2)
A82 A3 A102 63.03(12)
A82 A3 A105 147.9(2)
A82 A3 A14 88.27(18)
A102 A3 A6 155.1(2)
A102 A3 A105 104.39(16)
A102 A3 A14 130.7(2)
A105 A3 A14 118.5(2)
A5 A3 A6 83.7(3)
A5 A3 A82 103.0(3)
A5 A3 A102 82.6(3)
A5 A3 A105 104.3(3)
A5 A3 A14 64.9(3)
A5 A3 S53 127.2(3)
A5 A3 S54 111.4(3)
A5 A3 S70 56.5(2)
A5 A3 S77 57.5(3)
S53 A3 A6 128.4(3)
S53 A3 A82 78.0(2)
S53 A3 A102 50.12(18)
S53 A3 A105 72.29(19)
S53 A3 A14 163.3(3)
S53 A3 S70 94.2(2)
S53 A3 S77 121.9(3)
S54 A3 A6 48.5(2)
S54 A3 A82 94.5(2)
S54 A3 A102 156.3(3)
S54 A3 A105 90.9(2)
S54 A3 A14 49.8(2)
S54 A3 S53 121.3(3)
S54 A3 S70 116.3(3)
S54 A3 S77 91.3(3)
S70 A3 A6 67.84(19)
S70 A3 A82 147.1(3)
S70 A3 A102 87.3(2)
S70 A3 A105 49.06(15)
S70 A3 A14 102.4(2)
S70 A3 S77 113.7(3)
S77 A3 A6 109.5(2)
S77 A3 A82 50.59(18)
S77 A3 A102 80.2(2)
S77 A3 A105 160.9(3)
S77 A3 A14 51.4(2)
A8 A4 A39 55.4(2)
A8 A4 A88 153.5(3)
A16 A4 A8 111.5(3)
A16 A4 A39 161.7(2)
A16 A4 A88 85.89(16)
A31 A4 A8 91.7(2)
A31 A4 A16 60.00(15)
A31 A4 A39 105.1(2)
A31 A4 A53 121.2(2)
A31 A4 A88 114.6(2)
A53 A4 A8 108.2(3)
A53 A4 A16 140.2(2)
A53 A4 A39 55.09(12)
A53 A4 A88 56.43(13)
A88 A4 A39 111.15(17)
S62 A4 A8 49.9(3)
S62 A4 A16 113.6(3)
S62 A4 A31 58.6(2)
S62 A4 A39 48.7(2)
S62 A4 A53 93.3(2)
S62 A4 A88 142.1(3)
S80 A4 A8 127.9(4)
S80 A4 A16 54.9(3)
S80 A4 A31 112.0(3)
S80 A4 A39 142.3(3)
S80 A4 A53 98.2(3)
S80 A4 A88 46.5(3)
S80 A4 S62 168.0(4)
A2 A5 A48 76.47(19)
A2 A5 A100 119.8(2)
A2 A5 A14 81.9(2)
A48 A5 A100 54.16(14)
A48 A5 A14 143.9(3)
A3 A5 A2 149.0(3)
A3 A5 A48 118.4(3)
A3 A5 A100 89.2(2)
A3 A5 A14 70.7(2)
A3 A5 S70 71.0(2)
A3 A5 S77 70.9(3)
A14 A5 A100 157.9(3)
S70 A5 A2 136.2(3)
S70 A5 A48 100.5(3)
S70 A5 A100 46.96(19)
S70 A5 A14 115.1(3)
S70 A5 S77 141.5(4)
S77 A5 A2 81.9(3)
S77 A5 A48 92.9(3)
S77 A5 A100 127.4(3)
S77 A5 A14 55.3(2)
A41 A7 A82 56.30(14)
A112 A7 A41 106.7(3)
A112 A7 A82 95.0(2)
S30 A7 A41 121.2(4)
S30 A7 A82 143.3(4)
S30 A7 A112 48.8(2)
S30 A7 S42 104.1(4)
S42 A7 A41 119.4(3)
S42 A7 A82 63.2(2)
S42 A7 A112 73.8(3)
S44 A7 A41 53.1(2)
S44 A7 A82 77.3(3)
S44 A7 A112 159.4(4)
S44 A7 S30 133.9(4)
S44 A7 S42 117.7(4)
A19 A13 A8 124.4(4)
A19 A13 A24 109.1(3)
A19 A13 A32 66.4(3)
A19 A13 S66 50.0(2)
A24 A13 A8 122.6(4)
A32 A13 A8 144.4(4)
A32 A13 A24 73.1(3)
S51 A13 A8 47.4(4)
S51 A13 A19 80.5(4)
S51 A13 A24 139.7(4)
S51 A13 A32 141.4(5)
S51 A13 S66 107.0(5)
S51 A13 S72 138.6(6)
S66 A13 A8 148.4(4)
S66 A13 A24 61.4(3)
S66 A13 A32 66.6(3)
S72 A13 A8 92.1(4)
S72 A13 A19 140.4(5)
S72 A13 A24 49.0(3)
S72 A13 A32 74.9(3)
S72 A13 S66 107.1(4)
A6 A14 A8 77.2(2)
A6 A14 A22 130.8(2)
A6 A14 A3 57.83(16)
A22 A14 A8 57.9(2)
A112 A14 A6 170.0(3)
A112 A14 A8 112.7(3)
A112 A14 A22 58.82(17)
A112 A14 A3 112.7(2)
A112 A14 A5 103.0(3)
A3 A14 A8 133.9(3)
A3 A14 A22 151.7(3)
A5 A14 A6 72.6(2)
A5 A14 A8 116.1(3)
A5 A14 A22 108.4(3)
A5 A14 A3 44.45(18)
A113 A14 A6 77.6(2)
A113 A14 A8 44.5(3)
A113 A14 A22 82.9(2)
A113 A14 A112 108.1(3)
A113 A14 A3 124.1(3)
A113 A14 A5 148.2(3)
S51 A14 A6 65.7(2)
S51 A14 A8 47.6(3)
S51 A14 A22 69.3(2)
S51 A14 A112 121.6(3)
S51 A14 A3 100.0(3)
S51 A14 A5 68.8(3)
S51 A14 A113 89.1(3)
S54 A14 A6 48.6(2)
S54 A14 A8 104.4(3)
S54 A14 A22 154.7(3)
S54 A14 A112 124.5(3)
S54 A14 A3 53.6(2)
S54 A14 A5 95.5(3)
S54 A14 A113 72.2(3)
S54 A14 S51 113.8(3)
S54 A14 S64 108.7(4)
S54 A14 S77 99.5(3)
S64 A14 A6 128.6(3)
S64 A14 A8 64.6(3)
S64 A14 A22 49.1(2)
S64 A14 A112 58.2(2)
S64 A14 A3 153.7(3)
S64 A14 A5 155.0(3)
S64 A14 A113 51.1(2)
S64 A14 S51 105.5(3)
S64 A14 S77 115.2(3)
S77 A14 A6 114.0(3)
S77 A14 A8 154.7(4)
S77 A14 A22 101.6(3)
S77 A14 A112 57.7(2)
S77 A14 A3 57.7(2)
S77 A14 A5 52.4(2)
S77 A14 A113 156.5(4)
S77 A14 S51 114.2(4)
A8 A113 A12 135.8(4)
A8 A113 A14 78.9(3)
A8 A113 A114 141.7(3)
A8 A113 S64 86.5(4)
A12 A113 A114 81.14(18)
A14 A113 A12 141.2(3)
A14 A113 A114 71.4(2)
S56 A113 A8 81.3(4)
S56 A113 A12 61.0(2)
S56 A113 A14 125.3(3)
S56 A113 A114 135.9(3)
S56 A113 S64 163.8(4)
S64 A113 A12 124.5(3)
S64 A113 A14 61.7(3)
S64 A113 A114 58.5(2)
A15 A114 A25 172.1(2)
A15 A114 A113 119.5(2)
A113 A114 A25 64.29(16)
S33 A114 A15 90.0(4)
S33 A114 A25 83.6(4)
S33 A114 A113 82.1(3)
S33 A114 S42 130.4(4)
S33 A114 S64 120.3(4)
S42 A114 A15 48.4(2)
S42 A114 A25 134.5(3)
S42 A114 A113 137.3(3)
S42 A114 S64 109.1(3)
S64 A114 A15 134.7(3)
S64 A114 A25 53.12(19)
S64 A114 A113 44.92(19)
A6 A1A A102 130.2(2)
A82 A1A A6 133.31(19)
A82 A1A A102 58.59(10)
A105 A1A A6 59.54(12)
A105 A1A A82 158.8(2)
A105 A1A A102 100.22(15)
S53 A1A A6 139.5(2)
S53 A1A A82 83.2(2)
S53 A1A A102 46.81(19)
S53 A1A A105 80.5(2)
S53 A1A S54 160.8(4)
S54 A1A A6 47.9(2)
S54 A1A A82 99.4(2)
S54 A1A A102 149.1(3)
S54 A1A A105 100.4(3)
A1B A1A A6 98.8(3)
A1B A1A A82 106.1(3)
A1B A1A A102 126.2(3)
A1B A1A A105 85.2(2)
A1B A1A S53 82.6(3)
A1B A1A S54 78.3(3)
A23 A4A A9 84.89(15)
A23 A4A A40 61.66(12)
A23 A4A A13A 110.88(19)
A23 A4A A8A 57.01(14)
A24 A4A A9 60.65(13)
A24 A4A A23 142.7(2)
A24 A4A A40 107.71(19)
A24 A4A A13A 101.81(18)
A24 A4A S72 54.17(19)
A24 A4A A8A 136.2(2)
A40 A4A A9 61.70(13)
A40 A4A A13A 132.8(2)
A40 A4A A8A 113.67(19)
A13A A4A A9 162.1(2)
A13A A4A A8A 58.95(16)
S51 A4A A9 134.8(3)
S51 A4A A23 54.68(19)
S51 A4A A24 162.6(3)
S51 A4A A40 79.9(3)
S51 A4A A13A 63.2(2)
S51 A4A S72 113.1(3)
S51 A4A S80 123.7(3)
S51 A4A A8A 45.4(2)
S66 A4A A9 71.3(2)
S66 A4A A23 112.1(2)
S66 A4A A24 71.9(2)
S66 A4A A40 50.92(18)
S66 A4A A13A 108.5(2)
S66 A4A S51 103.4(3)
S66 A4A S72 104.3(3)
S66 A4A S80 114.0(3)
S66 A4A A8A 148.5(3)
S72 A4A A9 111.6(2)
S72 A4A A23 143.3(2)
S72 A4A A40 155.0(2)
S72 A4A A13A 50.6(2)
S72 A4A A8A 89.3(2)
S80 A4A A9 42.9(3)
S80 A4A A23 72.4(2)
S80 A4A A24 72.5(2)
S80 A4A A40 92.2(3)
S80 A4A A13A 132.1(3)
S80 A4A S72 97.1(3)
S80 A4A A8A 91.7(3)
A8A A4A A9 130.2(2)
A2 A5A A6 131.2(3)
A2 A5A A36 88.7(3)
A2 A5A A40 72.8(2)
A2 A5A A14A 66.9(2)
A2 A5A S81 46.6(3)
A19 A5A A2 144.3(4)
A19 A5A A6 81.4(3)
A19 A5A A36 65.5(3)
A19 A5A A40 72.7(3)
A19 A5A A14A 143.6(4)
A19 A5A S51 103.7(5)
A19 A5A S70 63.2(3)
A19 A5A S81 107.1(4)
A36 A5A A6 138.3(3)
A36 A5A A40 58.97(18)
A40 A5A A6 135.0(3)
A14A A5A A6 64.4(2)
A14A A5A A36 150.5(4)
A14A A5A A40 123.4(3)
S51 A5A A2 80.5(3)
S51 A5A A6 69.1(3)
S51 A5A A36 140.9(4)
S51 A5A A40 82.0(3)
S51 A5A A14A 54.0(3)
S51 A5A S70 136.7(5)
S51 A5A S81 121.3(4)
S70 A5A A2 135.4(4)
S70 A5A A6 68.2(2)
S70 A5A A36 74.4(3)
S70 A5A A40 125.7(4)
S70 A5A A14A 110.9(4)
S70 A5A S81 101.9(4)
S81 A5A A6 162.9(4)
S81 A5A A36 42.9(2)
S81 A5A A40 62.0(2)
S81 A5A A14A 109.2(4)
A41 A7A A17 73.04(15)
A41 A7A A112 100.23(19)
A112 A7A A17 70.59(19)
S30 A7A A17 77.8(4)
S30 A7A A41 142.3(3)
S30 A7A A112 46.8(2)
S30 A7A S44 158.9(5)
S44 A7A A17 123.0(3)
S44 A7A A41 53.5(2)
S44 A7A A112 131.9(3)
A6 A13A A39 141.72(19)
A6 A13A A56 123.99(16)
A6 A13A A62 77.73(15)
A6 A13A A4A 107.8(2)
A6 A13A A13B 82.5(2)
A6 A13A A8A 97.06(18)
A39 A13A A56 79.61(12)
A39 A13A A62 102.52(14)
A39 A13A A4A 96.05(16)
A39 A13A A13B 64.16(19)
A39 A13A A8A 68.42(14)
A62 A13A A56 52.23(9)
A62 A13A A13B 120.3(2)
A4A A13A A56 98.54(15)
A4A A13A A62 140.45(18)
A4A A13A A13B 99.2(2)
A13B A13A A56 141.0(2)
S56 A13A A6 82.8(2)
S56 A13A A39 60.65(19)
S56 A13A A56 105.2(2)
S56 A13A A62 76.77(19)
S56 A13A A4A 142.1(2)
S56 A13A A13B 45.0(2)
S56 A13A S67 109.8(2)
S56 A13A A8A 81.6(2)
S67 A13A A6 51.18(17)
S67 A13A A39 149.2(2)
S67 A13A A56 74.95(17)
S67 A13A A62 47.57(16)
S67 A13A A4A 104.6(2)
S67 A13A A13B 132.3(3)
S67 A13A A8A 142.0(2)
S72 A13A A6 152.2(2)
S72 A13A A39 66.09(19)
S72 A13A A56 45.9(2)
S72 A13A A62 98.1(2)
S72 A13A A4A 58.4(2)
S72 A13A A13B 121.8(3)
S72 A13A S56 123.4(3)
S72 A13A S67 105.9(3)
S72 A13A A8A 96.0(2)
A8A A13A A56 138.77(17)
A8A A13A A62 158.22(19)
A8A A13A A4A 61.32(16)
A8A A13A A13B 38.0(2)
A28 A13B A39 105.0(3)
A28 A13B A13A 142.2(4)
A28 A13B S62 59.2(2)
A39 A13B A13A 51.31(17)
S56 A13B A28 144.4(5)
S56 A13B A39 56.4(3)
S56 A13B A13A 53.2(3)
S56 A13B S62 102.6(4)
S56 A13B S64 138.5(5)
S62 A13B A39 47.8(2)
S62 A13B A13A 87.1(3)
S64 A13B A28 59.5(3)
S64 A13B A39 163.9(4)
S64 A13B A13A 138.3(4)
S64 A13B S62 116.2(4)
A8A A13B A28 82.2(3)
A8A A13B A39 72.0(3)
A8A A13B A13A 63.5(3)
A8A A13B S56 114.2(5)
A8A A13B S62 55.7(3)
A8A A13B S64 100.1(4)
A2 A14A A6 117.2(2)
A22 A14A A2 73.01(18)
A22 A14A A6 131.5(2)
A22 A14A A112 62.44(17)
A22 A14A A5A 110.9(3)
A112 A14A A2 88.3(2)
A112 A14A A6 152.7(3)
A112 A14A A5A 141.6(3)
A5A A14A A2 55.4(2)
A5A A14A A6 61.9(2)
S51 A14A A2 69.4(3)
S51 A14A A6 65.0(2)
S51 A14A A22 77.7(2)
S51 A14A A112 138.8(3)
S51 A14A A5A 44.8(3)
S51 A14A S64 105.7(3)
S64 A14A A2 121.1(3)
S64 A14A A6 111.2(3)
S64 A14A A22 49.81(18)
S64 A14A A112 56.3(2)
S64 A14A A5A 150.6(3)
S77 A14A A2 76.7(3)
S77 A14A A6 113.2(3)
S77 A14A A22 115.2(3)
S77 A14A A112 60.8(2)
S77 A14A A5A 95.5(3)
S77 A14A S51 138.1(4)
S77 A14A S64 112.6(3)
S22 A14B A25 61.5(3)
S22 A14B S33 171.1(7)
S33 A14B A25 110.2(5)
A48 A3B A100 51.35(19)
A102 A3B A48 66.1(2)
A102 A3B A100 60.96(14)
S70 A3B A48 92.5(4)
S70 A3B A100 46.9(2)
S70 A3B A102 95.9(2)
S77 A3B A48 88.3(4)
S77 A3B A100 136.2(4)
S77 A3B A102 89.9(3)
S77 A3B S70 174.0(5)
A23 A4B A31 91.0(2)
A23 A4B A39 150.3(4)
A23 A4B A53 152.0(3)
A31 A4B A53 96.0(3)
A39 A4B A31 99.9(2)
A39 A4B A53 54.48(15)
S62 A4B A23 120.0(3)
S62 A4B A31 51.6(2)
S62 A4B A39 53.1(2)
S62 A4B A53 84.8(3)
S62 A4B S80 134.0(5)
S80 A4B A23 73.2(3)
S80 A4B A31 87.1(3)
S80 A4B A39 134.4(4)
S80 A4B A53 80.1(4)
A12 A13C A34 85.6(3)
A12 A13C S54 140.5(5)
A12 A13C S56 65.5(3)
A34 A13C S56 78.0(3)
S33 A13C A12 64.2(4)
S33 A13C A34 89.6(5)
S33 A13C S54 113.3(7)
S33 A13C S56 128.9(5)
S54 A13C A34 55.1(3)
S54 A13C S56 99.6(4)
A71 S1 A64 79.9(2)
A98 S1 A64 74.3(2)
A98 S1 A71 122.5(3)
C181 S1 A64 93.3(10)
C181 S1 A71 120.9(11)
C181 S1 A98 111.2(11)
A15 S2 A1 94.4(3)
A15 S2 A1B 83.9(3)
C192 S2 A1 94.2(13)
C192 S2 A15 108.2(13)
C192 S2 A1B 114.7(13)
A10 S3 A74 81.2(2)
A89 S3 A10 79.3(2)
A89 S3 A74 121.5(3)
C203 S3 A10 94.7(10)
C203 S3 A74 125.1(11)
C203 S3 A89 111.1(10)
A1 S4 A64 145.8(3)
A1 S4 A105 99.9(3)
A105 S4 A64 74.72(19)
A105 S4 A1B 81.5(2)
C214 S4 A1 104.1(10)
C214 S4 A64 110.1(10)
C214 S4 A105 98.5(9)
C214 S4 A1B 101.4(10)
A1B S4 A64 142.7(3)
A25 S5 A12 101.5(3)
A25 S5 A38 105.3(3)
A38 S5 A12 127.8(3)
C225 S5 A12 100.9(10)
C225 S5 A25 102.6(11)
C225 S5 A38 115.5(11)
A43 S6 A66 129.3(3)
A82 S6 A43 87.3(2)
A82 S6 A66 108.7(2)
C236 S6 A43 104.1(9)
C236 S6 A66 114.7(8)
C236 S6 A82 108.3(9)
A67 S7 A91 74.53(19)
C247 S7 A67 99.4(9)
C247 S7 A91 106.9(10)
A92 S8 A81 125.6(3)
A94 S8 A81 108.9(3)
A94 S8 A92 92.0(2)
C258 S8 A81 113.2(8)
C258 S8 A92 108.9(8)
C258 S8 A94 104.2(9)
A69 S9 A74 86.6(2)
C269 S9 A69 105.4(11)
C269 S9 A74 106.1(11)
A18 S10 A53 87.1(3)
A18 S10 A89 128.8(3)
A53 S10 A89 108.7(3)
C280 S10 A18 114.2(10)
C280 S10 A53 103.3(9)
C280 S10 A89 109.0(9)
A10 S11 A30 138.4(3)
A76 S11 A10 76.3(2)
A76 S11 A30 79.1(2)
C291 S11 A10 108.0(9)
C291 S11 A30 109.1(9)
C291 S11 A76 100.6(8)
A31 S12 A83 72.6(2)
A31 S12 A89 80.5(2)
A89 S12 A83 116.9(3)
C302 S12 A31 97.6(9)
C302 S12 A83 132.7(10)
C302 S12 A89 106.3(10)
A50 S13 A51 133.8(3)
A100 S13 A50 115.8(3)
A100 S13 A51 77.7(2)
C313 S13 A50 107.7(8)
C313 S13 A51 110.2(8)
C313 S13 A100 105.7(8)
A26 S14 A65 67.3(2)
A26 S14 A68 77.3(2)
A68 S14 A65 136.3(3)
C324 S14 A26 108.8(11)
C324 S14 A65 110.0(10)
C324 S14 A68 105.0(10)
A56 S15 A98 111.9(2)
A67 S15 A56 103.5(3)
A67 S15 A98 118.1(3)
C335 S15 A56 101.4(8)
C335 S15 A67 103.8(9)
C335 S15 A98 116.1(9)
A49 S16 A30 85.0(2)
C346 S16 A30 103.4(11)
C346 S16 A49 107.6(11)
A34 S17 A71 90.6(3)
C357 S17 A34 110.4(12)
C357 S17 A71 105.2(12)
A57 S18 A75 88.2(2)
A57 S18 A92 128.0(3)
A75 S18 A92 69.09(19)
C368 S18 A57 113.6(10)
C368 S18 A75 111.7(9)
C368 S18 A92 118.2(10)
A51 S19 A65 74.77(18)
A51 S19 A95 72.99(19)
A65 S19 A95 125.8(3)
C379 S19 A51 97.6(8)
C379 S19 A65 103.1(9)
C379 S19 A95 123.3(9)
A50 S20 A52 83.3(3)
A50 S20 A58 123.3(7)
A52 S20 A58 82.6(3)
C390 S20 A50 106.7(11)
C390 S20 A52 91.6(12)
C390 S20 A58 128.4(14)
A63 S21 A93 129.2(3)
A85 S21 A63 75.34(19)
A85 S21 A93 70.30(19)
C401 S21 A63 110.1(9)
C401 S21 A85 101.1(10)
C401 S21 A93 112.3(10)
A37 S22 A25 82.6(3)
A14B S22 A25 63.1(3)
A14B S22 A37 123.9(4)
C412 S22 A25 115.2(12)
C412 S22 A37 122.5(11)
C412 S22 A14B 112.3(11)
A33 S23 A77 128.4(3)
A37 S23 A33 101.5(3)
A37 S23 A77 108.4(3)
C423 S23 A33 113.8(10)
C423 S23 A37 107.5(10)
C423 S23 A77 96.2(10)
A44 S24 A85 84.3(2)
A44 S24 A98 81.7(2)
A98 S24 A85 117.8(2)
C434 S24 A44 97.4(8)
C434 S24 A85 134.2(9)
C434 S24 A98 107.7(9)
A50 S25 A20 118.7(3)
A50 S25 A111 75.3(3)
A111 S25 A20 77.9(3)
C445 S25 A20 120.4(13)
C445 S25 A50 116.6(14)
C445 S25 A111 96.7(13)
A29 S26 A111 147.1(3)
A87 S26 A29 92.0(3)
A87 S26 A111 75.37(17)
C456 S26 A29 104.6(10)
C456 S26 A87 101.5(10)
C456 S26 A111 107.6(10)
A72 S27 A46 135.0(3)
A97 S27 A46 106.8(3)
A97 S27 A72 90.6(3)
C467 S27 A46 107.9(9)
C467 S27 A72 104.9(9)
C467 S27 A97 108.7(8)
A18 S28 A38 80.4(3)
A18 S28 A73 71.1(3)
A38 S28 A73 121.0(4)
C478 S28 A18 96.2(11)
C478 S28 A38 101.1(12)
C478 S28 A73 131.7(12)
A29 S29 A33 81.7(2)
A29 S29 A46 76.1(2)
A33 S29 A46 121.1(3)
C489 S29 A29 102.0(9)
C489 S29 A33 108.3(9)
C489 S29 A46 129.3(9)
A112 S30 A33 93.1(4)
A112 S30 A7 66.8(3)
A112 S30 A7A 85.1(4)
A7 S30 A33 147.7(5)
A7A S30 A33 133.0(6)
C500 S30 A33 111.8(15)
C500 S30 A112 120.4(15)
C500 S30 A7 100.3(16)
C500 S30 A7A 109.3(15)
A28 S31 A38 72.4(3)
A28 S31 A77 74.2(3)
A77 S31 A38 139.4(3)
C511 S31 A28 105.3(14)
C511 S31 A38 111.5(18)
C511 S31 A77 98.9(19)
A63 S32 A91 138.5(2)
A90 S32 A63 75.47(19)
A90 S32 A91 74.83(18)
C522 S32 A63 104.1(9)
C522 S32 A90 104.4(8)
C522 S32 A91 110.9(9)
A114 S33 A12 111.6(5)
A14B S33 A12 109.9(6)
A13C S33 A12 59.4(4)
C533 S33 A12 97.8(13)
C533 S33 A114 110.3(17)
C533 S33 A14B 73.5(16)
C533 S33 A13C 139.3(15)
A65 S34 A63 114.8(2)
A86 S34 A63 106.3(2)
A86 S34 A65 97.6(2)
C544 S34 A63 131.4(9)
C544 S34 A65 98.3(9)
C544 S34 A86 103.2(10)
A21 S35 A27 68.1(3)
A21 S35 A57 73.2(3)
A57 S35 A27 128.0(4)
C555 S35 A21 108.8(13)
C555 S35 A27 106.8(14)
C555 S35 A57 117.9(14)
A86 S36 A99 82.9(3)
C566 S36 A86 111.1(11)
C566 S36 A99 112.8(11)
A93 S37 A95 141.2(3)
A101 S37 A93 93.4(2)
A101 S37 A95 102.5(2)
C577 S37 A93 100.4(9)
C577 S37 A95 107.7(10)
C577 S37 A101 108.1(9)
A20 S38 A17 87.0(4)
C588 S38 A17 110.6(15)
C588 S38 A20 106.8(15)
A59 S39 A84 129.0(3)
A103 S39 A59 87.3(2)
A103 S39 A84 107.6(3)
C599 S39 A59 103.3(10)
C599 S39 A84 115.3(10)
C599 S39 A103 110.4(9)
A91 S40 A57 132.9(3)
A99 S40 A57 97.6(2)
A99 S40 A91 108.2(3)
C610 S40 A57 105.6(8)
C610 S40 A91 105.1(8)
C610 S40 A99 104.4(9)
A27 S41 A49 87.7(3)
A27 S41 A68 116.2(3)
A49 S41 A68 116.3(3)
C621 S41 A27 99.9(11)
C621 S41 A49 109.1(10)
C621 S41 A68 121.6(11)
A15 S42 A7 125.7(4)
A15 S42 A114 79.5(3)
A114 S42 A7 130.2(4)
C632 S42 A15 111.2(13)
C632 S42 A7 100.9(14)
C632 S42 A114 108.1(15)
A12 S43 A42 129.0(3)
A55 S43 A12 75.5(3)
A55 S43 A42 68.0(2)
C643 S43 A12 103(3)
C643 S43 A42 122(3)
C643 S43 A55 109(3)
A41 S44 A43 69.0(2)
A41 S44 A7A 72.8(3)
A7 S44 A41 75.7(3)
A7 S44 A43 125.6(3)
A7A S44 A43 140.0(3)
C654 S44 A41 99.8(14)
C654 S44 A43 104.5(14)
C654 S44 A7 121.6(14)
C654 S44 A7A 93.2(13)
A58 S45 A59 67.05(18)
A58 S45 A68 74.6(2)
A68 S45 A59 128.4(3)
C665 S45 A58 106.4(10)
C665 S45 A59 112.9(9)
C665 S45 A68 110.0(8)
A77 S46 A72 131.4(3)
A83 S46 A72 68.7(2)
A83 S46 A77 76.39(19)
C676 S46 A72 111.5(10)
C676 S46 A77 108.4(9)
C676 S46 A83 103.0(11)
A42 S47 A73 127.0(3)
A47 S47 A42 91.2(3)
A47 S47 A73 105.5(3)
C687 S47 A42 102.9(12)
C687 S47 A47 108.7(12)
C687 S47 A73 117.5(12)
A30 S48 A78 65.21(17)
A84 S48 A30 78.66(19)
A84 S48 A78 129.1(2)
A104 S48 A30 126.8(3)
A104 S48 A78 69.27(17)
A104 S48 A84 112.3(3)
A106 S48 A30 127.1(3)
A106 S48 A78 98.5(2)
A106 S48 A84 132.3(3)
A106 S48 A104 84.9(2)
A11 S49 A44 113.4(2)
A11 S49 A54 78.71(19)
A11 S49 A63 122.0(3)
A11 S49 A70 117.4(3)
A54 S49 A44 138.2(2)
A54 S49 A63 137.3(3)
A63 S49 A44 72.00(16)
A70 S49 A44 65.18(16)
A70 S49 A54 73.73(18)
A70 S49 A63 116.3(2)
A101 S49 A11 118.0(3)
A101 S49 A44 126.4(2)
A101 S49 A54 68.41(17)
A101 S49 A63 68.92(16)
A101 S49 A70 102.0(2)
A16 S50 A23 68.03(17)
A16 S50 A31 63.46(17)
A16 S50 A35 84.1(2)
A16 S50 A77 118.8(2)
A22 S50 A16 138.8(3)
A22 S50 A23 72.01(19)
A22 S50 A31 119.1(3)
A22 S50 A35 86.7(2)
A22 S50 A77 96.8(2)
A22 S50 A97 105.0(2)
A23 S50 A31 104.2(2)
A23 S50 A35 62.71(16)
A31 S50 A35 147.4(3)
A77 S50 A23 161.9(3)
A77 S50 A31 68.23(18)
A77 S50 A35 132.3(2)
A97 S50 A16 105.8(3)
A97 S50 A23 124.9(3)
A97 S50 A31 122.1(2)
A97 S50 A35 62.20(17)
A97 S50 A77 71.10(16)
A8 S51 A23 92.2(4)
A8 S51 A14 76.7(4)
A23 S51 A14 118.7(3)
A23 S51 A4A 69.0(2)
A13 S51 A8 88.8(5)
A13 S51 A23 101.4(4)
A13 S51 A14 137.5(4)
A5A S51 A23 107.5(4)
A5A S51 A4A 102.7(4)
A5A S51 A14A 81.1(4)
A5A S51 A8A 178.2(5)
A14A S51 A23 109.9(3)
A14A S51 A4A 176.2(4)
A8A S51 A23 73.4(3)
A8A S51 A4A 79.1(3)
A8A S51 A14A 97.1(3)
A16 S52 A10 63.7(2)
A80 S52 A10 121.7(3)
A80 S52 A16 80.6(2)
A80 S52 A83 87.0(2)
A83 S52 A10 124.6(3)
A83 S52 A16 78.3(2)
A66 S53 A3 127.5(3)
A66 S53 A1B 83.2(2)
A102 S53 A66 111.6(3)
A102 S53 A3 70.9(2)
A102 S53 A1B 127.6(3)
A110 S53 A66 132.1(3)
A110 S53 A102 83.7(2)
A110 S53 A3 100.4(3)
A110 S53 A1B 124.0(3)
A1A S53 A66 114.1(3)
A1A S53 A102 88.4(2)
A1A S53 A110 111.3(3)
A1A S53 A1B 42.3(2)
A6 S54 A34 86.3(3)
A6 S54 A3 74.6(3)
A6 S54 A14 78.8(3)
A6 S54 A1A 83.6(3)
A6 S54 A13C 106.7(4)
A6 S54 A1B 100.9(3)
A34 S54 A3 130.5(3)
A34 S54 A14 144.0(4)
A34 S54 A1B 76.8(3)
A14 S54 A3 76.7(3)
A1A S54 A34 114.8(3)
A1A S54 A1B 43.1(2)
A13C S54 A34 69.8(3)
A32 S55 A44 76.0(2)
A32 S55 A45 98.3(3)
A32 S55 A91 170.2(4)
A44 S55 A45 136.5(3)
A44 S55 A91 95.3(3)
A45 S55 A91 91.2(2)
A60 S55 A32 91.9(3)
A60 S55 A44 128.6(3)
A60 S55 A45 94.3(3)
A60 S55 A91 89.9(2)
A12 S56 A55 65.23(19)
A39 S56 A12 131.4(3)
A39 S56 A55 111.0(2)
A39 S56 A13C 142.2(4)
A47 S56 A12 68.7(2)
A47 S56 A39 64.97(19)
A47 S56 A55 71.5(2)
A47 S56 A13A 127.0(3)
A47 S56 A13C 111.2(3)
A113 S56 A12 74.0(3)
A113 S56 A39 108.0(3)
A113 S56 A47 108.9(3)
A113 S56 A55 136.0(4)
A13A S56 A12 164.1(3)
A13A S56 A39 62.9(2)
A13A S56 A55 119.6(3)
A13B S56 A12 93.8(4)
A13B S56 A39 78.9(3)
A13B S56 A47 97.5(4)
A13B S56 A55 158.6(4)
A13B S56 A13A 81.8(3)
A13C S56 A12 49.6(2)
A13C S56 A55 102.0(3)
A23 S57 A35 65.48(16)
A23 S57 A78 143.4(2)
A40 S57 A23 74.62(19)
A40 S57 A35 131.3(3)
A40 S57 A76 119.5(3)
A40 S57 A78 72.62(17)
A40 S57 A87 108.8(3)
A76 S57 A23 107.6(3)
A76 S57 A35 98.9(2)
A76 S57 A78 75.76(18)
A78 S57 A35 151.1(3)
A87 S57 A23 113.8(2)
A87 S57 A35 66.56(16)
A87 S57 A76 122.5(3)
A87 S57 A78 91.9(2)
A60 S58 A81 108.1(2)
A108 S58 A60 102.4(2)
A108 S58 A81 143.5(3)
A108 S58 A109 86.9(2)
A109 S58 A60 79.5(2)
A109 S58 A81 117.7(3)
A41 S59 A20 67.2(2)
A48 S59 A20 70.4(2)
A48 S59 A41 96.8(3)
A48 S59 A102 91.0(3)
A102 S59 A20 143.0(3)
A102 S59 A41 84.5(3)
A73 S60 A39 115.8(2)
A96 S60 A39 74.2(2)
A96 S60 A73 116.5(3)
A108 S60 A39 103.0(3)
A108 S60 A73 138.8(3)
A108 S60 A96 86.2(2)
A61 S61 A68 113.4(3)
A61 S61 A78 73.47(19)
A78 S61 A68 144.5(3)
A79 S61 A61 119.7(3)
A79 S61 A68 120.8(3)
A79 S61 A78 77.3(2)
A103 S61 A61 99.1(2)
A103 S61 A68 74.5(2)
A103 S61 A78 69.94(17)
A103 S61 A79 118.4(3)
A8 S62 A18 140.1(4)
A8 S62 A28 71.5(3)
A8 S62 A38 111.3(4)
A8 S62 A39 74.7(3)
A18 S62 A28 132.4(3)
A18 S62 A38 68.47(19)
A18 S62 A13B 129.0(3)
A28 S62 A38 65.85(17)
A28 S62 A13B 57.8(2)
A31 S62 A8 114.7(4)
A31 S62 A18 99.6(3)
A31 S62 A28 87.3(2)
A31 S62 A38 114.3(3)
A31 S62 A39 141.5(3)
A31 S62 A13B 131.0(3)
A39 S62 A18 65.7(2)
A39 S62 A28 129.5(3)
A39 S62 A38 93.9(3)
A39 S62 A13B 75.1(3)
A4 S62 A8 80.5(4)
A4 S62 A18 98.8(3)
A4 S62 A28 125.5(3)
A4 S62 A31 63.2(2)
A4 S62 A38 166.8(3)
A4 S62 A39 83.3(2)
A13B S62 A38 83.8(3)
A4B S62 A18 114.3(3)
A4B S62 A28 113.3(4)
A4B S62 A31 78.7(3)
A4B S62 A38 166.6(4)
A4B S62 A39 76.3(3)
A8A S62 A18 147.6(3)
A8A S62 A28 75.8(2)
A8A S62 A31 97.0(3)
A8A S62 A38 127.9(3)
A8A S62 A39 84.1(3)
A8A S62 A13B 45.3(3)
A21 S63 A45 72.5(2)
A21 S63 A75 102.1(3)
A24 S63 A21 124.3(3)
A24 S63 A45 77.8(3)
A24 S63 A75 114.8(3)
A45 S63 A75 166.4(3)
A94 S63 A21 117.3(3)
A94 S63 A24 112.4(4)
A94 S63 A45 97.3(3)
A94 S63 A75 73.79(19)
A22 S64 A25 133.8(3)
A22 S64 A28 71.1(2)
A22 S64 A37 84.8(2)
A22 S64 A112 71.1(3)
A22 S64 A14 77.5(3)
A22 S64 A114 150.6(4)
A22 S64 A13B 88.5(3)
A22 S64 A14A 65.6(2)
A25 S64 A37 68.87(18)
A25 S64 A114 73.7(2)
A25 S64 A14A 157.9(3)
A28 S64 A25 66.5(2)
A28 S64 A37 76.9(2)
A28 S64 A112 131.7(3)
A28 S64 A14 129.3(3)
A28 S64 A114 138.2(3)
A28 S64 A14A 123.6(3)
A37 S64 A14A 130.4(3)
A112 S64 A25 128.2(3)
A112 S64 A37 70.8(2)
A112 S64 A114 83.2(3)
A112 S64 A14A 62.5(2)
A14 S64 A25 145.7(3)
A14 S64 A37 138.7(3)
A14 S64 A112 68.3(2)
A14 S64 A114 80.0(3)
A113 S64 A22 110.9(3)
A113 S64 A25 85.4(3)
A113 S64 A28 88.1(3)
A113 S64 A37 153.7(4)
A113 S64 A112 133.4(3)
A113 S64 A14 67.2(3)
A113 S64 A114 76.6(3)
A114 S64 A37 100.3(3)
A13B S64 A25 89.2(3)
A13B S64 A28 64.4(3)
A13B S64 A37 140.9(4)
A13B S64 A112 141.9(4)
A13B S64 A14A 79.9(3)
A55 S65 A71 70.2(2)
A62 S65 A55 93.8(3)
A62 S65 A71 69.5(2)
A62 S65 A96 92.6(3)
A96 S65 A55 81.0(2)
A96 S65 A71 144.3(3)
A11 S66 A45 69.56(16)
A11 S66 A13 133.4(3)
A19 S66 A11 77.4(2)
A19 S66 A40 86.7(3)
A19 S66 A45 134.4(3)
A19 S66 A79 129.5(3)
A19 S66 A13 64.7(3)
A19 S66 A4A 88.5(3)
A40 S66 A11 115.1(3)
A40 S66 A45 135.4(3)
A40 S66 A79 76.6(2)
A40 S66 A13 89.6(3)
A40 S66 A4A 72.2(2)
A79 S66 A11 68.08(17)
A79 S66 A45 64.12(16)
A79 S66 A13 158.5(3)
A13 S66 A45 120.2(3)
A4A S66 A11 163.3(3)
A4A S66 A45 116.8(3)
A4A S66 A79 128.5(3)
A6 S67 A64 104.5(3)
A6 S67 A70 124.1(3)
A6 S67 A13A 64.5(2)
A32 S67 A6 131.5(3)
A32 S67 A64 123.1(3)
A32 S67 A70 75.59(19)
A32 S67 A13A 83.0(2)
A62 S67 A6 100.5(3)
A62 S67 A32 102.4(3)
A62 S67 A64 71.67(19)
A62 S67 A70 122.3(3)
A62 S67 A13A 72.1(2)
A64 S67 A13A 139.1(3)
A70 S67 A64 63.70(16)
A70 S67 A13A 156.2(3)
A58 S68 A61 75.7(2)
A58 S68 A111 124.7(3)
A61 S68 A111 67.58(19)
A104 S68 A58 90.1(2)
A104 S68 A61 74.9(2)
A104 S68 A111 117.0(3)
A75 S69 A74 69.3(2)
A88 S69 A74 74.6(2)
A88 S69 A75 95.9(3)
A88 S69 A109 89.3(2)
A109 S69 A74 143.0(3)
A109 S69 A75 79.9(2)
A19 S70 A54 80.0(2)
A19 S70 A100 115.8(3)
A19 S70 A105 114.4(3)
A19 S70 A3 126.2(3)
A19 S70 A5 91.3(3)
A19 S70 A5A 50.1(3)
A19 S70 A3B 110.0(3)
A54 S70 A3 152.6(3)
A100 S70 A54 69.39(16)
A100 S70 A105 121.4(2)
A100 S70 A3 100.5(2)
A100 S70 A5 84.7(3)
A100 S70 A5A 106.2(3)
A105 S70 A54 91.95(19)
A105 S70 A3 71.2(2)
A105 S70 A5 122.1(3)
A105 S70 A5A 128.9(3)
A5 S70 A54 145.1(3)
A5 S70 A3 52.6(2)
A5A S70 A54 123.5(3)
A3B S70 A54 155.8(4)
A3B S70 A100 86.5(3)
A3B S70 A105 102.9(4)
A11 S71 A51 133.8(3)
A11 S71 A54 75.35(19)
A11 S71 A65 89.6(2)
A36 S71 A11 89.7(3)
A36 S71 A51 110.5(3)
A36 S71 A52 75.6(2)
A36 S71 A54 89.1(2)
A36 S71 A65 179.0(3)
A51 S71 A54 64.32(17)
A51 S71 A65 70.46(17)
A52 S71 A11 132.9(3)
A52 S71 A51 93.0(2)
A52 S71 A54 146.5(3)
A52 S71 A65 104.4(2)
A65 S71 A54 91.3(2)
A24 S72 A39 144.3(3)
A24 S72 A13 81.4(3)
A24 S72 A4A 60.8(2)
A24 S72 A13A 126.9(3)
A53 S72 A24 89.0(3)
A53 S72 A39 64.14(17)
A53 S72 A13 129.5(4)
A53 S72 A4A 103.7(3)
A53 S72 A13A 124.3(3)
A56 S72 A24 117.3(3)
A56 S72 A39 96.3(3)
A56 S72 A53 115.8(3)
A56 S72 A13 112.5(4)
A56 S72 A4A 140.4(3)
A56 S72 A13A 86.4(3)
A13 S72 A39 97.4(3)
A4A S72 A39 101.3(2)
A13A S72 A39 63.04(19)
A13A S72 A4A 71.0(2)
A11 S73 A99 145.8(3)
A26 S73 A11 69.9(2)
A26 S73 A27 86.9(2)
A26 S73 A45 139.9(3)
A26 S73 A79 77.87(18)
A26 S73 A90 115.6(3)
A26 S73 A99 126.6(3)
A27 S73 A11 142.2(3)
A27 S73 A79 79.2(2)
A27 S73 A99 71.99(19)
A45 S73 A11 75.7(2)
A45 S73 A27 109.5(3)
A45 S73 A79 70.21(17)
A45 S73 A99 93.4(2)
A79 S73 A11 67.26(16)
A79 S73 A99 139.7(3)
A90 S73 A11 74.0(2)
A90 S73 A27 143.8(3)
A90 S73 A45 72.2(2)
A90 S73 A79 131.1(3)
A90 S73 A99 71.78(16)
A51 S74 A54 63.96(17)
A95 S74 A51 71.33(18)
A95 S74 A54 120.1(2)
A107 S74 A51 127.1(3)
A107 S74 A54 69.00(18)
A107 S74 A95 116.3(2)
A110 S74 A51 123.2(3)
A110 S74 A54 94.7(2)
A110 S74 A95 144.0(3)
A110 S74 A107 82.7(2)
A35 S75 A46 117.2(3)
A80 S75 A35 75.9(2)
A80 S75 A46 116.1(3)
A80 S75 A106 81.7(2)
A106 S75 A35 97.6(2)
A106 S75 A46 143.3(3)
A70 S76 A64 66.41(18)
A85 S76 A64 125.1(3)
A85 S76 A70 77.5(2)
A107 S76 A64 118.8(3)
A107 S76 A70 76.4(2)
A107 S76 A85 89.0(2)
A41 S77 A3 107.1(2)
A82 S77 A41 67.04(18)
A82 S77 A112 114.2(3)
A82 S77 A3 65.7(2)
A82 S77 A5 111.5(3)
A82 S77 A14 112.7(4)
A112 S77 A41 114.0(3)
A112 S77 A3 134.8(4)
A5 S77 A41 105.4(3)
A5 S77 A112 128.1(3)
A5 S77 A3 51.6(2)
A5 S77 A14 72.4(3)
A14 S77 A41 177.6(3)
A14 S77 A112 68.3(2)
A14 S77 A3 70.9(2)
A14A S77 A41 165.1(4)
A14A S77 A82 126.0(4)
A14A S77 A112 69.5(2)
A3B S77 A41 102.8(3)
A3B S77 A82 90.9(4)
A3B S77 A112 141.1(3)
A2 S78 A17 81.2(3)
A2 S78 A22 95.4(3)
A2 S78 A29 109.5(3)
A2 S78 A33 175.1(4)
A2 S78 A35 88.5(3)
A17 S78 A22 141.6(4)
A17 S78 A29 70.0(3)
A17 S78 A33 93.9(3)
A17 S78 A35 125.5(4)
A22 S78 A29 143.9(3)
A22 S78 A33 88.6(3)
A33 S78 A29 68.2(2)
A35 S78 A22 92.4(3)
A35 S78 A29 63.6(2)
A35 S78 A33 94.0(3)
A9 S79 A21 98.6(3)
A9 S79 A30 103.4(4)
A9 S79 A78 81.1(3)
A9 S79 A79 86.2(3)
A21 S79 A30 140.3(4)
A21 S79 A78 152.1(3)
A21 S79 A79 80.3(2)
A30 S79 A78 65.1(2)
A30 S79 A79 133.3(3)
A69 S79 A9 79.9(3)
A69 S79 A21 71.1(2)
A69 S79 A30 80.7(2)
A69 S79 A78 135.3(4)
A69 S79 A79 145.6(4)
A79 S79 A78 71.8(2)
A9 S80 A10 83.7(4)
A9 S80 A16 113.7(5)
A9 S80 A88 91.7(3)
A9 S80 A4A 85.8(3)
A9 S80 A4B 137.2(4)
A16 S80 A10 62.6(2)
A16 S80 A4A 117.8(3)
A16 S80 A4B 87.1(3)
A88 S80 A10 71.7(2)
A88 S80 A16 123.3(4)
A88 S80 A4A 113.7(4)
A88 S80 A4B 108.0(5)
A4 S80 A9 157.4(4)
A4 S80 A10 118.8(4)
A4 S80 A16 81.7(4)
A4 S80 A88 93.1(5)
A4A S80 A10 168.3(5)
A4B S80 A10 138.1(4)
A2 S81 A48 99.3(4)
A2 S81 A61 126.7(4)
A2 S81 A111 102.1(4)
A2 S81 A5A 65.5(3)
A36 S81 A2 137.7(4)
A36 S81 A48 97.9(4)
A36 S81 A61 72.9(3)
A36 S81 A111 119.9(4)
A36 S81 A5A 74.6(3)
A48 S81 A61 121.3(4)
A48 S81 A111 72.9(2)
A48 S81 A5A 95.8(3)
A61 S81 A111 64.31(19)
A61 S81 A5A 133.1(4)
A111 S81 A5A 162.2(4)
C1 P1 A81 116.7(7)
C1 P1 C7 102.2(9)
C1 P1 C13 103.6(11)
C7 P1 A81 110.8(7)
C13 P1 A81 116.2(9)
C13 P1 C7 106.0(11)
C18 P2 A42 113.7(11)
C19 P2 A42 110.2(10)
C19 P2 C18 106.3(15)
C19 P2 C25 107.7(12)
C25 P2 A42 114.7(9)
C25 P2 C18 103.7(14)
C31 P3 A73 111.0(8)
C37 P3 A73 118.4(7)
C37 P3 C31 104.7(10)
C43 P3 A73 118.8(11)
C43 P3 C31 103.4(12)
C43 P3 C37 98.5(11)
C48 P4 A92 111.4(10)
C49 P4 A92 111.9(8)
C49 P4 C48 111.0(13)
C49 P4 C55 102.7(10)
C55 P4 A92 117.6(8)
C55 P4 C48 101.4(11)
C61 P5 A95 112.8(8)
C67 P5 A95 117.4(8)
C67 P5 C61 101.7(11)
C67 P5 C73 99.1(12)
C73 P5 A95 119.9(9)
C73 P5 C61 103.2(12)
C78 P6 A43 109.8(11)
C78 P6 C79 110.3(13)
C78 P6 C85 98.9(12)
C79 P6 A43 112.2(9)
C85 P6 A43 122.6(8)
C85 P6 C79 102.0(11)
C91 P7 A46 110.9(9)
C91 P7 C103 106.5(13)
C97 P7 A46 116.0(9)
C97 P7 C91 107.3(12)
C97 P7 C103 101.1(13)
C103 P7 A46 114.1(9)
C108 P8 A59 112.4(11)
C108 P8 C109 105.4(14)
C109 P8 A59 114.4(11)
C115 P8 A59 116.6(8)
C115 P8 C108 103.4(13)
C115 P8 C109 103.2(13)
C121 P9 A66 111.4(8)
C121 P9 C133 104.0(13)
C127 P9 A66 119.7(9)
C127 P9 C121 101.2(11)
C127 P9 C133 102.0(12)
C133 P9 A66 116.4(10)
C138 P10 A93 107.3(10)
C139 P10 A93 117.8(8)
C139 P10 C138 109.1(13)
C139 P10 C145 102.8(10)
C145 P10 A93 116.0(8)
C145 P10 C138 102.7(12)
C151 P11 A84 111.9(8)
C151 P11 C157 104.1(10)
C151 P11 C163 105.3(12)
C157 P11 A84 117.4(8)
C157 P11 C163 100.9(12)
C163 P11 A84 115.8(10)
C168 P12 A72 112.0(9)
C168 P12 C175 105.8(12)
C169 P12 A72 117.6(8)
C169 P12 C168 104.5(11)
C169 P12 C175 101.8(10)
C175 P12 A72 113.9(8)
C2 C1 P1 118.7(12)
C2 C1 C6 120.0
C6 C1 P1 121.2(12)
C1 C2 H2 120.0
C1 C2 C3 120.0
C3 C2 H2 120.0
C2 C3 H3 120.0
C2 C3 C4 120.0
C4 C3 H3 120.0
C3 C4 H4 120.0
C5 C4 C3 120.0
C5 C4 H4 120.0
C4 C5 H5 120.0
C4 C5 C6 120.0
C6 C5 H5 120.0
C1 C6 H6 120.0
C5 C6 C1 120.0
C5 C6 H6 120.0
C8 C7 P1 123.5(11)
C8 C7 C12 120.0
C12 C7 P1 116.4(11)
C7 C8 H8 120.0
C7 C8 C9 120.0
C9 C8 H8 120.0
C8 C9 H9 120.0
C8 C9 C10 120.0
C10 C9 H9 120.0
C9 C10 H10 120.0
C11 C10 C9 120.0
C11 C10 H10 120.0
C10 C11 H11 120.0
C10 C11 C12 120.0
C12 C11 H11 120.0
C7 C12 H12 120.0
C11 C12 C7 120.0
C11 C12 H12 120.0
P1 C13 H13A 109.2
P1 C13 H13B 109.2
H13A C13 H13B 107.9
C14 C13 P1 112.1(18)
C14 C13 H13A 109.2
C14 C13 H13B 109.2
C13 C14 H14A 109.0
C13 C14 H14B 109.0
H14A C14 H14B 107.8
C15 C14 C13 113(2)
C15 C14 H14A 109.0
C15 C14 H14B 109.0
C14 C15 H15A 109.6
C14 C15 H15B 109.6
C14 C15 C16 110(2)
H15A C15 H15B 108.1
C16 C15 H15A 109.6
C16 C15 H15B 109.6
C15 C16 H16A 108.3
C15 C16 H16B 108.3
H16A C16 H16B 107.4
C17 C16 C15 116(2)
C17 C16 H16A 108.3
C17 C16 H16B 108.3
C16 C17 H17A 108.5
C16 C17 H17B 108.5
C16 C17 C18 115(3)
H17A C17 H17B 107.5
C18 C17 H17A 108.5
C18 C17 H17B 108.5
P2 C18 H18A 108.7
P2 C18 H18B 108.7
C17 C18 P2 114(2)
C17 C18 H18A 108.7
C17 C18 H18B 108.7
H18A C18 H18B 107.6
C20 C19 P2 118.8(18)
C20 C19 C24 120.0
C24 C19 P2 121.1(18)
C19 C20 H20 120.0
C19 C20 C21 120.0
C21 C20 H20 120.0
C20 C21 H21 120.0
C22 C21 C20 120.0
C22 C21 H21 120.0
C21 C22 H22 120.0
C23 C22 C21 120.0
C23 C22 H22 120.0
C22 C23 H23 120.0
C22 C23 C24 120.0
C24 C23 H23 120.0
C19 C24 H24 120.0
C23 C24 C19 120.0
C23 C24 H24 120.0
C26 C25 P2 120.7(15)
C26 C25 C30 120.0
C30 C25 P2 119.2(15)
C25 C26 H26 120.0
C27 C26 C25 120.0
C27 C26 H26 120.0
C26 C27 H27 120.0
C26 C27 C28 120.0
C28 C27 H27 120.0
C27 C28 H28 120.0
C29 C28 C27 120.0
C29 C28 H28 120.0
C28 C29 H29 120.0
C30 C29 C28 120.0
C30 C29 H29 120.0
C25 C30 H30 120.0
C29 C30 C25 120.0
C29 C30 H30 120.0
C32 C31 P3 116.0(12)
C32 C31 C36 120.0
C36 C31 P3 123.9(12)
C31 C32 H32 120.0
C31 C32 C33 120.0
C33 C32 H32 120.0
C32 C33 H33 120.0
C34 C33 C32 120.0
C34 C33 H33 120.0
C33 C34 H34 120.0
C35 C34 C33 120.0
C35 C34 H34 120.0
C34 C35 H35 120.0
C36 C35 C34 120.0
C36 C35 H35 120.0
C31 C36 H36 120.0
C35 C36 C31 120.0
C35 C36 H36 120.0
C38 C37 P3 121.7(11)
C38 C37 C42 120.0
C42 C37 P3 118.3(11)
C37 C38 H38 120.0
C37 C38 C39 120.0
C39 C38 H38 120.0
C38 C39 H39 120.0
C40 C39 C38 120.0
C40 C39 H39 120.0
C39 C40 H40 120.0
C41 C40 C39 120.0
C41 C40 H40 120.0
C40 C41 H41 120.0
C42 C41 C40 120.0
C42 C41 H41 120.0
C37 C42 H42 120.0
C41 C42 C37 120.0
C41 C42 H42 120.0
P3 C43 H43A 109.4
P3 C43 H43B 109.4
H43A C43 H43B 108.0
C44 C43 P3 111.3(19)
C44 C43 H43A 109.4
C44 C43 H43B 109.4
C43 C44 H44A 109.1
C43 C44 H44B 109.1
C43 C44 C45 112(2)
H44A C44 H44B 107.9
C45 C44 H44A 109.1
C45 C44 H44B 109.1
C44 C45 H45A 110.2
C44 C45 H45B 110.2
H45A C45 H45B 108.5
C46 C45 C44 107(2)
C46 C45 H45A 110.2
C46 C45 H45B 110.2
C45 C46 H46A 109.0
C45 C46 H46B 109.0
C45 C46 C47 113(2)
H46A C46 H46B 107.8
C47 C46 H46A 109.0
C47 C46 H46B 109.0
C46 C47 H47A 108.7
C46 C47 H47B 108.7
H47A C47 H47B 107.6
C48 C47 C46 114(2)
C48 C47 H47A 108.7
C48 C47 H47B 108.7
P4 C48 H48A 109.0
P4 C48 H48B 109.0
C47 C48 P4 113(2)
C47 C48 H48A 109.0
C47 C48 H48B 109.0
H48A C48 H48B 107.8
C50 C49 P4 120.8(15)
C50 C49 C54 120.0
C54 C49 P4 119.0(15)
C49 C50 H50 120.0
C49 C50 C51 120.0
C51 C50 H50 120.0
C50 C51 H51 120.0
C52 C51 C50 120.0
C52 C51 H51 120.0
C51 C52 H52 120.0
C51 C52 C53 120.0
C53 C52 H52 120.0
C52 C53 H53 120.0
C52 C53 C54 120.0
C54 C53 H53 120.0
C49 C54 H54 120.0
C53 C54 C49 120.0
C53 C54 H54 120.0
C56 C55 P4 119.9(12)
C56 C55 C60 120.0
C60 C55 P4 120.1(12)
C55 C56 H56 120.0
C57 C56 C55 120.0
C57 C56 H56 120.0
C56 C57 H57 120.0
C56 C57 C58 120.0
C58 C57 H57 120.0
C57 C58 H58 120.0
C59 C58 C57 120.0
C59 C58 H58 120.0
C58 C59 H59 120.0
C58 C59 C60 120.0
C60 C59 H59 120.0
C55 C60 H60 120.0
C59 C60 C55 120.0
C59 C60 H60 120.0
C62 C61 P5 118.0(14)
C62 C61 C66 120.0
C66 C61 P5 121.9(14)
C61 C62 H62 120.0
C61 C62 C63 120.0
C63 C62 H62 120.0
C62 C63 H63 120.0
C64 C63 C62 120.0
C64 C63 H63 120.0
C63 C64 H64 120.0
C63 C64 C65 120.0
C65 C64 H64 120.0
C64 C65 H65 120.0
C66 C65 C64 120.0
C66 C65 H65 120.0
C61 C66 H66 120.0
C65 C66 C61 120.0
C65 C66 H66 120.0
C68 C67 P5 123.3(14)
C68 C67 C72 120.0
C72 C67 P5 116.5(14)
C67 C68 H68 120.0
C67 C68 C69 120.0
C69 C68 H68 120.0
C68 C69 H69 120.0
C70 C69 C68 120.0
C70 C69 H69 120.0
C69 C70 H70 120.0
C71 C70 C69 120.0
C71 C70 H70 120.0
C70 C71 H71 120.0
C70 C71 C72 120.0
C72 C71 H71 120.0
C67 C72 H72 120.0
C71 C72 C67 120.0
C71 C72 H72 120.0
P5 C73 H73A 109.1
P5 C73 H73B 109.1
H73A C73 H73B 107.9
C74 C73 P5 112.3(19)
C74 C73 H73A 109.1
C74 C73 H73B 109.1
C73 C74 H74A 109.7
C73 C74 H74B 109.7
H74A C74 H74B 108.2
C75 C74 C73 110(2)
C75 C74 H74A 109.7
C75 C74 H74B 109.7
C74 C75 H75A 110.3
C74 C75 H75B 110.3
H75A C75 H75B 108.6
C76 C75 C74 107(2)
C76 C75 H75A 110.3
C76 C75 H75B 110.3
C75 C76 H76A 108.3
C75 C76 H76B 108.3
H76A C76 H76B 107.4
C77 C76 C75 116(2)
C77 C76 H76A 108.3
C77 C76 H76B 108.3
C76 C77 H77A 107.8
C76 C77 H77B 107.8
C76 C77 C78 118(2)
H77A C77 H77B 107.1
C78 C77 H77A 107.8
C78 C77 H77B 107.8
P6 C78 H78A 109.1
P6 C78 H78B 109.1
C77 C78 P6 112(2)
C77 C78 H78A 109.1
C77 C78 H78B 109.1
H78A C78 H78B 107.9
C80 C79 P6 119.7(16)
C80 C79 C84 120.0
C84 C79 P6 120.2(16)
C79 C80 H80 120.0
C79 C80 C81 120.0
C81 C80 H80 120.0
C80 C81 H81 120.0
C82 C81 C80 120.0
C82 C81 H81 120.0
C81 C82 H82 120.0
C81 C82 C83 120.0
C83 C82 H82 120.0
C82 C83 H83 120.0
C84 C83 C82 120.0
C84 C83 H83 120.0
C79 C84 H84 120.0
C83 C84 C79 120.0
C83 C84 H84 120.0
C86 C85 P6 120.1(15)
C86 C85 C90 120.0
C90 C85 P6 119.5(15)
C85 C86 H86 120.0
C87 C86 C85 120.0
C87 C86 H86 120.0
C86 C87 H87 120.0
C86 C87 C88 120.0
C88 C87 H87 120.0
C87 C88 H88 120.0
C89 C88 C87 120.0
C89 C88 H88 120.0
C88 C89 H89 120.0
C90 C89 C88 120.0
C90 C89 H89 120.0
C85 C90 H90 120.0
C89 C90 C85 120.0
C89 C90 H90 120.0
C92 C91 P7 117.3(15)
C92 C91 C96 120.0
C96 C91 P7 122.6(15)
C91 C92 H92 120.0
C93 C92 C91 120.0
C93 C92 H92 120.0
C92 C93 H93 120.0
C94 C93 C92 120.0
C94 C93 H93 120.0
C93 C94 H94 120.0
C93 C94 C95 120.0
C95 C94 H94 120.0
C94 C95 H95 120.0
C96 C95 C94 120.0
C96 C95 H95 120.0
C91 C96 H96 120.0
C95 C96 C91 120.0
C95 C96 H96 120.0
C98 C97 P7 121.5(16)
C98 C97 C102 120.0
C102 C97 P7 118.5(16)
C97 C98 H98 120.0
C97 C98 C99 120.0
C99 C98 H98 120.0
C98 C99 H99 120.0
C98 C99 C100 120.0
C100 C99 H99 120.0
C99 C100 H100 120.0
C101 C100 C99 120.0
C101 C100 H100 120.0
C100 C101 H101 120.0
C102 C101 C100 120.0
C102 C101 H101 120.0
C97 C102 H102 120.0
C101 C102 C97 120.0
C101 C102 H102 120.0
P7 C103 H10A 109.2
P7 C103 H10B 109.2
H10A C103 H10B 107.9
C104 C103 P7 112(2)
C104 C103 H10A 109.2
C104 C103 H10B 109.2
C103 C104 H10C 109.4
C103 C104 H10D 109.4
C103 C104 C105 111(3)
H10C C104 H10D 108.0
C105 C104 H10C 109.4
C105 C104 H10D 109.4
C104 C105 H10E 108.3
C104 C105 H10F 108.3
H10E C105 H10F 107.4
C106 C105 C104 116(3)
C106 C105 H10E 108.3
C106 C105 H10F 108.3
C105 C106 H10G 107.7
C105 C106 H10H 107.7
H10G C106 H10H 107.1
C107 C106 C105 118(3)
C107 C106 H10G 107.7
C107 C106 H10H 107.7
C106 C107 H10I 107.3
C106 C107 H10J 107.3
C106 C107 C108 120(3)
H10I C107 H10J 106.9
C108 C107 H10I 107.3
C108 C107 H10J 107.3
P8 C108 H10K 108.5
P8 C108 H10L 108.5
C107 C108 P8 115(2)
C107 C108 H10K 108.5
C107 C108 H10L 108.5
H10K C108 H10L 107.5
C110 C109 P8 123(2)
C110 C109 C114 120.0
C114 C109 P8 117(2)
C109 C110 H110 120.0
C109 C110 C111 120.0
C111 C110 H110 120.0
C110 C111 H111 120.0
C112 C111 C110 120.0
C112 C111 H111 120.0
C111 C112 H112 120.0
C113 C112 C111 120.0
C113 C112 H112 120.0
C112 C113 H113 120.0
C112 C113 C114 120.0
C114 C113 H113 120.0
C109 C114 H114 120.0
C113 C114 C109 120.0
C113 C114 H114 120.0
C116 C115 P8 119.7(14)
C116 C115 C120 120.0
C120 C115 P8 120.2(14)
C115 C116 H116 120.0
C117 C116 C115 120.0
C117 C116 H116 120.0
C116 C117 H117 120.0
C118 C117 C116 120.0
C118 C117 H117 120.0
C117 C118 H118 120.0
C117 C118 C119 120.0
C119 C118 H118 120.0
C118 C119 H119 120.0
C120 C119 C118 120.0
C120 C119 H119 120.0
C115 C120 H120 120.0
C119 C120 C115 120.0
C119 C120 H120 120.0
C122 C121 P9 114.4(14)
C122 C121 C126 120.0
C126 C121 P9 125.6(14)
C121 C122 H122 120.0
C121 C122 C123 120.0
C123 C122 H122 120.0
C122 C123 H123 120.0
C124 C123 C122 120.0
C124 C123 H123 120.0
C123 C124 H124 120.0
C125 C124 C123 120.0
C125 C124 H124 120.0
C124 C125 H125 120.0
C126 C125 C124 120.0
C126 C125 H125 120.0
C121 C126 H126 120.0
C125 C126 C121 120.0
C125 C126 H126 120.0
C128 C127 P9 120.0(16)
C128 C127 C132 120.0
C132 C127 P9 120.0(16)
C127 C128 H128 120.0
C129 C128 C127 120.0
C129 C128 H128 120.0
C128 C129 H129 120.0
C128 C129 C130 120.0
C130 C129 H129 120.0
C129 C130 H130 120.0
C131 C130 C129 120.0
C131 C130 H130 120.0
C130 C131 H131 120.0
C130 C131 C132 120.0
C132 C131 H131 120.0
C127 C132 H132 120.0
C131 C132 C127 120.0
C131 C132 H132 120.0
P9 C133 H13C 109.4
P9 C133 H13D 109.4
H13C C133 H13D 108.0
C134 C133 P9 111(2)
C134 C133 H13C 109.4
C134 C133 H13D 109.4
C133 C134 H13E 108.3
C133 C134 H13F 108.3
H13E C134 H13F 107.4
C135 C134 C133 116(3)
C135 C134 H13E 108.3
C135 C134 H13F 108.3
C134 C135 H13G 108.9
C134 C135 H13H 108.9
H13G C135 H13H 107.7
C136 C135 C134 113(3)
C136 C135 H13G 108.9
C136 C135 H13H 108.9
C135 C136 H13I 110.7
C135 C136 H13J 110.7
C135 C136 C137 105(3)
H13I C136 H13J 108.8
C137 C136 H13I 110.7
C137 C136 H13J 110.7
C136 C137 H13K 111.1
C136 C137 H13L 111.1
H13K C137 H13L 109.1
C138 C137 C136 103(3)
C138 C137 H13K 111.1
C138 C137 H13L 111.1
P10 C138 H13M 109.8
P10 C138 H13N 109.8
C137 C138 P10 109(2)
C137 C138 H13M 109.8
C137 C138 H13N 109.8
H13M C138 H13N 108.3
C140 C139 P10 118.4(14)
C140 C139 C144 120.0
C144 C139 P10 121.4(14)
C139 C140 H140 120.0
C141 C140 C139 120.0
C141 C140 H140 120.0
C140 C141 H141 120.0
C140 C141 C142 120.0
C142 C141 H141 120.0
C141 C142 H142 120.0
C143 C142 C141 120.0
C143 C142 H142 120.0
C142 C143 H143 120.0
C142 C143 C144 120.0
C144 C143 H143 120.0
C139 C144 H144 120.0
C143 C144 C139 120.0
C143 C144 H144 120.0
C146 C145 P10 123.0(13)
C146 C145 C150 120.0
C150 C145 P10 117.0(13)
C145 C146 H146 120.0
C147 C146 C145 120.0
C147 C146 H146 120.0
C146 C147 H147 120.0
C148 C147 C146 120.0
C148 C147 H147 120.0
C147 C148 H148 120.0
C147 C148 C149 120.0
C149 C148 H148 120.0
C148 C149 H149 120.0
C148 C149 C150 120.0
C150 C149 H149 120.0
C145 C150 H150 120.0
C149 C150 C145 120.0
C149 C150 H150 120.0
C152 C151 P11 126.0(13)
C152 C151 C156 120.0
C156 C151 P11 114.0(13)
C151 C152 H152 120.0
C151 C152 C153 120.0
C153 C152 H152 120.0
C152 C153 H153 120.0
C154 C153 C152 120.0
C154 C153 H153 120.0
C153 C154 H154 120.0
C155 C154 C153 120.0
C155 C154 H154 120.0
C154 C155 H155 120.0
C154 C155 C156 120.0
C156 C155 H155 120.0
C151 C156 H156 120.0
C155 C156 C151 120.0
C155 C156 H156 120.0
C158 C157 P11 121.9(13)
C158 C157 C162 120.0
C162 C157 P11 118.1(13)
C157 C158 H158 120.0
C159 C158 C157 120.0
C159 C158 H158 120.0
C158 C159 H159 120.0
C160 C159 C158 120.0
C160 C159 H159 120.0
C159 C160 H160 120.0
C159 C160 C161 120.0
C161 C160 H160 120.0
C160 C161 H161 120.0
C162 C161 C160 120.0
C162 C161 H161 120.0
C157 C162 H162 120.0
C161 C162 C157 120.0
C161 C162 H162 120.0
P11 C163 H16C 109.4
P11 C163 H16D 109.4
H16C C163 H16D 108.0
C164 C163 P11 111(2)
C164 C163 H16C 109.4
C164 C163 H16D 109.4
C163 C164 H16E 107.6
C163 C164 H16F 107.6
H16E C164 H16F 107.0
C165 C164 C163 119(4)
C165 C164 H16E 107.6
C165 C164 H16F 107.6
C164 C165 H16G 105.1
C164 C165 H16H 105.1
H16G C165 H16H 105.9
C166 C165 C164 129(6)
C166 C165 H16G 105.1
C166 C165 H16H 105.1
C165 C166 H16I 105.9
C165 C166 H16J 105.9
C165 C166 C167 126(5)
H16I C166 H16J 106.3
C167 C166 H16I 105.9
C167 C166 H16J 105.9
C166 C167 H16K 111.4
C166 C167 H16L 111.4
H16K C167 H16L 109.2
C168 C167 C166 102(3)
C168 C167 H16K 111.4
C168 C167 H16L 111.4
P12 C168 H16M 110.6
P12 C168 H16N 110.6
C167 C168 P12 106(2)
C167 C168 H16M 110.6
C167 C168 H16N 110.6
H16M C168 H16N 108.7
C170 C169 P12 116.4(13)
C170 C169 C174 120.0
C174 C169 P12 123.5(13)
C169 C170 H170 120.0
C171 C170 C169 120.0
C171 C170 H170 120.0
C170 C171 H171 120.0
C172 C171 C170 120.0
C172 C171 H171 120.0
C171 C172 H172 120.0
C171 C172 C173 120.0
C173 C172 H172 120.0
C172 C173 H173 120.0
C172 C173 C174 120.0
C174 C173 H173 120.0
C169 C174 H174 120.0
C173 C174 C169 120.0
C173 C174 H174 120.0
C176 C175 P12 116.6(13)
C176 C175 C180 120.0
C180 C175 P12 123.2(13)
C175 C176 H176 120.0
C177 C176 C175 120.0
C177 C176 H176 120.0
C176 C177 H177 120.0
C176 C177 C178 120.0
C178 C177 H177 120.0
C177 C178 H178 120.0
C179 C178 C177 120.0
C179 C178 H178 120.0
C178 C179 H179 120.0
C180 C179 C178 120.0
C180 C179 H179 120.0
C175 C180 H180 120.0
C179 C180 C175 120.0
C179 C180 H180 120.0
S1 C181 H18C 110.0
S1 C181 H18D 110.0
H18C C181 H18D 108.3
C182 C181 S1 109(2)
C182 C181 H18C 110.0
C182 C181 H18D 110.0
C183 C182 C181 125(3)
C187 C182 C181 115(3)
C187 C182 C183 120(3)
C182 C183 H183 119.9
C184 C183 C182 120(3)
C184 C183 H183 119.9
C183 C184 H184 118.1
C183 C184 C185 124(3)
C185 C184 H184 118.1
C184 C185 C188 119(3)
C186 C185 C184 115(3)
C186 C185 C188 125(3)
C185 C186 H186 118.6
C185 C186 C187 123(4)
C187 C186 H186 118.6
C182 C187 C186 118(4)
C182 C187 H187 120.9
C186 C187 H187 120.9
C185 C188 C190 106(3)
C189 C188 C185 112(3)
C189 C188 C190 108(4)
C189 C188 C191 117(4)
C191 C188 C185 107(4)
C191 C188 C190 106(3)
C188 C189 H18E 109.5
C188 C189 H18F 109.5
C188 C189 H18G 109.5
H18E C189 H18F 109.5
H18E C189 H18G 109.5
H18F C189 H18G 109.5
C188 C190 H19A 109.5
C188 C190 H19B 109.5
C188 C190 H19C 109.5
H19A C190 H19B 109.5
H19A C190 H19C 109.5
H19B C190 H19C 109.5
C188 C191 H19D 109.5
C188 C191 H19E 109.5
C188 C191 H19F 109.5
H19D C191 H19E 109.5
H19D C191 H19F 109.5
H19E C191 H19F 109.5
S2 C192 H19G 109.8
S2 C192 H19H 109.8
H19G C192 H19H 108.2
C193 C192 S2 109(3)
C193 C192 H19G 109.8
C193 C192 H19H 109.8
C194 C193 C192 122(3)
C198 C193 C192 132(3)
C198 C193 C194 106(3)
C193 C194 H194 116.0
C193 C194 C195 128(4)
C195 C194 H194 116.0
C194 C195 H195 119.0
C196 C195 C194 122(4)
C196 C195 H195 119.0
C195 C196 C197 107(4)
C195 C196 C199 128(4)
C197 C196 C199 125(3)
C196 C197 H197 116.6
C198 C197 C196 127(4)
C198 C197 H197 116.6
C193 C198 H198 115.5
C197 C198 C193 129(4)
C197 C198 H198 115.5
C196 C199 C200 101(4)
C196 C199 C202 108(4)
C200 C199 C202 116(4)
C201 C199 C196 113(4)
C201 C199 C200 110(4)
C201 C199 C202 109(5)
C199 C200 H20A 109.5
C199 C200 H20B 109.5
C199 C200 H20C 109.5
H20A C200 H20B 109.5
H20A C200 H20C 109.5
H20B C200 H20C 109.5
C199 C201 H20D 109.5
C199 C201 H20E 109.5
C199 C201 H20F 109.5
H20D C201 H20E 109.5
H20D C201 H20F 109.5
H20E C201 H20F 109.5
C199 C202 H20G 109.5
C199 C202 H20H 109.5
C199 C202 H20I 109.5
H20G C202 H20H 109.5
H20G C202 H20I 109.5
H20H C202 H20I 109.5
S3 C203 H20J 109.9
S3 C203 H20K 109.9
H20J C203 H20K 108.3
C204 C203 S3 109(2)
C204 C203 H20J 109.9
C204 C203 H20K 109.9
C205 C204 C203 122(3)
C205 C204 C209 118(3)
C209 C204 C203 120(3)
C204 C205 H205 120.5
C204 C205 C206 119(3)
C206 C205 H205 120.5
C205 C206 H206 120.2
C207 C206 C205 120(3)
C207 C206 H206 120.2
C206 C207 C210 117(3)
C208 C207 C206 121(3)
C208 C207 C210 122(3)
C207 C208 H208 119.8
C207 C208 C209 120(3)
C209 C208 H208 119.8
C204 C209 C208 122(3)
C204 C209 H209 119.1
C208 C209 H209 119.1
C211 C210 C207 107(3)
C212 C210 C207 114(2)
C212 C210 C211 107(3)
C213 C210 C207 113(3)
C213 C210 C211 105(3)
C213 C210 C212 111(3)
C210 C211 H21A 109.5
C210 C211 H21B 109.5
C210 C211 H21C 109.5
H21A C211 H21B 109.5
H21A C211 H21C 109.5
H21B C211 H21C 109.5
C210 C212 H21D 109.5
C210 C212 H21E 109.5
C210 C212 H21F 109.5
H21D C212 H21E 109.5
H21D C212 H21F 109.5
H21E C212 H21F 109.5
C210 C213 H21G 109.5
C210 C213 H21H 109.5
C210 C213 H21I 109.5
H21G C213 H21H 109.5
H21G C213 H21I 109.5
H21H C213 H21I 109.5
S4 C214 H21J 109.0
S4 C214 H21K 109.0
H21J C214 H21K 107.8
C215 C214 S4 113(2)
C215 C214 H21J 109.0
C215 C214 H21K 109.0
C216 C215 C214 121(3)
C220 C215 C214 122(2)
C220 C215 C216 117(2)
C215 C216 H216 119.3
C215 C216 C217 121(3)
C217 C216 H216 119.3
C216 C217 H217 120.6
C218 C217 C216 119(3)
C218 C217 H217 120.6
C217 C218 C219 120(3)
C217 C218 C221 124(3)
C219 C218 C221 116(3)
C218 C219 H219 120.3
C220 C219 C218 119(3)
C220 C219 H219 120.3
C215 C220 C219 124(3)
C215 C220 H220 118.0
C219 C220 H220 118.0
C222 C221 C218 105(3)
C223 C221 C218 109(3)
C223 C221 C222 110(4)
C223 C221 C224 117(4)
C224 C221 C218 106(3)
C224 C221 C222 109(3)
C221 C222 H22A 109.5
C221 C222 H22B 109.5
C221 C222 H22C 109.5
H22A C222 H22B 109.5
H22A C222 H22C 109.5
H22B C222 H22C 109.5
C221 C223 H22D 109.5
C221 C223 H22E 109.5
C221 C223 H22F 109.5
H22D C223 H22E 109.5
H22D C223 H22F 109.5
H22E C223 H22F 109.5
C221 C224 H22G 109.5
C221 C224 H22H 109.5
C221 C224 H22I 109.5
H22G C224 H22H 109.5
H22G C224 H22I 109.5
H22H C224 H22I 109.5
S5 C225 H22J 108.7
S5 C225 H22K 108.7
H22J C225 H22K 107.6
C226 C225 S5 114(2)
C226 C225 H22J 108.7
C226 C225 H22K 108.7
C227 C226 C225 119(3)
C227 C226 C231 121(3)
C231 C226 C225 120(3)
C226 C227 H227 121.8
C226 C227 C228 116(3)
C228 C227 H227 121.8
C227 C228 H228 117.7
C229 C228 C227 125(4)
C229 C228 H228 117.7
C228 C229 C230 112(3)
C228 C229 C232 121(3)
C230 C229 C232 127(3)
C229 C230 H230 118.1
C231 C230 C229 124(4)
C231 C230 H230 118.1
C226 C231 H231 119.6
C230 C231 C226 121(4)
C230 C231 H231 119.6
C229 C232 C233 113(3)
C229 C232 C234 106(3)
C234 C232 C233 111(3)
C235 C232 C229 110(3)
C235 C232 C233 106(3)
C235 C232 C234 112(3)
C232 C233 H23A 109.5
C232 C233 H23B 109.5
C232 C233 H23C 109.5
H23A C233 H23B 109.5
H23A C233 H23C 109.5
H23B C233 H23C 109.5
C232 C234 H23D 109.5
C232 C234 H23E 109.5
C232 C234 H23F 109.5
H23D C234 H23E 109.5
H23D C234 H23F 109.5
H23E C234 H23F 109.5
C232 C235 H23G 109.5
C232 C235 H23H 109.5
C232 C235 H23I 109.5
H23G C235 H23H 109.5
H23G C235 H23I 109.5
H23H C235 H23I 109.5
S6 C236 H23J 109.6
S6 C236 H23K 109.6
H23J C236 H23K 108.1
C237 C236 S6 110.3(19)
C237 C236 H23J 109.6
C237 C236 H23K 109.6
C238 C237 C236 122(3)
C242 C237 C236 127(3)
C242 C237 C238 111(3)
C237 C238 H238 120.4
C239 C238 C237 119(3)
C239 C238 H238 120.4
C238 C239 H239 119.3
C240 C239 C238 121(4)
C240 C239 H239 119.3
C239 C240 C243 123(3)
C241 C240 C239 119(3)
C241 C240 C243 118(3)
C240 C241 H241 120.8
C240 C241 C242 118(3)
C242 C241 H241 120.8
C237 C242 H242 114.8
C241 C242 C237 130(3)
C241 C242 H242 114.8
C240 C243 C244 114(3)
C240 C243 C245 108(3)
C240 C243 C246 110(3)
C244 C243 C245 112(3)
C246 C243 C244 104(3)
C246 C243 C245 109(4)
C243 C244 H24A 109.5
C243 C244 H24B 109.5
C243 C244 H24C 109.5
H24A C244 H24B 109.5
H24A C244 H24C 109.5
H24B C244 H24C 109.5
C243 C245 H24D 109.5
C243 C245 H24E 109.5
C243 C245 H24F 109.5
H24D C245 H24E 109.5
H24D C245 H24F 109.5
H24E C245 H24F 109.5
C243 C246 H24G 109.5
C243 C246 H24H 109.5
C243 C246 H24I 109.5
H24G C246 H24H 109.5
H24G C246 H24I 109.5
H24H C246 H24I 109.5
S7 C247 H24J 107.9
S7 C247 H24K 107.9
H24J C247 H24K 107.2
C248 C247 S7 118(2)
C248 C247 H24J 107.9
C248 C247 H24K 107.9
C249 C248 C247 121(3)
C249 C248 C253 118(3)
C253 C248 C247 120(3)
C248 C249 H249 118.6
C248 C249 C250 123(3)
C250 C249 H249 118.6
C249 C250 H250 120.7
C251 C250 C249 119(3)
C251 C250 H250 120.7
C250 C251 C252 121(3)
C250 C251 C254 119(3)
C252 C251 C254 117(3)
C251 C252 H252 121.0
C251 C252 C253 118(3)
C253 C252 H252 121.0
C248 C253 C252 119(3)
C248 C253 H253 120.4
C252 C253 H253 120.4
C251 C254 C257 107.3(17)
C255 C254 C251 108(3)
C255 C254 C256 108.7(17)
C255 C254 C257 108.6(17)
C256 C254 C251 116(3)
C256 C254 C257 108.3(17)
C254 C255 H25A 109.5
C254 C255 H25B 109.5
C254 C255 H25C 109.5
H25A C255 H25B 109.5
H25A C255 H25C 109.5
H25B C255 H25C 109.5
C254 C256 H25D 109.5
C254 C256 H25E 109.5
C254 C256 H25F 109.5
H25D C256 H25E 109.5
H25D C256 H25F 109.5
H25E C256 H25F 109.5
C254 C257 H25G 109.5
C254 C257 H25H 109.5
C254 C257 H25I 109.5
H25G C257 H25H 109.5
H25G C257 H25I 109.5
H25H C257 H25I 109.5
S8 C258 H25J 109.7
S8 C258 H25K 109.7
H25J C258 H25K 108.2
C259 C258 S8 110.0(17)
C259 C258 H25J 109.7
C259 C258 H25K 109.7
C260 C259 C258 117(2)
C260 C259 C264 118(3)
C264 C259 C258 125(2)
C259 C260 H260 120.1
C259 C260 C261 120(2)
C261 C260 H260 120.1
C260 C261 H261 122.8
C262 C261 C260 114(2)
C262 C261 H261 122.8
C261 C262 C265 113(2)
C263 C262 C261 124(3)
C263 C262 C265 123(3)
C262 C263 H263 121.1
C262 C263 C264 118(3)
C264 C263 H263 121.1
C259 C264 H264 116.9
C263 C264 C259 126(3)
C263 C264 H264 116.9
C262 C265 C268 111(3)
C266 C265 C262 114(3)
C266 C265 C267 110(3)
C266 C265 C268 103(3)
C267 C265 C262 109(3)
C267 C265 C268 109(3)
C265 C266 H26A 109.5
C265 C266 H26B 109.5
C265 C266 H26C 109.5
H26A C266 H26B 109.5
H26A C266 H26C 109.5
H26B C266 H26C 109.5
C265 C267 H26D 109.5
C265 C267 H26E 109.5
C265 C267 H26F 109.5
H26D C267 H26E 109.5
H26D C267 H26F 109.5
H26E C267 H26F 109.5
C265 C268 H26G 109.5
C265 C268 H26H 109.5
C265 C268 H26I 109.5
H26G C268 H26H 109.5
H26G C268 H26I 109.5
H26H C268 H26I 109.5
S9 C269 H26J 109.8
S9 C269 H26K 109.8
H26J C269 H26K 108.3
C270 C269 S9 109(2)
C270 C269 H26J 109.8
C270 C269 H26K 109.8
C271 C270 C269 123(3)
C271 C270 C275 115(3)
C275 C270 C269 120(3)
C270 C271 H271 117.8
C272 C271 C270 124(3)
C272 C271 H271 117.8
C271 C272 H272 119.9
C271 C272 C273 120(4)
C273 C272 H272 119.9
C272 C273 C274 116(3)
C272 C273 C276 121(3)
C274 C273 C276 123(3)
C273 C274 H274 119.6
C275 C274 C273 121(3)
C275 C274 H274 119.6
C270 C275 H275 119.3
C274 C275 C270 121(4)
C274 C275 H275 119.3
C277 C276 C273 113(3)
C277 C276 C278 107(3)
C277 C276 C279 106(4)
C278 C276 C273 106(3)
C278 C276 C279 111(4)
C279 C276 C273 113(3)
C276 C277 H27A 109.5
C276 C277 H27B 109.5
C276 C277 H27C 109.5
H27A C277 H27B 109.5
H27A C277 H27C 109.5
H27B C277 H27C 109.5
C276 C278 H27D 109.5
C276 C278 H27E 109.5
C276 C278 H27F 109.5
H27D C278 H27E 109.5
H27D C278 H27F 109.5
H27E C278 H27F 109.5
C276 C279 H27G 109.5
C276 C279 H27H 109.5
C276 C279 H27I 109.5
H27G C279 H27H 109.5
H27G C279 H27I 109.5
H27H C279 H27I 109.5
S10 C280 H28A 109.4
S10 C280 H28B 109.4
H28A C280 H28B 108.0
C281 C280 S10 111.0(19)
C281 C280 H28A 109.4
C281 C280 H28B 109.4
C282 C281 C280 118(3)
C282 C281 C286 121(3)
C286 C281 C280 121(3)
C281 C282 H282 117.8
C281 C282 C283 124(3)
C283 C282 H282 117.8
C282 C283 H283 122.0
C284 C283 C282 116(3)
C284 C283 H283 122.0
C283 C284 C287 123(2)
C285 C284 C283 119(3)
C285 C284 C287 118(3)
C284 C285 H285 119.7
C284 C285 C286 121(3)
C286 C285 H285 119.7
C281 C286 C285 118(3)
C281 C286 H286 120.8
C285 C286 H286 120.8
C284 C287 C289 112(2)
C284 C287 C290 110(2)
C288 C287 C284 111(3)
C288 C287 C289 106(2)
C288 C287 C290 110(3)
C289 C287 C290 108(2)
C287 C288 H28C 109.5
C287 C288 H28D 109.5
C287 C288 H28E 109.5
H28C C288 H28D 109.5
H28C C288 H28E 109.5
H28D C288 H28E 109.5
C287 C289 H28F 109.5
C287 C289 H28G 109.5
C287 C289 H28H 109.5
H28F C289 H28G 109.5
H28F C289 H28H 109.5
H28G C289 H28H 109.5
C287 C290 H29A 109.5
C287 C290 H29B 109.5
C287 C290 H29C 109.5
H29A C290 H29B 109.5
H29A C290 H29C 109.5
H29B C290 H29C 109.5
S11 C291 H29D 109.1
S11 C291 H29E 109.1
H29D C291 H29E 107.9
C292 C291 S11 112.4(18)
C292 C291 H29D 109.1
C292 C291 H29E 109.1
C293 C292 C291 123(3)
C297 C292 C291 119(3)
C297 C292 C293 118(3)
C292 C293 H293 119.1
C294 C293 C292 122(3)
C294 C293 H293 119.1
C293 C294 H294 120.5
C295 C294 C293 119(3)
C295 C294 H294 120.5
C294 C295 C296 125(3)
C294 C295 C298 117(3)
C296 C295 C298 118(3)
C295 C296 H296 121.3
C295 C296 C297 117(3)
C297 C296 H296 121.3
C292 C297 C296 118(3)
C292 C297 H297 121.1
C296 C297 H297 121.1
C299 C298 C295 107(3)
C299 C298 C300 112(3)
C299 C298 C301 109(3)
C300 C298 C295 110(3)
C300 C298 C301 107(3)
C301 C298 C295 112(3)
C298 C299 H29F 109.5
C298 C299 H29G 109.5
C298 C299 H29H 109.5
H29F C299 H29G 109.5
H29F C299 H29H 109.5
H29G C299 H29H 109.5
C298 C300 H30A 109.5
C298 C300 H30B 109.5
C298 C300 H30C 109.5
H30A C300 H30B 109.5
H30A C300 H30C 109.5
H30B C300 H30C 109.5
C298 C301 H30D 109.5
C298 C301 H30E 109.5
C298 C301 H30F 109.5
H30D C301 H30E 109.5
H30D C301 H30F 109.5
H30E C301 H30F 109.5
S12 C302 H30G 109.3
S12 C302 H30H 109.3
H30G C302 H30H 108.0
C303 C302 S12 111.6(19)
C303 C302 H30G 109.3
C303 C302 H30H 109.3
C304 C303 C302 123(3)
C304 C303 C308 115(3)
C308 C303 C302 122(3)
C303 C304 H304 116.1
C303 C304 C305 128(3)
C305 C304 H304 116.1
C304 C305 H305 120.7
C304 C305 C306 119(3)
C306 C305 H305 120.7
C307 C306 C305 108(3)
C307 C306 C309 130(4)
C309 C306 C305 121(3)
C306 C307 H307 116.7
C308 C307 C306 127(3)
C308 C307 H307 116.7
C303 C308 H308 118.2
C307 C308 C303 124(3)
C307 C308 H308 118.2
C310 C309 C306 117(4)
C310 C309 C311 118(4)
C310 C309 C312 110(4)
C311 C309 C306 102(4)
C312 C309 C306 108(4)
C312 C309 C311 100(4)
C309 C310 H31A 109.5
C309 C310 H31B 109.5
C309 C310 H31C 109.5
H31A C310 H31B 109.5
H31A C310 H31C 109.5
H31B C310 H31C 109.5
C309 C311 H31D 109.5
C309 C311 H31E 109.5
C309 C311 H31F 109.5
H31D C311 H31E 109.5
H31D C311 H31F 109.5
H31E C311 H31F 109.5
C309 C312 H31G 109.5
C309 C312 H31H 109.5
C309 C312 H31I 109.5
H31G C312 H31H 109.5
H31G C312 H31I 109.5
H31H C312 H31I 109.5
S13 C313 H31J 108.8
S13 C313 H31K 108.8
H31J C313 H31K 107.7
C314 C313 S13 113.7(19)
C314 C313 H31J 108.8
C314 C313 H31K 108.8
C313 C314 C315 123(2)
C319 C314 C313 123(3)
C319 C314 C315 113(3)
C314 C315 H315 119.7
C314 C315 C316 121(3)
C316 C315 H315 119.7
C315 C316 H316 118.7
C317 C316 C315 123(4)
C317 C316 H316 118.7
C316 C317 C318 118(4)
C316 C317 C320 123(3)
C318 C317 C320 119(3)
C317 C318 H318 120.4
C317 C318 C319 119(3)
C319 C318 H318 120.4
C314 C319 C318 126(3)
C314 C319 H319 116.8
C318 C319 H319 116.8
C317 C320 C321 107(3)
C317 C320 C323 106(3)
C322 C320 C317 111(3)
C322 C320 C321 111(3)
C322 C320 C323 111(3)
C323 C320 C321 110(3)
C320 C321 H32A 109.5
C320 C321 H32B 109.5
C320 C321 H32C 109.5
H32A C321 H32B 109.5
H32A C321 H32C 109.5
H32B C321 H32C 109.5
C320 C322 H32D 109.5
C320 C322 H32E 109.5
C320 C322 H32F 109.5
H32D C322 H32E 109.5
H32D C322 H32F 109.5
H32E C322 H32F 109.5
C320 C323 H32G 109.5
C320 C323 H32H 109.5
C320 C323 H32I 109.5
H32G C323 H32H 109.5
H32G C323 H32I 109.5
H32H C323 H32I 109.5
S14 C324 H32J 109.4
S14 C324 H32K 109.4
H32J C324 H32K 108.0
C325 C324 S14 111(2)
C325 C324 H32J 109.4
C325 C324 H32K 109.4
C326 C325 C324 122(3)
C326 C325 C330 118(3)
C330 C325 C324 119(3)
C325 C326 H326 117.4
C325 C326 C327 125(3)
C327 C326 H326 117.4
C326 C327 H327 121.8
C328 C327 C326 116(3)
C328 C327 H327 121.8
C327 C328 C331 124(3)
C329 C328 C327 120(3)
C329 C328 C331 116(3)
C328 C329 H329 120.3
C328 C329 C330 119(3)
C330 C329 H329 120.3
C325 C330 C329 120(3)
C325 C330 H330 119.9
C329 C330 H330 119.9
C328 C331 C333 108(3)
C332 C331 C328 104(3)
C332 C331 C333 108(3)
C334 C331 C328 120(4)
C334 C331 C332 105(4)
C334 C331 C333 112(3)
C331 C332 H33A 109.5
C331 C332 H33B 109.5
C331 C332 H33C 109.5
H33A C332 H33B 109.5
H33A C332 H33C 109.5
H33B C332 H33C 109.5
C331 C333 H33D 109.5
C331 C333 H33E 109.5
C331 C333 H33F 109.5
H33D C333 H33E 109.5
H33D C333 H33F 109.5
H33E C333 H33F 109.5
C331 C334 H33G 109.5
C331 C334 H33H 109.5
C331 C334 H33I 109.5
H33G C334 H33H 109.5
H33G C334 H33I 109.5
H33H C334 H33I 109.5
S15 C335 H33J 109.5
S15 C335 H33K 109.5
H33J C335 H33K 108.1
C336 C335 S15 110.9(19)
C336 C335 H33J 109.5
C336 C335 H33K 109.5
C337 C336 C335 131(3)
C337 C336 C341 111(3)
C341 C336 C335 118(3)
C336 C337 H337 117.5
C336 C337 C338 125(3)
C338 C337 H337 117.5
C337 C338 H338 118.4
C339 C338 C337 123(4)
C339 C338 H338 118.4
C338 C339 C340 114(3)
C338 C339 C342 127(3)
C340 C339 C342 118(3)
C339 C340 H340 117.6
C339 C340 C341 125(3)
C341 C340 H340 117.6
C336 C341 H341 119.5
C340 C341 C336 121(3)
C340 C341 H341 119.5
C339 C342 C344 108(3)
C339 C342 C345 107(3)
C343 C342 C339 110(3)
C343 C342 C344 112(4)
C343 C342 C345 108(4)
C344 C342 C345 112(3)
C342 C343 H34A 109.5
C342 C343 H34B 109.5
C342 C343 H34C 109.5
H34A C343 H34B 109.5
H34A C343 H34C 109.5
H34B C343 H34C 109.5
C342 C344 H34D 109.5
C342 C344 H34E 109.5
C342 C344 H34F 109.5
H34D C344 H34E 109.5
H34D C344 H34F 109.5
H34E C344 H34F 109.5
C342 C345 H34G 109.5
C342 C345 H34H 109.5
C342 C345 H34I 109.5
H34G C345 H34H 109.5
H34G C345 H34I 109.5
H34H C345 H34I 109.5
S16 C346 H34J 109.1
S16 C346 H34K 109.1
H34J C346 H34K 107.9
C347 C346 S16 112(2)
C347 C346 H34J 109.1
C347 C346 H34K 109.1
C348 C347 C346 121(3)
C348 C347 C352 117(3)
C352 C347 C346 121(3)
C347 C348 H348 119.3
C347 C348 C349 121(4)
C349 C348 H348 119.3
C348 C349 H349 117.2
C348 C349 C350 126(4)
C350 C349 H349 117.2
C349 C350 C351 112(4)
C349 C350 C353 126(4)
C351 C350 C353 122(4)
C350 C351 H351 116.0
C352 C351 C350 128(4)
C352 C351 H351 116.0
C347 C352 H352 122.3
C351 C352 C347 115(3)
C351 C352 H352 122.3
C350 C353 C355 106(3)
C350 C353 C356 113(3)
C354 C353 C350 111(4)
C354 C353 C355 110(4)
C354 C353 C356 103(4)
C356 C353 C355 114(3)
C353 C354 H35A 109.5
C353 C354 H35B 109.5
C353 C354 H35C 109.5
H35A C354 H35B 109.5
H35A C354 H35C 109.5
H35B C354 H35C 109.5
C353 C355 H35D 109.5
C353 C355 H35E 109.5
C353 C355 H35F 109.5
H35D C355 H35E 109.5
H35D C355 H35F 109.5
H35E C355 H35F 109.5
C353 C356 H35G 109.5
C353 C356 H35H 109.5
C353 C356 H35I 109.5
H35G C356 H35H 109.5
H35G C356 H35I 109.5
H35H C356 H35I 109.5
S17 C357 H35J 107.7
S17 C357 H35K 107.7
H35J C357 H35K 107.1
C358 C357 S17 119(3)
C358 C357 H35J 107.7
C358 C357 H35K 107.7
C359 C358 C357 127(3)
C359 C358 C363 123(4)
C363 C358 C357 110(3)
C358 C359 H359 119.9
C358 C359 C360 120(4)
C360 C359 H359 119.9
C359 C360 H360 120.7
C359 C360 C361 119(4)
C361 C360 H360 120.7
C360 C361 C364 116(4)
C362 C361 C360 119(4)
C362 C361 C364 125(4)
C361 C362 H362 116.0
C361 C362 C363 128(5)
C363 C362 H362 116.0
C358 C363 H363 124.4
C362 C363 C358 111(4)
C362 C363 H363 124.4
C361 C364 C365 106(4)
C366 C364 C361 106(4)
C366 C364 C365 112(4)
C367 C364 C361 114(4)
C367 C364 C365 116(4)
C367 C364 C366 104(4)
C364 C365 H36A 109.5
C364 C365 H36B 109.5
C364 C365 H36C 109.5
H36A C365 H36B 109.5
H36A C365 H36C 109.5
H36B C365 H36C 109.5
C364 C366 H36D 109.5
C364 C366 H36E 109.5
C364 C366 H36F 109.5
H36D C366 H36E 109.5
H36D C366 H36F 109.5
H36E C366 H36F 109.5
C364 C367 H36G 109.5
C364 C367 H36H 109.5
C364 C367 H36I 109.5
H36G C367 H36H 109.5
H36G C367 H36I 109.5
H36H C367 H36I 109.5
S18 C368 H36J 109.9
S18 C368 H36K 109.9
H36J C368 H36K 108.3
C369 C368 S18 109(2)
C369 C368 H36J 109.9
C369 C368 H36K 109.9
C370 C369 C368 125(3)
C370 C369 C374 119(3)
C374 C369 C368 116(3)
C369 C370 H370 117.9
C369 C370 C371 124(4)
C371 C370 H370 117.9
C370 C371 H371 122.5
C370 C371 C372 115(4)
C372 C371 H371 122.5
C371 C372 C375 114(4)
C373 C372 C371 125(5)
C373 C372 C375 121(4)
C372 C373 H373 120.8
C372 C373 C374 118(4)
C374 C373 H373 120.8
C369 C374 C373 119(3)
C369 C374 H374 120.7
C373 C374 H374 120.7
C376 C375 C372 109(5)
C377 C375 C372 113(5)
C377 C375 C376 103(6)
C377 C375 C378 127(5)
C378 C375 C372 102(5)
C378 C375 C376 100(5)
C375 C376 H37A 109.5
C375 C376 H37B 109.5
C375 C376 H37C 109.5
H37A C376 H37B 109.5
H37A C376 H37C 109.5
H37B C376 H37C 109.5
C375 C377 H37D 109.5
C375 C377 H37E 109.5
C375 C377 H37F 109.5
H37D C377 H37E 109.5
H37D C377 H37F 109.5
H37E C377 H37F 109.5
C375 C378 H37G 109.5
C375 C378 H37H 109.5
C375 C378 H37I 109.5
H37G C378 H37H 109.5
H37G C378 H37I 109.5
H37H C378 H37I 109.5
S19 C379 H37J 108.7
S19 C379 H37K 108.7
H37J C379 H37K 107.6
C380 C379 S19 114.1(17)
C380 C379 H37J 108.7
C380 C379 H37K 108.7
C381 C380 C379 116(2)
C385 C380 C379 121(3)
C385 C380 C381 122(3)
C380 C381 H381 121.3
C382 C381 C380 117(3)
C382 C381 H381 121.3
C381 C382 H382 118.3
C383 C382 C381 123(4)
C383 C382 H382 118.3
C382 C383 C386 129(4)
C384 C383 C382 119(4)
C384 C383 C386 112(3)
C383 C384 H384 118.6
C383 C384 C385 123(4)
C385 C384 H384 118.6
C380 C385 C384 115(3)
C380 C385 H385 122.6
C384 C385 H385 122.6
C387 C386 C383 108(4)
C387 C386 C388 122(5)
C387 C386 C389 107(4)
C388 C386 C383 103(4)
C388 C386 C389 99(4)
C389 C386 C383 119(4)
C386 C387 H38A 109.5
C386 C387 H38B 109.5
C386 C387 H38C 109.5
H38A C387 H38B 109.5
H38A C387 H38C 109.5
H38B C387 H38C 109.5
C386 C388 H38D 109.5
C386 C388 H38E 109.5
C386 C388 H38F 109.5
H38D C388 H38E 109.5
H38D C388 H38F 109.5
H38E C388 H38F 109.5
C386 C389 H38G 109.5
C386 C389 H38H 109.5
C386 C389 H38I 109.5
H38G C389 H38H 109.5
H38G C389 H38I 109.5
H38H C389 H38I 109.5
S20 C390 H39A 109.0
S20 C390 H39B 109.0
H39A C390 H39B 107.8
C391 C390 S20 113(2)
C391 C390 H39A 109.0
C391 C390 H39B 109.0
C392 C391 C390 123(3)
C396 C391 C390 115(3)
C396 C391 C392 122(3)
C391 C392 H392 122.3
C393 C392 C391 115(4)
C393 C392 H392 122.3
C392 C393 H393 117.9
C394 C393 C392 124(4)
C394 C393 H393 117.9
C393 C394 C397 116(3)
C395 C394 C393 121(4)
C395 C394 C397 122(3)
C394 C395 H395 120.2
C394 C395 C396 120(4)
C396 C395 H395 120.2
C391 C396 C395 117(3)
C391 C396 H396 121.5
C395 C396 H396 121.5
C398 C397 C394 109.2(17)
C399 C397 C394 110(4)
C399 C397 C398 109.0(17)
C400 C397 C394 109.7(17)
C400 C397 C398 109.2(17)
C400 C397 C399 109.8(17)
C397 C398 H39C 109.5
C397 C398 H39D 109.5
C397 C398 H39E 109.5
H39C C398 H39D 109.5
H39C C398 H39E 109.5
H39D C398 H39E 109.5
C397 C399 H39F 109.5
C397 C399 H39G 109.5
C397 C399 H39H 109.5
H39F C399 H39G 109.5
H39F C399 H39H 109.5
H39G C399 H39H 109.5
C397 C400 H40A 109.5
C397 C400 H40B 109.5
C397 C400 H40C 109.5
H40A C400 H40B 109.5
H40A C400 H40C 109.5
H40B C400 H40C 109.5
S21 C401 H40D 109.3
S21 C401 H40E 109.3
H40D C401 H40E 108.0
C402 C401 S21 112(2)
C402 C401 H40D 109.3
C402 C401 H40E 109.3
C407 C402 C401 122.6(19)
C407 C402 C403 120.0
C403 C402 C401 117.3(19)
C402 C407 H407 120.0
C406 C407 C402 120.0
C406 C407 H407 120.0
C407 C406 H406 120.0
C407 C406 C405 120.0
C405 C406 H406 120.0
C406 C405 C404 120.0
C406 C405 C408 116.2(18)
C404 C405 C408 123.6(18)
C405 C404 H404 120.0
C403 C404 C405 120.0
C403 C404 H404 120.0
C402 C403 H403 120.0
C404 C403 C402 120.0
C404 C403 H403 120.0
C405 C408 C410 109.0(16)
C409 C408 C405 110.1(16)
C409 C408 C410 108.4(16)
C411 C408 C405 109.5(16)
C411 C408 C409 110.0(16)
C411 C408 C410 109.8(16)
C408 C409 H40F 109.5
C408 C409 H40G 109.5
C408 C409 H40H 109.5
H40F C409 H40G 109.5
H40F C409 H40H 109.5
H40G C409 H40H 109.5
C408 C410 H41A 109.5
C408 C410 H41B 109.5
C408 C410 H41C 109.5
H41A C410 H41B 109.5
H41A C410 H41C 109.5
H41B C410 H41C 109.5
C408 C411 H41D 109.5
C408 C411 H41E 109.5
C408 C411 H41F 109.5
H41D C411 H41E 109.5
H41D C411 H41F 109.5
H41E C411 H41F 109.5
S22 C412 H41G 109.8
S22 C412 H41H 109.8
H41G C412 H41H 108.2
C413 C412 S22 109(3)
C413 C412 H41G 109.8
C413 C412 H41H 109.8
C414 C413 C412 117(3)
C414 C413 C418 120(4)
C418 C413 C412 122(3)
C413 C414 H414 117.4
C413 C414 C415 125(4)
C415 C414 H414 117.4
C414 C415 H415 123.5
C414 C415 C416 113(4)
C416 C415 H415 123.5
C415 C416 C419 111(4)
C417 C416 C415 123(5)
C417 C416 C419 125(4)
C416 C417 H417 122.1
C418 C417 C416 116(5)
C418 C417 H417 122.1
C413 C418 C417 122(4)
C413 C418 H418 118.9
C417 C418 H418 118.9
C420 C419 C416 94(5)
C420 C419 C421 127(6)
C420 C419 C422 107(5)
C421 C419 C416 113(5)
C421 C419 C422 114(5)
C422 C419 C416 97(4)
C419 C420 H42A 109.5
C419 C420 H42B 109.5
C419 C420 H42C 109.5
H42A C420 H42B 109.5
H42A C420 H42C 109.5
H42B C420 H42C 109.5
C419 C421 H42D 109.5
C419 C421 H42E 109.5
C419 C421 H42F 109.5
H42D C421 H42E 109.5
H42D C421 H42F 109.5
H42E C421 H42F 109.5
C419 C422 H42G 109.5
C419 C422 H42H 109.5
C419 C422 H42I 109.5
H42G C422 H42H 109.5
H42G C422 H42I 109.5
H42H C422 H42I 109.5
S23 C423 H42J 107.5
S23 C423 H42K 107.5
H42J C423 H42K 107.0
C424 C423 S23 119(2)
C424 C423 H42J 107.5
C424 C423 H42K 107.5
C425 C424 C423 118(3)
C425 C424 C429 120(3)
C429 C424 C423 121(3)
C424 C425 H425 120.8
C424 C425 C426 118(3)
C426 C425 H425 120.8
C425 C426 H426 120.3
C427 C426 C425 119(4)
C427 C426 H426 120.3
C426 C427 C428 126(4)
C426 C427 C430 112(4)
C428 C427 C430 121(4)
C427 C428 H428 123.3
C429 C428 C427 113(3)
C429 C428 H428 123.3
C424 C429 H429 118.7
C428 C429 C424 123(3)
C428 C429 H429 118.7
C431 C430 C427 111(5)
C431 C430 C432 113(5)
C431 C430 C433 98(5)
C432 C430 C427 107(4)
C432 C430 C433 116(5)
C433 C430 C427 112(5)
C430 C431 H43C 109.5
C430 C431 H43D 109.5
C430 C431 H43E 109.5
H43C C431 H43D 109.5
H43C C431 H43E 109.5
H43D C431 H43E 109.5
C430 C432 H43F 109.5
C430 C432 H43G 109.5
C430 C432 H43H 109.5
H43F C432 H43G 109.5
H43F C432 H43H 109.5
H43G C432 H43H 109.5
C430 C433 H43I 109.5
C430 C433 H43J 109.5
C430 C433 H43K 109.5
H43I C433 H43J 109.5
H43I C433 H43K 109.5
H43J C433 H43K 109.5
S24 C434 H43L 109.3
S24 C434 H43M 109.3
H43L C434 H43M 108.0
C435 C434 S24 111.4(18)
C435 C434 H43L 109.3
C435 C434 H43M 109.3
C436 C435 C434 124(3)
C436 C435 C440 116(3)
C440 C435 C434 120(3)
C435 C436 H436 116.7
C435 C436 C437 127(3)
C437 C436 H436 116.7
C436 C437 H437 122.1
C438 C437 C436 116(4)
C438 C437 H437 122.1
C437 C438 C439 116(4)
C437 C438 C441 118(4)
C439 C438 C441 125(4)
C438 C439 H439 118.0
C440 C439 C438 124(4)
C440 C439 H439 118.0
C435 C440 H440 119.7
C439 C440 C435 121(3)
C439 C440 H440 119.7
C438 C441 C442 114(5)
C438 C441 C444 104(4)
C442 C441 C444 92(5)
C443 C441 C438 117(5)
C443 C441 C442 111(5)
C443 C441 C444 117(5)
C441 C442 H44C 109.5
C441 C442 H44D 109.5
C441 C442 H44E 109.5
H44C C442 H44D 109.5
H44C C442 H44E 109.5
H44D C442 H44E 109.5
C441 C443 H44F 109.5
C441 C443 H44G 109.5
C441 C443 H44H 109.5
H44F C443 H44G 109.5
H44F C443 H44H 109.5
H44G C443 H44H 109.5
C441 C444 H44I 109.5
C441 C444 H44J 109.5
C441 C444 H44K 109.5
H44I C444 H44J 109.5
H44I C444 H44K 109.5
H44J C444 H44K 109.5
S25 C445 H44L 109.7
S25 C445 H44M 109.7
H44L C445 H44M 108.2
C446 C445 S25 110(3)
C446 C445 H44L 109.7
C446 C445 H44M 109.7
C447 C446 C445 127(4)
C447 C446 C451 115(4)
C451 C446 C445 115(3)
C446 C447 H447 120.7
C446 C447 C448 119(4)
C448 C447 H447 120.7
C447 C448 H448 117.9
C449 C448 C447 124(4)
C449 C448 H448 117.9
C448 C449 C450 113(4)
C448 C449 C452 116(3)
C450 C449 C452 131(3)
C449 C450 H450 117.4
C451 C450 C449 125(4)
C451 C450 H450 117.4
C446 C451 H451 120.6
C450 C451 C446 119(4)
C450 C451 H451 120.6
C449 C452 C455 109.2(16)
C453 C452 C449 109.2(15)
C453 C452 C455 109.1(16)
C454 C452 C449 109.9(16)
C454 C452 C453 110.7(16)
C454 C452 C455 108.7(16)
C452 C453 H45C 109.5
C452 C453 H45D 109.5
C452 C453 H45E 109.5
H45C C453 H45D 109.5
H45C C453 H45E 109.5
H45D C453 H45E 109.5
C452 C454 H45F 109.5
C452 C454 H45G 109.5
C452 C454 H45H 109.5
H45F C454 H45G 109.5
H45F C454 H45H 109.5
H45G C454 H45H 109.5
C452 C455 H45I 109.5
C452 C455 H45J 109.5
C452 C455 H45K 109.5
H45I C455 H45J 109.5
H45I C455 H45K 109.5
H45J C455 H45K 109.5
S26 C456 H45L 109.1
S26 C456 H45M 109.1
H45L C456 H45M 107.8
C457 C456 S26 113(2)
C457 C456 H45L 109.1
C457 C456 H45M 109.1
C458 C457 C456 117(3)
C458 C457 C462 120(3)
C462 C457 C456 123(3)
C457 C458 H458 120.9
C457 C458 C459 118(4)
C459 C458 H458 120.9
C458 C459 H459 118.5
C460 C459 C458 123(4)
C460 C459 H459 118.5
C459 C460 C463 128(5)
C461 C460 C459 116(4)
C461 C460 C463 116(4)
C460 C461 H461 117.7
C460 C461 C462 125(4)
C462 C461 H461 117.7
C457 C462 C461 117(3)
C457 C462 H462 121.3
C461 C462 H462 121.3
C460 C463 C465 109(4)
C464 C463 C460 103(5)
C464 C463 C465 93(4)
C466 C463 C460 106(5)
C466 C463 C464 114(5)
C466 C463 C465 129(5)
C463 C464 H46C 109.5
C463 C464 H46D 109.5
C463 C464 H46E 109.5
H46C C464 H46D 109.5
H46C C464 H46E 109.5
H46D C464 H46E 109.5
C463 C465 H46F 109.5
C463 C465 H46G 109.5
C463 C465 H46H 109.5
H46F C465 H46G 109.5
H46F C465 H46H 109.5
H46G C465 H46H 109.5
C463 C466 H46I 109.5
C463 C466 H46J 109.5
C463 C466 H46K 109.5
H46I C466 H46J 109.5
H46I C466 H46K 109.5
H46J C466 H46K 109.5
S27 C467 H46L 109.6
S27 C467 H46M 109.6
H46L C467 H46M 108.1
C468 C467 S27 110.2(18)
C468 C467 H46L 109.6
C468 C467 H46M 109.6
C469 C468 C467 124(3)
C473 C468 C467 116(3)
C473 C468 C469 120(3)
C468 C469 H469 121.8
C468 C469 C470 116(3)
C470 C469 H469 121.8
C469 C470 H470 119.5
C471 C470 C469 121(4)
C471 C470 H470 119.5
C470 C471 C472 125(4)
C470 C471 C474 115(4)
C472 C471 C474 119(3)
C471 C472 H472 121.9
C471 C472 C473 116(3)
C473 C472 H472 121.9
C468 C473 C472 121(3)
C468 C473 H473 119.6
C472 C473 H473 119.6
C471 C474 C476 118(4)
C475 C474 C471 103(4)
C475 C474 C476 109.2(18)
C475 C474 C477 109.5(19)
C477 C474 C471 108.4(18)
C477 C474 C476 108.3(18)
C474 C475 H47C 109.5
C474 C475 H47D 109.5
C474 C475 H47E 109.5
H47C C475 H47D 109.5
H47C C475 H47E 109.5
H47D C475 H47E 109.5
C474 C476 H47F 109.5
C474 C476 H47G 109.5
C474 C476 H47H 109.5
H47F C476 H47G 109.5
H47F C476 H47H 109.5
H47G C476 H47H 109.5
C474 C477 H47I 109.5
C474 C477 H47J 109.5
C474 C477 H47K 109.5
H47I C477 H47J 109.5
H47I C477 H47K 109.5
H47J C477 H47K 109.5
S28 C478 H47L 108.7
S28 C478 H47M 108.7
H47L C478 H47M 107.6
C479 C478 S28 114(2)
C479 C478 H47L 108.7
C479 C478 H47M 108.7
C480 C479 C478 122(3)
C484 C479 C478 119(3)
C484 C479 C480 118(3)
C479 C480 H480 119.2
C479 C480 C481 122(4)
C481 C480 H480 119.2
C480 C481 H481 120.4
C482 C481 C480 119(4)
C482 C481 H481 120.4
C481 C482 C483 120(3)
C481 C482 C485 126(3)
C483 C482 C485 114(3)
C482 C483 H483 117.3
C482 C483 C484 125(3)
C484 C483 H483 117.3
C479 C484 H484 122.3
C483 C484 C479 115(3)
C483 C484 H484 122.3
C486 C485 C482 111(3)
C486 C485 C487 110.8(18)
C487 C485 C482 106(3)
C488 C485 C482 109(3)
C488 C485 C486 110.9(17)
C488 C485 C487 110.0(18)
C485 C486 H48C 109.5
C485 C486 H48D 109.5
C485 C486 H48E 109.5
H48C C486 H48D 109.5
H48C C486 H48E 109.5
H48D C486 H48E 109.5
C485 C487 H48F 109.5
C485 C487 H48G 109.5
C485 C487 H48H 109.5
H48F C487 H48G 109.5
H48F C487 H48H 109.5
H48G C487 H48H 109.5
C485 C488 H48I 109.5
C485 C488 H48J 109.5
C485 C488 H48K 109.5
H48I C488 H48J 109.5
H48I C488 H48K 109.5
H48J C488 H48K 109.5
S29 C489 H48L 108.5
S29 C489 H48M 108.5
H48L C489 H48M 107.5
C490 C489 S29 115.2(19)
C490 C489 H48L 108.5
C490 C489 H48M 108.5
C491 C490 C489 118(3)
C495 C490 C489 125(3)
C495 C490 C491 117(3)
C490 C491 H491 118.6
C490 C491 C492 123(4)
C492 C491 H491 118.6
C491 C492 H492 122.7
C493 C492 C491 115(4)
C493 C492 H492 122.7
C492 C493 C496 121(4)
C494 C493 C492 122(4)
C494 C493 C496 117(4)
C493 C494 H494 119.8
C493 C494 C495 120(4)
C495 C494 H494 119.8
C490 C495 C494 122(4)
C490 C495 H495 118.9
C494 C495 H495 118.9
C497 C496 C493 102(4)
C498 C496 C493 112(5)
C498 C496 C497 109.8(19)
C499 C496 C493 113(4)
C499 C496 C497 109.3(18)
C499 C496 C498 110.0(19)
C496 C497 H49A 109.5
C496 C497 H49B 109.5
C496 C497 H49C 109.5
H49A C497 H49B 109.5
H49A C497 H49C 109.5
H49B C497 H49C 109.5
C496 C498 H49D 109.5
C496 C498 H49E 109.5
C496 C498 H49F 109.5
H49D C498 H49E 109.5
H49D C498 H49F 109.5
H49E C498 H49F 109.5
C496 C499 H49G 109.5
C496 C499 H49H 109.5
C496 C499 H49I 109.5
H49G C499 H49H 109.5
H49G C499 H49I 109.5
H49H C499 H49I 109.5
S30 C500 H50A 109.0
S30 C500 H50B 109.0
H50A C500 H50B 107.8
C501 C500 S30 113(3)
C501 C500 H50A 109.0
C501 C500 H50B 109.0
C502 C501 C500 121(4)
C506 C501 C500 120(4)
C506 C501 C502 118(3)
C501 C502 H502 117.7
C503 C502 C501 125(4)
C503 C502 H502 117.7
C502 C503 H503 119.5
C502 C503 C504 121(4)
C504 C503 H503 119.5
C503 C504 C507 124(4)
C505 C504 C503 110(4)
C505 C504 C507 121(4)
C504 C505 H505 118.7
C504 C505 C506 123(5)
C506 C505 H505 118.7
C501 C506 C505 116(4)
C501 C506 H506 121.8
C505 C506 H506 121.8
C504 C507 C510 109.0(16)
C508 C507 C504 110.3(16)
C508 C507 C509 109.2(16)
C508 C507 C510 109.2(16)
C509 C507 C504 109.2(16)
C509 C507 C510 110.0(16)
C507 C508 H50C 109.5
C507 C508 H50D 109.5
C507 C508 H50E 109.5
H50C C508 H50D 109.5
H50C C508 H50E 109.5
H50D C508 H50E 109.5
C507 C509 H50F 109.5
C507 C509 H50G 109.5
C507 C509 H50H 109.5
H50F C509 H50G 109.5
H50F C509 H50H 109.5
H50G C509 H50H 109.5
C507 C510 H51A 109.5
C507 C510 H51B 109.5
C507 C510 H51C 109.5
H51A C510 H51B 109.5
H51A C510 H51C 109.5
H51B C510 H51C 109.5
S31 C511 H51D 109.2
S31 C511 H51E 109.2
H51D C511 H51E 107.9
C512 C511 S31 112(3)
C512 C511 H51D 109.2
C512 C511 H51E 109.2
C513 C512 C511 116(3)
C517 C512 C511 132(3)
C517 C512 C513 112(3)
C512 C513 H513 119.5
C512 C513 C514 121(3)
C514 C513 H513 119.5
C513 C514 H514 116.9
C515 C514 C513 126(3)
C515 C514 H514 116.9
C514 C515 C516 116(3)
C514 C515 C518 119(2)
C516 C515 C518 126(3)
C515 C516 H516 120.9
C515 C516 C517 118(3)
C517 C516 H516 120.9
C512 C517 C516 126(3)
C512 C517 H517 116.8
C516 C517 H517 116.8
C515 C518 C521 108.7(15)
C519 C518 C515 111.2(16)
C519 C518 C520 110.5(16)
C519 C518 C521 109.2(16)
C520 C518 C515 110.0(15)
C520 C518 C521 107.0(15)
C518 C519 H51F 109.5
C518 C519 H51G 109.5
C518 C519 H51H 109.5
H51F C519 H51G 109.5
H51F C519 H51H 109.5
H51G C519 H51H 109.5
C518 C520 H52A 109.5
C518 C520 H52B 109.5
C518 C520 H52C 109.5
H52A C520 H52B 109.5
H52A C520 H52C 109.5
H52B C520 H52C 109.5
C518 C521 H52D 109.5
C518 C521 H52E 109.5
C518 C521 H52F 109.5
H52D C521 H52E 109.5
H52D C521 H52F 109.5
H52E C521 H52F 109.5
S32 C522 H52G 108.9
S32 C522 H52H 108.9
H52G C522 H52H 107.7
C523 C522 S32 113.2(17)
C523 C522 H52G 108.9
C523 C522 H52H 108.9
C524 C523 C522 122(3)
C528 C523 C522 118(3)
C528 C523 C524 121(3)
C523 C524 H524 118.5
C525 C524 C523 123(3)
C525 C524 H524 118.5
C524 C525 H525 119.9
C524 C525 C526 120(4)
C526 C525 H525 119.9
C525 C526 C529 128(3)
C527 C526 C525 117(3)
C527 C526 C529 114(3)
C526 C527 H527 121.2
C526 C527 C528 118(3)
C528 C527 H527 121.2
C523 C528 C527 121(3)
C523 C528 H528 119.5
C527 C528 H528 119.5
C530 C529 C526 109.0(15)
C530 C529 C531 110.1(16)
C530 C529 C532 110.8(16)
C531 C529 C526 108.6(15)
C532 C529 C526 109.1(16)
C532 C529 C531 109.2(16)
C529 C530 H53A 109.5
C529 C530 H53B 109.5
C529 C530 H53C 109.5
H53A C530 H53B 109.5
H53A C530 H53C 109.5
H53B C530 H53C 109.5
C529 C531 H53D 109.5
C529 C531 H53E 109.5
C529 C531 H53F 109.5
H53D C531 H53E 109.5
H53D C531 H53F 109.5
H53E C531 H53F 109.5
C529 C532 H53G 109.5
C529 C532 H53H 109.5
C529 C532 H53I 109.5
H53G C532 H53H 109.5
H53G C532 H53I 109.5
H53H C532 H53I 109.5
S33 C533 H53J 107.2
S33 C533 H53K 107.2
H53J C533 H53K 106.9
C534 C533 S33 120(2)
C534 C533 H53J 107.2
C534 C533 H53K 107.2
C536 C537 C538 120.0
C536 C537 C540 111(2)
C538 C537 C540 129(2)
C537 C536 H536 120.0
C535 C536 C537 120.0
C535 C536 H536 120.0
C536 C535 H535 120.0
C534 C535 C536 120.0
C534 C535 H535 120.0
C535 C534 C533 120.1(11)
C535 C534 C539 120.0
C539 C534 C533 119.9(11)
C534 C539 H539 120.0
C538 C539 C534 120.0
C538 C539 H539 120.0
C537 C538 H538 120.0
C539 C538 C537 120.0
C539 C538 H538 120.0
C541 C540 C537 109.8(15)
C541 C540 C542 110.2(15)
C541 C540 C543 109.3(16)
C542 C540 C537 109.8(15)
C543 C540 C537 108.6(15)
C543 C540 C542 109.2(16)
C540 C541 H54A 109.5
C540 C541 H54B 109.5
C540 C541 H54C 109.5
H54A C541 H54B 109.5
H54A C541 H54C 109.5
H54B C541 H54C 109.5
C540 C542 H54D 109.5
C540 C542 H54E 109.5
C540 C542 H54F 109.5
H54D C542 H54E 109.5
H54D C542 H54F 109.5
H54E C542 H54F 109.5
C540 C543 H54G 109.5
C540 C543 H54H 109.5
C540 C543 H54I 109.5
H54G C543 H54H 109.5
H54G C543 H54I 109.5
H54H C543 H54I 109.5
S34 C544 H54J 108.1
S34 C544 H54K 108.1
H54J C544 H54K 107.3
C545 C544 S34 117(2)
C545 C544 H54J 108.1
C545 C544 H54K 108.1
C544 C545 C546 119(3)
C550 C545 C544 120(3)
C550 C545 C546 121(3)
C545 C546 H546 119.8
C547 C546 C545 120(3)
C547 C546 H546 119.8
C546 C547 H547 117.4
C548 C547 C546 125(4)
C548 C547 H547 117.4
C547 C548 C551 123(3)
C549 C548 C547 113(3)
C549 C548 C551 123(3)
C548 C549 H549 116.7
C548 C549 C550 127(4)
C550 C549 H549 116.7
C545 C550 C549 113(3)
C545 C550 H550 123.6
C549 C550 H550 123.6
C548 C551 C552 107.7(15)
C553 C551 C548 110.3(15)
C553 C551 C552 109.8(16)
C553 C551 C554 111.5(16)
C554 C551 C548 108.9(15)
C554 C551 C552 108.5(15)
C551 C552 H55A 109.5
C551 C552 H55B 109.5
C551 C552 H55C 109.5
H55A C552 H55B 109.5
H55A C552 H55C 109.5
H55B C552 H55C 109.5
C551 C553 H55D 109.5
C551 C553 H55E 109.5
C551 C553 H55F 109.5
H55D C553 H55E 109.5
H55D C553 H55F 109.5
H55E C553 H55F 109.5
C551 C554 H55G 109.5
C551 C554 H55H 109.5
C551 C554 H55I 109.5
H55G C554 H55H 109.5
H55G C554 H55I 109.5
H55H C554 H55I 109.5
S35 C555 H55J 109.7
S35 C555 H55K 109.7
H55J C555 H55K 108.2
C556 C555 S35 110(2)
C556 C555 H55J 109.7
C556 C555 H55K 109.7
C557 C556 C555 123(3)
C557 C556 C561 113(3)
C561 C556 C555 124(3)
C556 C557 H557 118.1
C558 C557 C556 124(4)
C558 C557 H557 118.1
C557 C558 H558 119.5
C559 C558 C557 121(4)
C559 C558 H558 119.5
C558 C559 C562 116(3)
C560 C559 C558 119(3)
C560 C559 C562 125(3)
C559 C560 H560 120.1
C559 C560 C561 120(4)
C561 C560 H560 120.1
C556 C561 H561 118.5
C560 C561 C556 123(4)
C560 C561 H561 118.5
C559 C562 C563 107.9(15)
C559 C562 C564 109.7(15)
C559 C562 C565 110.5(16)
C564 C562 C563 110.2(16)
C564 C562 C565 109.7(15)
C565 C562 C563 108.8(15)
C562 C563 H56A 109.5
C562 C563 H56B 109.5
C562 C563 H56C 109.5
H56A C563 H56B 109.5
H56A C563 H56C 109.5
H56B C563 H56C 109.5
C562 C564 H56D 109.5
C562 C564 H56E 109.5
C562 C564 H56F 109.5
H56D C564 H56E 109.5
H56D C564 H56F 109.5
H56E C564 H56F 109.5
C562 C565 H56G 109.5
C562 C565 H56H 109.5
C562 C565 H56I 109.5
H56G C565 H56H 109.5
H56G C565 H56I 109.5
H56H C565 H56I 109.5
S36 C566 H56J 108.7
S36 C566 H56K 108.7
H56J C566 H56K 107.6
C567 C566 S36 114(2)
C567 C566 H56J 108.7
C567 C566 H56K 108.7
C568 C567 C566 122(3)
C572 C567 C566 125(3)
C572 C567 C568 113(3)
C567 C568 H568 119.0
C569 C568 C567 122(3)
C569 C568 H568 119.0
C568 C569 H569 119.5
C570 C569 C568 121(4)
C570 C569 H569 119.5
C569 C570 C571 119(3)
C569 C570 C573 133(3)
C571 C570 C573 108(3)
C570 C571 H571 122.5
C570 C571 C572 115(4)
C572 C571 H571 122.5
C567 C572 C571 130(4)
C567 C572 H572 115.1
C571 C572 H572 115.1
C570 C573 C574 114(3)
C575 C573 C570 113(4)
C575 C573 C574 107.4(17)
C576 C573 C570 104(4)
C576 C573 C574 108.3(18)
C576 C573 C575 109.7(18)
C573 C574 H57A 109.5
C573 C574 H57B 109.5
C573 C574 H57C 109.5
H57A C574 H57B 109.5
H57A C574 H57C 109.5
H57B C574 H57C 109.5
C573 C575 H57D 109.5
C573 C575 H57E 109.5
C573 C575 H57F 109.5
H57D C575 H57E 109.5
H57D C575 H57F 109.5
H57E C575 H57F 109.5
C573 C576 H57G 109.5
C573 C576 H57H 109.5
C573 C576 H57I 109.5
H57G C576 H57H 109.5
H57G C576 H57I 109.5
H57H C576 H57I 109.5
S37 C577 H57J 109.1
S37 C577 H57K 109.1
H57J C577 H57K 107.9
C578 C577 S37 112(2)
C578 C577 H57J 109.1
C578 C577 H57K 109.1
C579 C578 C577 116(3)
C583 C578 C577 122(3)
C583 C578 C579 122(3)
C578 C579 H579 124.8
C578 C579 C580 110(3)
C580 C579 H579 124.8
C579 C580 H580 117.3
C581 C580 C579 125(3)
C581 C580 H580 117.3
C580 C581 C582 117(4)
C580 C581 C584 117(4)
C582 C581 C584 125(4)
C581 C582 H582 120.7
C583 C582 C581 119(4)
C583 C582 H582 120.7
C578 C583 C582 126(3)
C578 C583 H583 116.9
C582 C583 H583 116.9
C585 C584 C581 117(4)
C585 C584 C586 96(5)
C585 C584 C587 105(4)
C586 C584 C581 111(5)
C587 C584 C581 108(4)
C587 C584 C586 120(6)
C584 C585 H58A 109.5
C584 C585 H58B 109.5
C584 C585 H58C 109.5
H58A C585 H58B 109.5
H58A C585 H58C 109.5
H58B C585 H58C 109.5
C584 C586 H58D 109.5
C584 C586 H58E 109.5
C584 C586 H58F 109.5
H58D C586 H58E 109.5
H58D C586 H58F 109.5
H58E C586 H58F 109.5
C584 C587 H58G 109.5
C584 C587 H58H 109.5
C584 C587 H58I 109.5
H58G C587 H58H 109.5
H58G C587 H58I 109.5
H58H C587 H58I 109.5
S38 C588 H58J 110.7
S38 C588 H58K 110.7
H58J C588 H58K 108.8
C589 C588 S38 105(3)
C589 C588 H58J 110.7
C589 C588 H58K 110.7
C590 C589 C588 119(3)
C590 C589 C594 120.0
C594 C589 C588 121(3)
C589 C590 H590 120.0
C591 C590 C589 120.0
C591 C590 H590 120.0
C590 C591 H591 120.0
C590 C591 C592 120.0
C592 C591 H591 120.0
C591 C592 C593 120.0
C591 C592 C595 118.3(17)
C593 C592 C595 121.6(17)
C592 C593 H593 120.0
C594 C593 C592 120.0
C594 C593 H593 120.0
C589 C594 H594 120.0
C593 C594 C589 120.0
C593 C594 H594 120.0
C592 C595 C596 110.1(16)
C592 C595 C597 109.2(16)
C592 C595 C598 110.0(15)
C596 C595 C598 108.6(16)
C597 C595 C596 109.1(16)
C597 C595 C598 109.8(16)
C595 C596 H59A 109.5
C595 C596 H59B 109.5
C595 C596 H59C 109.5
H59A C596 H59B 109.5
H59A C596 H59C 109.5
H59B C596 H59C 109.5
C595 C597 H59D 109.5
C595 C597 H59E 109.5
C595 C597 H59F 109.5
H59D C597 H59E 109.5
H59D C597 H59F 109.5
H59E C597 H59F 109.5
C595 C598 H59G 109.5
C595 C598 H59H 109.5
C595 C598 H59I 109.5
H59G C598 H59H 109.5
H59G C598 H59I 109.5
H59H C598 H59I 109.5
S39 C599 H59J 108.7
S39 C599 H59K 108.7
H59J C599 H59K 107.6
C600 C599 S39 114.2(19)
C600 C599 H59J 108.7
C600 C599 H59K 108.7
C601 C600 C599 123(3)
C601 C600 C605 117(3)
C605 C600 C599 120(3)
C600 C601 H601 118.8
C600 C601 C602 122(4)
C602 C601 H601 118.8
C601 C602 H602 121.9
C603 C602 C601 116(4)
C603 C602 H602 121.9
C602 C603 C606 112(4)
C604 C603 C602 122(3)
C604 C603 C606 125(4)
C603 C604 H604 122.0
C605 C604 C603 116(4)
C605 C604 H604 122.0
C600 C605 H605 117.4
C604 C605 C600 125(3)
C604 C605 H605 117.4
C603 C606 C607 109(4)
C608 C606 C603 120(5)
C608 C606 C607 114(4)
C608 C606 C609 95(5)
C609 C606 C603 102(4)
C609 C606 C607 115(5)
C606 C607 H60A 109.5
C606 C607 H60B 109.5
C606 C607 H60C 109.5
H60A C607 H60B 109.5
H60A C607 H60C 109.5
H60B C607 H60C 109.5
C606 C608 H60D 109.5
C606 C608 H60E 109.5
C606 C608 H60F 109.5
H60D C608 H60E 109.5
H60D C608 H60F 109.5
H60E C608 H60F 109.5
C606 C609 H60G 109.5
C606 C609 H60H 109.5
C606 C609 H60I 109.5
H60G C609 H60H 109.5
H60G C609 H60I 109.5
H60H C609 H60I 109.5
S40 C610 H61A 108.4
S40 C610 H61B 108.4
H61A C610 H61B 107.4
C611 C610 S40 115.7(17)
C611 C610 H61A 108.4
C611 C610 H61B 108.4
C612 C611 C610 122(2)
C612 C611 C616 120(3)
C616 C611 C610 116(2)
C611 C612 H612 116.9
C611 C612 C613 126(3)
C613 C612 H612 116.9
C612 C613 H613 124.0
C612 C613 C614 112(3)
C614 C613 H613 124.0
C613 C614 C617 107(3)
C615 C614 C613 121(3)
C615 C614 C617 130(3)
C614 C615 H615 118.7
C616 C615 C614 123(3)
C616 C615 H615 118.7
C611 C616 H616 121.5
C615 C616 C611 117(3)
C615 C616 H616 121.5
C618 C617 C614 109(4)
C619 C617 C614 105(4)
C619 C617 C618 102(5)
C619 C617 C620 116(5)
C620 C617 C614 108(4)
C620 C617 C618 117(4)
C617 C618 H61C 109.5
C617 C618 H61D 109.5
C617 C618 H61E 109.5
H61C C618 H61D 109.5
H61C C618 H61E 109.5
H61D C618 H61E 109.5
C617 C619 H61F 109.5
C617 C619 H61G 109.5
C617 C619 H61H 109.5
H61F C619 H61G 109.5
H61F C619 H61H 109.5
H61G C619 H61H 109.5
C617 C620 H62A 109.5
C617 C620 H62B 109.5
C617 C620 H62C 109.5
H62A C620 H62B 109.5
H62A C620 H62C 109.5
H62B C620 H62C 109.5
S41 C621 H62D 108.9
S41 C621 H62E 108.9
H62D C621 H62E 107.7
C622 C621 S41 113(2)
C622 C621 H62D 108.9
C622 C621 H62E 108.9
C621 C622 C623 116(3)
C621 C622 C627 123(3)
C627 C622 C623 120(3)
C622 C623 H623 126.8
C624 C623 C622 106(4)
C624 C623 H623 126.8
C623 C624 H624 114.7
C625 C624 C623 131(4)
C625 C624 H624 114.7
C624 C625 C628 117(4)
C626 C625 C624 118(4)
C626 C625 C628 126(4)
C625 C626 H626 118.1
C625 C626 C627 124(4)
C627 C626 H626 118.1
C622 C627 H627 119.0
C626 C627 C622 122(4)
C626 C627 H627 119.0
C629 C628 C625 102(4)
C630 C628 C625 110(4)
C630 C628 C629 100(4)
C630 C628 C631 105(4)
C631 C628 C625 108(3)
C631 C628 C629 131(5)
C628 C629 H62F 109.5
C628 C629 H62G 109.5
C628 C629 H62H 109.5
H62F C629 H62G 109.5
H62F C629 H62H 109.5
H62G C629 H62H 109.5
C628 C630 H63A 109.5
C628 C630 H63B 109.5
C628 C630 H63C 109.5
H63A C630 H63B 109.5
H63A C630 H63C 109.5
H63B C630 H63C 109.5
C628 C631 H63D 109.5
C628 C631 H63E 109.5
C628 C631 H63F 109.5
H63D C631 H63E 109.5
H63D C631 H63F 109.5
H63E C631 H63F 109.5
S42 C632 H63G 107.0
S42 C632 H63H 107.0
H63G C632 H63H 106.7
C633 C632 S42 121(3)
C633 C632 H63G 107.0
C633 C632 H63H 107.0
C634 C633 C632 116(3)
C634 C633 C638 119(4)
C638 C633 C632 125(4)
C633 C634 H634 121.6
C633 C634 C635 117(4)
C635 C634 H634 121.6
C634 C635 H635 118.2
C636 C635 C634 124(4)
C636 C635 H635 118.2
C635 C636 C639 122(5)
C637 C636 C635 113(5)
C637 C636 C639 124(5)
C636 C637 H637 116.9
C636 C637 C638 126(5)
C638 C637 H637 116.9
C633 C638 C637 120(5)
C633 C638 H638 119.8
C637 C638 H638 119.8
C640 C639 C636 97(5)
C640 C639 C641 125(6)
C640 C639 C642 106(5)
C641 C639 C636 121(6)
C642 C639 C636 105(4)
C642 C639 C641 102(5)
C639 C640 H64A 109.5
C639 C640 H64B 109.5
C639 C640 H64C 109.5
H64A C640 H64B 109.5
H64A C640 H64C 109.5
H64B C640 H64C 109.5
C639 C641 H64D 109.5
C639 C641 H64E 109.5
C639 C641 H64F 109.5
H64D C641 H64E 109.5
H64D C641 H64F 109.5
H64E C641 H64F 109.5
C639 C642 H64G 109.5
C639 C642 H64H 109.5
C639 C642 H64I 109.5
H64G C642 H64H 109.5
H64G C642 H64I 109.5
H64H C642 H64I 109.5
S43 C643 H64J 110.5
S43 C643 H64K 110.5
H64J C643 H64K 108.7
C644 C643 S43 106(3)
C644 C643 H64J 110.5
C644 C643 H64K 110.5
C645 C644 C643 108(5)
C645 C644 C649 120.0
C649 C644 C643 132(5)
C644 C645 H645 120.0
C644 C645 C646 120.0
C646 C645 H645 120.0
C645 C646 H646 120.0
C647 C646 C645 120.0
C647 C646 H646 120.0
C646 C647 C648 120.0
C646 C647 C650 118(3)
C648 C647 C650 122(3)
C647 C648 H648 120.0
C647 C648 C649 120.0
C649 C648 H648 120.0
C644 C649 H649 120.0
C648 C649 C644 120.0
C648 C649 H649 120.0
C651 C650 C647 107.1(17)
C651 C650 C652 107.1(17)
C652 C650 C647 106.7(17)
C653 C650 C647 106.6(17)
C653 C650 C651 107.1(17)
C653 C650 C652 122(4)
C650 C651 H65A 109.5
C650 C651 H65B 109.5
C650 C651 H65C 109.5
H65A C651 H65B 109.5
H65A C651 H65C 109.5
H65B C651 H65C 109.5
C650 C652 H65D 109.5
C650 C652 H65E 109.5
C650 C652 H65F 109.5
H65D C652 H65E 109.5
H65D C652 H65F 109.5
H65E C652 H65F 109.5
C650 C653 H65G 109.5
C650 C653 H65H 109.5
C650 C653 H65I 109.5
H65G C653 H65H 109.5
H65G C653 H65I 109.5
H65H C653 H65I 109.5
S44 C654 H65J 110.2
S44 C654 H65K 110.2
H65J C654 H65K 108.5
C655 C654 S44 107(3)
C655 C654 H65J 110.2
C655 C654 H65K 110.2
C660 C655 C654 110(4)
C660 C655 C656 120.0
C656 C655 C654 130(4)
C655 C660 H660 120.0
C659 C660 C655 120.0
C659 C660 H660 120.0
C660 C659 H659 120.0
C658 C659 C660 120.0
C658 C659 H659 120.0
C659 C658 C657 120.0
C659 C658 C661 124(3)
C657 C658 C661 116(3)
C658 C657 H657 120.0
C658 C657 C656 120.0
C656 C657 H657 120.0
C655 C656 H656 120.0
C657 C656 C655 120.0
C657 C656 H656 120.0
C662 C661 C658 109.8(16)
C662 C661 C663 109.4(16)
C662 C661 C664 109.5(16)
C663 C661 C658 110.3(16)
C663 C661 C664 109.2(16)
C664 C661 C658 108.6(15)
C661 C662 H66A 109.5
C661 C662 H66B 109.5
C661 C662 H66C 109.5
H66A C662 H66B 109.5
H66A C662 H66C 109.5
H66B C662 H66C 109.5
C661 C663 H66D 109.5
C661 C663 H66E 109.5
C661 C663 H66F 109.5
H66D C663 H66E 109.5
H66D C663 H66F 109.5
H66E C663 H66F 109.5
C661 C664 H66G 109.5
C661 C664 H66H 109.5
C661 C664 H66I 109.5
H66G C664 H66H 109.5
H66G C664 H66I 109.5
H66H C664 H66I 109.5
S45 C665 H66J 109.2
S45 C665 H66K 109.2
H66J C665 H66K 107.9
C666 C665 S45 112.2(19)
C666 C665 H66J 109.2
C666 C665 H66K 109.2
C667 C666 C665 124(2)
C667 C666 C671 120.0
C671 C666 C665 116(2)
C666 C667 H667 120.0
C666 C667 C668 120.0
C668 C667 H667 120.0
C667 C668 H668 120.0
C667 C668 C669 120.0
C669 C668 H668 120.0
C668 C669 C672 119(2)
C670 C669 C668 120.0
C670 C669 C672 121(2)
C669 C670 H670 120.0
C671 C670 C669 120.0
C671 C670 H670 120.0
C666 C671 H671 120.0
C670 C671 C666 120.0
C670 C671 H671 120.0
C673 C672 C669 110.0(16)
C673 C672 C674 111.5(16)
C673 C672 C675 108.8(14)
C674 C672 C669 107.6(13)
C674 C672 C675 109.9(16)
C675 C672 C669 109.0(15)
C672 C673 H67A 109.5
C672 C673 H67B 109.5
C672 C673 H67C 109.5
H67A C673 H67B 109.5
H67A C673 H67C 109.5
H67B C673 H67C 109.5
C672 C674 H67D 109.5
C672 C674 H67E 109.5
C672 C674 H67F 109.5
H67D C674 H67E 109.5
H67D C674 H67F 109.5
H67E C674 H67F 109.5
C672 C675 H67G 109.5
C672 C675 H67H 109.5
C672 C675 H67I 109.5
H67G C675 H67H 109.5
H67G C675 H67I 109.5
H67H C675 H67I 109.5
S46 C676 H67J 108.4
S46 C676 H67K 108.4
H67J C676 H67K 107.4
C677 C676 S46 115.7(19)
C677 C676 H67J 108.4
C677 C676 H67K 108.4
C678 C677 C676 122(3)
C678 C677 C682 120.0
C682 C677 C676 118(3)
C677 C678 H678 120.0
C677 C678 C679 120.0
C679 C678 H678 120.0
C678 C679 H679 120.0
C678 C679 C680 120.0
C680 C679 H679 120.0
C679 C680 C683 122.3(16)
C681 C680 C679 120.0
C681 C680 C683 117.7(16)
C680 C681 H681 120.0
C680 C681 C682 120.0
C682 C681 H681 120.0
C677 C682 H682 120.0
C681 C682 C677 120.0
C681 C682 H682 120.0
C684 C683 C680 108.1(15)
C684 C683 C685 110.9(16)
C684 C683 C686 110.6(15)
C685 C683 C680 108.1(14)
C686 C683 C680 108.6(15)
C686 C683 C685 110.5(15)
C683 C684 H68A 109.5
C683 C684 H68B 109.5
C683 C684 H68C 109.5
H68A C684 H68B 109.5
H68A C684 H68C 109.5
H68B C684 H68C 109.5
C683 C685 H68D 109.5
C683 C685 H68E 109.5
C683 C685 H68F 109.5
H68D C685 H68E 109.5
H68D C685 H68F 109.5
H68E C685 H68F 109.5
C683 C686 H68G 109.5
C683 C686 H68H 109.5
C683 C686 H68I 109.5
H68G C686 H68H 109.5
H68G C686 H68I 109.5
H68H C686 H68I 109.5
S47 C687 H68J 108.3
S47 C687 H68K 108.3
H68J C687 H68K 107.4
C688 C687 S47 116(3)
C688 C687 H68J 108.3
C688 C687 H68K 108.3
C689 C688 C687 122(3)
C693 C688 C687 112(3)
C693 C688 C689 125(3)
C688 C689 H689 124.2
C688 C689 C690 112(3)
C690 C689 H689 124.2
C689 C690 H690 116.5
C691 C690 C689 127(3)
C691 C690 H690 116.5
C690 C691 C692 119(4)
C690 C691 C694 127(3)
C692 C691 C694 114(3)
C691 C692 H692 119.7
C691 C692 C693 121(3)
C693 C692 H692 119.7
C688 C693 C692 116(3)
C688 C693 H693 122.2
C692 C693 H693 122.2
C691 C694 C695 112(5)
C691 C694 C697 114(5)
C695 C694 C697 106(4)
C696 C694 C691 111(5)
C696 C694 C695 103(5)
C696 C694 C697 110(6)
C694 C695 H69A 109.5
C694 C695 H69B 109.5
C694 C695 H69C 109.5
H69A C695 H69B 109.5
H69A C695 H69C 109.5
H69B C695 H69C 109.5
C694 C696 H69D 109.5
C694 C696 H69E 109.5
C694 C696 H69F 109.5
H69D C696 H69E 109.5
H69D C696 H69F 109.5
H69E C696 H69F 109.5
C694 C697 H69G 109.5
C694 C697 H69H 109.5
C694 C697 H69I 109.5
H69G C697 H69H 109.5
H69G C697 H69I 109.5
H69H C697 H69I 109.5
A15 A1B A34 89.39(18)
A15 A1B A105 144.0(2)
A34 A1B A105 87.87(16)
A1A A1B A15 85.2(2)
A1A A1B A34 101.4(3)
A1A A1B A105 60.3(2)
A1A A1B S2 123.4(4)
A1A A1B S4 106.8(3)
A1A A1B S53 55.1(3)
A1A A1B S54 58.6(3)
S2 A1B A15 46.3(2)
S2 A1B A34 104.5(3)
S2 A1B A105 165.1(3)
S2 A1B S4 129.1(4)
S2 A1B S53 102.8(4)
S2 A1B S54 110.6(4)
S4 A1B A15 158.1(3)
S4 A1B A34 70.5(2)
S4 A1B A105 47.13(17)
S4 A1B S53 98.7(3)
S4 A1B S54 101.6(3)
S53 A1B A15 103.2(2)
S53 A1B A34 151.3(3)
S53 A1B A105 66.71(19)
S54 A1B A15 68.4(2)
S54 A1B A34 47.2(2)
S54 A1B A105 83.8(2)
S54 A1B S53 113.6(3)
A22 A8A A23 64.69(15)
A22 A8A A28 58.04(14)
A22 A8A A39 152.4(2)
A22 A8A A4A 120.8(2)
A22 A8A A13A 141.3(2)
A23 A8A A28 112.92(18)
A23 A8A A39 139.3(2)
A23 A8A A4A 58.31(15)
A23 A8A A13A 112.77(19)
A28 A8A A39 94.83(16)
A4A A8A A28 162.9(2)
A4A A8A A39 86.55(16)
A13A A8A A28 133.5(2)
A13A A8A A39 53.47(13)
A13A A8A A4A 59.74(15)
A13B A8A A22 88.0(3)
A13B A8A A23 148.7(4)
A13B A8A A28 57.7(3)
A13B A8A A39 71.4(3)
A13B A8A A4A 137.9(3)
A13B A8A A13A 78.5(3)
A13B A8A S51 105.3(4)
A13B A8A S62 79.0(4)
S51 A8A A22 82.3(3)
S51 A8A A23 58.2(2)
S51 A8A A28 135.2(3)
S51 A8A A39 120.2(3)
S51 A8A A4A 55.5(2)
S51 A8A A13A 67.1(2)
S51 A8A S62 167.5(3)
S62 A8A A22 109.9(2)
S62 A8A A23 123.3(3)
S62 A8A A28 57.11(19)
S62 A8A A39 49.4(2)
S62 A8A A4A 113.4(3)
S62 A8A A13A 102.9(2)

loop_
_geom_bond_atom_site_label_1
_geom_bond_atom_site_label_2
_geom_bond_distance
A1 A34 2.754(6)
A1 S2 2.436(9)
A1 S4 2.327(8)
A2 A17 3.073(5)
A2 A23 3.031(5)
A2 A87 3.251(5)
A2 A5 2.869(7)
A2 A5A 2.886(9)
A2 A14A 3.225(9)
A2 S78 2.358(9)
A2 S81 2.307(11)
A6 A34 3.270(6)
A6 A105 3.030(5)
A6 A3 3.037(7)
A6 A14 3.088(7)
A6 A1A 3.162(6)
A6 A5A 3.244(10)
A6 A13A 2.817(6)
A6 A14A 3.316(8)
A6 S54 2.360(9)
A6 S67 2.433(7)
A8 A22 3.110(11)
A8 A28 3.107(10)
A8 A39 3.073(11)
A8 A4 3.252(13)
A8 A13 3.332(15)
A8 A14 3.233(12)
A8 A113 2.310(13)
A8 S51 2.452(14)
A8 S62 2.522(12)
A9 A24 3.108(4)
A9 A40 3.270(5)
A9 A69 3.083(4)
A9 A76 3.119(4)
A9 A88 3.365(5)
A9 A4A 3.374(6)
A9 S79 2.403(13)
A9 S80 2.305(13)
A10 A16 2.864(5)
A10 A74 3.283(4)
A10 A76 3.134(4)
A10 A88 3.149(4)
A10 A89 3.179(5)
A10 S3 2.504(8)
A10 S11 2.587(9)
A10 S52 2.908(8)
A10 S80 2.935(9)
A11 A19 3.178(6)
A11 A26 3.002(5)
A11 A45 3.243(4)
A11 A54 3.280(4)
A11 A79 3.043(3)
A11 A90 3.157(4)
A11 S49 2.516(7)
A11 S66 2.719(7)
A11 S71 2.604(7)
A11 S73 2.765(8)
A12 A47 3.019(4)
A12 A55 3.087(4)
A12 A113 3.136(7)
A12 A13C 2.388(10)
A12 S5 2.828(8)
A12 S33 2.496(11)
A12 S43 2.537(9)
A12 S56 2.854(9)
A15 A82 2.898(4)
A15 A114 3.167(7)
A15 S2 2.334(9)
A15 S42 2.408(10)
A15 A1B 3.209(7)
A16 A23 3.044(5)
A16 A31 2.880(5)
A16 A76 2.959(4)
A16 A80 3.140(4)
A16 A83 3.115(3)
A16 A4 3.073(6)
A16 S50 2.700(7)
A16 S52 2.474(8)
A16 S80 2.540(8)
A17 A20 3.245(5)
A17 A29 3.070(5)
A17 A7A 3.136(6)
A17 S38 2.368(10)
A17 S78 2.363(8)
A18 A38 3.204(4)
A18 A39 2.891(5)
A18 A73 3.161(4)
A18 S10 2.456(8)
A18 S28 2.453(9)
A18 S62 2.776(8)
A19 A32 3.111(5)
A19 A36 3.001(5)
A19 A40 3.269(5)
A19 A54 3.333(5)
A19 A13 2.765(11)
A19 A5A 2.077(10)
A19 S66 2.343(7)
A19 S70 2.416(6)
A20 A41 2.817(4)
A20 A48 2.916(4)
A20 A111 3.195(4)
A20 S25 2.559(11)
A20 S38 2.346(13)
A20 S59 2.669(7)
A21 A27 2.887(5)
A21 A45 2.954(5)
A21 A57 2.999(4)
A21 A69 2.857(4)
A21 A79 3.318(4)
A21 S35 2.495(10)
A21 S63 2.484(10)
A21 S79 2.514(9)
A22 A23 3.076(4)
A22 A28 2.963(5)
A22 A112 3.061(6)
A22 A14 3.193(7)
A22 A14A 2.946(6)
A22 S50 2.480(7)
A22 S64 2.471(8)
A22 S78 2.610(9)
A22 A8A 2.861(6)
A23 A35 2.955(4)
A23 A40 3.022(4)
A23 A4A 2.930(6)
A23 A4B 2.945(9)
A23 S50 2.740(7)
A23 S51 2.562(7)
A23 S57 2.551(7)
A23 A8A 2.888(6)
A24 A45 3.123(4)
A24 A60 2.927(4)
A24 A88 2.991(3)
A24 A13 3.234(12)
A24 A4A 2.659(6)
A24 S63 2.459(9)
A24 S72 2.470(8)
A25 A28 2.973(5)
A25 A37 3.193(5)
A25 A114 3.360(7)
A25 A14B 2.495(11)
A25 S5 2.377(8)
A25 S22 2.460(8)
A25 S64 2.800(8)
A26 A65 2.992(4)
A26 A68 3.085(4)
A26 A79 3.265(3)
A26 A86 3.146(3)
A26 S14 2.412(8)
A26 S73 2.455(7)
A27 A49 3.325(4)
A27 A79 3.364(5)
A27 A99 3.192(3)
A27 S35 2.654(10)
A27 S41 2.398(9)
A27 S73 2.546(8)
A28 A38 3.099(5)
A28 A77 2.972(4)
A28 A13B 2.740(9)
A28 S31 2.409(10)
A28 S62 2.783(7)
A28 S64 2.617(8)
A28 A8A 3.213(6)
A29 A33 3.233(4)
A29 A35 2.905(4)
A29 A46 3.260(4)
A29 S26 2.478(8)
A29 S29 2.437(7)
A29 S78 2.929(9)
A30 A49 3.305(4)
A30 A69 3.253(4)
A30 A76 3.248(3)
A30 A78 2.957(4)
A30 A84 3.312(4)
A30 S11 2.613(9)
A30 S16 2.499(8)
A30 S48 2.660(7)
A30 S79 2.617(8)
A31 A77 3.085(3)
A31 A83 3.078(4)
A31 A89 3.201(3)
A31 A4 2.636(6)
A31 A4B 3.155(8)
A31 S12 2.456(8)
A31 S50 2.774(7)
A31 S62 2.520(8)
A32 A44 2.996(4)
A32 A56 3.123(4)
A32 A70 3.121(4)
A32 A13 2.914(11)
A32 S55 2.430(7)
A32 S67 2.410(7)
A33 A97 3.224(4)
A33 S23 2.504(9)
A33 S29 2.507(8)
A33 S30 2.897(14)
A33 S78 2.839(9)
A34 A13C 2.771(9)
A34 S17 2.384(9)
A34 S54 2.421(8)
A34 A1B 3.211(7)
A35 A80 2.996(3)
A35 A87 2.962(4)
A35 A97 2.833(3)
A35 S50 2.931(8)
A35 S57 2.888(6)
A35 S75 2.503(8)
A35 S78 2.555(9)
A36 A40 3.154(5)
A36 A52 2.957(4)
A36 A61 2.944(4)
A36 A100 3.045(4)
A36 A5A 3.193(9)
A36 S71 2.379(7)
A36 S81 2.255(11)
A37 A112 3.256(8)
A37 S22 2.376(9)
A37 S23 2.390(8)
A37 S64 2.846(7)
A38 A47 3.181(5)
A38 S5 2.540(9)
A38 S28 2.509(8)
A38 S31 2.809(11)
A38 S62 2.915(8)
A39 A47 2.852(4)
A39 A53 2.894(4)
A39 A96 3.067(3)
A39 A13A 2.877(5)
A39 A13B 3.317(10)
A39 A4B 3.088(8)
A39 S56 2.816(8)
A39 S60 2.673(7)
A39 S62 2.543(7)
A39 S72 2.950(7)
A40 A78 3.010(4)
A40 A79 3.190(3)
A40 A4A 2.966(6)
A40 A5A 3.216(9)
A40 S57 2.432(6)
A40 S66 2.419(7)
A41 A43 2.896(4)
A41 A82 2.935(4)
A41 A102 3.214(3)
A41 A7 3.060(8)
A41 A7A 2.999(6)
A41 S44 2.525(7)
A41 S59 2.409(8)
A41 S77 2.828(8)
A42 A55 2.883(4)
A42 S43 2.643(8)
A42 S47 2.468(10)
A42 P2 2.400(9)
A43 S6 2.535(7)
A43 S44 2.585(8)
A43 P6 2.421(8)
A44 A63 3.355(4)
A44 A70 2.994(4)
A44 A98 3.231(3)
A44 S24 2.462(8)
A44 S49 2.970(7)
A44 S55 2.435(9)
A45 A79 3.018(3)
A45 A90 2.931(3)
A45 S55 2.621(9)
A45 S63 2.511(7)
A45 S66 2.956(7)
A45 S73 2.511(7)
A46 S27 2.597(9)
A46 S29 2.828(8)
A46 S75 2.629(6)
A46 P7 2.413(9)
A47 A55 3.137(4)
A47 A96 3.260(4)
A47 S47 2.461(8)
A47 S56 2.466(7)
A48 A50 3.239(4)
A48 A100 2.846(3)
A48 A111 3.102(4)
A48 A5 2.879(8)
A48 A3B 3.242(14)
A48 S59 2.370(8)
A48 S81 2.360(9)
A49 A103 2.920(3)
A49 S16 2.392(7)
A49 S41 2.404(8)
A50 A52 3.207(3)
A50 A111 3.021(4)
A50 S13 2.511(7)
A50 S20 2.321(16)
A50 S25 2.425(9)
A51 A54 2.893(4)
A51 A65 3.107(3)
A51 A95 3.122(3)
A51 A100 3.144(3)
A51 S13 2.582(7)
A51 S19 2.510(6)
A51 S71 2.675(7)
A51 S74 2.696(7)
A52 A58 3.370(4)
A52 A61 3.101(4)
A52 A68 3.230(4)
A52 S20 2.498(10)
A52 S71 2.442(7)
A53 A88 2.911(4)
A53 A108 2.960(3)
A53 A109 3.250(3)
A53 A4 2.807(6)
A53 A4B 3.227(10)
A53 S10 2.460(7)
A53 S72 2.438(8)
A54 A70 3.122(3)
A54 A100 2.963(3)
A54 A101 2.891(3)
A54 A107 2.941(3)
A54 S49 2.654(6)
A54 S70 2.752(6)
A54 S71 2.758(7)
A54 S74 2.765(7)
A55 A71 3.019(3)
A55 A96 3.130(3)
A55 S43 2.505(8)
A55 S56 2.873(8)
A55 S65 2.444(7)
A56 A60 2.868(4)
A56 A62 2.856(3)
A56 A96 3.095(3)
A56 A108 3.003(3)
A56 A13A 3.377(5)
A56 S15 2.449(7)
A56 S72 2.428(8)
A57 A94 2.994(3)
A57 S18 2.437(7)
A57 S35 2.534(9)
A57 S40 2.638(7)
A58 A59 2.821(3)
A58 A61 3.064(4)
A58 A68 3.067(3)
A58 A103 3.173(3)
A58 S20 2.605(8)
A58 S45 2.506(7)
A58 S68 2.412(7)
A59 S39 2.525(8)
A59 S45 2.600(7)
A59 P8 2.391(9)
A60 A67 2.833(4)
A60 A94 2.879(3)
A60 A109 3.086(3)
A60 S55 2.429(8)
A60 S58 2.421(7)
A61 A78 3.114(4)
A61 A87 3.113(3)
A61 A104 3.029(3)
A61 A111 2.926(4)
A61 S61 2.583(7)
A61 S68 2.575(7)
A61 S81 2.667(9)
A62 A64 3.048(3)
A62 A71 2.945(3)
A62 A98 3.357(3)
A62 A13A 3.084(4)
A62 S65 2.343(8)
A62 S67 2.391(7)
A63 A85 3.051(3)
A63 A90 3.052(3)
A63 A101 2.955(3)
A63 S21 2.512(7)
A63 S32 2.522(7)
A63 S34 2.845(7)
A63 S49 2.728(6)
A64 A70 2.882(3)
A64 A71 3.226(3)
A64 A98 3.028(3)
A64 A105 3.128(3)
A64 S1 2.552(8)
A64 S4 2.660(7)
A64 S67 2.786(7)
A64 S76 2.688(7)
A65 A101 3.125(3)
A65 S14 2.930(8)
A65 S19 2.605(7)
A65 S34 2.525(6)
A65 S71 2.711(6)
A66 S6 2.546(6)
A66 S53 2.543(7)
A66 P9 2.400(8)
A67 A81 3.376(3)
A67 A91 3.014(3)
A67 S7 2.395(7)
A67 S15 2.411(7)
A68 A103 3.146(3)
A68 S14 2.523(7)
A68 S41 2.908(8)
A68 S45 2.556(7)
A68 S61 2.727(7)
A69 A74 3.278(4)
A69 S9 2.368(8)
A69 S79 2.400(8)
A70 A85 3.154(3)
A70 A105 3.107(3)
A70 A107 3.056(3)
A70 S49 2.549(7)
A70 S67 2.672(7)
A70 S76 2.571(7)
A71 S1 2.469(7)
A71 S17 2.395(8)
A71 S65 2.785(8)
A72 A83 2.880(3)
A72 S27 2.516(9)
A72 S46 2.604(8)
A72 P12 2.405(8)
A73 S28 2.941(10)
A73 S47 2.584(9)
A73 S60 2.592(7)
A73 P3 2.401(8)
A74 A75 2.893(3)
A74 A88 3.036(3)
A74 S3 2.541(7)
A74 S9 2.409(8)
A74 S69 2.625(8)
A75 A92 2.905(3)
A75 A94 3.100(3)
A75 A109 3.118(3)
A75 S18 2.523(7)
A75 S63 2.700(7)
A75 S69 2.459(7)
A76 A78 3.149(3)
A76 A80 3.185(3)
A76 A106 3.059(3)
A76 S11 2.484(7)
A76 S57 2.480(6)
A77 A83 3.153(3)
A77 A97 3.050(3)
A77 S23 2.811(8)
A77 S31 2.519(11)
A77 S46 2.597(7)
A77 S50 2.727(7)
A78 A79 3.228(3)
A78 A103 2.914(3)
A78 A104 2.973(3)
A78 S48 2.822(6)
A78 S57 2.644(6)
A78 S61 2.623(6)
A78 S79 2.867(9)
A79 S61 2.543(7)
A79 S66 2.717(7)
A79 S73 2.729(6)
A79 S79 2.629(8)
A80 A83 3.332(3)
A80 A97 3.172(3)
A80 A106 3.092(3)
A80 S52 2.377(9)
A80 S75 2.362(8)
A81 S8 2.535(7)
A81 S58 2.603(6)
A81 P1 2.420(8)
A82 A102 3.067(3)
A82 A3 2.899(5)
A82 A7 3.159(8)
A82 A1A 2.929(5)
A82 S6 2.426(7)
A82 S77 2.458(8)
A83 A97 3.166(3)
A83 S12 2.731(8)
A83 S46 2.501(7)
A83 S52 2.462(8)
A84 S39 2.572(7)
A84 S48 2.565(6)
A84 P11 2.421(7)
A85 A93 2.902(3)
A85 A101 3.184(3)
A85 S21 2.479(7)
A85 S24 2.712(7)
A85 S76 2.465(7)
A86 A90 3.130(3)
A86 A99 3.182(3)
A86 S34 2.395(7)
A86 S36 2.367(8)
A87 A104 3.051(3)
A87 A106 3.068(3)
A87 A111 3.164(3)
A87 S26 2.471(7)
A87 S57 2.472(7)
A88 A89 3.158(3)
A88 A109 3.353(3)
A88 A4 3.285(6)
A88 S69 2.375(7)
A88 S80 2.385(8)
A89 S3 2.477(8)
A89 S10 2.507(8)
A89 S12 2.496(7)
A90 A91 3.161(3)
A90 A99 3.142(3)
A90 S32 2.464(6)
A90 S73 2.463(7)
A91 A94 3.246(3)
A91 S7 2.578(7)
A91 S32 2.727(7)
A91 S40 2.567(7)
A91 S55 2.688(7)
A92 S8 2.522(7)
A92 S18 2.599(8)
A92 P4 2.389(7)
A93 S21 2.560(7)
A93 S37 2.532(7)
A93 P10 2.398(7)
A94 A109 3.265(3)
A94 S8 2.422(6)
A94 S63 2.453(7)
A95 S19 2.731(7)
A95 S37 2.612(7)
A95 S74 2.659(7)
A95 P5 2.404(8)
A96 A108 3.258(3)
A96 S60 2.398(8)
A96 S65 2.376(8)
A97 S27 2.438(7)
A97 S50 2.511(6)
A98 S1 2.462(8)
A98 S15 2.539(7)
A98 S24 2.480(7)
A99 S36 2.441(8)
A99 S40 2.417(7)
A99 S73 2.868(6)
A100 A102 3.196(3)
A100 A110 2.993(3)
A100 A5 3.315(7)
A100 A3B 3.326(9)
A100 S13 2.426(7)
A100 S70 2.433(6)
A101 A107 3.179(3)
A101 S37 2.445(6)
A101 S49 2.483(6)
A102 A110 3.178(2)
A102 A3 2.969(6)
A102 A1A 3.304(5)
A102 A3B 2.939(7)
A102 S53 2.410(7)
A102 S59 2.373(7)
A103 A104 3.056(3)
A103 S39 2.427(7)
A103 S61 2.455(7)
A104 A106 3.194(3)
A104 S48 2.367(8)
A104 S68 2.400(8)
A105 A107 3.212(3)
A105 A110 3.098(3)
A105 A3 3.091(6)
A105 A1A 2.928(5)
A105 S4 2.490(7)
A105 S70 2.466(6)
A105 A1B 3.360(6)
A106 S48 2.364(6)
A106 S75 2.365(7)
A107 A110 3.149(3)
A107 S74 2.400(7)
A107 S76 2.365(8)
A108 A109 3.283(3)
A108 S58 2.369(6)
A108 S60 2.371(6)
A109 S58 2.405(8)
A109 S69 2.396(7)
A110 S53 2.354(6)
A110 S74 2.368(6)
A111 S25 2.521(9)
A111 S26 2.697(7)
A111 S68 2.684(8)
A111 S81 2.825(8)
A112 A7 2.776(10)
A112 A14 3.034(7)
A112 A7A 3.107(8)
A112 A14A 2.960(7)
A112 S30 2.272(9)
A112 S64 2.776(10)
A112 S77 2.759(9)
A3 A5 2.367(8)
A3 A14 3.190(8)
A3 S53 2.690(8)
A3 S54 2.638(9)
A3 S70 2.819(8)
A3 S77 2.852(9)
A4 S62 2.512(9)
A4 S80 2.134(14)
A5 A14 3.061(10)
A5 S70 2.485(8)
A5 S77 2.545(10)
A7 S30 2.724(13)
A7 S42 2.761(13)
A7 S44 2.460(12)
A13 S51 2.307(13)
A13 S66 2.781(12)
A13 S72 2.489(13)
A14 A113 2.749(9)
A14 S51 2.744(9)
A14 S54 2.503(9)
A14 S64 2.628(9)
A14 S77 2.640(10)
A113 A114 3.199(8)
A113 S56 2.304(9)
A113 S64 2.322(9)
A114 S33 2.487(13)
A114 S42 2.543(11)
A114 S64 2.803(9)
A1A S53 2.327(8)
A1A S54 2.383(9)
A1A A1B 1.908(9)
A4A A13A 3.065(6)
A4A S51 2.614(9)
A4A S66 2.611(8)
A4A S72 2.762(9)
A4A S80 2.639(9)
A4A A8A 3.113(7)
A5A A14A 2.962(11)
A5A S51 2.114(13)
A5A S70 2.484(10)
A5A S81 2.939(12)
A7A S30 2.324(12)
A7A S44 2.528(10)
A13A A13B 3.327(10)
A13A S56 2.692(9)
A13A S67 2.814(7)
A13A S72 2.503(8)
A13A A8A 3.040(6)
A13B S56 2.378(11)
A13B S62 2.885(12)
A13B S64 2.520(12)
A13B A8A 2.090(11)
A14A S51 2.427(10)
A14A S64 2.923(9)
A14A S77 2.413(9)
A14B S22 2.303(13)
A14B S33 2.319(16)
A3B S70 2.421(8)
A3B S77 2.335(9)
A4B S62 2.455(10)
A4B S80 2.564(14)
A13C S33 2.310(16)
A13C S54 2.421(11)
A13C S56 2.839(14)
S1 C181 1.89(3)
S2 C192 1.87(4)
S2 A1B 2.465(10)
S3 C203 1.82(3)
S4 C214 1.88(3)
S4 A1B 2.654(9)
S5 C225 1.85(3)
S6 C236 1.87(3)
S7 C247 1.84(3)
S8 C258 1.78(2)
S9 C269 1.86(3)
S10 C280 1.85(3)
S11 C291 1.84(2)
S12 C302 1.88(3)
S13 C313 1.85(3)
S14 C324 1.85(3)
S15 C335 1.78(3)
S16 C346 1.84(3)
S17 C357 1.75(3)
S18 C368 1.85(3)
S19 C379 1.82(3)
S20 C390 1.97(4)
S21 C401 1.81(3)
S22 C412 1.90(3)
S23 C423 1.77(3)
S24 C434 1.87(3)
S25 C445 1.87(4)
S26 C456 1.85(3)
S27 C467 1.86(3)
S28 C478 1.85(3)
S29 C489 1.84(3)
S30 C500 1.67(4)
S31 C511 1.62(5)
S32 C522 1.75(2)
S33 C533 1.87(4)
S34 C544 1.86(3)
S35 C555 1.75(3)
S36 C566 1.81(3)
S37 C577 1.88(3)
S38 C588 1.79(4)
S39 C599 1.82(3)
S40 C610 1.91(3)
S41 C621 1.98(3)
S42 C632 1.81(4)
S43 C643 1.71(5)
S44 C654 1.88(4)
S45 C665 1.86(3)
S46 C676 1.81(3)
S47 C687 1.85(4)
S51 A8A 2.255(10)
S53 A1B 2.814(10)
S54 A1B 2.734(9)
S62 A8A 2.427(9)
P1 C1 1.808(16)
P1 C7 1.830(16)
P1 C13 1.82(3)
P2 C18 1.86(3)
P2 C19 1.77(2)
P2 C25 1.80(2)
P3 C31 1.811(17)
P3 C37 1.810(15)
P3 C43 1.80(3)
P4 C48 1.84(3)
P4 C49 1.779(19)
P4 C55 1.797(16)
P5 C61 1.817(18)
P5 C67 1.81(2)
P5 C73 1.82(3)
P6 C78 1.78(3)
P6 C79 1.82(2)
P6 C85 1.811(19)
P7 C91 1.84(2)
P7 C97 1.81(2)
P7 C103 1.88(3)
P8 C108 1.80(3)
P8 C109 1.82(2)
P8 C115 1.79(2)
P9 C121 1.79(2)
P9 C127 1.79(2)
P9 C133 1.92(3)
P10 C138 1.86(3)
P10 C139 1.770(18)
P10 C145 1.829(19)
P11 C151 1.818(19)
P11 C157 1.830(19)
P11 C163 1.90(3)
P12 C168 1.82(3)
P12 C169 1.810(16)
P12 C175 1.88(2)
C1 C2 1.3900
C1 C6 1.3900
C2 H2 0.9500
C2 C3 1.3900
C3 H3 0.9500
C3 C4 1.3900
C4 H4 0.9500
C4 C5 1.3900
C5 H5 0.9500
C5 C6 1.3900
C6 H6 0.9500
C7 C8 1.3900
C7 C12 1.3900
C8 H8 0.9500
C8 C9 1.3900
C9 H9 0.9500
C9 C10 1.3900
C10 H10 0.9500
C10 C11 1.3900
C11 H11 0.9500
C11 C12 1.3900
C12 H12 0.9500
C13 H13A 0.9900
C13 H13B 0.9900
C13 C14 1.52(4)
C14 H14A 0.9900
C14 H14B 0.9900
C14 C15 1.52(4)
C15 H15A 0.9900
C15 H15B 0.9900
C15 C16 1.52(4)
C16 H16A 0.9900
C16 H16B 0.9900
C16 C17 1.52(4)
C17 H17A 0.9900
C17 H17B 0.9900
C17 C18 1.53(4)
C18 H18A 0.9900
C18 H18B 0.9900
C19 C20 1.3900
C19 C24 1.3900
C20 H20 0.9500
C20 C21 1.3900
C21 H21 0.9500
C21 C22 1.3900
C22 H22 0.9500
C22 C23 1.3900
C23 H23 0.9500
C23 C24 1.3900
C24 H24 0.9500
C25 C26 1.3900
C25 C30 1.3900
C26 H26 0.9500
C26 C27 1.3900
C27 H27 0.9500
C27 C28 1.3900
C28 H28 0.9500
C28 C29 1.3900
C29 H29 0.9500
C29 C30 1.3900
C30 H30 0.9500
C31 C32 1.3900
C31 C36 1.3900
C32 H32 0.9500
C32 C33 1.3900
C33 H33 0.9500
C33 C34 1.3900
C34 H34 0.9500
C34 C35 1.3900
C35 H35 0.9500
C35 C36 1.3900
C36 H36 0.9500
C37 C38 1.3900
C37 C42 1.3900
C38 H38 0.9500
C38 C39 1.3900
C39 H39 0.9500
C39 C40 1.3900
C40 H40 0.9500
C40 C41 1.3900
C41 H41 0.9500
C41 C42 1.3900
C42 H42 0.9500
C43 H43A 0.9900
C43 H43B 0.9900
C43 C44 1.61(4)
C44 H44A 0.9900
C44 H44B 0.9900
C44 C45 1.61(4)
C45 H45A 0.9900
C45 H45B 0.9900
C45 C46 1.44(4)
C46 H46A 0.9900
C46 H46B 0.9900
C46 C47 1.51(4)
C47 H47A 0.9900
C47 H47B 0.9900
C47 C48 1.51(4)
C48 H48A 0.9900
C48 H48B 0.9900
C49 C50 1.3900
C49 C54 1.3900
C50 H50 0.9500
C50 C51 1.3900
C51 H51 0.9500
C51 C52 1.3900
C52 H52 0.9500
C52 C53 1.3900
C53 H53 0.9500
C53 C54 1.3900
C54 H54 0.9500
C55 C56 1.3900
C55 C60 1.3900
C56 H56 0.9500
C56 C57 1.3900
C57 H57 0.9500
C57 C58 1.3900
C58 H58 0.9500
C58 C59 1.3900
C59 H59 0.9500
C59 C60 1.3900
C60 H60 0.9500
C61 C62 1.3900
C61 C66 1.3900
C62 H62 0.9500
C62 C63 1.3900
C63 H63 0.9500
C63 C64 1.3900
C64 H64 0.9500
C64 C65 1.3900
C65 H65 0.9500
C65 C66 1.3900
C66 H66 0.9500
C67 C68 1.3900
C67 C72 1.3900
C68 H68 0.9500
C68 C69 1.3900
C69 H69 0.9500
C69 C70 1.3900
C70 H70 0.9500
C70 C71 1.3900
C71 H71 0.9500
C71 C72 1.3900
C72 H72 0.9500
C73 H73A 0.9900
C73 H73B 0.9900
C73 C74 1.63(4)
C74 H74A 0.9900
C74 H74B 0.9900
C74 C75 1.54(4)
C75 H75A 0.9900
C75 H75B 0.9900
C75 C76 1.53(4)
C76 H76A 0.9900
C76 H76B 0.9900
C76 C77 1.45(3)
C77 H77A 0.9900
C77 H77B 0.9900
C77 C78 1.60(4)
C78 H78A 0.9900
C78 H78B 0.9900
C79 C80 1.3900
C79 C84 1.3900
C80 H80 0.9500
C80 C81 1.3900
C81 H81 0.9500
C81 C82 1.3900
C82 H82 0.9500
C82 C83 1.3900
C83 H83 0.9500
C83 C84 1.3900
C84 H84 0.9500
C85 C86 1.3900
C85 C90 1.3900
C86 H86 0.9500
C86 C87 1.3900
C87 H87 0.9500
C87 C88 1.3900
C88 H88 0.9500
C88 C89 1.3900
C89 H89 0.9500
C89 C90 1.3900
C90 H90 0.9500
C91 C92 1.3900
C91 C96 1.3900
C92 H92 0.9500
C92 C93 1.3900
C93 H93 0.9500
C93 C94 1.3900
C94 H94 0.9500
C94 C95 1.3900
C95 H95 0.9500
C95 C96 1.3900
C96 H96 0.9500
C97 C98 1.3900
C97 C102 1.3900
C98 H98 0.9500
C98 C99 1.3900
C99 H99 0.9500
C99 C100 1.3900
C100 H100 0.9500
C100 C101 1.3900
C101 H101 0.9500
C101 C102 1.3900
C102 H102 0.9500
C103 H10A 0.9900
C103 H10B 0.9900
C103 C104 1.48(4)
C104 H10C 0.9900
C104 H10D 0.9900
C104 C105 1.55(4)
C105 H10E 0.9900
C105 H10F 0.9900
C105 C106 1.49(4)
C106 H10G 0.9900
C106 H10H 0.9900
C106 C107 1.33(4)
C107 H10I 0.9900
C107 H10J 0.9900
C107 C108 1.61(4)
C108 H10K 0.9900
C108 H10L 0.9900
C109 C110 1.3900
C109 C114 1.3900
C110 H110 0.9500
C110 C111 1.3900
C111 H111 0.9500
C111 C112 1.3900
C112 H112 0.9500
C112 C113 1.3900
C113 H113 0.9500
C113 C114 1.3900
C114 H114 0.9500
C115 C116 1.3900
C115 C120 1.3900
C116 H116 0.9500
C116 C117 1.3900
C117 H117 0.9500
C117 C118 1.3900
C118 H118 0.9500
C118 C119 1.3900
C119 H119 0.9500
C119 C120 1.3900
C120 H120 0.9500
C121 C122 1.3900
C121 C126 1.3900
C122 H122 0.9500
C122 C123 1.3900
C123 H123 0.9500
C123 C124 1.3900
C124 H124 0.9500
C124 C125 1.3900
C125 H125 0.9500
C125 C126 1.3900
C126 H126 0.9500
C127 C128 1.3900
C127 C132 1.3900
C128 H128 0.9500
C128 C129 1.3900
C129 H129 0.9500
C129 C130 1.3900
C130 H130 0.9500
C130 C131 1.3900
C131 H131 0.9500
C131 C132 1.3900
C132 H132 0.9500
C133 H13C 0.9900
C133 H13D 0.9900
C133 C134 1.54(4)
C134 H13E 0.9900
C134 H13F 0.9900
C134 C135 1.53(4)
C135 H13G 0.9900
C135 H13H 0.9900
C135 C136 1.47(4)
C136 H13I 0.9900
C136 H13J 0.9900
C136 C137 1.63(4)
C137 H13K 0.9900
C137 H13L 0.9900
C137 C138 1.54(4)
C138 H13M 0.9900
C138 H13N 0.9900
C139 C140 1.3900
C139 C144 1.3900
C140 H140 0.9500
C140 C141 1.3900
C141 H141 0.9500
C141 C142 1.3900
C142 H142 0.9500
C142 C143 1.3900
C143 H143 0.9500
C143 C144 1.3900
C144 H144 0.9500
C145 C146 1.3900
C145 C150 1.3900
C146 H146 0.9500
C146 C147 1.3900
C147 H147 0.9500
C147 C148 1.3900
C148 H148 0.9500
C148 C149 1.3900
C149 H149 0.9500
C149 C150 1.3900
C150 H150 0.9500
C151 C152 1.3900
C151 C156 1.3900
C152 H152 0.9500
C152 C153 1.3900
C153 H153 0.9500
C153 C154 1.3900
C154 H154 0.9500
C154 C155 1.3900
C155 H155 0.9500
C155 C156 1.3900
C156 H156 0.9500
C157 C158 1.3900
C157 C162 1.3900
C158 H158 0.9500
C158 C159 1.3900
C159 H159 0.9500
C159 C160 1.3900
C160 H160 0.9500
C160 C161 1.3900
C161 H161 0.9500
C161 C162 1.3900
C162 H162 0.9500
C163 H16C 0.9900
C163 H16D 0.9900
C163 C164 1.45(4)
C164 H16E 0.9900
C164 H16F 0.9900
C164 C165 1.41(6)
C165 H16G 0.9900
C165 H16H 0.9900
C165 C166 1.21(6)
C166 H16I 0.9900
C166 H16J 0.9900
C166 C167 1.70(5)
C167 H16K 0.9900
C167 H16L 0.9900
C167 C168 1.54(5)
C168 H16M 0.9900
C168 H16N 0.9900
C169 C170 1.3900
C169 C174 1.3900
C170 H170 0.9500
C170 C171 1.3900
C171 H171 0.9500
C171 C172 1.3900
C172 H172 0.9500
C172 C173 1.3900
C173 H173 0.9500
C173 C174 1.3900
C174 H174 0.9500
C175 C176 1.3900
C175 C180 1.3900
C176 H176 0.9500
C176 C177 1.3900
C177 H177 0.9500
C177 C178 1.3900
C178 H178 0.9500
C178 C179 1.3900
C179 H179 0.9500
C179 C180 1.3900
C180 H180 0.9500
C181 H18C 0.9900
C181 H18D 0.9900
C181 C182 1.48(4)
C182 C183 1.39(4)
C182 C187 1.37(4)
C183 H183 0.9500
C183 C184 1.38(4)
C184 H184 0.9500
C184 C185 1.42(4)
C185 C186 1.36(5)
C185 C188 1.57(5)
C186 H186 0.9500
C186 C187 1.48(5)
C187 H187 0.9500
C188 C189 1.47(6)
C188 C190 1.61(5)
C188 C191 1.51(5)
C189 H18E 0.9800
C189 H18F 0.9800
C189 H18G 0.9800
C190 H19A 0.9800
C190 H19B 0.9800
C190 H19C 0.9800
C191 H19D 0.9800
C191 H19E 0.9800
C191 H19F 0.9800
C192 H19G 0.9900
C192 H19H 0.9900
C192 C193 1.47(4)
C193 C194 1.36(5)
C193 C198 1.35(5)
C194 H194 0.9500
C194 C195 1.42(6)
C195 H195 0.9500
C195 C196 1.30(5)
C196 C197 1.49(5)
C196 C199 1.58(5)
C197 H197 0.9500
C197 C198 1.21(5)
C198 H198 0.9500
C199 C200 1.59(6)
C199 C201 1.27(6)
C199 C202 1.62(6)
C200 H20A 0.9800
C200 H20B 0.9800
C200 H20C 0.9800
C201 H20D 0.9800
C201 H20E 0.9800
C201 H20F 0.9800
C202 H20G 0.9800
C202 H20H 0.9800
C202 H20I 0.9800
C203 H20J 0.9900
C203 H20K 0.9900
C203 C204 1.54(4)
C204 C205 1.35(4)
C204 C209 1.40(3)
C205 H205 0.9500
C205 C206 1.48(4)
C206 H206 0.9500
C206 C207 1.36(3)
C207 C208 1.32(4)
C207 C210 1.56(4)
C208 H208 0.9500
C208 C209 1.41(4)
C209 H209 0.9500
C210 C211 1.56(4)
C210 C212 1.52(4)
C210 C213 1.49(4)
C211 H21A 0.9800
C211 H21B 0.9800
C211 H21C 0.9800
C212 H21D 0.9800
C212 H21E 0.9800
C212 H21F 0.9800
C213 H21G 0.9800
C213 H21H 0.9800
C213 H21I 0.9800
C214 H21J 0.9900
C214 H21K 0.9900
C214 C215 1.44(3)
C215 C216 1.39(3)
C215 C220 1.36(3)
C216 H216 0.9500
C216 C217 1.47(4)
C217 H217 0.9500
C217 C218 1.33(4)
C218 C219 1.43(4)
C218 C221 1.63(5)
C219 H219 0.9500
C219 C220 1.37(4)
C220 H220 0.9500
C221 C222 1.56(5)
C221 C223 1.39(5)
C221 C224 1.49(5)
C222 H22A 0.9800
C222 H22B 0.9800
C222 H22C 0.9800
C223 H22D 0.9800
C223 H22E 0.9800
C223 H22F 0.9800
C224 H22G 0.9800
C224 H22H 0.9800
C224 H22I 0.9800
C225 H22J 0.9900
C225 H22K 0.9900
C225 C226 1.49(4)
C226 C227 1.38(4)
C226 C231 1.41(4)
C227 H227 0.9500
C227 C228 1.45(4)
C228 H228 0.9500
C228 C229 1.41(5)
C229 C230 1.45(5)
C229 C232 1.52(4)
C230 H230 0.9500
C230 C231 1.35(5)
C231 H231 0.9500
C232 C233 1.560(19)
C232 C234 1.56(6)
C232 C235 1.43(5)
C233 H23A 0.9800
C233 H23B 0.9800
C233 H23C 0.9800
C234 H23D 0.9800
C234 H23E 0.9800
C234 H23F 0.9800
C235 H23G 0.9800
C235 H23H 0.9800
C235 H23I 0.9800
C236 H23J 0.9900
C236 H23K 0.9900
C236 C237 1.51(4)
C237 C238 1.46(5)
C237 C242 1.38(4)
C238 H238 0.9500
C238 C239 1.44(5)
C239 H239 0.9500
C239 C240 1.40(4)
C240 C241 1.34(4)
C240 C243 1.53(5)
C241 H241 0.9500
C241 C242 1.34(4)
C242 H242 0.9500
C243 C244 1.55(5)
C243 C245 1.55(5)
C243 C246 1.53(5)
C244 H24A 0.9800
C244 H24B 0.9800
C244 H24C 0.9800
C245 H24D 0.9800
C245 H24E 0.9800
C245 H24F 0.9800
C246 H24G 0.9800
C246 H24H 0.9800
C246 H24I 0.9800
C247 H24J 0.9900
C247 H24K 0.9900
C247 C248 1.43(4)
C248 C249 1.36(4)
C248 C253 1.39(4)
C249 H249 0.9500
C249 C250 1.43(5)
C250 H250 0.9500
C250 C251 1.35(4)
C251 C252 1.40(4)
C251 C254 1.547(19)
C252 H252 0.9500
C252 C253 1.50(4)
C253 H253 0.9500
C254 C255 1.532(19)
C254 C256 1.542(19)
C254 C257 1.553(18)
C255 H25A 0.9800
C255 H25B 0.9800
C255 H25C 0.9800
C256 H25D 0.9800
C256 H25E 0.9800
C256 H25F 0.9800
C257 H25G 0.9800
C257 H25H 0.9800
C257 H25I 0.9800
C258 H25J 0.9900
C258 H25K 0.9900
C258 C259 1.60(4)
C259 C260 1.36(3)
C259 C264 1.37(4)
C260 H260 0.9500
C260 C261 1.49(4)
C261 H261 0.9500
C261 C262 1.42(4)
C262 C263 1.32(3)
C262 C265 1.58(5)
C263 H263 0.9500
C263 C264 1.32(4)
C264 H264 0.9500
C265 C266 1.45(4)
C265 C267 1.54(5)
C265 C268 1.60(5)
C266 H26A 0.9800
C266 H26B 0.9800
C266 H26C 0.9800
C267 H26D 0.9800
C267 H26E 0.9800
C267 H26F 0.9800
C268 H26G 0.9800
C268 H26H 0.9800
C268 H26I 0.9800
C269 H26J 0.9900
C269 H26K 0.9900
C269 C270 1.51(5)
C270 C271 1.36(4)
C270 C275 1.39(4)
C271 H271 0.9500
C271 C272 1.35(4)
C272 H272 0.9500
C272 C273 1.36(4)
C273 C274 1.47(4)
C273 C276 1.62(5)
C274 H274 0.9500
C274 C275 1.32(4)
C275 H275 0.9500
C276 C277 1.55(5)
C276 C278 1.56(5)
C276 C279 1.57(6)
C277 H27A 0.9800
C277 H27B 0.9800
C277 H27C 0.9800
C278 H27D 0.9800
C278 H27E 0.9800
C278 H27F 0.9800
C279 H27G 0.9800
C279 H27H 0.9800
C279 H27I 0.9800
C280 H28A 0.9900
C280 H28B 0.9900
C280 C281 1.51(4)
C281 C282 1.30(4)
C281 C286 1.35(4)
C282 H282 0.9500
C282 C283 1.43(4)
C283 H283 0.9500
C283 C284 1.41(4)
C284 C285 1.39(4)
C284 C287 1.54(4)
C285 H285 0.9500
C285 C286 1.44(4)
C286 H286 0.9500
C287 C288 1.52(4)
C287 C289 1.548(19)
C287 C290 1.63(4)
C288 H28C 0.9800
C288 H28D 0.9800
C288 H28E 0.9800
C289 H28F 0.9800
C289 H28G 0.9800
C289 H28H 0.9800
C290 H29A 0.9800
C290 H29B 0.9800
C290 H29C 0.9800
C291 H29D 0.9900
C291 H29E 0.9900
C291 C292 1.51(4)
C292 C293 1.40(4)
C292 C297 1.31(3)
C293 H293 0.9500
C293 C294 1.40(4)
C294 H294 0.9500
C294 C295 1.25(4)
C295 C296 1.31(4)
C295 C298 1.66(5)
C296 H296 0.9500
C296 C297 1.54(4)
C297 H297 0.9500
C298 C299 1.44(5)
C298 C300 1.49(5)
C298 C301 1.51(5)
C299 H29F 0.9800
C299 H29G 0.9800
C299 H29H 0.9800
C300 H30A 0.9800
C300 H30B 0.9800
C300 H30C 0.9800
C301 H30D 0.9800
C301 H30E 0.9800
C301 H30F 0.9800
C302 H30G 0.9900
C302 H30H 0.9900
C302 C303 1.44(4)
C303 C304 1.31(4)
C303 C308 1.38(4)
C304 H304 0.9500
C304 C305 1.39(4)
C305 H305 0.9500
C305 C306 1.56(5)
C306 C307 1.41(5)
C306 C309 1.52(5)
C307 H307 0.9500
C307 C308 1.36(4)
C308 H308 0.9500
C309 C310 1.36(5)
C309 C311 1.45(6)
C309 C312 1.43(5)
C310 H31A 0.9800
C310 H31B 0.9800
C310 H31C 0.9800
C311 H31D 0.9800
C311 H31E 0.9800
C311 H31F 0.9800
C312 H31G 0.9800
C312 H31H 0.9800
C312 H31I 0.9800
C313 H31J 0.9900
C313 H31K 0.9900
C313 C314 1.39(3)
C314 C315 1.42(4)
C314 C319 1.33(4)
C315 H315 0.9500
C315 C316 1.42(4)
C316 H316 0.9500
C316 C317 1.32(4)
C317 C318 1.36(4)
C317 C320 1.57(5)
C318 H318 0.9500
C318 C319 1.40(4)
C319 H319 0.9500
C320 C321 1.68(6)
C320 C322 1.50(5)
C320 C323 1.67(5)
C321 H32A 0.9800
C321 H32B 0.9800
C321 H32C 0.9800
C322 H32D 0.9800
C322 H32E 0.9800
C322 H32F 0.9800
C323 H32G 0.9800
C323 H32H 0.9800
C323 H32I 0.9800
C324 H32J 0.9900
C324 H32K 0.9900
C324 C325 1.56(4)
C325 C326 1.31(4)
C325 C330 1.35(4)
C326 H326 0.9500
C326 C327 1.40(4)
C327 H327 0.9500
C327 C328 1.38(4)
C328 C329 1.36(4)
C328 C331 1.55(5)
C329 H329 0.9500
C329 C330 1.43(4)
C330 H330 0.9500
C331 C332 1.48(5)
C331 C333 1.65(6)
C331 C334 1.41(5)
C332 H33A 0.9800
C332 H33B 0.9800
C332 H33C 0.9800
C333 H33D 0.9800
C333 H33E 0.9800
C333 H33F 0.9800
C334 H33G 0.9800
C334 H33H 0.9800
C334 H33I 0.9800
C335 H33J 0.9900
C335 H33K 0.9900
C335 C336 1.48(4)
C336 C337 1.35(4)
C336 C341 1.46(4)
C337 H337 0.9500
C337 C338 1.40(4)
C338 H338 0.9500
C338 C339 1.34(4)
C339 C340 1.34(4)
C339 C342 1.57(5)
C340 H340 0.9500
C340 C341 1.37(4)
C341 H341 0.9500
C342 C343 1.51(6)
C342 C344 1.58(6)
C342 C345 1.69(6)
C343 H34A 0.9800
C343 H34B 0.9800
C343 H34C 0.9800
C344 H34D 0.9800
C344 H34E 0.9800
C344 H34F 0.9800
C345 H34G 0.9800
C345 H34H 0.9800
C345 H34I 0.9800
C346 H34J 0.9900
C346 H34K 0.9900
C346 C347 1.52(4)
C347 C348 1.36(4)
C347 C352 1.50(5)
C348 H348 0.9500
C348 C349 1.37(4)
C349 H349 0.9500
C349 C350 1.38(5)
C350 C351 1.41(5)
C350 C353 1.50(5)
C351 H351 0.9500
C351 C352 1.35(4)
C352 H352 0.9500
C353 C354 1.49(6)
C353 C355 1.58(5)
C353 C356 1.56(5)
C354 H35A 0.9800
C354 H35B 0.9800
C354 H35C 0.9800
C355 H35D 0.9800
C355 H35E 0.9800
C355 H35F 0.9800
C356 H35G 0.9800
C356 H35H 0.9800
C356 H35I 0.9800
C357 H35J 0.9900
C357 H35K 0.9900
C357 C358 1.53(4)
C358 C359 1.30(4)
C358 C363 1.48(5)
C359 H359 0.9500
C359 C360 1.33(4)
C360 H360 0.9500
C360 C361 1.45(5)
C361 C362 1.22(5)
C361 C364 1.59(6)
C362 H362 0.9500
C362 C363 1.37(5)
C363 H363 0.9500
C364 C365 1.66(6)
C364 C366 1.54(2)
C364 C367 1.43(6)
C365 H36A 0.9800
C365 H36B 0.9800
C365 H36C 0.9800
C366 H36D 0.9800
C366 H36E 0.9800
C366 H36F 0.9800
C367 H36G 0.9800
C367 H36H 0.9800
C367 H36I 0.9800
C368 H36J 0.9900
C368 H36K 0.9900
C368 C369 1.51(4)
C369 C370 1.33(4)
C369 C374 1.43(4)
C370 H370 0.9500
C370 C371 1.40(6)
C371 H371 0.9500
C371 C372 1.46(6)
C372 C373 1.27(5)
C372 C375 1.70(8)
C373 H373 0.9500
C373 C374 1.48(5)
C374 H374 0.9500
C375 C376 1.61(7)
C375 C377 1.25(6)
C375 C378 1.54(2)
C376 H37A 0.9800
C376 H37B 0.9800
C376 H37C 0.9800
C377 H37D 0.9800
C377 H37E 0.9800
C377 H37F 0.9800
C378 H37G 0.9800
C378 H37H 0.9800
C378 H37I 0.9800
C379 H37J 0.9900
C379 H37K 0.9900
C379 C380 1.54(4)
C380 C381 1.40(4)
C380 C385 1.36(4)
C381 H381 0.9500
C381 C382 1.40(5)
C382 H382 0.9500
C382 C383 1.34(5)
C383 C384 1.32(5)
C383 C386 1.67(6)
C384 H384 0.9500
C384 C385 1.49(4)
C385 H385 0.9500
C386 C387 1.32(6)
C386 C388 1.44(6)
C386 C389 1.56(2)
C387 H38A 0.9800
C387 H38B 0.9800
C387 H38C 0.9800
C388 H38D 0.9800
C388 H38E 0.9800
C388 H38F 0.9800
C389 H38G 0.9800
C389 H38H 0.9800
C389 H38I 0.9800
C390 H39A 0.9900
C390 H39B 0.9900
C390 C391 1.58(4)
C391 C392 1.40(4)
C391 C396 1.36(4)
C392 H392 0.9500
C392 C393 1.39(5)
C393 H393 0.9500
C393 C394 1.33(5)
C394 C395 1.31(4)
C394 C397 1.545(19)
C395 H395 0.9500
C395 C396 1.48(5)
C396 H396 0.9500
C397 C398 1.537(19)
C397 C399 1.536(19)
C397 C400 1.533(19)
C398 H39C 0.9800
C398 H39D 0.9800
C398 H39E 0.9800
C399 H39F 0.9800
C399 H39G 0.9800
C399 H39H 0.9800
C400 H40A 0.9800
C400 H40B 0.9800
C400 H40C 0.9800
C401 H40D 0.9900
C401 H40E 0.9900
C401 C402 1.53(3)
C402 C407 1.3900
C402 C403 1.3900
C407 H407 0.9500
C407 C406 1.3900
C406 H406 0.9500
C406 C405 1.3900
C405 C404 1.3900
C405 C408 1.540(18)
C404 H404 0.9500
C404 C403 1.3900
C403 H403 0.9500
C408 C409 1.532(18)
C408 C410 1.543(18)
C408 C411 1.531(18)
C409 H40F 0.9800
C409 H40G 0.9800
C409 H40H 0.9800
C410 H41A 0.9800
C410 H41B 0.9800
C410 H41C 0.9800
C411 H41D 0.9800
C411 H41E 0.9800
C411 H41F 0.9800
C412 H41G 0.9900
C412 H41H 0.9900
C412 C413 1.41(5)
C413 C414 1.32(4)
C413 C418 1.36(4)
C414 H414 0.9500
C414 C415 1.40(5)
C415 H415 0.9500
C415 C416 1.44(5)
C416 C417 1.42(5)
C416 C419 1.81(8)
C417 H417 0.9500
C417 C418 1.40(6)
C418 H418 0.9500
C419 C420 1.42(7)
C419 C421 1.55(2)
C419 C422 1.66(7)
C420 H42A 0.9800
C420 H42B 0.9800
C420 H42C 0.9800
C421 H42D 0.9800
C421 H42E 0.9800
C421 H42F 0.9800
C422 H42G 0.9800
C422 H42H 0.9800
C422 H42I 0.9800
C423 H42J 0.9900
C423 H42K 0.9900
C423 C424 1.57(4)
C424 C425 1.35(4)
C424 C429 1.42(4)
C425 H425 0.9500
C425 C426 1.38(4)
C426 H426 0.9500
C426 C427 1.34(4)
C427 C428 1.40(5)
C427 C430 1.62(7)
C428 H428 0.9500
C428 C429 1.36(4)
C429 H429 0.9500
C430 C431 1.53(7)
C430 C432 1.54(7)
C430 C433 1.54(2)
C431 H43C 0.9800
C431 H43D 0.9800
C431 H43E 0.9800
C432 H43F 0.9800
C432 H43G 0.9800
C432 H43H 0.9800
C433 H43I 0.9800
C433 H43J 0.9800
C433 H43K 0.9800
C434 H43L 0.9900
C434 H43M 0.9900
C434 C435 1.47(3)
C435 C436 1.28(3)
C435 C440 1.39(4)
C436 H436 0.9500
C436 C437 1.45(5)
C437 H437 0.9500
C437 C438 1.38(5)
C438 C439 1.39(5)
C438 C441 1.55(2)
C439 H439 0.9500
C439 C440 1.34(4)
C440 H440 0.9500
C441 C442 1.56(7)
C441 C443 1.40(7)
C441 C444 1.63(8)
C442 H44C 0.9800
C442 H44D 0.9800
C442 H44E 0.9800
C443 H44F 0.9800
C443 H44G 0.9800
C443 H44H 0.9800
C444 H44I 0.9800
C444 H44J 0.9800
C444 H44K 0.9800
C445 H44L 0.9900
C445 H44M 0.9900
C445 C446 1.54(5)
C446 C447 1.36(5)
C446 C451 1.41(5)
C447 H447 0.9500
C447 C448 1.43(6)
C448 H448 0.9500
C448 C449 1.30(5)
C449 C450 1.41(5)
C449 C452 1.546(18)
C450 H450 0.9500
C450 C451 1.34(5)
C451 H451 0.9500
C452 C453 1.534(18)
C452 C454 1.530(18)
C452 C455 1.547(18)
C453 H45C 0.9800
C453 H45D 0.9800
C453 H45E 0.9800
C454 H45F 0.9800
C454 H45G 0.9800
C454 H45H 0.9800
C455 H45I 0.9800
C455 H45J 0.9800
C455 H45K 0.9800
C456 H45L 0.9900
C456 H45M 0.9900
C456 C457 1.47(4)
C457 C458 1.32(4)
C457 C462 1.36(4)
C458 H458 0.9500
C458 C459 1.50(6)
C459 H459 0.9500
C459 C460 1.38(5)
C460 C461 1.24(5)
C460 C463 1.55(2)
C461 H461 0.9500
C461 C462 1.53(5)
C462 H462 0.9500
C463 C464 1.54(2)
C463 C465 1.56(2)
C463 C466 1.54(2)
C464 H46C 0.9800
C464 H46D 0.9800
C464 H46E 0.9800
C465 H46F 0.9800
C465 H46G 0.9800
C465 H46H 0.9800
C466 H46I 0.9800
C466 H46J 0.9800
C466 H46K 0.9800
C467 H46L 0.9900
C467 H46M 0.9900
C467 C468 1.54(3)
C468 C469 1.36(4)
C468 C473 1.35(4)
C469 H469 0.9500
C469 C470 1.46(5)
C470 H470 0.9500
C470 C471 1.26(5)
C471 C472 1.30(4)
C471 C474 1.547(19)
C472 H472 0.9500
C472 C473 1.44(4)
C473 H473 0.9500
C474 C475 1.53(2)
C474 C476 1.548(19)
C474 C477 1.543(19)
C475 H47C 0.9800
C475 H47D 0.9800
C475 H47E 0.9800
C476 H47F 0.9800
C476 H47G 0.9800
C476 H47H 0.9800
C477 H47I 0.9800
C477 H47J 0.9800
C477 H47K 0.9800
C478 H47L 0.9900
C478 H47M 0.9900
C478 C479 1.51(4)
C479 C480 1.42(4)
C479 C484 1.42(4)
C480 H480 0.9500
C480 C481 1.44(5)
C481 H481 0.9500
C481 C482 1.31(4)
C482 C483 1.389(18)
C482 C485 1.538(19)
C483 H483 0.9500
C483 C484 1.405(19)
C484 H484 0.9500
C485 C486 1.526(18)
C485 C487 1.529(19)
C485 C488 1.526(19)
C486 H48C 0.9800
C486 H48D 0.9800
C486 H48E 0.9800
C487 H48F 0.9800
C487 H48G 0.9800
C487 H48H 0.9800
C488 H48I 0.9800
C488 H48J 0.9800
C488 H48K 0.9800
C489 H48L 0.9900
C489 H48M 0.9900
C489 C490 1.53(4)
C490 C491 1.41(5)
C490 C495 1.31(4)
C491 H491 0.9500
C491 C492 1.47(5)
C492 H492 0.9500
C492 C493 1.36(5)
C493 C494 1.36(5)
C493 C496 1.555(19)
C494 H494 0.9500
C494 C495 1.41(5)
C495 H495 0.9500
C496 C497 1.539(19)
C496 C498 1.53(2)
C496 C499 1.532(19)
C497 H49A 0.9800
C497 H49B 0.9800
C497 H49C 0.9800
C498 H49D 0.9800
C498 H49E 0.9800
C498 H49F 0.9800
C499 H49G 0.9800
C499 H49H 0.9800
C499 H49I 0.9800
C500 H50A 0.9900
C500 H50B 0.9900
C500 C501 1.554(19)
C501 C502 1.38(5)
C501 C506 1.29(4)
C502 H502 0.9500
C502 C503 1.31(5)
C503 H503 0.9500
C503 C504 1.43(5)
C504 C505 1.35(6)
C504 C507 1.538(18)
C505 H505 0.9500
C505 C506 1.50(6)
C506 H506 0.9500
C507 C508 1.533(18)
C507 C509 1.535(18)
C507 C510 1.542(18)
C508 H50C 0.9800
C508 H50D 0.9800
C508 H50E 0.9800
C509 H50F 0.9800
C509 H50G 0.9800
C509 H50H 0.9800
C510 H51A 0.9800
C510 H51B 0.9800
C510 H51C 0.9800
C511 H51D 0.9900
C511 H51E 0.9900
C511 C512 1.592(19)
C512 C513 1.43(4)
C512 C517 1.38(4)
C513 H513 0.9500
C513 C514 1.45(4)
C514 H514 0.9500
C514 C515 1.35(4)
C515 C516 1.39(4)
C515 C518 1.537(17)
C516 H516 0.9500
C516 C517 1.52(4)
C517 H517 0.9500
C518 C519 1.517(18)
C518 C520 1.536(18)
C518 C521 1.558(18)
C519 H51F 0.9800
C519 H51G 0.9800
C519 H51H 0.9800
C520 H52A 0.9800
C520 H52B 0.9800
C520 H52C 0.9800
C521 H52D 0.9800
C521 H52E 0.9800
C521 H52F 0.9800
C522 H52G 0.9900
C522 H52H 0.9900
C522 C523 1.54(3)
C523 C524 1.35(4)
C523 C528 1.29(4)
C524 H524 0.9500
C524 C525 1.33(4)
C525 H525 0.9500
C525 C526 1.47(5)
C526 C527 1.36(5)
C526 C529 1.558(18)
C527 H527 0.9500
C527 C528 1.52(5)
C528 H528 0.9500
C529 C530 1.523(18)
C529 C531 1.538(18)
C529 C532 1.534(18)
C530 H53A 0.9800
C530 H53B 0.9800
C530 H53C 0.9800
C531 H53D 0.9800
C531 H53E 0.9800
C531 H53F 0.9800
C532 H53G 0.9800
C532 H53H 0.9800
C532 H53I 0.9800
C533 H53J 0.9900
C533 H53K 0.9900
C533 C534 1.539(11)
C537 C536 1.3900
C537 C538 1.3900
C537 C540 1.543(18)
C536 H536 0.9500
C536 C535 1.3900
C535 H535 0.9500
C535 C534 1.3900
C534 C539 1.3900
C539 H539 0.9500
C539 C538 1.3900
C538 H538 0.9500
C540 C541 1.532(18)
C540 C542 1.540(18)
C540 C543 1.540(17)
C541 H54A 0.9800
C541 H54B 0.9800
C541 H54C 0.9800
C542 H54D 0.9800
C542 H54E 0.9800
C542 H54F 0.9800
C543 H54G 0.9800
C543 H54H 0.9800
C543 H54I 0.9800
C544 H54J 0.9900
C544 H54K 0.9900
C544 C545 1.42(4)
C545 C546 1.42(4)
C545 C550 1.38(4)
C546 H546 0.9500
C546 C547 1.39(5)
C547 H547 0.9500
C547 C548 1.360(19)
C548 C549 1.36(5)
C548 C551 1.545(18)
C549 H549 0.9500
C549 C550 1.55(5)
C550 H550 0.9500
C551 C552 1.549(18)
C551 C553 1.519(18)
C551 C554 1.531(18)
C552 H55A 0.9800
C552 H55B 0.9800
C552 H55C 0.9800
C553 H55D 0.9800
C553 H55E 0.9800
C553 H55F 0.9800
C554 H55G 0.9800
C554 H55H 0.9800
C554 H55I 0.9800
C555 H55J 0.9900
C555 H55K 0.9900
C555 C556 1.50(5)
C556 C557 1.40(5)
C556 C561 1.45(4)
C557 H557 0.9500
C557 C558 1.394(19)
C558 H558 0.9500
C558 C559 1.382(19)
C559 C560 1.368(19)
C559 C562 1.530(18)
C560 H560 0.9500
C560 C561 1.416(19)
C561 H561 0.9500
C562 C563 1.544(14)
C562 C564 1.532(18)
C562 C565 1.536(18)
C563 H56A 0.9800
C563 H56B 0.9800
C563 H56C 0.9800
C564 H56D 0.9800
C564 H56E 0.9800
C564 H56F 0.9800
C565 H56G 0.9800
C565 H56H 0.9800
C565 H56I 0.9800
C566 H56J 0.9900
C566 H56K 0.9900
C566 C567 1.53(4)
C567 C568 1.42(4)
C567 C572 1.27(3)
C568 H568 0.9500
C568 C569 1.40(5)
C569 H569 0.9500
C569 C570 1.359(18)
C570 C571 1.39(5)
C570 C573 1.555(19)
C571 H571 0.9500
C571 C572 1.43(5)
C572 H572 0.9500
C573 C574 1.561(19)
C573 C575 1.536(19)
C573 C576 1.533(19)
C574 H57A 0.9800
C574 H57B 0.9800
C574 H57C 0.9800
C575 H57D 0.9800
C575 H57E 0.9800
C575 H57F 0.9800
C576 H57G 0.9800
C576 H57H 0.9800
C576 H57I 0.9800
C577 H57J 0.9900
C577 H57K 0.9900
C577 C578 1.45(4)
C578 C579 1.43(4)
C578 C583 1.34(4)
C579 H579 0.9500
C579 C580 1.53(5)
C580 H580 0.9500
C580 C581 1.38(5)
C581 C582 1.39(5)
C581 C584 1.563(19)
C582 H582 0.9500
C582 C583 1.38(4)
C583 H583 0.9500
C584 C585 1.53(2)
C584 C586 1.54(2)
C584 C587 1.53(2)
C585 H58A 0.9800
C585 H58B 0.9800
C585 H58C 0.9800
C586 H58D 0.9800
C586 H58E 0.9800
C586 H58F 0.9800
C587 H58G 0.9800
C587 H58H 0.9800
C587 H58I 0.9800
C588 H58J 0.9900
C588 H58K 0.9900
C588 C589 1.55(5)
C589 C590 1.3900
C589 C594 1.3900
C590 H590 0.9500
C590 C591 1.3900
C591 H591 0.9500
C591 C592 1.3900
C592 C593 1.3900
C592 C595 1.536(17)
C593 H593 0.9500
C593 C594 1.3900
C594 H594 0.9500
C595 C596 1.537(18)
C595 C597 1.537(18)
C595 C598 1.542(18)
C596 H59A 0.9800
C596 H59B 0.9800
C596 H59C 0.9800
C597 H59D 0.9800
C597 H59E 0.9800
C597 H59F 0.9800
C598 H59G 0.9800
C598 H59H 0.9800
C598 H59I 0.9800
C599 H59J 0.9900
C599 H59K 0.9900
C599 C600 1.54(4)
C600 C601 1.29(5)
C600 C605 1.42(4)
C601 H601 0.9500
C601 C602 1.43(5)
C602 H602 0.9500
C602 C603 1.41(5)
C603 C604 1.37(5)
C603 C606 1.55(2)
C604 H604 0.9500
C604 C605 1.32(4)
C605 H605 0.9500
C606 C607 1.60(7)
C606 C608 1.37(6)
C606 C609 1.55(2)
C607 H60A 0.9800
C607 H60B 0.9800
C607 H60C 0.9800
C608 H60D 0.9800
C608 H60E 0.9800
C608 H60F 0.9800
C609 H60G 0.9800
C609 H60H 0.9800
C609 H60I 0.9800
C610 H61A 0.9900
C610 H61B 0.9900
C610 C611 1.45(3)
C611 C612 1.37(3)
C611 C616 1.44(4)
C612 H612 0.9500
C612 C613 1.38(4)
C613 H613 0.9500
C613 C614 1.49(5)
C614 C615 1.40(4)
C614 C617 1.69(6)
C615 H615 0.9500
C615 C616 1.34(4)
C616 H616 0.9500
C617 C618 1.55(2)
C617 C619 1.52(2)
C617 C620 1.54(2)
C618 H61C 0.9800
C618 H61D 0.9800
C618 H61E 0.9800
C619 H61F 0.9800
C619 H61G 0.9800
C619 H61H 0.9800
C620 H62A 0.9800
C620 H62B 0.9800
C620 H62C 0.9800
C621 H62D 0.9900
C621 H62E 0.9900
C621 C622 1.43(4)
C622 C623 1.51(5)
C622 C627 1.47(5)
C623 H623 0.9500
C623 C624 1.50(5)
C624 H624 0.9500
C624 C625 1.38(6)
C625 C626 1.28(5)
C625 C628 1.550(19)
C626 H626 0.9500
C626 C627 1.36(4)
C627 H627 0.9500
C628 C629 1.53(2)
C628 C630 1.52(2)
C628 C631 1.529(19)
C629 H62F 0.9800
C629 H62G 0.9800
C629 H62H 0.9800
C630 H63A 0.9800
C630 H63B 0.9800
C630 H63C 0.9800
C631 H63D 0.9800
C631 H63E 0.9800
C631 H63F 0.9800
C632 H63G 0.9900
C632 H63H 0.9900
C632 C633 1.42(5)
C633 C634 1.34(5)
C633 C638 1.379(19)
C634 H634 0.9500
C634 C635 1.52(5)
C635 H635 0.9500
C635 C636 1.39(5)
C636 C637 1.32(6)
C636 C639 1.542(14)
C637 H637 0.9500
C637 C638 1.40(2)
C638 H638 0.9500
C639 C640 1.53(2)
C639 C641 1.541(14)
C639 C642 1.535(14)
C640 H64A 0.9800
C640 H64B 0.9800
C640 H64C 0.9800
C641 H64D 0.9800
C641 H64E 0.9800
C641 H64F 0.9800
C642 H64G 0.9800
C642 H64H 0.9800
C642 H64I 0.9800
C643 H64J 0.9900
C643 H64K 0.9900
C643 C644 1.70(8)
C644 C645 1.3900
C644 C649 1.3900
C645 H645 0.9500
C645 C646 1.3900
C646 H646 0.9500
C646 C647 1.3900
C647 C648 1.3900
C647 C650 1.565(19)
C648 H648 0.9500
C648 C649 1.3900
C649 H649 0.9500
C650 C651 1.554(19)
C650 C652 1.555(19)
C650 C653 1.554(19)
C651 H65A 0.9800
C651 H65B 0.9800
C651 H65C 0.9800
C652 H65D 0.9800
C652 H65E 0.9800
C652 H65F 0.9800
C653 H65G 0.9800
C653 H65H 0.9800
C653 H65I 0.9800
C654 H65J 0.9900
C654 H65K 0.9900
C654 C655 1.54(5)
C655 C660 1.3900
C655 C656 1.3900
C660 H660 0.9500
C660 C659 1.3900
C659 H659 0.9500
C659 C658 1.3900
C658 C657 1.3900
C658 C661 1.549(18)
C657 H657 0.9500
C657 C656 1.3900
C656 H656 0.9500
C661 C662 1.527(18)
C661 C663 1.529(18)
C661 C664 1.546(18)
C662 H66A 0.9800
C662 H66B 0.9800
C662 H66C 0.9800
C663 H66D 0.9800
C663 H66E 0.9800
C663 H66F 0.9800
C664 H66G 0.9800
C664 H66H 0.9800
C664 H66I 0.9800
C665 H66J 0.9900
C665 H66K 0.9900
C665 C666 1.526(17)
C666 C667 1.3900
C666 C671 1.3900
C667 H667 0.9500
C667 C668 1.3900
C668 H668 0.9500
C668 C669 1.3900
C669 C670 1.3900
C669 C672 1.557(18)
C670 H670 0.9500
C670 C671 1.3900
C671 H671 0.9500
C672 C673 1.533(18)
C672 C674 1.535(18)
C672 C675 1.545(18)
C673 H67A 0.9800
C673 H67B 0.9800
C673 H67C 0.9800
C674 H67D 0.9800
C674 H67E 0.9800
C674 H67F 0.9800
C675 H67G 0.9800
C675 H67H 0.9800
C675 H67I 0.9800
C676 H67J 0.9900
C676 H67K 0.9900
C676 C677 1.46(3)
C677 C678 1.3900
C677 C682 1.3900
C678 H678 0.9500
C678 C679 1.3900
C679 H679 0.9500
C679 C680 1.3900
C680 C681 1.3900
C680 C683 1.564(17)
C681 H681 0.9500
C681 C682 1.3900
C682 H682 0.9500
C683 C684 1.526(17)
C683 C685 1.534(18)
C683 C686 1.527(17)
C684 H68A 0.9800
C684 H68B 0.9800
C684 H68C 0.9800
C685 H68D 0.9800
C685 H68E 0.9800
C685 H68F 0.9800
C686 H68G 0.9800
C686 H68H 0.9800
C686 H68I 0.9800
C687 H68J 0.9900
C687 H68K 0.9900
C687 C688 1.53(5)
C688 C689 1.37(4)
C688 C693 1.31(4)
C689 H689 0.9500
C689 C690 1.45(4)
C690 H690 0.9500
C690 C691 1.25(4)
C691 C692 1.29(4)
C691 C694 1.50(6)
C692 H692 0.9500
C692 C693 1.50(5)
C693 H693 0.9500
C694 C695 1.54(2)
C694 C696 1.41(8)
C694 C697 1.58(8)
C695 H69A 0.9800
C695 H69B 0.9800
C695 H69C 0.9800
C696 H69D 0.9800
C696 H69E 0.9800
C696 H69F 0.9800
C697 H69G 0.9800
C697 H69H 0.9800
C697 H69I 0.9800

loop_
_geom_torsion_atom_site_label_1
_geom_torsion_atom_site_label_2
_geom_torsion_atom_site_label_3
_geom_torsion_atom_site_label_4
_geom_torsion
A1 S2 C192 C193 176(2)
A1 S4 C214 C215 72(2)
A10 S3 C203 C204 -179.1(19)
A10 S11 C291 C292 -106.0(19)
A12 S5 C225 C226 163(2)
A12 S33 C533 C534 164.3(17)
A12 S43 C643 C644 142(3)
A15 S2 C192 C193 -88(2)
A15 S42 C632 C633 62(4)
A17 S38 C588 C589 165(2)
A18 S10 C280 C281 73(2)
A18 S28 C478 C479 160(2)
A20 S25 C445 C446 103(3)
A20 S38 C588 C589 -102(3)
A21 S35 C555 C556 168(2)
A25 S5 C225 C226 58(3)
A26 S14 C324 C325 152.7(18)
A27 S35 C555 C556 96(3)
A28 S31 C511 C512 175(3)
A29 S26 C456 C457 79(2)
A29 S29 C489 C490 170.2(18)
A30 S11 C291 C292 93.0(19)
A30 S16 C346 C347 173(2)
A31 S12 C302 C303 165(2)
A33 S23 C423 C424 -62(2)
A33 S29 C489 C490 -104.8(19)
A33 S30 C500 C501 -104(3)
A34 S17 C357 C358 -164(2)
A37 S23 C423 C424 50(2)
A38 S5 C225 C226 -56(3)
A38 S28 C478 C479 -118(2)
A38 S31 C511 C512 -108(3)
A41 S44 C654 C655 -153(3)
A42 S43 C643 C644 -64(5)
A42 S47 C687 C688 -95(2)
A42 P2 C18 C17 -55(3)
A42 P2 C19 C20 156.6(13)
A42 P2 C19 C24 -26.6(15)
A42 P2 C25 C26 -158.8(11)
A42 P2 C25 C30 16.8(16)
A43 S6 C236 C237 -95(2)
A43 S44 C654 C655 -82(3)
A43 P6 C78 C77 -55(2)
A43 P6 C79 C80 141.5(12)
A43 P6 C79 C84 -37.0(14)
A43 P6 C85 C86 124.2(12)
A43 P6 C85 C90 -48.6(15)
A44 S24 C434 C435 170.2(17)
A46 S27 C467 C468 68.5(19)
A46 S29 C489 C490 88(2)
A46 P7 C91 C92 37.8(14)
A46 P7 C91 C96 -145.9(12)
A46 P7 C97 C98 22.6(18)
A46 P7 C97 C102 -157.2(11)
A46 P7 C103 C104 55(2)
A47 S47 C687 C688 169(2)
A49 S16 C346 C347 -98(2)
A50 S13 C313 C314 -69.3(19)
A50 S25 C445 C446 -100(3)
A51 S13 C313 C314 83.9(19)
A51 S19 C379 C380 167.4(18)
A53 S10 C280 C281 165.5(18)
A55 S43 C643 C644 -139(3)
A56 S15 C335 C336 -178.7(18)
A57 S18 C368 C369 128.0(19)
A57 S35 C555 C556 -111(3)
A58 S45 C665 C666 -121.1(19)
A59 S39 C599 C600 -86(2)
A59 S45 C665 C666 -50(2)
A59 P8 C108 C107 -54(2)
A59 P8 C109 C110 149.1(15)
A59 P8 C109 C114 -30.8(19)
A59 P8 C115 C116 7.6(16)
A59 P8 C115 C120 -169.4(11)
A63 S21 C401 C402 148.1(16)
A63 S32 C522 C523 92.0(18)
A63 S34 C544 C545 55(3)
A64 S1 C181 C182 -174(2)
A64 S4 C214 C215 -109(2)
A65 S14 C324 C325 -135.3(18)
A65 S19 C379 C380 -116.5(18)
A65 S34 C544 C545 -171(2)
A66 S6 C236 C237 52(2)
A66 P9 C121 C122 45.4(13)
A66 P9 C121 C126 -133.6(11)
A66 P9 C127 C128 -171.0(11)
A66 P9 C127 C132 8.3(17)
A67 S7 C247 C248 163(2)
A67 S15 C335 C336 74(2)
A68 S14 C324 C325 71(2)
A68 S45 C665 C666 159.7(18)
A69 S9 C269 C270 -167(2)
A71 S1 C181 C182 105(2)
A71 S17 C357 C358 -68(3)
A72 S27 C467 C468 -80.2(19)
A72 S46 C676 C677 -51(3)
A72 P12 C168 C167 -59(2)
A72 P12 C169 C170 -34.6(14)
A72 P12 C169 C174 142.1(11)
A72 P12 C175 C176 -53.1(13)
A72 P12 C175 C180 131.9(11)
A73 S28 C478 C479 90(3)
A73 S47 C687 C688 49(3)
A73 P3 C31 C32 41.5(11)
A73 P3 C31 C36 -141.6(10)
A73 P3 C37 C38 -169.5(8)
A73 P3 C37 C42 12.2(13)
A73 P3 C43 C44 48(2)
A74 S3 C203 C204 98(2)
A74 S9 C269 C270 -76(2)
A75 S18 C368 C369 -134.1(19)
A76 S11 C291 C292 175.1(18)
A77 S23 C423 C424 161(2)
A77 S31 C511 C512 99(3)
A77 S46 C676 C677 157(2)
A81 S8 C258 C259 66.7(18)
A81 P1 C1 C2 27.4(13)
A81 P1 C1 C6 -155.9(9)
A81 P1 C7 C8 -137.4(9)
A81 P1 C7 C12 46.8(11)
A81 P1 C13 C14 46(2)
A82 S6 C236 C237 173.3(18)
A83 S12 C302 C303 92(2)
A83 S46 C676 C677 -123(2)
A84 S39 C599 C600 60(2)
A84 P11 C151 C152 -135.9(11)
A84 P11 C151 C156 41.3(12)
A84 P11 C157 C158 -173.2(10)
A84 P11 C157 C162 6.9(16)
A84 P11 C163 C164 51(3)
A85 S21 C401 C402 -133.6(17)
A85 S24 C434 C435 81(2)
A86 S34 C544 C545 -72(2)
A86 S36 C566 C567 81(2)
A87 S26 C456 C457 175(2)
A89 S3 C203 C204 -99(2)
A89 S10 C280 C281 -79(2)
A89 S12 C302 C303 -112(2)
A90 S32 C522 C523 170.3(16)
A91 S7 C247 C248 -121(2)
A91 S32 C522 C523 -110.7(17)
A92 S8 C258 C259 -78.1(17)
A92 S18 C368 C369 -57(2)
A92 P4 C48 C47 -53(2)
A92 P4 C49 C50 -26.5(14)
A92 P4 C49 C54 157.5(9)
A92 P4 C55 C56 -154.7(10)
A92 P4 C55 C60 23.7(14)
A93 S21 C401 C402 -61(2)
A93 S37 C577 C578 -85(2)
A93 P10 C138 C137 -66(2)
A93 P10 C139 C140 -34.1(14)
A93 P10 C139 C144 140.7(11)
A93 P10 C145 C146 128.3(11)
A93 P10 C145 C150 -50.6(14)
A94 S8 C258 C259 -175.2(14)
A95 S19 C379 C380 93(2)
A95 S37 C577 C578 68(2)
A95 P5 C61 C62 30.5(14)
A95 P5 C61 C66 -146.6(11)
A95 P5 C67 C68 -159.3(10)
A95 P5 C67 C72 14.8(15)
A95 P5 C73 C74 43(2)
A97 S27 C467 C468 -176.0(16)
A98 S1 C181 C182 -100(2)
A98 S15 C335 C336 -57(2)
A98 S24 C434 C435 -106.2(18)
A99 S36 C566 C567 -11(3)
A100 S13 C313 C314 166.3(17)
A101 S37 C577 C578 178.2(18)
A103 S39 C599 C600 -178.2(18)
A105 S4 C214 C215 174(2)
A111 S25 C445 C446 -177(3)
A111 S26 C456 C457 -107(2)
A112 S30 C500 C501 149(2)
A7 S30 C500 C501 80(3)
A7 S42 C632 C633 -74(3)
A7 S44 C654 C655 128(3)
A114 S33 C533 C534 -79(2)
A114 S42 C632 C633 147(3)
A7A S30 C500 C501 53(3)
A7A S44 C654 C655 134(3)
A14B S33 C533 C534 -87(2)
A13C S33 C533 C534 -144.6(13)
S1 C181 C182 C183 43(4)
S1 C181 C182 C187 -137(3)
S2 C192 C193 C194 -129(3)
S2 C192 C193 C198 47(5)
S3 C203 C204 C205 48(3)
S3 C203 C204 C209 -133(2)
S4 C214 C215 C216 102(3)
S4 C214 C215 C220 -74(3)
S5 C225 C226 C227 -89(3)
S5 C225 C226 C231 95(3)
S6 C236 C237 C238 80(3)
S6 C236 C237 C242 -95(3)
S7 C247 C248 C249 -163(3)
S7 C247 C248 C253 24(4)
S8 C258 C259 C260 -95(2)
S8 C258 C259 C264 89(3)
S9 C269 C270 C271 -77(4)
S9 C269 C270 C275 117(3)
S10 C280 C281 C282 114(3)
S10 C280 C281 C286 -68(3)
S11 C291 C292 C293 -74(3)
S11 C291 C292 C297 106(3)
S12 C302 C303 C304 71(3)
S12 C302 C303 C308 -112(3)
S13 C313 C314 C315 119(2)
S13 C313 C314 C319 -69(3)
S14 C324 C325 C326 68(3)
S14 C324 C325 C330 -116(3)
S15 C335 C336 C337 92(4)
S15 C335 C336 C341 -84(3)
S16 C346 C347 C348 -158(3)
S16 C346 C347 C352 34(4)
S17 C357 C358 C359 93(4)
S17 C357 C358 C363 -77(4)
S18 C368 C369 C370 129(3)
S18 C368 C369 C374 -61(3)
S19 C379 C380 C381 -163(2)
S19 C379 C380 C385 26(3)
S20 C390 C391 C392 -108(3)
S20 C390 C391 C396 69(3)
S21 C401 C402 C407 -60(2)
S21 C401 C402 C403 122.4(17)
S22 C412 C413 C414 -100(3)
S22 C412 C413 C418 91(4)
S23 C423 C424 C425 76(3)
S23 C423 C424 C429 -94(3)
S24 C434 C435 C436 59(3)
S24 C434 C435 C440 -116(3)
S25 C445 C446 C447 41(5)
S25 C445 C446 C451 -120(3)
S26 C456 C457 C458 109(3)
S26 C456 C457 C462 -74(3)
S27 C467 C468 C469 83(3)
S27 C467 C468 C473 -96(3)
S28 C478 C479 C480 -157(3)
S28 C478 C479 C484 33(4)
S29 C489 C490 C491 -157(2)
S29 C489 C490 C495 14(4)
S30 C500 C501 C502 -122(4)
S30 C500 C501 C506 65(5)
S31 C511 C512 C513 -125(3)
S31 C511 C512 C517 51(5)
S32 C522 C523 C524 71(3)
S32 C522 C523 C528 -107(3)
S33 C533 C534 C535 168(2)
S33 C533 C534 C539 -13(3)
S34 C544 C545 C546 94(3)
S34 C544 C545 C550 -87(3)
S35 C555 C556 C557 166(4)
S35 C555 C556 C561 -17(5)
S36 C566 C567 C568 93(3)
S36 C566 C567 C572 -88(3)
S37 C577 C578 C579 86(3)
S37 C577 C578 C583 -88(3)
S38 C588 C589 C590 90(3)
S38 C588 C589 C594 -91(3)
S39 C599 C600 C601 87(4)
S39 C599 C600 C605 -88(3)
S40 C610 C611 C612 49(3)
S40 C610 C611 C616 -142(2)
S41 C621 C622 C623 -116(3)
S41 C621 C622 C627 71(4)
S42 C632 C633 C634 73(4)
S42 C632 C633 C638 -106(4)
S43 C643 C644 C645 -71(4)
S43 C643 C644 C649 109(4)
S44 C654 C655 C660 134(2)
S44 C654 C655 C656 -53(4)
S45 C665 C666 C667 130.9(18)
S45 C665 C666 C671 -57(2)
S46 C676 C677 C678 127(2)
S46 C676 C677 C682 -53(2)
S47 C687 C688 C689 -80(4)
S47 C687 C688 C693 93(3)
P1 C1 C2 C3 176.7(14)
P1 C1 C6 C5 -176.7(15)
P1 C7 C8 C9 -175.7(14)
P1 C7 C12 C11 176.0(13)
P1 C13 C14 C15 -169(2)
P2 C19 C20 C21 176.9(19)
P2 C19 C24 C23 -176.8(19)
P2 C25 C26 C27 175.6(18)
P2 C25 C30 C29 -175.7(17)
P3 C31 C32 C33 177.0(15)
P3 C31 C36 C35 -176.7(16)
P3 C37 C38 C39 -178.3(14)
P3 C37 C42 C41 178.4(14)
P3 C43 C44 C45 -163(2)
P4 C49 C50 C51 -176.0(15)
P4 C49 C54 C53 176.0(15)
P4 C55 C56 C57 178.4(16)
P4 C55 C60 C59 -178.4(16)
P5 C61 C62 C63 -177.1(16)
P5 C61 C66 C65 177.0(17)
P5 C67 C68 C69 174.0(18)
P5 C67 C72 C71 -174.4(17)
P5 C73 C74 C75 -169(2)
P6 C79 C80 C81 -178.5(18)
P6 C79 C84 C83 178.5(19)
P6 C85 C86 C87 -172.7(17)
P6 C85 C90 C89 172.7(16)
P7 C91 C92 C93 176.4(18)
P7 C91 C96 C95 -176.2(19)
P7 C97 C98 C99 -179.8(19)
P7 C97 C102 C101 179.8(19)
P7 C103 C104 C105 -172.5(19)
P8 C109 C110 C111 -180(2)
P8 C109 C114 C113 180(2)
P8 C115 C116 C117 -177.0(18)
P8 C115 C120 C119 177.0(19)
P9 C121 C122 C123 -179.0(15)
P9 C121 C126 C125 178.9(16)
P9 C127 C128 C129 179.3(19)
P9 C127 C132 C131 -179.3(19)
P9 C133 C134 C135 176(2)
P10 C139 C140 C141 174.9(16)
P10 C139 C144 C143 -174.7(17)
P10 C145 C146 C147 -178.9(18)
P10 C145 C150 C149 178.9(17)
P11 C151 C152 C153 177.1(17)
P11 C151 C156 C155 -177.4(15)
P11 C157 C158 C159 -179.8(18)
P11 C157 C162 C161 179.8(17)
P11 C163 C164 C165 179(3)
P12 C169 C170 C171 176.8(16)
P12 C169 C174 C173 -176.6(17)
P12 C175 C176 C177 -175.1(17)
P12 C175 C180 C179 174.8(18)
C1 P1 C7 C8 97.7(12)
C1 P1 C7 C12 -78.1(12)
C1 P1 C13 C14 175.1(19)
C1 C2 C3 C4 0.0
C2 C1 C6 C5 0.0
C2 C3 C4 C5 0.0
C3 C4 C5 C6 0.0
C4 C5 C6 C1 0.0
C6 C1 C2 C3 0.0
C7 P1 C1 C2 148.3(11)
C7 P1 C1 C6 -35.0(13)
C7 P1 C13 C14 -78(2)
C7 C8 C9 C10 0.0
C8 C7 C12 C11 0.0
C8 C9 C10 C11 0.0
C9 C10 C11 C12 0.0
C10 C11 C12 C7 0.0
C12 C7 C8 C9 0.0
C13 P1 C1 C2 -101.7(14)
C13 P1 C1 C6 75.0(15)
C13 P1 C7 C8 -10.5(14)
C13 P1 C7 C12 173.7(12)
C13 C14 C15 C16 178(2)
C14 C15 C16 C17 -179(3)
C15 C16 C17 C18 58(4)
C16 C17 C18 P2 161(2)
C18 P2 C19 C20 33.0(19)
C18 P2 C19 C24 -150.2(15)
C18 P2 C25 C26 -34.3(18)
C18 P2 C25 C30 141.3(17)
C19 P2 C18 C17 67(3)
C19 P2 C25 C26 78.1(17)
C19 P2 C25 C30 -106.2(16)
C19 C20 C21 C22 0.0
C20 C19 C24 C23 0.0
C20 C21 C22 C23 0.0
C21 C22 C23 C24 0.0
C22 C23 C24 C19 0.0
C24 C19 C20 C21 0.0
C25 P2 C18 C17 -180(2)
C25 P2 C19 C20 -77.6(17)
C25 P2 C19 C24 99.2(16)
C25 C26 C27 C28 0.0
C26 C25 C30 C29 0.0
C26 C27 C28 C29 0.0
C27 C28 C29 C30 0.0
C28 C29 C30 C25 0.0
C30 C25 C26 C27 0.0
C31 P3 C37 C38 -45.2(13)
C31 P3 C37 C42 136.5(11)
C31 P3 C43 C44 -76(2)
C31 C32 C33 C34 0.0
C32 C31 C36 C35 0.0
C32 C33 C34 C35 0.0
C33 C34 C35 C36 0.0
C34 C35 C36 C31 0.0
C36 C31 C32 C33 0.0
C37 P3 C31 C32 -87.4(12)
C37 P3 C31 C36 89.4(13)
C37 P3 C43 C44 176.8(18)
C37 C38 C39 C40 0.0
C38 C37 C42 C41 0.0
C38 C39 C40 C41 0.0
C39 C40 C41 C42 0.0
C40 C41 C42 C37 0.0
C42 C37 C38 C39 0.0
C43 P3 C31 C32 170.0(13)
C43 P3 C31 C36 -13.2(16)
C43 P3 C37 C38 61.2(15)
C43 P3 C37 C42 -117.1(13)
C43 C44 C45 C46 177(2)
C44 C45 C46 C47 176(2)
C45 C46 C47 C48 52(4)
C46 C47 C48 P4 164(2)
C48 P4 C49 C50 -151.8(13)
C48 P4 C49 C54 32.2(16)
C48 P4 C55 C56 -33.0(17)
C48 P4 C55 C60 145.4(14)
C49 P4 C48 C47 72(2)
C49 P4 C55 C56 81.9(15)
C49 P4 C55 C60 -99.7(14)
C49 C50 C51 C52 0.0
C50 C49 C54 C53 0.0
C50 C51 C52 C53 0.0
C51 C52 C53 C54 0.0
C52 C53 C54 C49 0.0
C54 C49 C50 C51 0.0
C55 P4 C48 C47 -179(2)
C55 P4 C49 C50 100.5(13)
C55 P4 C49 C54 -75.5(13)
C55 C56 C57 C58 0.0
C56 C55 C60 C59 0.0
C56 C57 C58 C59 0.0
C57 C58 C59 C60 0.0
C58 C59 C60 C55 0.0
C60 C55 C56 C57 0.0
C61 P5 C67 C68 -35.7(15)
C61 P5 C67 C72 138.4(13)
C61 P5 C73 C74 -84(2)
C61 C62 C63 C64 0.0
C62 C61 C66 C65 0.0
C62 C63 C64 C65 0.0
C63 C64 C65 C66 0.0
C64 C65 C66 C61 0.0
C66 C61 C62 C63 0.0
C67 P5 C61 C62 -96.1(14)
C67 P5 C61 C66 86.8(14)
C67 P5 C73 C74 171.9(18)
C67 C68 C69 C70 0.0
C68 C67 C72 C71 0.0
C68 C69 C70 C71 0.0
C69 C70 C71 C72 0.0
C70 C71 C72 C67 0.0
C72 C67 C68 C69 0.0
C73 P5 C61 C62 161.4(14)
C73 P5 C61 C66 -15.7(16)
C73 P5 C67 C68 69.9(15)
C73 P5 C67 C72 -115.9(14)
C73 C74 C75 C76 177(2)
C74 C75 C76 C77 174(2)
C75 C76 C77 C78 59(3)
C76 C77 C78 P6 160(2)
C78 P6 C79 C80 18.8(19)
C78 P6 C79 C84 -159.7(15)
C78 P6 C85 C86 -115.3(16)
C78 P6 C85 C90 71.9(16)
C79 P6 C78 C77 69(2)
C79 P6 C85 C86 -2.3(16)
C79 P6 C85 C90 -175.0(14)
C79 C80 C81 C82 0.0
C80 C79 C84 C83 0.0
C80 C81 C82 C83 0.0
C81 C82 C83 C84 0.0
C82 C83 C84 C79 0.0
C84 C79 C80 C81 0.0
C85 P6 C78 C77 175(2)
C85 P6 C79 C80 -85.5(16)
C85 P6 C79 C84 96.0(14)
C85 C86 C87 C88 0.0
C86 C85 C90 C89 0.0
C86 C87 C88 C89 0.0
C87 C88 C89 C90 0.0
C88 C89 C90 C85 0.0
C90 C85 C86 C87 0.0
C91 P7 C97 C98 147.2(15)
C91 P7 C97 C102 -32.6(18)
C91 P7 C103 C104 -68(2)
C91 C92 C93 C94 0.0
C92 C91 C96 C95 0.0
C92 C93 C94 C95 0.0
C93 C94 C95 C96 0.0
C94 C95 C96 C91 0.0
C96 C91 C92 C93 0.0
C97 P7 C91 C92 -89.9(16)
C97 P7 C91 C96 86.4(16)
C97 P7 C103 C104 180(2)
C97 C98 C99 C100 0.0
C98 C97 C102 C101 0.0
C98 C99 C100 C101 0.0
C99 C100 C101 C102 0.0
C100 C101 C102 C97 0.0
C102 C97 C98 C99 0.0
C103 P7 C91 C92 162.4(14)
C103 P7 C91 C96 -21.2(18)
C103 P7 C97 C98 -101.4(17)
C103 P7 C97 C102 78.8(16)
C103 C104 C105 C106 171(3)
C104 C105 C106 C107 180(3)
C105 C106 C107 C108 55(4)
C106 C107 C108 P8 163(3)
C108 P8 C109 C110 25(2)
C108 P8 C109 C114 -154.8(18)
C108 P8 C115 C116 131.5(15)
C108 P8 C115 C120 -45.5(17)
C109 P8 C108 C107 71(3)
C109 P8 C115 C116 -118.8(16)
C109 P8 C115 C120 64.2(18)
C109 C110 C111 C112 0.0
C110 C109 C114 C113 0.0
C110 C111 C112 C113 0.0
C111 C112 C113 C114 0.0
C112 C113 C114 C109 0.0
C114 C109 C110 C111 0.0
C115 P8 C108 C107 179(2)
C115 P8 C109 C110 -83.1(19)
C115 P8 C109 C114 97.0(18)
C115 C116 C117 C118 0.0
C116 C115 C120 C119 0.0
C116 C117 C118 C119 0.0
C117 C118 C119 C120 0.0
C118 C119 C120 C115 0.0
C120 C115 C116 C117 0.0
C121 P9 C127 C128 -48.3(16)
C121 P9 C127 C132 131.0(15)
C121 C122 C123 C124 0.0
C122 C121 C126 C125 0.0
C122 C123 C124 C125 0.0
C123 C124 C125 C126 0.0
C124 C125 C126 C121 0.0
C126 C121 C122 C123 0.0
C127 P9 C121 C122 -82.9(13)
C127 P9 C121 C126 98.1(15)
C127 C128 C129 C130 0.0
C128 C127 C132 C131 0.0
C128 C129 C130 C131 0.0
C129 C130 C131 C132 0.0
C130 C131 C132 C127 0.0
C132 C127 C128 C129 0.0
C133 P9 C121 C122 171.6(13)
C133 P9 C121 C126 -7.4(17)
C133 P9 C127 C128 58.9(18)
C133 P9 C127 C132 -121.9(16)
C133 C134 C135 C136 63(4)
C134 C135 C136 C137 178(3)
C135 C136 C137 C138 177(3)
C136 C137 C138 P10 167.8(19)
C138 P10 C139 C140 -156.7(14)
C138 P10 C139 C144 18.1(18)
C138 P10 C145 C146 -115.1(15)
C138 P10 C145 C150 66.0(16)
C139 P10 C138 C137 63(2)
C139 P10 C145 C146 -1.8(16)
C139 P10 C145 C150 179.3(13)
C139 C140 C141 C142 0.0
C140 C139 C144 C143 0.0
C140 C141 C142 C143 0.0
C141 C142 C143 C144 0.0
C142 C143 C144 C139 0.0
C144 C139 C140 C141 0.0
C145 P10 C138 C137 171(2)
C145 P10 C139 C140 94.8(13)
C145 P10 C139 C144 -90.3(14)
C145 C146 C147 C148 0.0
C146 C145 C150 C149 0.0
C146 C147 C148 C149 0.0
C147 C148 C149 C150 0.0
C148 C149 C150 C145 0.0
C150 C145 C146 C147 0.0
C151 P11 C157 C158 -49.0(15)
C151 P11 C157 C162 131.2(13)
C151 P11 C163 C164 -73(2)
C151 C152 C153 C154 0.0
C152 C151 C156 C155 0.0
C152 C153 C154 C155 0.0
C153 C154 C155 C156 0.0
C154 C155 C156 C151 0.0
C156 C151 C152 C153 0.0
C157 P11 C151 C152 96.3(15)
C157 P11 C151 C156 -86.5(13)
C157 P11 C163 C164 179(2)
C157 C158 C159 C160 0.0
C158 C157 C162 C161 0.0
C158 C159 C160 C161 0.0
C159 C160 C161 C162 0.0
C160 C161 C162 C157 0.0
C162 C157 C158 C159 0.0
C163 P11 C151 C152 -9.4(17)
C163 P11 C151 C156 167.8(13)
C163 P11 C157 C158 60.0(16)
C163 P11 C157 C162 -119.9(15)
C163 C164 C165 C166 80(7)
C164 C165 C166 C167 158(5)
C165 C166 C167 C168 160(5)
C166 C167 C168 P12 177(2)
C168 P12 C169 C170 -159.5(14)
C168 P12 C169 C174 17.2(17)
C168 P12 C175 C176 70.3(15)
C168 P12 C175 C180 -104.6(15)
C169 P12 C168 C167 70(2)
C169 P12 C175 C176 179.3(12)
C169 P12 C175 C180 4.4(15)
C169 C170 C171 C172 0.0
C170 C169 C174 C173 0.0
C170 C171 C172 C173 0.0
C171 C172 C173 C174 0.0
C172 C173 C174 C169 0.0
C174 C169 C170 C171 0.0
C175 P12 C168 C167 177(2)
C175 P12 C169 C170 90.6(14)
C175 P12 C169 C174 -92.7(15)
C175 C176 C177 C178 0.0
C176 C175 C180 C179 0.0
C176 C177 C178 C179 0.0
C177 C178 C179 C180 0.0
C178 C179 C180 C175 0.0
C180 C175 C176 C177 0.0
C181 C182 C183 C184 179(3)
C181 C182 C187 C186 179(3)
C182 C183 C184 C185 -3(5)
C183 C182 C187 C186 -1(5)
C183 C184 C185 C186 8(5)
C183 C184 C185 C188 175(3)
C184 C185 C186 C187 -10(5)
C184 C185 C188 C189 -59(5)
C184 C185 C188 C190 -176(3)
C184 C185 C188 C191 71(4)
C185 C186 C187 C182 7(6)
C186 C185 C188 C189 107(5)
C186 C185 C188 C190 -11(5)
C186 C185 C188 C191 -124(4)
C187 C182 C183 C184 -1(5)
C188 C185 C186 C187 -176(3)
C192 C193 C194 C195 -179(4)
C192 C193 C198 C197 -174(5)
C193 C194 C195 C196 -12(8)
C194 C193 C198 C197 1(6)
C194 C195 C196 C197 9(6)
C194 C195 C196 C199 -170(4)
C195 C196 C197 C198 -4(6)
C195 C196 C199 C200 -73(5)
C195 C196 C199 C201 170(5)
C195 C196 C199 C202 49(6)
C196 C197 C198 C193 -2(8)
C197 C196 C199 C200 108(4)
C197 C196 C199 C201 -10(6)
C197 C196 C199 C202 -130(4)
C198 C193 C194 C195 5(6)
C199 C196 C197 C198 176(5)
C203 C204 C205 C206 172(3)
C203 C204 C209 C208 -174(3)
C204 C205 C206 C207 7(4)
C205 C204 C209 C208 5(4)
C205 C206 C207 C208 -4(4)
C205 C206 C207 C210 170(2)
C206 C207 C208 C209 1(4)
C206 C207 C210 C211 62(3)
C206 C207 C210 C212 -56(4)
C206 C207 C210 C213 177(3)
C207 C208 C209 C204 -1(4)
C208 C207 C210 C211 -125(3)
C208 C207 C210 C212 118(3)
C208 C207 C210 C213 -10(4)
C209 C204 C205 C206 -7(4)
C210 C207 C208 C209 -172(2)
C214 C215 C216 C217 -174(3)
C214 C215 C220 C219 178(3)
C215 C216 C217 C218 -5(4)
C216 C215 C220 C219 2(4)
C216 C217 C218 C219 4(4)
C216 C217 C218 C221 180(3)
C217 C218 C219 C220 0(5)
C217 C218 C221 C222 116(4)
C217 C218 C221 C223 -126(4)
C217 C218 C221 C224 1(5)
C218 C219 C220 C215 -4(5)
C219 C218 C221 C222 -68(4)
C219 C218 C221 C223 50(4)
C219 C218 C221 C224 177(3)
C220 C215 C216 C217 2(4)
C221 C218 C219 C220 -176(3)
C225 C226 C227 C228 177(3)
C225 C226 C231 C230 -179(3)
C226 C227 C228 C229 11(5)
C227 C226 C231 C230 5(5)
C227 C228 C229 C230 -11(5)
C227 C228 C229 C232 167(3)
C228 C229 C230 C231 9(5)
C228 C229 C232 C233 -63(4)
C228 C229 C232 C234 59(4)
C228 C229 C232 C235 180(3)
C229 C230 C231 C226 -6(6)
C230 C229 C232 C233 115(4)
C230 C229 C232 C234 -124(4)
C230 C229 C232 C235 -3(5)
C231 C226 C227 C228 -7(4)
C232 C229 C230 C231 -169(3)
C236 C237 C238 C239 -179(3)
C236 C237 C242 C241 -176(3)
C237 C238 C239 C240 0(6)
C238 C237 C242 C241 9(5)
C238 C239 C240 C241 0(6)
C238 C239 C240 C243 179(3)
C239 C240 C241 C242 4(5)
C239 C240 C243 C244 -132(4)
C239 C240 C243 C245 -6(5)
C239 C240 C243 C246 113(4)
C240 C241 C242 C237 -9(5)
C241 C240 C243 C244 48(5)
C241 C240 C243 C245 173(3)
C241 C240 C243 C246 -68(5)
C242 C237 C238 C239 -4(5)
C243 C240 C241 C242 -175(3)
C247 C248 C249 C250 177(3)
C247 C248 C253 C252 178(3)
C248 C249 C250 C251 14(6)
C249 C248 C253 C252 5(5)
C249 C250 C251 C252 -15(5)
C249 C250 C251 C254 -174(3)
C250 C251 C252 C253 10(5)
C250 C251 C254 C255 -167(3)
C250 C251 C254 C256 71(4)
C250 C251 C254 C257 -51(4)
C251 C252 C253 C248 -5(5)
C252 C251 C254 C255 33(4)
C252 C251 C254 C256 -89(4)
C252 C251 C254 C257 149(3)
C253 C248 C249 C250 -10(5)
C254 C251 C252 C253 170(3)
C258 C259 C260 C261 -180(2)
C258 C259 C264 C263 177(3)
C259 C260 C261 C262 2(4)
C260 C259 C264 C263 0(5)
C260 C261 C262 C263 1(4)
C260 C261 C262 C265 180(3)
C261 C262 C263 C264 -3(4)
C261 C262 C265 C266 74(3)
C261 C262 C265 C267 -50(4)
C261 C262 C265 C268 -171(3)
C262 C263 C264 C259 3(5)
C263 C262 C265 C266 -107(3)
C263 C262 C265 C267 129(3)
C263 C262 C265 C268 8(4)
C264 C259 C260 C261 -2(4)
C265 C262 C263 C264 178(3)
C269 C270 C271 C272 180(3)
C269 C270 C275 C274 -178(3)
C270 C271 C272 C273 9(5)
C271 C270 C275 C274 15(5)
C271 C272 C273 C274 -3(5)
C271 C272 C273 C276 176(3)
C272 C273 C274 C275 5(5)
C272 C273 C276 C277 7(5)
C272 C273 C276 C278 -110(4)
C272 C273 C276 C279 127(4)
C273 C274 C275 C270 -11(5)
C274 C273 C276 C277 -174(3)
C274 C273 C276 C278 69(4)
C274 C273 C276 C279 -53(5)
C275 C270 C271 C272 -14(5)
C276 C273 C274 C275 -175(3)
C280 C281 C282 C283 178(3)
C280 C281 C286 C285 -175(3)
C281 C282 C283 C284 -2(4)
C282 C281 C286 C285 3(5)
C282 C283 C284 C285 0(4)
C282 C283 C284 C287 -173(3)
C283 C284 C285 C286 3(4)
C283 C284 C287 C288 -15(4)
C283 C284 C287 C289 -134(3)
C283 C284 C287 C290 107(3)
C284 C285 C286 C281 -5(4)
C285 C284 C287 C288 172(3)
C285 C284 C287 C289 53(3)
C285 C284 C287 C290 -66(3)
C286 C281 C282 C283 1(5)
C287 C284 C285 C286 177(3)
C291 C292 C293 C294 178(3)
C291 C292 C297 C296 -178(2)
C292 C293 C294 C295 0(5)
C293 C292 C297 C296 2(4)
C293 C294 C295 C296 2(5)
C293 C294 C295 C298 180(3)
C294 C295 C296 C297 -2(5)
C294 C295 C298 C299 -55(4)
C294 C295 C298 C300 67(4)
C294 C295 C298 C301 -174(3)
C295 C296 C297 C292 0(4)
C296 C295 C298 C299 123(3)
C296 C295 C298 C300 -115(4)
C296 C295 C298 C301 3(4)
C297 C292 C293 C294 -2(4)
C298 C295 C296 C297 -180(2)
C302 C303 C304 C305 -178(3)
C302 C303 C308 C307 176(3)
C303 C304 C305 C306 -2(5)
C304 C303 C308 C307 -6(4)
C304 C305 C306 C307 1(4)
C304 C305 C306 C309 -176(3)
C305 C306 C307 C308 -3(5)
C305 C306 C309 C310 0(6)
C305 C306 C309 C311 -131(4)
C305 C306 C309 C312 125(4)
C306 C307 C308 C303 6(6)
C307 C306 C309 C310 -177(4)
C307 C306 C309 C311 53(6)
C307 C306 C309 C312 -52(6)
C308 C303 C304 C305 5(5)
C309 C306 C307 C308 174(4)
C313 C314 C315 C316 177(3)
C313 C314 C319 C318 -176(3)
C314 C315 C316 C317 -2(5)
C315 C314 C319 C318 -3(4)
C315 C316 C317 C318 -2(5)
C315 C316 C317 C320 -177(3)
C316 C317 C318 C319 3(5)
C316 C317 C320 C321 -8(5)
C316 C317 C320 C322 -130(4)
C316 C317 C320 C323 110(4)
C317 C318 C319 C314 0(5)
C318 C317 C320 C321 177(3)
C318 C317 C320 C322 55(4)
C318 C317 C320 C323 -65(4)
C319 C314 C315 C316 4(4)
C320 C317 C318 C319 178(3)
C324 C325 C326 C327 180(3)
C324 C325 C330 C329 -179(3)
C325 C326 C327 C328 -3(5)
C326 C325 C330 C329 -3(4)
C326 C327 C328 C329 2(4)
C326 C327 C328 C331 -179(3)
C327 C328 C329 C330 -1(5)
C327 C328 C331 C332 69(4)
C327 C328 C331 C333 -45(4)
C327 C328 C331 C334 -174(3)
C328 C329 C330 C325 1(4)
C329 C328 C331 C332 -111(4)
C329 C328 C331 C333 134(3)
C329 C328 C331 C334 6(5)
C330 C325 C326 C327 4(4)
C331 C328 C329 C330 179(3)
C335 C336 C337 C338 -178(3)
C335 C336 C341 C340 -175(3)
C336 C337 C338 C339 -3(6)
C337 C336 C341 C340 8(4)
C337 C338 C339 C340 1(5)
C337 C338 C339 C342 -176(3)
C338 C339 C340 C341 6(5)
C338 C339 C342 C343 112(5)
C338 C339 C342 C344 -125(4)
C338 C339 C342 C345 -4(5)
C339 C340 C341 C336 -11(5)
C340 C339 C342 C343 -65(5)
C340 C339 C342 C344 58(4)
C340 C339 C342 C345 179(3)
C341 C336 C337 C338 -2(5)
C342 C339 C340 C341 -177(3)
C346 C347 C348 C349 179(3)
C346 C347 C352 C351 -179(3)
C347 C348 C349 C350 7(6)
C348 C347 C352 C351 12(4)
C348 C349 C350 C351 -2(5)
C348 C349 C350 C353 -175(3)
C349 C350 C351 C352 4(5)
C349 C350 C353 C354 177(4)
C349 C350 C353 C355 -64(5)
C349 C350 C353 C356 61(5)
C350 C351 C352 C347 -9(5)
C351 C350 C353 C354 4(5)
C351 C350 C353 C355 123(4)
C351 C350 C353 C356 -111(4)
C352 C347 C348 C349 -12(5)
C353 C350 C351 C352 177(3)
C357 C358 C359 C360 -176(3)
C357 C358 C363 C362 175(4)
C358 C359 C360 C361 6(5)
C359 C358 C363 C362 4(6)
C359 C360 C361 C362 -4(6)
C359 C360 C361 C364 178(3)
C360 C361 C362 C363 3(7)
C360 C361 C364 C365 178(4)
C360 C361 C364 C366 60(5)
C360 C361 C364 C367 -54(5)
C361 C362 C363 C358 -3(7)
C362 C361 C364 C365 0(6)
C362 C361 C364 C366 -118(5)
C362 C361 C364 C367 128(5)
C363 C358 C359 C360 -6(6)
C364 C361 C362 C363 -179(4)
C368 C369 C370 C371 174(4)
C368 C369 C374 C373 -175(3)
C369 C370 C371 C372 0(7)
C370 C369 C374 C373 -4(5)
C370 C371 C372 C373 -5(7)
C370 C371 C372 C375 -178(4)
C371 C372 C373 C374 4(7)
C371 C372 C375 C376 -6(6)
C371 C372 C375 C377 -120(6)
C371 C372 C375 C378 100(5)
C372 C373 C374 C369 0(6)
C373 C372 C375 C376 -179(4)
C373 C372 C375 C377 67(6)
C373 C372 C375 C378 -74(6)
C374 C369 C370 C371 4(6)
C375 C372 C373 C374 177(4)
C379 C380 C381 C382 -176(3)
C379 C380 C385 C384 178(3)
C380 C381 C382 C383 -2(6)
C381 C380 C385 C384 7(4)
C381 C382 C383 C384 5(6)
C381 C382 C383 C386 -178(4)
C382 C383 C384 C385 -2(6)
C382 C383 C386 C387 -67(6)
C382 C383 C386 C388 64(6)
C382 C383 C386 C389 172(4)
C383 C384 C385 C380 -4(5)
C384 C383 C386 C387 110(4)
C384 C383 C386 C388 -120(4)
C384 C383 C386 C389 -12(6)
C385 C380 C381 C382 -4(5)
C386 C383 C384 C385 -179(3)
C390 C391 C392 C393 173(3)
C390 C391 C396 C395 -173(3)
C391 C392 C393 C394 2(5)
C392 C391 C396 C395 5(5)
C392 C393 C394 C395 0(6)
C392 C393 C394 C397 -177(3)
C393 C394 C395 C396 0(6)
C393 C394 C397 C398 -23(4)
C393 C394 C397 C399 96(4)
C393 C394 C397 C400 -143(3)
C394 C395 C396 C391 -2(5)
C395 C394 C397 C398 159(4)
C395 C394 C397 C399 -81(4)
C395 C394 C397 C400 40(4)
C396 C391 C392 C393 -4(5)
C397 C394 C395 C396 177(3)
C401 C402 C407 C406 -178(2)
C401 C402 C403 C404 178(2)
C402 C407 C406 C405 0.0
C407 C402 C403 C404 0.0
C407 C406 C405 C404 0.0
C407 C406 C405 C408 176(2)
C406 C405 C404 C403 0.0
C406 C405 C408 C409 -70(2)
C406 C405 C408 C410 49(2)
C406 C405 C408 C411 169(2)
C405 C404 C403 C402 0.0
C404 C405 C408 C409 106(2)
C404 C405 C408 C410 -135(2)
C404 C405 C408 C411 -15(3)
C403 C402 C407 C406 0.0
C408 C405 C404 C403 -175(2)
C412 C413 C414 C415 -170(4)
C412 C413 C418 C417 175(4)
C413 C414 C415 C416 -7(6)
C414 C413 C418 C417 6(6)
C414 C415 C416 C417 11(6)
C414 C415 C416 C419 179(4)
C415 C416 C417 C418 -7(7)
C415 C416 C419 C420 149(4)
C415 C416 C419 C421 16(7)
C415 C416 C419 C422 -103(4)
C416 C417 C418 C413 -2(7)
C417 C416 C419 C420 -43(6)
C417 C416 C419 C421 -176(5)
C417 C416 C419 C422 65(6)
C418 C413 C414 C415 -1(6)
C419 C416 C417 C418 -173(4)
C423 C424 C425 C426 -179(3)
C423 C424 C429 C428 173(3)
C424 C425 C426 C427 7(5)
C425 C424 C429 C428 3(5)
C425 C426 C427 C428 0(6)
C425 C426 C427 C430 -170(3)
C426 C427 C428 C429 -5(5)
C426 C427 C430 C431 172(4)
C426 C427 C430 C432 -65(5)
C426 C427 C430 C433 63(6)
C427 C428 C429 C424 3(5)
C428 C427 C430 C431 2(6)
C428 C427 C430 C432 125(4)
C428 C427 C430 C433 -107(5)
C429 C424 C425 C426 -8(5)
C430 C427 C428 C429 164(3)
C434 C435 C436 C437 178(3)
C434 C435 C440 C439 -180(3)
C435 C436 C437 C438 9(6)
C436 C435 C440 C439 4(5)
C436 C437 C438 C439 -10(6)
C436 C437 C438 C441 174(4)
C437 C438 C439 C440 9(6)
C437 C438 C441 C442 11(7)
C437 C438 C441 C443 -119(6)
C437 C438 C441 C444 110(5)
C438 C439 C440 C435 -7(6)
C439 C438 C441 C442 -165(5)
C439 C438 C441 C443 65(8)
C439 C438 C441 C444 -66(6)
C440 C435 C436 C437 -6(5)
C441 C438 C439 C440 -175(4)
C445 C446 C447 C448 174(4)
C445 C446 C451 C450 -177(4)
C446 C447 C448 C449 20(7)
C447 C446 C451 C450 19(6)
C447 C448 C449 C450 -8(7)
C447 C448 C449 C452 170(4)
C448 C449 C450 C451 2(7)
C448 C449 C452 C453 -176(4)
C448 C449 C452 C454 63(4)
C448 C449 C452 C455 -57(4)
C449 C450 C451 C446 -8(7)
C450 C449 C452 C453 2(5)
C450 C449 C452 C454 -120(5)
C450 C449 C452 C455 121(5)
C451 C446 C447 C448 -25(6)
C452 C449 C450 C451 -175(4)
C456 C457 C458 C459 -179(3)
C456 C457 C462 C461 176(3)
C457 C458 C459 C460 -1(6)
C458 C457 C462 C461 -7(5)
C458 C459 C460 C461 2(7)
C458 C459 C460 C463 -175(4)
C459 C460 C461 C462 -6(7)
C459 C460 C463 C464 -36(7)
C459 C460 C463 C465 -134(5)
C459 C460 C463 C466 84(6)
C460 C461 C462 C457 9(6)
C461 C460 C463 C464 147(5)
C461 C460 C463 C465 49(6)
C461 C460 C463 C466 -93(6)
C462 C457 C458 C459 4(5)
C463 C460 C461 C462 172(3)
C467 C468 C469 C470 -177(3)
C467 C468 C473 C472 171(3)
C468 C469 C470 C471 0(6)
C469 C468 C473 C472 -8(5)
C469 C470 C471 C472 6(7)
C469 C470 C471 C474 176(3)
C470 C471 C472 C473 -12(6)
C470 C471 C474 C475 107(4)
C470 C471 C474 C476 -14(5)
C470 C471 C474 C477 -137(4)
C471 C472 C473 C468 13(5)
C472 C471 C474 C475 -83(4)
C472 C471 C474 C476 157(4)
C472 C471 C474 C477 33(5)
C473 C468 C469 C470 1(5)
C474 C471 C472 C473 179(3)
C478 C479 C480 C481 -176(3)
C478 C479 C484 C483 173(3)
C479 C480 C481 C482 3(6)
C480 C479 C484 C483 2(5)
C480 C481 C482 C483 3(6)
C480 C481 C482 C485 -176(3)
C481 C482 C483 C484 -8(6)
C481 C482 C485 C486 -80(5)
C481 C482 C485 C487 160(4)
C481 C482 C485 C488 42(5)
C482 C483 C484 C479 4(5)
C483 C482 C485 C486 101(3)
C483 C482 C485 C487 -19(4)
C483 C482 C485 C488 -137(3)
C484 C479 C480 C481 -6(5)
C485 C482 C483 C484 172(3)
C489 C490 C491 C492 178(3)
C489 C490 C495 C494 -175(3)
C490 C491 C492 C493 0(5)
C491 C490 C495 C494 -4(5)
C491 C492 C493 C494 -9(6)
C491 C492 C493 C496 174(3)
C492 C493 C494 C495 12(6)
C492 C493 C496 C497 102(4)
C492 C493 C496 C498 -16(5)
C492 C493 C496 C499 -141(4)
C493 C494 C495 C490 -5(6)
C494 C493 C496 C497 -75(4)
C494 C493 C496 C498 167(4)
C494 C493 C496 C499 42(5)
C495 C490 C491 C492 6(5)
C496 C493 C494 C495 -171(3)
C500 C501 C502 C503 178(4)
C500 C501 C506 C505 172(4)
C501 C502 C503 C504 -1(7)
C502 C501 C506 C505 -2(6)
C502 C503 C504 C505 21(7)
C502 C503 C504 C507 177(4)
C503 C504 C505 C506 -32(7)
C503 C504 C507 C508 -25(5)
C503 C504 C507 C509 -144(5)
C503 C504 C507 C510 95(5)
C504 C505 C506 C501 24(7)
C505 C504 C507 C508 129(5)
C505 C504 C507 C509 9(5)
C505 C504 C507 C510 -111(5)
C506 C501 C502 C503 -9(6)
C507 C504 C505 C506 172(4)
C511 C512 C513 C514 170(3)
C511 C512 C517 C516 -173(4)
C512 C513 C514 C515 11(5)
C513 C512 C517 C516 4(5)
C513 C514 C515 C516 -9(5)
C513 C514 C515 C518 172(3)
C514 C515 C516 C517 5(5)
C514 C515 C518 C519 -137(3)
C514 C515 C518 C520 100(3)
C514 C515 C518 C521 -17(3)
C515 C516 C517 C512 -3(5)
C516 C515 C518 C519 44(4)
C516 C515 C518 C520 -79(4)
C516 C515 C518 C521 164(3)
C517 C512 C513 C514 -7(5)
C518 C515 C516 C517 -176(3)
C522 C523 C524 C525 -179(3)
C522 C523 C528 C527 176(3)
C523 C524 C525 C526 1(5)
C524 C523 C528 C527 -2(5)
C524 C525 C526 C527 4(6)
C524 C525 C526 C529 172(3)
C525 C526 C527 C528 -7(6)
C525 C526 C529 C530 107(4)
C525 C526 C529 C531 -13(4)
C525 C526 C529 C532 -132(4)
C526 C527 C528 C523 7(5)
C527 C526 C529 C530 -85(4)
C527 C526 C529 C531 156(4)
C527 C526 C529 C532 37(4)
C528 C523 C524 C525 -2(5)
C529 C526 C527 C528 -177(3)
C533 C534 C539 C538 -179.8(8)
C537 C536 C535 C534 0.0
C536 C537 C538 C539 0.0
C536 C537 C540 C541 -29(2)
C536 C537 C540 C542 -150(2)
C536 C537 C540 C543 90(3)
C536 C535 C534 C533 179.8(8)
C536 C535 C534 C539 0.0
C535 C534 C539 C538 0.0
C534 C539 C538 C537 0.0
C538 C537 C536 C535 0.0
C538 C537 C540 C541 151(2)
C538 C537 C540 C542 30(3)
C538 C537 C540 C543 -89(3)
C540 C537 C536 C535 -179.7(8)
C540 C537 C538 C539 179.6(10)
C544 C545 C546 C547 177(3)
C544 C545 C550 C549 -176(3)
C545 C546 C547 C548 -6(6)
C546 C545 C550 C549 4(5)
C546 C547 C548 C549 11(7)
C546 C547 C548 C551 -166(4)
C547 C548 C549 C550 -9(7)
C547 C548 C551 C552 108(5)
C547 C548 C551 C553 -12(5)
C547 C548 C551 C554 -134(4)
C548 C549 C550 C545 2(6)
C549 C548 C551 C552 -68(5)
C549 C548 C551 C553 172(4)
C549 C548 C551 C554 49(5)
C550 C545 C546 C547 -2(5)
C551 C548 C549 C550 168(3)
C555 C556 C557 C558 174(4)
C555 C556 C561 C560 -179(4)
C556 C557 C558 C559 2(8)
C557 C556 C561 C560 -1(6)
C557 C558 C559 C560 6(7)
C557 C558 C559 C562 -174(4)
C558 C559 C560 C561 -11(7)
C558 C559 C562 C563 -20(4)
C558 C559 C562 C564 -140(4)
C558 C559 C562 C565 99(4)
C559 C560 C561 C556 9(7)
C560 C559 C562 C563 160(4)
C560 C559 C562 C564 40(5)
C560 C559 C562 C565 -81(5)
C561 C556 C557 C558 -4(7)
C562 C559 C560 C561 169(4)
C566 C567 C568 C569 173(3)
C566 C567 C572 C571 -173(4)
C567 C568 C569 C570 3(6)
C568 C567 C572 C571 6(5)
C568 C569 C570 C571 1(6)
C568 C569 C570 C573 -180(4)
C569 C570 C571 C572 -1(5)
C569 C570 C573 C574 163(4)
C569 C570 C573 C575 -74(5)
C569 C570 C573 C576 45(5)
C570 C571 C572 C567 -3(6)
C571 C570 C573 C574 -18(4)
C571 C570 C573 C575 105(4)
C571 C570 C573 C576 -136(3)
C572 C567 C568 C569 -6(5)
C573 C570 C571 C572 179(3)
C577 C578 C579 C580 -177(3)
C577 C578 C583 C582 177(3)
C578 C579 C580 C581 6(5)
C579 C578 C583 C582 3(5)
C579 C580 C581 C582 -9(6)
C579 C580 C581 C584 179(3)
C580 C581 C582 C583 8(6)
C580 C581 C584 C585 -33(6)
C580 C581 C584 C586 -142(5)
C580 C581 C584 C587 85(6)
C581 C582 C583 C578 -6(6)
C582 C581 C584 C585 155(5)
C582 C581 C584 C586 47(7)
C582 C581 C584 C587 -87(6)
C583 C578 C579 C580 -3(4)
C584 C581 C582 C583 180(4)
C588 C589 C590 C591 179(3)
C588 C589 C594 C593 -179(3)
C589 C590 C591 C592 0.0
C590 C589 C594 C593 0.0
C590 C591 C592 C593 0.0
C590 C591 C592 C595 177(3)
C591 C592 C593 C594 0.0
C591 C592 C595 C596 -45(3)
C591 C592 C595 C597 75(3)
C591 C592 C595 C598 -164(3)
C592 C593 C594 C589 0.0
C593 C592 C595 C596 132(3)
C593 C592 C595 C597 -108(3)
C593 C592 C595 C598 13(3)
C594 C589 C590 C591 0.0
C595 C592 C593 C594 -177(3)
C599 C600 C601 C602 -173(3)
C599 C600 C605 C604 -177(3)
C600 C601 C602 C603 -6(6)
C601 C600 C605 C604 7(5)
C601 C602 C603 C604 1(6)
C601 C602 C603 C606 -173(4)
C602 C603 C604 C605 7(6)
C602 C603 C606 C607 57(5)
C602 C603 C606 C608 -77(6)
C602 C603 C606 C609 180(4)
C603 C604 C605 C600 -11(5)
C604 C603 C606 C607 -117(5)
C604 C603 C606 C608 109(6)
C604 C603 C606 C609 6(7)
C605 C600 C601 C602 2(5)
C606 C603 C604 C605 -179(4)
C610 C611 C612 C613 172(3)
C610 C611 C616 C615 -166(3)
C611 C612 C613 C614 -6(5)
C612 C611 C616 C615 3(4)
C612 C613 C614 C615 0(5)
C612 C613 C614 C617 -167(3)
C613 C614 C615 C616 7(5)
C613 C614 C617 C618 67(4)
C613 C614 C617 C619 175(4)
C613 C614 C617 C620 -62(5)
C614 C615 C616 C611 -8(5)
C615 C614 C617 C618 -99(5)
C615 C614 C617 C619 9(6)
C615 C614 C617 C620 133(4)
C616 C611 C612 C613 5(4)
C617 C614 C615 C616 171(3)
C621 C622 C623 C624 -169(3)
C621 C622 C627 C626 168(3)
C622 C623 C624 C625 -4(6)
C623 C622 C627 C626 -4(5)
C623 C624 C625 C626 2(8)
C623 C624 C625 C628 180(4)
C624 C625 C626 C627 -1(6)
C624 C625 C628 C629 174(5)
C624 C625 C628 C630 68(5)
C624 C625 C628 C631 -46(5)
C625 C626 C627 C622 3(6)
C626 C625 C628 C629 -9(6)
C626 C625 C628 C630 -115(5)
C626 C625 C628 C631 131(5)
C627 C622 C623 C624 4(5)
C628 C625 C626 C627 -178(3)
C632 C633 C634 C635 175(3)
C632 C633 C638 C637 -170(4)
C633 C634 C635 C636 4(6)
C634 C633 C638 C637 12(7)
C634 C635 C636 C637 -6(7)
C634 C635 C636 C639 -173(4)
C635 C636 C637 C638 12(8)
C635 C636 C639 C640 -39(6)
C635 C636 C639 C641 99(7)
C635 C636 C639 C642 -147(5)
C636 C637 C638 C633 -16(9)
C637 C636 C639 C640 156(6)
C637 C636 C639 C641 -66(8)
C637 C636 C639 C642 48(7)
C638 C633 C634 C635 -6(6)
C639 C636 C637 C638 178(5)
C643 C644 C645 C646 179.7(6)
C643 C644 C649 C648 -179.7(8)
C644 C645 C646 C647 0.0
C645 C644 C649 C648 0.0
C645 C646 C647 C648 0.0
C645 C646 C647 C650 179(2)
C646 C647 C648 C649 0.0
C646 C647 C650 C651 -133(3)
C646 C647 C650 C652 113(3)
C646 C647 C650 C653 -18(3)
C647 C648 C649 C644 0.0
C648 C647 C650 C651 46(3)
C648 C647 C650 C652 -68(3)
C648 C647 C650 C653 160(3)
C649 C644 C645 C646 0.0
C650 C647 C648 C649 -179(2)
C654 C655 C660 C659 174(3)
C654 C655 C656 C657 -173(4)
C655 C660 C659 C658 0.0
C660 C655 C656 C657 0.0
C660 C659 C658 C657 0.0
C660 C659 C658 C661 -176(3)
C659 C658 C657 C656 0.0
C659 C658 C661 C662 -110(3)
C659 C658 C661 C663 11(3)
C659 C658 C661 C664 131(3)
C658 C657 C656 C655 0.0
C657 C658 C661 C662 74(3)
C657 C658 C661 C663 -165(2)
C657 C658 C661 C664 -45(3)
C656 C655 C660 C659 0.0
C661 C658 C657 C656 176(3)
C665 C666 C667 C668 172(3)
C665 C666 C671 C670 -173(2)
C666 C667 C668 C669 0.0
C667 C666 C671 C670 0.0
C667 C668 C669 C670 0.0
C667 C668 C669 C672 -179(2)
C668 C669 C670 C671 0.0
C668 C669 C672 C673 -142(2)
C668 C669 C672 C674 96(2)
C668 C669 C672 C675 -23(3)
C669 C670 C671 C666 0.0
C670 C669 C672 C673 38(3)
C670 C669 C672 C674 -83(3)
C670 C669 C672 C675 158(2)
C671 C666 C667 C668 0.0
C672 C669 C670 C671 179(2)
C676 C677 C678 C679 -179.8(7)
C676 C677 C682 C681 179.8(6)
C677 C678 C679 C680 0.0
C678 C677 C682 C681 0.0
C678 C679 C680 C681 0.0
C678 C679 C680 C683 -178.9(19)
C679 C680 C681 C682 0.0
C679 C680 C683 C684 83(3)
C679 C680 C683 C685 -157(2)
C679 C680 C683 C686 -37(3)
C680 C681 C682 C677 0.0
C681 C680 C683 C684 -96(2)
C681 C680 C683 C685 24(3)
C681 C680 C683 C686 144(2)
C682 C677 C678 C679 0.0
C683 C680 C681 C682 178.9(18)
C687 C688 C689 C690 178(3)
C687 C688 C693 C692 -176(3)
C688 C689 C690 C691 -10(5)
C689 C688 C693 C692 -3(5)
C689 C690 C691 C692 12(6)
C689 C690 C691 C694 -172(4)
C690 C691 C692 C693 -8(5)
C690 C691 C694 C695 -173(4)
C690 C691 C694 C696 -59(7)
C690 C691 C694 C697 66(6)
C691 C692 C693 C688 4(5)
C692 C691 C694 C695 3(6)
C692 C691 C694 C696 117(5)
C692 C691 C694 C697 -118(5)
C693 C688 C689 C690 6(5)
C694 C691 C692 C693 176(4)
A1B S2 C192 C193 180(2)
A1B S4 C214 C215 91(2)

loop_
_platon_squeeze_void_nr
_platon_squeeze_void_average_x
_platon_squeeze_void_average_y
_platon_squeeze_void_average_z
_platon_squeeze_void_volume
_platon_squeeze_void_count_electrons
_platon_squeeze_void_content
1 -0.001 0.000 0.001 11686 4396 '83 (C7 H8)'
2 0.500 0.000 0.000 211 65 ' '
3 0.647 0.031 0.104 19 2 ' '
4 0.436 0.286 0.131 11 4 ' '
5 0.426 0.277 0.177 9 2 ' '
6 0.886 0.432 0.034 20 7 ' '
7 0.574 0.424 0.496 9 1 ' '
8 0.114 0.568 0.966 20 4 ' '
9 0.426 0.576 0.504 9 1 ' '
10 0.564 0.714 0.869 11 3 ' '
11 0.574 0.722 0.823 8 2 ' '
12 0.354 0.969 0.896 19 5 ' '
